data_7128965
loop_
_publ_author_name
'Shiga, Takuya'
'Tachibana, Minami'
'Sagayama, Hajime'
'Kumai, Reiji'
'Newton, Graham N.'
'Oshio, Hiroki'
'Nihei, Masayuki'

_publ_section_title
;
 A ring of grids: a giant spin-crossover cluster
;
_journal_name_full 'Chemical Communications'
_journal_paper_doi 10.1039/D1CC04346C
_journal_year 2021
_chemical_formula_moiety 'C582 H468 B4 F16 Fe20 N146 O2'
_chemical_formula_sum 'C582 H468 B4 F16 Fe20 N146 O2'
_chemical_formula_weight 11003.24
_space_group_crystal_system triclinic
_space_group_IT_number 2
_space_group_name_Hall '-P 1'
_space_group_name_H-M_alt 'P -1'
_atom_sites_solution_hydrogens geom
_audit_creation_method SHELXL-2016/6
_audit_update_record
;
2020-07-01 deposited with the CCDC.	2021-09-06 downloaded from the CCDC.
;
_cell_angle_alpha 73.262(2)
_cell_angle_beta 88.260(2)
_cell_angle_gamma 87.385(2)
_cell_formula_units_Z 2
_cell_length_a 18.097(4)
_cell_length_b 36.464(9)
_cell_length_c 62.104(15)
_cell_measurement_reflns_used 9825
_cell_measurement_temperature 100(2)
_cell_measurement_theta_max 20.66
_cell_measurement_theta_min 2.22
_cell_volume 39198(16)
_computing_cell_refinement 'Bruker SAINT'
_computing_data_collection 'Bruker APEX2'
_computing_data_reduction 'Bruker SAINT'
_computing_molecular_graphics 'Bruker SHELXTL'
_computing_publication_material 'Bruker SHELXTL'
_computing_structure_refinement 'SHELXL-2016/6 (Sheldrick, 2016)'
_computing_structure_solution 'SHELXS-97 (Sheldrick 2008)'
_diffrn_ambient_temperature 100(2)
_diffrn_detector_area_resol_mean 8.366
_diffrn_measured_fraction_theta_full 0.997
_diffrn_measured_fraction_theta_max 0.996
_diffrn_measurement_device_type 'CCD area detector'
_diffrn_measurement_method 'phi and omega scans'
_diffrn_radiation_type MoK\a
_diffrn_radiation_wavelength 0.71073
_diffrn_reflns_av_R_equivalents 0.1635
_diffrn_reflns_av_unetI/netI 0.2417
_diffrn_reflns_Laue_measured_fraction_full 0.997
_diffrn_reflns_Laue_measured_fraction_max 0.996
_diffrn_reflns_limit_h_max 21
_diffrn_reflns_limit_h_min -21
_diffrn_reflns_limit_k_max 44
_diffrn_reflns_limit_k_min -44
_diffrn_reflns_limit_l_max 75
_diffrn_reflns_limit_l_min -75
_diffrn_reflns_number 396427
_diffrn_reflns_point_group_measured_fraction_full 0.997
_diffrn_reflns_point_group_measured_fraction_max 0.996
_diffrn_reflns_theta_full 25.242
_diffrn_reflns_theta_max 25.500
_diffrn_reflns_theta_min 1.019
_diffrn_source 'fine-focus sealed tube'
_exptl_absorpt_coefficient_mu 0.411
_exptl_absorpt_correction_type empirical
_exptl_absorpt_process_details SADABS
_exptl_crystal_colour red
_exptl_crystal_density_diffrn 0.932
_exptl_crystal_density_method 'not measured'
_exptl_crystal_description block
_exptl_crystal_F_000 11364
_exptl_crystal_size_max 0.280
_exptl_crystal_size_mid 0.100
_exptl_crystal_size_min 0.060
_exptl_transmission_factor_max 0.7456
_exptl_transmission_factor_min 0.5049
_refine_diff_density_max 0.854
_refine_diff_density_min -0.857
_refine_diff_density_rms 0.089
_refine_ls_extinction_method none
_refine_ls_goodness_of_fit_ref 1.034
_refine_ls_hydrogen_treatment constr
_refine_ls_matrix_type full
_refine_ls_number_parameters 6759
_refine_ls_number_reflns 145385
_refine_ls_number_restraints 1711
_refine_ls_restrained_S_all 1.032
_refine_ls_R_factor_all 0.2459
_refine_ls_R_factor_gt 0.1186
_refine_ls_shift/su_max 0.034
_refine_ls_shift/su_mean 0.002
_refine_ls_structure_factor_coef Fsqd
_refine_ls_weighting_details 'w=1/[\s^2^(Fo^2^)+(0.1804P)^2^+45.5323P] where P=(Fo^2^+2Fc^2^)/3'
_refine_ls_weighting_scheme calc
_refine_ls_wR_factor_gt 0.3262
_refine_ls_wR_factor_ref 0.3970
_reflns_Friedel_coverage 0.000
_reflns_number_gt 54028
_reflns_number_total 145385
_reflns_threshold_expression 'I > 2\s(I)'
_cod_data_source_file d1cc04346c2.cif
_cod_data_source_block Comp2
_cod_original_cell_volume 39199(16)
_cod_database_code 7128965
_shelx_shelxl_version_number 2016/6
_shelx_space_group_comment
;
The symmetry employed for this shelxl refinement is uniquely defined
by the following loop, which should always be used as a source of
symmetry information in preference to the above space-group names.
They are only intended as comments.
;
_shelx_estimated_absorpt_t_min 0.894
_shelx_estimated_absorpt_t_max 0.976

loop_
_space_group_symop_operation_xyz
'x, y, z'
'-x, -y, -z'

loop_
_atom_site_label
_atom_site_type_symbol
_atom_site_fract_x
_atom_site_fract_y
_atom_site_fract_z
_atom_site_U_iso_or_equiv
_atom_site_adp_type
_atom_site_occupancy
_atom_site_site_symmetry_order
_atom_site_calc_flag
_atom_site_refinement_flags_posn
_atom_site_refinement_flags_adp
_atom_site_refinement_flags_occupancy
_atom_site_disorder_assembly
_atom_site_disorder_group
Fe1 Fe 0.65206(9) 0.57145(4) 0.93415(2) 0.0649(4) Uani 1 1 d . . . . .
Fe2 Fe 0.35086(7) 1.04009(3) 0.68234(2) 0.0442(3) Uani 1 1 d . . . . .
Fe3 Fe 0.15863(9) 0.62190(4) 0.53491(2) 0.0664(4) Uani 1 1 d . . . . .
Fe4 Fe 0.44968(8) 0.15066(4) 0.79223(2) 0.0648(4) Uani 1 1 d . . . . .
Fe5 Fe 0.63316(8) 0.71380(4) 0.85093(2) 0.0568(4) Uani 1 1 d . . . . .
Fe6 Fe 0.75202(7) 0.85072(4) 0.77320(2) 0.0558(4) Uani 1 1 d . . . . .
Fe7 Fe 0.43438(7) 0.92352(3) 0.77986(2) 0.0493(3) Uani 1 1 d . . . . .
Fe8 Fe 0.34516(8) 0.80377(4) 0.87052(2) 0.0615(4) Uani 1 1 d . . . . .
Fe9 Fe 0.32838(6) 0.93465(3) 0.61576(2) 0.0387(3) Uani 1 1 d . . . . .
Fe10 Fe 0.43450(7) 0.84409(3) 0.54723(2) 0.0413(3) Uani 1 1 d . . . . .
Fe11 Fe 0.15819(7) 0.74468(3) 0.58603(2) 0.0446(3) Uani 1 1 d . . . . .
Fe12 Fe 0.01895(6) 0.85897(3) 0.63495(2) 0.0420(3) Uani 1 1 d . . . . .
Fe13 Fe 0.31317(10) 0.48360(4) 0.60323(3) 0.0796(5) Uani 1 1 d . . . . .
Fe14 Fe 0.56116(10) 0.35708(4) 0.63943(3) 0.0767(5) Uani 1 1 d . . . . .
Fe15 Fe 0.31025(9) 0.26648(4) 0.70144(3) 0.0693(4) Uani 1 1 d . . . . .
Fe16 Fe 0.05589(12) 0.37554(5) 0.64981(5) 0.1504(12) Uani 1 1 d . . . . .
Fe17 Fe 0.56310(10) 0.25426(4) 0.85156(3) 0.0828(5) Uani 1 1 d . . . . .
Fe18 Fe 0.79757(11) 0.35019(6) 0.88187(4) 0.1145(8) Uani 1 1 d . . . . .
Fe19 Fe 0.51798(9) 0.44965(4) 0.89616(2) 0.0700(4) Uani 1 1 d . . . . .
Fe20 Fe 0.29099(14) 0.32840(7) 0.89002(5) 0.1359(10) Uani 1 1 d . . . . .
N1 N 0.6841(5) 0.5265(2) 0.95902(14) 0.080(3) Uani 1 1 d D . . . .
N2 N 0.7564(5) 0.5149(2) 0.95667(14) 0.081(3) Uani 1 1 d D . . . .
C1 C 0.7708(7) 0.4807(3) 0.97163(19) 0.099(4) Uani 1 1 d D . . . .
C2 C 0.7096(7) 0.4715(4) 0.9848(2) 0.121(5) Uani 1 1 d D . . . .
H1 H 0.704098 0.449262 0.997202 0.145 Uiso 1 1 calc R U . . .
C3 C 0.6567(7) 0.5003(4) 0.97689(19) 0.090(4) Uani 1 1 d D . . . .
C4 C 0.8477(7) 0.4584(4) 0.9723(2) 0.143(6) Uani 1 1 d D . . . .
H307 H 0.886451 0.473319 0.976074 0.215 Uiso 1 1 calc R U . . .
H308 H 0.858909 0.454592 0.957523 0.215 Uiso 1 1 calc R U . . .
H309 H 0.845740 0.433444 0.983675 0.215 Uiso 1 1 calc R U . . .
C5 C 0.5806(8) 0.5036(3) 0.98543(19) 0.120(5) Uani 1 1 d D . . . .
H310 H 0.567757 0.530589 0.984101 0.180 Uiso 1 1 calc R U . . .
H311 H 0.577266 0.488548 1.001257 0.180 Uiso 1 1 calc R U . . .
H312 H 0.546303 0.494008 0.976620 0.180 Uiso 1 1 calc R U . . .
N3 N 0.7520(4) 0.5630(2) 0.92479(12) 0.066(2) Uani 1 1 d D . . . .
C6 C 0.7966(6) 0.5369(3) 0.93908(16) 0.081(3) Uani 1 1 d D . . . .
C7 C 0.8712(6) 0.5341(3) 0.9343(2) 0.093(4) Uani 1 1 d D . . . .
H2 H 0.902115 0.514696 0.943747 0.112 Uiso 1 1 calc R U . . .
C8 C 0.8997(6) 0.5597(3) 0.9157(2) 0.100(4) Uani 1 1 d D . . . .
H3 H 0.951621 0.559367 0.912922 0.120 Uiso 1 1 calc R U . . .
C9 C 0.8544(6) 0.5864(3) 0.90081(17) 0.080(3) Uani 1 1 d D . . . .
H4 H 0.874509 0.603457 0.887560 0.096 Uiso 1 1 calc R U . . .
C10 C 0.7802(6) 0.5876(3) 0.90566(16) 0.067(3) Uani 1 1 d D . . . .
N4 N 0.6529(5) 0.6122(2) 0.90540(12) 0.055(2) Uani 1 1 d . . . . .
N5 N 0.6430(5) 0.6563(2) 0.87243(12) 0.060(2) Uani 1 1 d . . . . .
C11 C 0.7200(6) 0.6138(3) 0.89347(16) 0.057(2) Uani 1 1 d . . . . .
C12 C 0.6080(6) 0.6388(3) 0.89153(17) 0.053(2) Uani 1 1 d . . . . .
C13 C 0.7135(5) 0.6402(3) 0.87308(16) 0.054(2) Uani 1 1 d . . . . .
C14 C 0.5334(4) 0.6438(2) 0.89682(13) 0.071(3) Uani 1 1 d G U . . .
C15 C 0.4798(5) 0.62838(19) 0.88682(11) 0.084(3) Uani 1 1 d G U . . .
H5 H 0.493950 0.614456 0.876475 0.101 Uiso 1 1 calc R U . . .
C16 C 0.4054(4) 0.6333(2) 0.89197(15) 0.106(4) Uani 1 1 d G U . . .
H6 H 0.368706 0.622764 0.885135 0.127 Uiso 1 1 calc R U . . .
C17 C 0.3846(4) 0.6537(3) 0.90711(16) 0.125(6) Uani 1 1 d G U . . .
H7 H 0.333763 0.657051 0.910623 0.150 Uiso 1 1 calc R U . . .
C18 C 0.4383(6) 0.6691(2) 0.91710(12) 0.116(5) Uani 1 1 d G U . . .
H8 H 0.424066 0.683031 0.927451 0.139 Uiso 1 1 calc R U . . .
C19 C 0.5126(6) 0.6642(2) 0.91196(12) 0.086(3) Uani 1 1 d G U . . .
H9 H 0.549311 0.674724 0.918791 0.103 Uiso 1 1 calc R U . . .
N6 N 0.7466(4) 0.6911(2) 0.84232(13) 0.060(2) Uani 1 1 d . . . . .
C20 C 0.7643(5) 0.6544(3) 0.85332(16) 0.057(3) Uani 1 1 d . . . . .
C21 C 0.8211(6) 0.6334(3) 0.8482(2) 0.075(3) Uani 1 1 d . . . . .
H10 H 0.831362 0.608015 0.857430 0.090 Uiso 1 1 calc R U . . .
C22 C 0.8645(6) 0.6490(4) 0.8294(2) 0.081(3) Uani 1 1 d . . . . .
H11 H 0.901563 0.634029 0.824306 0.097 Uiso 1 1 calc R U . . .
C23 C 0.8513(6) 0.6875(4) 0.81836(19) 0.085(4) Uani 1 1 d . . . . .
H12 H 0.882391 0.700082 0.806096 0.102 Uiso 1 1 calc R U . . .
C24 C 0.7949(6) 0.7070(3) 0.82498(17) 0.068(3) Uani 1 1 d . . . . .
H13 H 0.787720 0.733382 0.817199 0.081 Uiso 1 1 calc R U . . .
N7 N 0.7821(4) 0.8860(2) 0.74464(14) 0.062(2) Uani 1 1 d . . . . .
N8 N 0.7705(4) 0.8720(2) 0.72687(14) 0.061(2) Uani 1 1 d . . . . .
C25 C 0.7792(5) 0.8989(4) 0.7067(2) 0.080(3) Uani 1 1 d . . . . .
C26 C 0.8028(6) 0.9301(3) 0.7118(2) 0.080(3) Uani 1 1 d . . . . .
H14 H 0.817515 0.953304 0.701290 0.096 Uiso 1 1 calc R U . . .
C27 C 0.8016(6) 0.9226(3) 0.7345(3) 0.084(4) Uani 1 1 d . . . . .
C28 C 0.7711(6) 0.8929(3) 0.68279(19) 0.091(4) Uani 1 1 d . . . . .
H313 H 0.770866 0.917743 0.671291 0.137 Uiso 1 1 calc R U . . .
H314 H 0.724592 0.880353 0.682331 0.137 Uiso 1 1 calc R U . . .
H315 H 0.812702 0.876679 0.679890 0.137 Uiso 1 1 calc R U . . .
C29 C 0.8201(6) 0.9493(3) 0.74877(19) 0.076(3) Uani 1 1 d . . . . .
H316 H 0.774207 0.958852 0.754394 0.115 Uiso 1 1 calc R U . . .
H317 H 0.847537 0.970994 0.739445 0.115 Uiso 1 1 calc R U . . .
H318 H 0.850480 0.935032 0.761492 0.115 Uiso 1 1 calc R U . . .
N9 N 0.7249(4) 0.8212(2) 0.75364(13) 0.0534(19) Uani 1 1 d . . . . .
C30 C 0.7450(5) 0.8330(3) 0.73196(17) 0.056(2) Uani 1 1 d . . . . .
C31 C 0.7432(5) 0.8112(3) 0.71695(16) 0.061(3) Uani 1 1 d . . . . .
H15 H 0.758129 0.820889 0.701630 0.073 Uiso 1 1 calc R U . . .
C32 C 0.7178(5) 0.7740(3) 0.72587(16) 0.063(3) Uani 1 1 d . . . . .
H16 H 0.716449 0.757601 0.716500 0.076 Uiso 1 1 calc R U . . .
C33 C 0.6944(5) 0.7607(3) 0.74850(17) 0.063(3) Uani 1 1 d . . . . .
H17 H 0.675602 0.735806 0.754480 0.076 Uiso 1 1 calc R U . . .
C34 C 0.7001(5) 0.7863(3) 0.76227(16) 0.053(2) Uani 1 1 d . . . . .
N10 N 0.7111(4) 0.8048(2) 0.79537(13) 0.0525(19) Uani 1 1 d . . . . .
N11 N 0.6516(4) 0.76037(19) 0.82213(11) 0.0449(17) Uani 1 1 d . . . . .
C35 C 0.6813(5) 0.7790(2) 0.78592(15) 0.050(2) Uani 1 1 d . . . . .
C36 C 0.6924(5) 0.7911(3) 0.81685(15) 0.053(2) Uani 1 1 d . . . . .
C37 C 0.6435(5) 0.7526(3) 0.80225(16) 0.053(2) Uani 1 1 d . . . . .
C38 C 0.7196(6) 0.8071(3) 0.83564(15) 0.061(3) Uani 1 1 d . . . . .
C39 C 0.7925(7) 0.8050(3) 0.83947(18) 0.084(3) Uani 1 1 d . . . . .
H18 H 0.825548 0.795750 0.829882 0.101 Uiso 1 1 calc R U . . .
C40 C 0.8214(9) 0.8163(4) 0.8573(2) 0.113(5) Uani 1 1 d . . . . .
H19 H 0.872853 0.814605 0.860121 0.136 Uiso 1 1 calc R U . . .
C41 C 0.7709(13) 0.8297(4) 0.8701(3) 0.130(6) Uani 1 1 d . . . . .
H20 H 0.788344 0.838529 0.881964 0.156 Uiso 1 1 calc R U . . .
C42 C 0.6966(9) 0.8310(4) 0.8669(2) 0.102(4) Uani 1 1 d . . . . .
H21 H 0.663164 0.839761 0.876583 0.123 Uiso 1 1 calc R U . . .
C43 C 0.6700(7) 0.8195(3) 0.84909(18) 0.076(3) Uani 1 1 d . . . . .
H22 H 0.618435 0.820224 0.846471 0.091 Uiso 1 1 calc R U . . .
N12 N 0.5920(4) 0.6956(2) 0.82330(13) 0.055(2) Uani 1 1 d . . . . .
C44 C 0.6016(5) 0.7181(2) 0.80285(15) 0.049(2) Uani 1 1 d . . . . .
C45 C 0.5734(5) 0.7106(3) 0.78392(15) 0.059(3) Uani 1 1 d . . . . .
H23 H 0.579948 0.728208 0.769442 0.070 Uiso 1 1 calc R U . . .
C46 C 0.5365(6) 0.6780(3) 0.78631(18) 0.068(3) Uani 1 1 d . . . . .
H24 H 0.517723 0.672310 0.773571 0.082 Uiso 1 1 calc R U . . .
C47 C 0.5268(6) 0.6530(3) 0.80796(19) 0.069(3) Uani 1 1 d . . . . .
H25 H 0.502186 0.629648 0.810378 0.083 Uiso 1 1 calc R U . . .
C48 C 0.5546(5) 0.6639(3) 0.82577(16) 0.063(3) Uani 1 1 d . . . . .
H26 H 0.546594 0.647737 0.840583 0.075 Uiso 1 1 calc R U . . .
N13 N 0.8550(5) 0.8294(2) 0.78005(13) 0.065(2) Uani 1 1 d . . . . .
N14 N 0.8904(5) 0.8467(3) 0.79446(15) 0.077(3) Uani 1 1 d . . . . .
C49 C 0.9584(6) 0.8304(3) 0.80032(19) 0.071(3) Uani 1 1 d . . . . .
C50 C 0.9635(6) 0.8036(4) 0.7902(2) 0.093(4) Uani 1 1 d . . . . .
H27 H 1.005760 0.786776 0.791124 0.111 Uiso 1 1 calc R U . . .
C51 C 0.9015(6) 0.8018(3) 0.77778(18) 0.073(3) Uani 1 1 d . . . . .
C52 C 1.0104(5) 0.8385(3) 0.8164(2) 0.086(4) Uani 1 1 d . . . . .
H319 H 0.984017 0.837441 0.830608 0.130 Uiso 1 1 calc R U . . .
H320 H 1.029735 0.864146 0.810009 0.130 Uiso 1 1 calc R U . . .
H321 H 1.051444 0.819406 0.819247 0.130 Uiso 1 1 calc R U . . .
C53 C 0.8856(6) 0.7759(3) 0.76344(17) 0.076(3) Uani 1 1 d . . . . .
H322 H 0.844836 0.759414 0.770305 0.115 Uiso 1 1 calc R U . . .
H323 H 0.929857 0.759987 0.762380 0.115 Uiso 1 1 calc R U . . .
H324 H 0.871687 0.791578 0.748353 0.115 Uiso 1 1 calc R U . . .
N15 N 0.7813(4) 0.8810(2) 0.79254(13) 0.063(2) Uani 1 1 d . . . . .
C54 C 0.8503(6) 0.8754(3) 0.80107(18) 0.070(3) Uani 1 1 d . . . . .
C55 C 0.8743(6) 0.8955(3) 0.8149(2) 0.089(4) Uani 1 1 d . . . . .
H28 H 0.923058 0.892392 0.820611 0.107 Uiso 1 1 calc R U . . .
C56 C 0.8229(8) 0.9200(4) 0.8197(2) 0.105(4) Uani 1 1 d . . . . .
H29 H 0.837300 0.934182 0.829452 0.127 Uiso 1 1 calc R U . . .
C57 C 0.7531(6) 0.9265(3) 0.81216(19) 0.079(3) Uani 1 1 d . . . . .
H30 H 0.718847 0.943433 0.816703 0.095 Uiso 1 1 calc R U . . .
C58 C 0.7351(5) 0.9065(3) 0.79723(17) 0.061(3) Uani 1 1 d . . . . .
C59 C 0.6620(5) 0.9081(3) 0.78577(15) 0.054(2) Uani 1 1 d . . . . .
N16 N 0.6586(4) 0.88086(19) 0.77439(11) 0.0450(17) Uani 1 1 d . . . . .
C60 C 0.5880(4) 0.8837(2) 0.76731(14) 0.042(2) Uani 1 1 d . . . . .
N17 N 0.5476(4) 0.9113(2) 0.77339(11) 0.0500(18) Uani 1 1 d . . . . .
C61 C 0.5958(5) 0.9274(3) 0.78508(15) 0.052(2) Uani 1 1 d . . . . .
C62 C 0.5626(4) 0.8627(2) 0.75322(15) 0.047(2) Uani 1 1 d . . . . .
C63 C 0.5793(5) 0.8718(3) 0.73016(15) 0.052(2) Uani 1 1 d . . . . .
H403 H 0.603640 0.894828 0.723001 0.063 Uiso 1 1 calc R U . . .
C64 C 0.5612(5) 0.8485(3) 0.71803(17) 0.062(3) Uani 1 1 d . . . . .
H404 H 0.574212 0.855402 0.702479 0.074 Uiso 1 1 calc R U . . .
C65 C 0.5246(5) 0.8149(3) 0.72716(16) 0.054(2) Uani 1 1 d . . . . .
H405 H 0.514128 0.798679 0.718214 0.064 Uiso 1 1 calc R U . . .
C66 C 0.5038(6) 0.8057(3) 0.74936(17) 0.065(3) Uani 1 1 d . . . . .
H406 H 0.475562 0.783693 0.755734 0.078 Uiso 1 1 calc R U . . .
C67 C 0.5239(5) 0.8283(2) 0.76257(16) 0.056(2) Uani 1 1 d . . . . .
H407 H 0.511695 0.820705 0.778173 0.068 Uiso 1 1 calc R U . . .
N18 N 0.4930(4) 0.9594(2) 0.79635(12) 0.0517(19) Uani 1 1 d . . . . .
C68 C 0.5670(5) 0.9587(3) 0.79293(15) 0.055(2) Uani 1 1 d . . . . .
C69 C 0.6102(6) 0.9883(2) 0.79531(16) 0.058(3) Uani 1 1 d . . . . .
H31 H 0.660769 0.989035 0.790698 0.070 Uiso 1 1 calc R U . . .
C70 C 0.5813(7) 1.0149(4) 0.80388(19) 0.080(4) Uani 1 1 d . . . . .
H32 H 0.611640 1.033684 0.806586 0.096 Uiso 1 1 calc R U . . .
C71 C 0.5086(9) 1.0154(3) 0.8087(2) 0.098(5) Uani 1 1 d . . . . .
H33 H 0.486542 1.034235 0.814974 0.118 Uiso 1 1 calc R U . . .
C72 C 0.4651(6) 0.9866(3) 0.80430(15) 0.063(3) Uani 1 1 d . . . . .
H34 H 0.413358 0.987349 0.807289 0.076 Uiso 1 1 calc R U . . .
N19 N 0.2985(5) 0.7629(2) 0.89413(13) 0.069(2) Uani 1 1 d . . . . .
N20 N 0.2402(5) 0.7473(3) 0.88646(14) 0.065(2) Uani 1 1 d . . . . .
C73 C 0.2050(8) 0.7197(4) 0.90370(19) 0.088(4) Uani 1 1 d . . . . .
C74 C 0.2432(7) 0.7199(3) 0.9222(2) 0.086(4) Uani 1 1 d . . . . .
H35 H 0.232606 0.704019 0.936889 0.104 Uiso 1 1 calc R U . . .
C75 C 0.2986(7) 0.7454(4) 0.91719(18) 0.082(3) Uani 1 1 d . . . . .
C76 C 0.1394(9) 0.7000(5) 0.9007(2) 0.162(8) Uani 1 1 d . . . . .
H325 H 0.101719 0.718861 0.892855 0.243 Uiso 1 1 calc R U . . .
H326 H 0.119824 0.685539 0.915440 0.243 Uiso 1 1 calc R U . . .
H327 H 0.152600 0.682333 0.891797 0.243 Uiso 1 1 calc R U . . .
C77 C 0.3502(6) 0.7559(3) 0.93175(16) 0.085(3) Uani 1 1 d . . . . .
H328 H 0.400708 0.754704 0.925732 0.127 Uiso 1 1 calc R U . . .
H329 H 0.346922 0.738016 0.946896 0.127 Uiso 1 1 calc R U . . .
H330 H 0.337858 0.781986 0.932409 0.127 Uiso 1 1 calc R U . . .
N21 N 0.2786(4) 0.7853(2) 0.85314(13) 0.056(2) Uani 1 1 d . . . . .
C78 C 0.2306(6) 0.7598(3) 0.86396(18) 0.062(3) Uani 1 1 d . . . . .
C79 C 0.1770(5) 0.7477(3) 0.85243(16) 0.059(3) Uani 1 1 d . . . . .
H36 H 0.143649 0.728682 0.860090 0.070 Uiso 1 1 calc R U . . .
C80 C 0.1734(7) 0.7640(3) 0.82944(19) 0.079(3) Uani 1 1 d . . . . .
H37 H 0.134779 0.757654 0.821300 0.095 Uiso 1 1 calc R U . . .
C81 C 0.2262(5) 0.7899(3) 0.81803(17) 0.058(3) Uani 1 1 d . . . . .
H38 H 0.225604 0.799830 0.802109 0.070 Uiso 1 1 calc R U . . .
C82 C 0.2793(6) 0.8008(3) 0.83041(17) 0.062(3) Uani 1 1 d . . . . .
C83 C 0.3366(5) 0.8285(2) 0.82265(15) 0.048(2) Uani 1 1 d . . . . .
N22 N 0.3706(4) 0.8380(2) 0.83971(12) 0.0501(18) Uani 1 1 d . . . . .
C84 C 0.4147(6) 0.8647(3) 0.82960(17) 0.061(3) Uani 1 1 d . . . . .
N23 N 0.4159(4) 0.8726(2) 0.80730(12) 0.053(2) Uani 1 1 d . . . . .
C85 C 0.3658(5) 0.8490(2) 0.80259(16) 0.048(2) Uani 1 1 d . . . . .
C86 C 0.4614(7) 0.8856(3) 0.84168(15) 0.067(3) Uani 1 1 d . . . . .
C87 C 0.4248(8) 0.9056(3) 0.85493(18) 0.089(4) Uani 1 1 d . . . . .
H39 H 0.372634 0.903856 0.856583 0.107 Uiso 1 1 calc R U . . .
C88 C 0.4604(12) 0.9284(4) 0.8661(2) 0.128(6) Uani 1 1 d . . . . .
H40 H 0.434673 0.940600 0.875897 0.153 Uiso 1 1 calc R U . . .
C89 C 0.5369(14) 0.9314(5) 0.8617(2) 0.144(8) Uani 1 1 d . . . . .
H41 H 0.564005 0.947621 0.867807 0.173 Uiso 1 1 calc R U . . .
C90 C 0.5742(8) 0.9109(4) 0.8482(2) 0.105(4) Uani 1 1 d . . . . .
H42 H 0.626359 0.912059 0.846234 0.126 Uiso 1 1 calc R U . . .
C91 C 0.5374(6) 0.8900(4) 0.83825(16) 0.077(3) Uani 1 1 d . . . . .
H43 H 0.563286 0.877763 0.828538 0.093 Uiso 1 1 calc R U . . .
N24 N 0.3775(4) 0.8853(2) 0.76466(11) 0.0454(18) Uani 1 1 d . . . . .
C92 C 0.3531(5) 0.8523(2) 0.77949(14) 0.043(2) Uani 1 1 d . . . . .
C93 C 0.3225(5) 0.8248(2) 0.77161(14) 0.048(2) Uani 1 1 d . . . . .
H44 H 0.307459 0.801452 0.781844 0.057 Uiso 1 1 calc R U . . .
C94 C 0.3138(5) 0.8313(3) 0.74884(16) 0.055(2) Uani 1 1 d . . . . .
H45 H 0.293250 0.812294 0.743393 0.066 Uiso 1 1 calc R U . . .
C95 C 0.3344(5) 0.8647(2) 0.73417(14) 0.050(2) Uani 1 1 d . . . . .
H46 H 0.325066 0.870494 0.718562 0.060 Uiso 1 1 calc R U . . .
C96 C 0.3701(5) 0.8905(2) 0.74291(15) 0.048(2) Uani 1 1 d . . . . .
H47 H 0.389884 0.912719 0.732705 0.057 Uiso 1 1 calc R U . . .
N25 N 0.2769(6) 0.8435(2) 0.87693(14) 0.079(3) Uani 1 1 d . . . . .
N26 N 0.3051(6) 0.8584(3) 0.89270(14) 0.082(3) Uani 1 1 d . . . . .
C97 C 0.2581(8) 0.8887(3) 0.8954(2) 0.087(4) Uani 1 1 d . . . . .
C98 C 0.1995(8) 0.8905(4) 0.8816(2) 0.096(4) Uani 1 1 d . . . . .
H48 H 0.157844 0.907857 0.879823 0.115 Uiso 1 1 calc R U . . .
C99 C 0.2121(7) 0.8617(3) 0.87040(18) 0.080(3) Uani 1 1 d . . . . .
C100 C 0.2747(10) 0.9130(4) 0.9099(2) 0.154(7) Uani 1 1 d . . . . .
H331 H 0.228302 0.922663 0.915160 0.231 Uiso 1 1 calc R U . . .
H332 H 0.303605 0.934592 0.901223 0.231 Uiso 1 1 calc R U . . .
H333 H 0.303149 0.897802 0.922807 0.231 Uiso 1 1 calc R U . . .
C101 C 0.1663(6) 0.8538(3) 0.8536(2) 0.090(4) Uani 1 1 d . . . . .
H334 H 0.187078 0.865718 0.838578 0.135 Uiso 1 1 calc R U . . .
H335 H 0.116027 0.864400 0.854727 0.135 Uiso 1 1 calc R U . . .
H336 H 0.164771 0.826068 0.856140 0.135 Uiso 1 1 calc R U . . .
N27 N 0.4038(5) 0.8214(2) 0.88967(13) 0.066(2) Uani 1 1 d . . . . .
C102 C 0.3768(7) 0.8478(3) 0.89950(17) 0.072(3) Uani 1 1 d . . . . .
C103 C 0.4190(10) 0.8592(3) 0.91463(19) 0.104(5) Uani 1 1 d . . . . .
H49 H 0.399298 0.877005 0.922060 0.124 Uiso 1 1 calc R U . . .
C104 C 0.4876(9) 0.8446(4) 0.9184(2) 0.097(4) Uani 1 1 d . . . . .
H50 H 0.515772 0.852205 0.928960 0.117 Uiso 1 1 calc R U . . .
C105 C 0.5200(8) 0.8197(3) 0.90834(19) 0.095(4) Uani 1 1 d . . . . .
H51 H 0.570238 0.811231 0.910831 0.114 Uiso 1 1 calc R U . . .
C106 C 0.4751(8) 0.8069(3) 0.89380(15) 0.083(4) Uani 1 1 d . . . . .
C107 C 0.4919(5) 0.7775(3) 0.88274(14) 0.054(2) Uani 1 1 d . . . . .
N28 N 0.4379(4) 0.7727(2) 0.86919(11) 0.0530(19) Uani 1 1 d . . . . .
C108 C 0.4673(5) 0.7478(2) 0.85855(14) 0.048(2) Uani 1 1 d . . . . .
N29 N 0.5382(4) 0.7368(2) 0.86389(11) 0.055(2) Uani 1 1 d . . . . .
C109 C 0.5531(5) 0.7549(3) 0.88021(15) 0.059(3) Uani 1 1 d . . . . .
C110 C 0.4245(5) 0.7358(2) 0.84197(15) 0.050(2) Uani 1 1 d . . . . .
C111 C 0.3670(5) 0.7118(2) 0.84851(16) 0.053(2) Uani 1 1 d . . . . .
H52 H 0.351595 0.703535 0.863853 0.064 Uiso 1 1 calc R U . . .
C112 C 0.3317(6) 0.6997(3) 0.8326(2) 0.073(3) Uani 1 1 d . . . . .
H53 H 0.293637 0.681771 0.837299 0.087 Uiso 1 1 calc R U . . .
C113 C 0.3499(7) 0.7127(3) 0.81023(18) 0.074(3) Uani 1 1 d . . . . .
H54 H 0.323802 0.704818 0.799410 0.089 Uiso 1 1 calc R U . . .
C114 C 0.4053(5) 0.7369(3) 0.80387(17) 0.056(2) Uani 1 1 d . . . . .
H55 H 0.417206 0.746473 0.788307 0.067 Uiso 1 1 calc R U . . .
C115 C 0.4454(6) 0.7482(3) 0.81907(16) 0.062(3) Uani 1 1 d . . . . .
H56 H 0.486397 0.764077 0.814237 0.075 Uiso 1 1 calc R U . . .
N30 N 0.6756(5) 0.7331(2) 0.87843(14) 0.067(2) Uani 1 1 d . . . . .
C116 C 0.6241(6) 0.7442(3) 0.89123(17) 0.062(3) Uani 1 1 d . . . . .
C117 C 0.6369(6) 0.7442(3) 0.91323(17) 0.077(3) Uani 1 1 d . . . . .
H57 H 0.597574 0.749269 0.922580 0.092 Uiso 1 1 calc R U . . .
C118 C 0.7095(8) 0.7367(4) 0.9213(2) 0.104(4) Uani 1 1 d . . . . .
H58 H 0.720931 0.739110 0.935636 0.125 Uiso 1 1 calc R U . . .
C119 C 0.7624(8) 0.7261(3) 0.9085(2) 0.092(4) Uani 1 1 d . . . . .
H59 H 0.811451 0.720330 0.913800 0.110 Uiso 1 1 calc R U . . .
C120 C 0.7443(7) 0.7234(3) 0.8862(2) 0.084(3) Uani 1 1 d . . . . .
H60 H 0.780876 0.714742 0.877313 0.100 Uiso 1 1 calc R U . . .
N31 N 0.2724(5) 1.0740(2) 0.65667(13) 0.055(2) Uani 1 1 d . . . . .
N32 N 0.1988(4) 1.0662(2) 0.66331(13) 0.0514(19) Uani 1 1 d . . . . .
C121 C 0.1559(7) 1.0764(3) 0.6450(2) 0.078(3) Uani 1 1 d . . . . .
C122 C 0.2018(7) 1.0915(3) 0.6268(2) 0.081(3) Uani 1 1 d . . . . .
H216 H 0.187462 1.101680 0.611617 0.097 Uiso 1 1 calc R U . . .
C123 C 0.2733(5) 1.0889(3) 0.63502(19) 0.060(3) Uani 1 1 d . . . . .
C124 C 0.0737(6) 1.0701(4) 0.6447(2) 0.111(5) Uani 1 1 d . . . . .
H408 H 0.063107 1.044412 0.654373 0.167 Uiso 1 1 calc R U . . .
H409 H 0.058899 1.072529 0.629307 0.167 Uiso 1 1 calc R U . . .
H410 H 0.045990 1.089313 0.650322 0.167 Uiso 1 1 calc R U . . .
C125 C 0.3423(6) 1.1008(3) 0.62141(17) 0.073(3) Uani 1 1 d . . . . .
H411 H 0.383081 1.100585 0.631485 0.110 Uiso 1 1 calc R U . . .
H412 H 0.334463 1.126736 0.611266 0.110 Uiso 1 1 calc R U . . .
H413 H 0.354609 1.082969 0.612562 0.110 Uiso 1 1 calc R U . . .
N33 N 0.2432(4) 1.03458(19) 0.69820(14) 0.0489(19) Uani 1 1 d . . . . .
C126 C 0.1829(6) 1.0479(2) 0.68562(17) 0.054(2) Uani 1 1 d . . . . .
C127 C 0.1136(5) 1.0431(3) 0.6951(2) 0.067(3) Uani 1 1 d . . . . .
H61 H 0.071261 1.054125 0.686639 0.080 Uiso 1 1 calc R U . . .
C128 C 0.1062(6) 1.0214(3) 0.71769(18) 0.061(3) Uani 1 1 d . . . . .
H62 H 0.058309 1.016588 0.724298 0.073 Uiso 1 1 calc R U . . .
C129 C 0.1671(6) 1.0073(2) 0.73021(16) 0.056(3) Uani 1 1 d . . . . .
H63 H 0.162146 0.992896 0.745551 0.068 Uiso 1 1 calc R U . . .
C130 C 0.2366(5) 1.0143(2) 0.72009(15) 0.044(2) Uani 1 1 d . . . . .
C131 C 0.3101(5) 1.0000(2) 0.72978(16) 0.049(2) Uani 1 1 d . . . . .
N34 N 0.3698(4) 1.00181(17) 0.71544(11) 0.0389(16) Uani 1 1 d . . . . .
C132 C 0.4243(5) 0.9853(2) 0.72906(14) 0.043(2) Uani 1 1 d . . . . .
N35 N 0.4025(4) 0.97208(18) 0.75081(12) 0.0476(18) Uani 1 1 d . . . . .
C133 C 0.3302(5) 0.9823(2) 0.75215(14) 0.039(2) Uani 1 1 d . . . . .
C134 C 0.4991(5) 0.9819(2) 0.72171(15) 0.054(2) Uani 1 1 d . . . . .
C135 C 0.5581(5) 0.9877(3) 0.73332(18) 0.067(3) Uani 1 1 d . . . . .
H64 H 0.550751 0.992161 0.747583 0.081 Uiso 1 1 calc R U . . .
C136 C 0.6300(7) 0.9871(4) 0.7241(2) 0.103(5) Uani 1 1 d . . . . .
H65 H 0.670051 0.990205 0.732822 0.123 Uiso 1 1 calc R U . . .
C137 C 0.6453(9) 0.9826(4) 0.7047(3) 0.115(5) Uani 1 1 d . . . . .
H66 H 0.694533 0.984230 0.698862 0.138 Uiso 1 1 calc R U . . .
C138 C 0.5880(8) 0.9754(4) 0.6927(2) 0.095(4) Uani 1 1 d . . . . .
H67 H 0.598740 0.970594 0.678631 0.114 Uiso 1 1 calc R U . . .
C139 C 0.5145(6) 0.9750(3) 0.70032(15) 0.069(3) Uani 1 1 d . . . . .
H68 H 0.475682 0.970272 0.691616 0.083 Uiso 1 1 calc R U . . .
N36 N 0.3230(4) 0.9443(2) 0.78969(13) 0.0525(19) Uani 1 1 d . . . . .
C140 C 0.2935(5) 0.9745(2) 0.77352(16) 0.051(2) Uani 1 1 d . . . . .
C141 C 0.2348(5) 0.9961(2) 0.77925(16) 0.053(2) Uani 1 1 d . . . . .
H69 H 0.216577 1.018556 0.768426 0.064 Uiso 1 1 calc R U . . .
C142 C 0.2034(5) 0.9855(3) 0.79998(17) 0.056(2) Uani 1 1 d . . . . .
H70 H 0.162307 0.999991 0.803550 0.067 Uiso 1 1 calc R U . . .
C143 C 0.2305(6) 0.9542(3) 0.81567(16) 0.063(3) Uani 1 1 d . . . . .
H71 H 0.208400 0.946059 0.830250 0.076 Uiso 1 1 calc R U . . .
C144 C 0.2908(5) 0.9347(3) 0.80991(15) 0.053(2) Uani 1 1 d . . . . .
H72 H 0.310647 0.913066 0.821018 0.064 Uiso 1 1 calc R U . . .
N37 N 0.3909(4) 1.0883(2) 0.69204(13) 0.055(2) Uani 1 1 d . . . . .
N38 N 0.4587(4) 1.0999(2) 0.68422(14) 0.061(2) Uani 1 1 d . . . . .
C145 C 0.4805(7) 1.1296(3) 0.6914(2) 0.092(4) Uani 1 1 d . . . . .
C146 C 0.4247(7) 1.1366(3) 0.7048(2) 0.090(4) Uani 1 1 d . . . . .
H73 H 0.422320 1.155889 0.712341 0.108 Uiso 1 1 calc R U . . .
C147 C 0.3711(7) 1.1101(3) 0.70526(19) 0.078(3) Uani 1 1 d . . . . .
C148 C 0.5504(8) 1.1528(4) 0.6830(3) 0.149(7) Uani 1 1 d . . . . .
H337 H 0.550046 1.162565 0.666544 0.224 Uiso 1 1 calc R U . . .
H338 H 0.594650 1.136113 0.687620 0.224 Uiso 1 1 calc R U . . .
H339 H 0.550947 1.174276 0.689465 0.224 Uiso 1 1 calc R U . . .
C149 C 0.2943(6) 1.1074(3) 0.71652(17) 0.075(3) Uani 1 1 d . . . . .
H340 H 0.256557 1.109362 0.705229 0.113 Uiso 1 1 calc R U . . .
H341 H 0.286274 1.128367 0.723380 0.113 Uiso 1 1 calc R U . . .
H342 H 0.291061 1.082796 0.728163 0.113 Uiso 1 1 calc R U . . .
N39 N 0.4524(4) 1.05678(18) 0.66481(11) 0.0446(17) Uani 1 1 d . . . . .
C150 C 0.4963(5) 1.0806(2) 0.66979(16) 0.054(2) Uani 1 1 d . . . . .
C151 C 0.5682(6) 1.0852(3) 0.66232(19) 0.077(3) Uani 1 1 d . . . . .
H74 H 0.597376 1.103453 0.666016 0.092 Uiso 1 1 calc R U . . .
C152 C 0.5959(6) 1.0642(3) 0.6501(2) 0.093(4) Uani 1 1 d . . . . .
H75 H 0.645758 1.067455 0.644898 0.112 Uiso 1 1 calc R U . . .
C153 C 0.5545(5) 1.0367(3) 0.64417(17) 0.062(3) Uani 1 1 d . . . . .
H76 H 0.576066 1.020496 0.635918 0.075 Uiso 1 1 calc R U . . .
C154 C 0.4822(5) 1.0345(2) 0.65093(15) 0.048(2) Uani 1 1 d . . . . .
C155 C 0.4268(5) 1.0095(2) 0.64683(14) 0.042(2) Uani 1 1 d . . . . .
N40 N 0.3681(4) 1.00232(17) 0.66166(11) 0.0425(17) Uani 1 1 d . . . . .
C156 C 0.3230(4) 0.9805(2) 0.65398(13) 0.0362(19) Uani 1 1 d . . . . .
N41 N 0.3491(3) 0.97311(17) 0.63538(10) 0.0333(15) Uani 1 1 d . . . . .
C157 C 0.4155(5) 0.9923(2) 0.63019(13) 0.041(2) Uani 1 1 d . . . . .
C158 C 0.2541(4) 0.9680(2) 0.66565(14) 0.039(2) Uani 1 1 d . . . . .
C159 C 0.2540(5) 0.9497(2) 0.68889(15) 0.052(2) Uani 1 1 d . . . . .
H77 H 0.299996 0.943654 0.696297 0.062 Uiso 1 1 calc R U . . .
C160 C 0.1892(6) 0.9402(3) 0.70150(17) 0.059(3) Uani 1 1 d . . . . .
H78 H 0.190196 0.928812 0.717312 0.071 Uiso 1 1 calc R U . . .
C161 C 0.1253(7) 0.9476(3) 0.6904(2) 0.073(3) Uani 1 1 d . . . . .
H79 H 0.080736 0.940678 0.698737 0.088 Uiso 1 1 calc R U . . .
C162 C 0.1205(5) 0.9649(3) 0.66726(18) 0.058(3) Uani 1 1 d . . . . .
H80 H 0.074008 0.969876 0.660043 0.069 Uiso 1 1 calc R U . . .
C163 C 0.1860(5) 0.9746(2) 0.65525(16) 0.051(2) Uani 1 1 d . . . . .
H81 H 0.184191 0.986145 0.639462 0.061 Uiso 1 1 calc R U . . .
N42 N 0.4387(3) 0.96057(17) 0.60247(10) 0.0359(15) Uani 1 1 d . . . . .
C164 C 0.4572(5) 0.9900(2) 0.61004(13) 0.043(2) Uani 1 1 d . . . . .
C165 C 0.5067(6) 1.0157(3) 0.59881(16) 0.068(3) Uani 1 1 d . . . . .
H82 H 0.512546 1.038422 0.603029 0.082 Uiso 1 1 calc R U . . .
C166 C 0.5490(5) 1.0091(3) 0.58116(16) 0.063(3) Uani 1 1 d . . . . .
H83 H 0.587215 1.025773 0.574223 0.075 Uiso 1 1 calc R U . . .
C167 C 0.5348(5) 0.9786(2) 0.57410(14) 0.054(2) Uani 1 1 d . . . . .
H84 H 0.562987 0.973049 0.562191 0.064 Uiso 1 1 calc R U . . .
C168 C 0.4778(4) 0.9554(3) 0.58471(14) 0.047(2) Uani 1 1 d . . . . .
H85 H 0.465711 0.934823 0.579116 0.057 Uiso 1 1 calc R U . . .
N43 N 0.4837(4) 0.81012(18) 0.53156(12) 0.0475(18) Uani 1 1 d . . . . .
N44 N 0.5439(5) 0.7915(2) 0.54302(12) 0.058(2) Uani 1 1 d . . . . .
C169 C 0.5837(6) 0.7696(3) 0.53133(16) 0.071(3) Uani 1 1 d . . . . .
C170 C 0.5459(7) 0.7781(3) 0.51122(17) 0.082(3) Uani 1 1 d . . . . .
H86 H 0.559384 0.768524 0.498870 0.099 Uiso 1 1 calc R U . . .
C171 C 0.4891(5) 0.8011(2) 0.51191(14) 0.047(2) Uani 1 1 d . . . . .
C172 C 0.6595(7) 0.7473(4) 0.5387(2) 0.126(6) Uani 1 1 d . . . . .
H343 H 0.697218 0.765553 0.539093 0.189 Uiso 1 1 calc R U . . .
H344 H 0.674876 0.733293 0.527907 0.189 Uiso 1 1 calc R U . . .
H345 H 0.653690 0.729170 0.553680 0.189 Uiso 1 1 calc R U . . .
C173 C 0.4308(6) 0.8165(3) 0.49426(14) 0.066(3) Uani 1 1 d . . . . .
H346 H 0.381986 0.808572 0.500691 0.099 Uiso 1 1 calc R U . . .
H347 H 0.441365 0.806483 0.481412 0.099 Uiso 1 1 calc R U . . .
H348 H 0.431420 0.844588 0.489247 0.099 Uiso 1 1 calc R U . . .
N45 N 0.5005(4) 0.81764(17) 0.56994(10) 0.0386(16) Uani 1 1 d . . . . .
C174 C 0.5532(5) 0.7945(2) 0.56503(13) 0.049(2) Uani 1 1 d . . . . .
C175 C 0.6097(5) 0.7769(2) 0.57943(15) 0.052(2) Uani 1 1 d . . . . .
H87 H 0.645605 0.759884 0.575597 0.063 Uiso 1 1 calc R U . . .
C176 C 0.6107(5) 0.7855(2) 0.59967(13) 0.044(2) Uani 1 1 d . . . . .
H88 H 0.649268 0.775293 0.610009 0.053 Uiso 1 1 calc R U . . .
C177 C 0.5570(4) 0.8084(2) 0.60455(13) 0.040(2) Uani 1 1 d . . . . .
H89 H 0.557734 0.813862 0.618590 0.047 Uiso 1 1 calc R U . . .
C178 C 0.4997(4) 0.8244(2) 0.58982(13) 0.0375(19) Uani 1 1 d . . . . .
C179 C 0.4403(4) 0.8512(2) 0.59158(13) 0.0370(19) Uani 1 1 d . . . . .
N46 N 0.4053(3) 0.86886(17) 0.57100(9) 0.0298(14) Uani 1 1 d . . . . .
C180 C 0.3580(4) 0.8942(2) 0.57527(13) 0.0356(19) Uani 1 1 d . . . . .
N47 N 0.3549(3) 0.89431(17) 0.59729(10) 0.0337(15) Uani 1 1 d . . . . .
C181 C 0.4059(5) 0.8669(2) 0.60761(13) 0.042(2) Uani 1 1 d . . . . .
C182 C 0.3135(4) 0.9217(2) 0.55873(12) 0.0328(18) Uani 1 1 d . . . . .
C183 C 0.2349(5) 0.9255(3) 0.56080(14) 0.051(2) Uani 1 1 d . . . . .
H90 H 0.210523 0.909177 0.573489 0.062 Uiso 1 1 calc R U . . .
C184 C 0.1934(6) 0.9519(3) 0.54518(16) 0.063(3) Uani 1 1 d . . . . .
H91 H 0.141115 0.953622 0.546848 0.076 Uiso 1 1 calc R U . . .
C185 C 0.2293(6) 0.9759(3) 0.52691(18) 0.073(3) Uani 1 1 d . . . . .
H92 H 0.200944 0.994608 0.516141 0.087 Uiso 1 1 calc R U . . .
C186 C 0.3059(6) 0.9734(3) 0.52379(15) 0.060(3) Uani 1 1 d . . . . .
H93 H 0.330167 0.989520 0.510995 0.073 Uiso 1 1 calc R U . . .
C187 C 0.3451(5) 0.9462(2) 0.54036(14) 0.048(2) Uani 1 1 d . . . . .
H94 H 0.397390 0.944581 0.538699 0.058 Uiso 1 1 calc R U . . .
N48 N 0.3842(4) 0.88801(16) 0.63987(11) 0.0384(16) Uani 1 1 d . . . . .
C188 C 0.4158(4) 0.8596(2) 0.63221(12) 0.0373(19) Uani 1 1 d . . . . .
C189 C 0.4484(4) 0.8264(2) 0.64622(14) 0.045(2) Uani 1 1 d . . . . .
H95 H 0.466208 0.806108 0.640486 0.054 Uiso 1 1 calc R U . . .
C190 C 0.4542(5) 0.8239(3) 0.66863(14) 0.055(2) Uani 1 1 d . . . . .
H96 H 0.478896 0.802339 0.678549 0.065 Uiso 1 1 calc R U . . .
C191 C 0.4237(5) 0.8532(3) 0.67659(14) 0.054(2) Uani 1 1 d . . . . .
H97 H 0.427390 0.851956 0.692013 0.064 Uiso 1 1 calc R U . . .
C192 C 0.3878(5) 0.8842(2) 0.66189(14) 0.045(2) Uani 1 1 d . . . . .
H98 H 0.364940 0.903506 0.667614 0.054 Uiso 1 1 calc R U . . .
N49 N 0.4975(4) 0.88622(18) 0.53179(10) 0.0396(16) Uani 1 1 d . . . . .
N50 N 0.4692(4) 0.90873(19) 0.51144(10) 0.0455(18) Uani 1 1 d . . . . .
C193 C 0.5151(5) 0.9379(2) 0.50162(14) 0.052(2) Uani 1 1 d . . . . .
C194 C 0.5731(5) 0.9338(3) 0.51556(15) 0.061(3) Uani 1 1 d . . . . .
H99 H 0.614606 0.949611 0.513247 0.073 Uiso 1 1 calc R U . . .
C195 C 0.5603(5) 0.9019(2) 0.53397(14) 0.043(2) Uani 1 1 d . . . . .
C196 C 0.4998(6) 0.9674(3) 0.47922(14) 0.068(3) Uani 1 1 d . . . . .
H349 H 0.544137 0.982148 0.473980 0.101 Uiso 1 1 calc R U . . .
H350 H 0.458713 0.984757 0.481048 0.101 Uiso 1 1 calc R U . . .
H351 H 0.486833 0.954365 0.468170 0.101 Uiso 1 1 calc R U . . .
C197 C 0.6104(5) 0.8871(2) 0.55460(13) 0.051(2) Uani 1 1 d . . . . .
H352 H 0.583444 0.889583 0.568071 0.076 Uiso 1 1 calc R U . . .
H353 H 0.654820 0.902306 0.552281 0.076 Uiso 1 1 calc R U . . .
H354 H 0.624783 0.860156 0.556538 0.076 Uiso 1 1 calc R U . . .
N51 N 0.3724(3) 0.87098(19) 0.52299(11) 0.0377(16) Uani 1 1 d . . . . .
C198 C 0.3970(5) 0.9002(2) 0.50699(13) 0.041(2) Uani 1 1 d . . . . .
C199 C 0.3562(5) 0.9199(3) 0.48928(14) 0.055(2) Uani 1 1 d . . . . .
H100 H 0.376695 0.939985 0.477639 0.066 Uiso 1 1 calc R U . . .
C200 C 0.2836(5) 0.9100(3) 0.48847(16) 0.061(3) Uani 1 1 d . . . . .
H101 H 0.251993 0.924569 0.476900 0.073 Uiso 1 1 calc R U . . .
C201 C 0.2576(6) 0.8783(3) 0.50498(13) 0.060(3) Uani 1 1 d . . . . .
H102 H 0.208253 0.870691 0.504615 0.073 Uiso 1 1 calc R U . . .
C202 C 0.3039(5) 0.8581(2) 0.52172(13) 0.041(2) Uani 1 1 d . . . . .
C203 C 0.2910(5) 0.8235(2) 0.54004(13) 0.041(2) Uani 1 1 d . . . . .
N52 N 0.3463(4) 0.81233(18) 0.55528(11) 0.0416(17) Uani 1 1 d . . . . .
C204 C 0.3211(4) 0.7827(2) 0.57155(14) 0.040(2) Uani 1 1 d . . . . .
N53 N 0.2511(3) 0.77362(18) 0.56778(10) 0.0399(16) Uani 1 1 d . . . . .
C205 C 0.2325(5) 0.7984(2) 0.54667(14) 0.047(2) Uani 1 1 d . . . . .
C206 C 0.3641(4) 0.7620(2) 0.59165(13) 0.040(2) Uani 1 1 d . . . . .
C207 C 0.3446(5) 0.7668(2) 0.61254(13) 0.040(2) Uani 1 1 d . . . . .
H103 H 0.303459 0.783263 0.613804 0.048 Uiso 1 1 calc R U . . .
C208 C 0.3838(6) 0.7482(3) 0.63129(16) 0.064(3) Uani 1 1 d . . . . .
H104 H 0.370227 0.751157 0.645621 0.077 Uiso 1 1 calc R U . . .
C209 C 0.4453(5) 0.7245(3) 0.62851(15) 0.056(2) Uani 1 1 d . . . . .
H105 H 0.475491 0.712226 0.640991 0.067 Uiso 1 1 calc R U . . .
C210 C 0.4612(5) 0.7192(3) 0.60844(18) 0.063(3) Uani 1 1 d . . . . .
H106 H 0.500146 0.701531 0.607177 0.075 Uiso 1 1 calc R U . . .
C211 C 0.4222(5) 0.7389(2) 0.58935(16) 0.051(2) Uani 1 1 d . . . . .
H107 H 0.436142 0.736074 0.575019 0.061 Uiso 1 1 calc R U . . .
N54 N 0.1142(4) 0.7740(2) 0.55290(12) 0.0522(19) Uani 1 1 d . . . . .
C212 C 0.1636(5) 0.7930(2) 0.53733(15) 0.045(2) Uani 1 1 d . . . . .
C213 C 0.1496(6) 0.8033(3) 0.51486(15) 0.060(3) Uani 1 1 d . . . . .
H108 H 0.186049 0.815991 0.504341 0.072 Uiso 1 1 calc R U . . .
C214 C 0.0842(6) 0.7957(3) 0.50752(17) 0.064(3) Uani 1 1 d . . . . .
H109 H 0.075205 0.802157 0.491852 0.077 Uiso 1 1 calc R U . . .
C215 C 0.0316(6) 0.7786(3) 0.52260(17) 0.064(3) Uani 1 1 d . . . . .
H110 H -0.014968 0.773882 0.517469 0.077 Uiso 1 1 calc R U . . .
C216 C 0.0452(6) 0.7680(3) 0.54569(18) 0.068(3) Uani 1 1 d . . . . .
H111 H 0.007757 0.756739 0.556276 0.082 Uiso 1 1 calc R U . . .
N55 N -0.0178(4) 0.8862(2) 0.65676(12) 0.0457(17) Uani 1 1 d . . . . .
N56 N -0.0108(4) 0.8640(2) 0.67817(12) 0.0498(18) Uani 1 1 d . . . . .
C217 C -0.0303(5) 0.8843(3) 0.69305(17) 0.055(2) Uani 1 1 d . . . . .
C218 C -0.0520(5) 0.9196(3) 0.67992(19) 0.065(3) Uani 1 1 d . . . . .
H112 H -0.070017 0.940399 0.685206 0.078 Uiso 1 1 calc R U . . .
C219 C -0.0435(5) 0.9204(2) 0.65750(15) 0.047(2) Uani 1 1 d . . . . .
C220 C -0.0305(6) 0.8691(3) 0.71796(15) 0.068(3) Uani 1 1 d . . . . .
H355 H -0.060107 0.846230 0.722672 0.102 Uiso 1 1 calc R U . . .
H356 H -0.051964 0.888716 0.724548 0.102 Uiso 1 1 calc R U . . .
H357 H 0.020314 0.862500 0.723101 0.102 Uiso 1 1 calc R U . . .
C221 C -0.0602(6) 0.9527(3) 0.63800(17) 0.068(3) Uani 1 1 d . . . . .
H358 H -0.014027 0.962314 0.630171 0.102 Uiso 1 1 calc R U . . .
H359 H -0.086210 0.973179 0.642922 0.102 Uiso 1 1 calc R U . . .
H360 H -0.091575 0.944563 0.627789 0.102 Uiso 1 1 calc R U . . .
N57 N 0.0455(3) 0.82173(19) 0.66234(12) 0.0418(17) Uani 1 1 d . . . . .
C222 C 0.0221(4) 0.8272(2) 0.68207(15) 0.042(2) Uani 1 1 d . . . . .
C223 C 0.0305(5) 0.8003(3) 0.70197(15) 0.048(2) Uani 1 1 d . . . . .
H113 H 0.015173 0.805003 0.715726 0.058 Uiso 1 1 calc R U . . .
C224 C 0.0628(5) 0.7649(3) 0.70138(15) 0.055(2) Uani 1 1 d . . . . .
H114 H 0.067502 0.744685 0.714966 0.066 Uiso 1 1 calc R U . . .
C225 C 0.0875(4) 0.7590(2) 0.68183(14) 0.043(2) Uani 1 1 d . . . . .
H115 H 0.109428 0.734868 0.681650 0.052 Uiso 1 1 calc R U . . .
C226 C 0.0803(4) 0.7887(2) 0.66196(14) 0.0379(19) Uani 1 1 d . . . . .
C227 C 0.1003(4) 0.7886(2) 0.63935(14) 0.037(2) Uani 1 1 d . . . . .
N58 N 0.0675(3) 0.81899(17) 0.62282(11) 0.0379(16) Uani 1 1 d . . . . .
C228 C 0.0884(4) 0.8134(2) 0.60315(14) 0.0372(19) Uani 1 1 d . . . . .
N59 N 0.1333(4) 0.78265(18) 0.60556(11) 0.0401(16) Uani 1 1 d . . . . .
C229 C 0.1420(4) 0.7668(2) 0.62854(13) 0.0379(19) Uani 1 1 d . . . . .
C230 C 0.0618(5) 0.8362(2) 0.58105(14) 0.047(2) Uani 1 1 d . . . . .
C231 C 0.1089(6) 0.8570(3) 0.56475(16) 0.062(3) Uani 1 1 d . . . . .
H116 H 0.159288 0.858456 0.568119 0.074 Uiso 1 1 calc R U . . .
C232 C 0.0834(6) 0.8757(3) 0.54351(17) 0.065(3) Uani 1 1 d . . . . .
H117 H 0.116291 0.889435 0.532131 0.078 Uiso 1 1 calc R U . . .
C233 C 0.0100(7) 0.8742(3) 0.53906(19) 0.077(3) Uani 1 1 d . . . . .
H118 H -0.007297 0.887438 0.524471 0.093 Uiso 1 1 calc R U . . .
C234 C -0.0397(6) 0.8543(3) 0.5550(2) 0.076(3) Uani 1 1 d . . . . .
H119 H -0.090581 0.853923 0.551799 0.091 Uiso 1 1 calc R U . . .
C235 C -0.0116(5) 0.8350(3) 0.57580(15) 0.055(2) Uani 1 1 d . . . . .
H120 H -0.044005 0.820227 0.586951 0.066 Uiso 1 1 calc R U . . .
N60 N 0.2021(4) 0.71452(19) 0.61879(12) 0.0511(19) Uani 1 1 d . . . . .
C236 C 0.1880(4) 0.7314(2) 0.63542(14) 0.041(2) Uani 1 1 d . . . . .
C237 C 0.2203(5) 0.7174(2) 0.65659(14) 0.052(2) Uani 1 1 d . . . . .
H121 H 0.213392 0.730627 0.667666 0.062 Uiso 1 1 calc R U . . .
C238 C 0.2619(5) 0.6840(2) 0.66077(15) 0.058(3) Uani 1 1 d . . . . .
H122 H 0.282998 0.673422 0.675168 0.070 Uiso 1 1 calc R U . . .
C239 C 0.2734(5) 0.6662(3) 0.64521(16) 0.061(3) Uani 1 1 d . . . . .
H123 H 0.300610 0.642403 0.648807 0.073 Uiso 1 1 calc R U . . .
C240 C 0.2465(5) 0.6817(2) 0.62364(16) 0.052(2) Uani 1 1 d . . . . .
H124 H 0.258726 0.669588 0.612270 0.063 Uiso 1 1 calc R U . . .
N61 N -0.0801(4) 0.8414(2) 0.63130(13) 0.0537(19) Uani 1 1 d . . . . .
N62 N -0.1145(4) 0.8630(2) 0.61192(13) 0.0489(18) Uani 1 1 d . . . . .
C241 C -0.1787(4) 0.8462(3) 0.60892(17) 0.051(2) Uani 1 1 d . . . . .
C242 C -0.1880(5) 0.8146(3) 0.62648(18) 0.066(3) Uani 1 1 d . . . . .
H125 H -0.228133 0.797887 0.629245 0.079 Uiso 1 1 calc R U . . .
C243 C -0.1238(5) 0.8119(3) 0.64010(18) 0.068(3) Uani 1 1 d . . . . .
C244 C -0.2268(5) 0.8627(3) 0.58879(18) 0.073(3) Uani 1 1 d . . . . .
H361 H -0.271452 0.847802 0.590401 0.110 Uiso 1 1 calc R U . . .
H362 H -0.199417 0.861528 0.575124 0.110 Uiso 1 1 calc R U . . .
H363 H -0.240848 0.889399 0.587730 0.110 Uiso 1 1 calc R U . . .
C245 C -0.1065(5) 0.7811(3) 0.66156(16) 0.068(3) Uani 1 1 d . . . . .
H364 H -0.060197 0.767332 0.659573 0.102 Uiso 1 1 calc R U . . .
H365 H -0.146771 0.763102 0.665284 0.102 Uiso 1 1 calc R U . . .
H366 H -0.101322 0.792760 0.673784 0.102 Uiso 1 1 calc R U . . .
N63 N -0.0109(4) 0.89586(18) 0.60838(11) 0.0430(17) Uani 1 1 d . . . . .
C246 C -0.0791(4) 0.8947(2) 0.60009(15) 0.043(2) Uani 1 1 d . . . . .
C247 C -0.1042(5) 0.9219(3) 0.58105(17) 0.061(3) Uani 1 1 d . . . . .
H126 H -0.152198 0.921021 0.575494 0.073 Uiso 1 1 calc R U . . .
C248 C -0.0569(5) 0.9504(3) 0.57040(16) 0.060(3) Uani 1 1 d . . . . .
H127 H -0.072107 0.968906 0.556936 0.072 Uiso 1 1 calc R U . . .
C249 C 0.0122(5) 0.9528(2) 0.57875(15) 0.054(2) Uani 1 1 d . . . . .
H128 H 0.043683 0.972819 0.571224 0.064 Uiso 1 1 calc R U . . .
C250 C 0.0349(4) 0.9254(2) 0.59831(14) 0.042(2) Uani 1 1 d . . . . .
C251 C 0.1013(5) 0.9226(2) 0.61014(14) 0.045(2) Uani 1 1 d . . . . .
N64 N 0.1094(3) 0.88954(18) 0.62805(10) 0.0362(16) Uani 1 1 d . . . . .
C252 C 0.1782(4) 0.8886(2) 0.63554(13) 0.040(2) Uani 1 1 d . . . . .
N65 N 0.2166(4) 0.91939(18) 0.62362(11) 0.0443(18) Uani 1 1 d . . . . .
C253 C 0.1668(4) 0.9411(2) 0.60835(13) 0.0361(19) Uani 1 1 d . . . . .
C254 C 0.2063(4) 0.8593(2) 0.65541(13) 0.0323(18) Uani 1 1 d . . . . .
C255 C 0.2516(4) 0.8286(2) 0.65299(15) 0.047(2) Uani 1 1 d . . . . .
H129 H 0.265679 0.826582 0.638503 0.056 Uiso 1 1 calc R U . . .
C256 C 0.2755(5) 0.8009(3) 0.67243(17) 0.059(3) Uani 1 1 d . . . . .
H130 H 0.306667 0.779813 0.671257 0.070 Uiso 1 1 calc R U . . .
C257 C 0.2538(5) 0.8042(3) 0.69340(16) 0.059(3) Uani 1 1 d . . . . .
H131 H 0.269534 0.785063 0.706553 0.071 Uiso 1 1 calc R U . . .
C258 C 0.2101(5) 0.8346(2) 0.69540(14) 0.046(2) Uani 1 1 d . . . . .
H132 H 0.195816 0.836814 0.709825 0.055 Uiso 1 1 calc R U . . .
C259 C 0.1871(4) 0.8619(2) 0.67618(14) 0.043(2) Uani 1 1 d . . . . .
H133 H 0.156969 0.883219 0.677541 0.051 Uiso 1 1 calc R U . . .
N66 N 0.2656(4) 0.98068(19) 0.59154(10) 0.0434(17) Uani 1 1 d . . . . .
C260 C 0.1897(4) 0.9786(2) 0.59457(13) 0.0379(19) Uani 1 1 d . . . . .
C261 C 0.1432(5) 1.0099(2) 0.58736(16) 0.059(3) Uani 1 1 d . . . . .
H134 H 0.091649 1.008258 0.590744 0.071 Uiso 1 1 calc R U . . .
C262 C 0.1726(6) 1.0443(3) 0.57494(17) 0.065(3) Uani 1 1 d . . . . .
H135 H 0.140927 1.066241 0.569187 0.079 Uiso 1 1 calc R U . . .
C263 C 0.2465(6) 1.0465(3) 0.57106(17) 0.070(3) Uani 1 1 d . . . . .
H136 H 0.267261 1.069824 0.562480 0.083 Uiso 1 1 calc R U . . .
C264 C 0.2906(5) 1.0144(3) 0.57980(15) 0.057(3) Uani 1 1 d . . . . .
H137 H 0.342478 1.016397 0.577276 0.069 Uiso 1 1 calc R U . . .
N67 N 0.1357(5) 0.5826(2) 0.51960(15) 0.076(3) Uani 1 1 d . . . . .
N68 N 0.0648(5) 0.5691(3) 0.52593(16) 0.085(3) Uani 1 1 d . . . . .
C265 C 0.0585(8) 0.5356(3) 0.5194(2) 0.089(4) Uani 1 1 d . . . . .
C266 C 0.1189(9) 0.5308(3) 0.5080(2) 0.091(4) Uani 1 1 d . . . . .
H138 H 0.129836 0.511237 0.500993 0.109 Uiso 1 1 calc R U . . .
C267 C 0.1632(7) 0.5605(3) 0.50849(16) 0.078(3) Uani 1 1 d . . . . .
C268 C -0.0133(8) 0.5127(4) 0.5255(3) 0.137(6) Uani 1 1 d . . . . .
H367 H -0.054004 0.527118 0.516377 0.206 Uiso 1 1 calc R U . . .
H368 H -0.025540 0.508649 0.541476 0.206 Uiso 1 1 calc R U . . .
H369 H -0.005544 0.487796 0.522512 0.206 Uiso 1 1 calc R U . . .
C269 C 0.2427(7) 0.5655(3) 0.49860(17) 0.079(3) Uani 1 1 d . . . . .
H370 H 0.249899 0.592602 0.490862 0.118 Uiso 1 1 calc R U . . .
H371 H 0.250325 0.550426 0.487897 0.118 Uiso 1 1 calc R U . . .
H372 H 0.278234 0.556554 0.510777 0.118 Uiso 1 1 calc R U . . .
N69 N 0.0623(4) 0.6104(2) 0.54673(13) 0.061(2) Uani 1 1 d . . . . .
C270 C 0.0231(6) 0.5866(3) 0.53961(19) 0.071(3) Uani 1 1 d . . . . .
C271 C -0.0504(8) 0.5823(3) 0.5445(2) 0.096(4) Uani 1 1 d . . . . .
H139 H -0.077102 0.566065 0.538269 0.115 Uiso 1 1 calc R U . . .
C272 C -0.0859(7) 0.6008(3) 0.5581(2) 0.104(4) Uani 1 1 d . . . . .
H140 H -0.136950 0.597635 0.561862 0.125 Uiso 1 1 calc R U . . .
C273 C -0.0420(6) 0.6257(3) 0.56642(19) 0.078(3) Uani 1 1 d . . . . .
H141 H -0.064176 0.640292 0.575545 0.094 Uiso 1 1 calc R U . . .
C274 C 0.0327(6) 0.6281(3) 0.56098(17) 0.065(3) Uani 1 1 d . . . . .
C275 C 0.0836(6) 0.6525(2) 0.56699(15) 0.056(3) Uani 1 1 d . . . . .
N70 N 0.1506(4) 0.65419(19) 0.55544(12) 0.052(2) Uani 1 1 d . . . . .
C276 C 0.1913(5) 0.6786(2) 0.56220(15) 0.049(2) Uani 1 1 d . . . . .
N71 N 0.1549(4) 0.6922(2) 0.57770(12) 0.0511(19) Uani 1 1 d . . . . .
C277 C 0.0878(5) 0.6753(2) 0.58165(15) 0.053(2) Uani 1 1 d . . . . .
C278 C 0.2654(6) 0.6879(2) 0.55397(16) 0.052(2) Uani 1 1 d . . . . .
C279 C 0.3278(6) 0.6699(3) 0.56498(19) 0.071(3) Uani 1 1 d . . . . .
H142 H 0.320156 0.650434 0.578722 0.085 Uiso 1 1 calc R U . . .
C280 C 0.3976(7) 0.6768(5) 0.5584(3) 0.100(5) Uani 1 1 d . . . . .
H143 H 0.437745 0.663921 0.567320 0.120 Uiso 1 1 calc R U . . .
C281 C 0.4091(10) 0.7036(5) 0.5379(3) 0.121(6) Uani 1 1 d . . . . .
H144 H 0.458234 0.709246 0.532547 0.146 Uiso 1 1 calc R U . . .
C282 C 0.3507(11) 0.7222(4) 0.5252(3) 0.106(5) Uani 1 1 d . . . . .
H145 H 0.359218 0.739732 0.510830 0.127 Uiso 1 1 calc R U . . .
C283 C 0.2806(7) 0.7156(3) 0.5333(2) 0.078(3) Uani 1 1 d . . . . .
H146 H 0.240652 0.729963 0.524858 0.093 Uiso 1 1 calc R U . . .
N72 N 0.0454(4) 0.71838(19) 0.60025(11) 0.0465(18) Uani 1 1 d . . . . .
C284 C 0.0359(5) 0.6849(2) 0.59725(15) 0.050(2) Uani 1 1 d . . . . .
C285 C -0.0167(6) 0.6606(3) 0.60916(17) 0.070(3) Uani 1 1 d . . . . .
H147 H -0.020047 0.635909 0.607071 0.085 Uiso 1 1 calc R U . . .
C286 C -0.0654(6) 0.6718(3) 0.62439(19) 0.079(3) Uani 1 1 d . . . . .
H148 H -0.100987 0.655001 0.633006 0.094 Uiso 1 1 calc R U . . .
C287 C -0.0594(6) 0.7074(3) 0.62619(17) 0.072(3) Uani 1 1 d . . . . .
H149 H -0.092957 0.717453 0.635319 0.087 Uiso 1 1 calc R U . . .
C288 C -0.0002(6) 0.7299(3) 0.61381(16) 0.062(3) Uani 1 1 d . . . . .
H150 H 0.005897 0.754587 0.615633 0.075 Uiso 1 1 calc R U . . .
N73 N 0.1304(6) 0.6664(2) 0.50910(14) 0.064(2) Uani 1 1 d . . . . .
N74 N 0.1917(7) 0.6803(3) 0.49603(16) 0.081(3) Uani 1 1 d . . . . .
C289 C 0.1709(13) 0.7143(5) 0.4805(2) 0.116(6) Uani 1 1 d . . . . .
C290 C 0.1033(11) 0.7211(4) 0.4832(3) 0.111(6) Uani 1 1 d . . . . .
H151 H 0.075346 0.742778 0.474579 0.133 Uiso 1 1 calc R U . . .
C291 C 0.0750(11) 0.6907(4) 0.5016(2) 0.103(5) Uani 1 1 d . . . . .
C292 C 0.2194(12) 0.7384(5) 0.4637(3) 0.190(9) Uani 1 1 d . . . . .
H373 H 0.192371 0.762136 0.455881 0.285 Uiso 1 1 calc R U . . .
H374 H 0.236214 0.724740 0.452899 0.285 Uiso 1 1 calc R U . . .
H375 H 0.262209 0.744467 0.471178 0.285 Uiso 1 1 calc R U . . .
C293 C -0.0038(9) 0.6872(4) 0.5103(2) 0.117(5) Uani 1 1 d . . . . .
H376 H -0.034911 0.707704 0.500659 0.176 Uiso 1 1 calc R U . . .
H377 H -0.005794 0.689467 0.525703 0.176 Uiso 1 1 calc R U . . .
H378 H -0.021810 0.662277 0.510366 0.176 Uiso 1 1 calc R U . . .
N75 N 0.2548(5) 0.6346(3) 0.52103(15) 0.063(2) Uani 1 1 d . . . . .
C294 C 0.2571(8) 0.6601(3) 0.5018(2) 0.066(3) Uani 1 1 d . . . . .
C295 C 0.3234(10) 0.6656(3) 0.4901(2) 0.096(4) Uani 1 1 d . . . . .
H152 H 0.326629 0.685092 0.476217 0.116 Uiso 1 1 calc R U . . .
C296 C 0.3884(8) 0.6419(4) 0.4990(3) 0.088(4) Uani 1 1 d . . . . .
H153 H 0.434165 0.645351 0.490891 0.105 Uiso 1 1 calc R U . . .
C297 C 0.3825(7) 0.6154(3) 0.51858(19) 0.075(3) Uani 1 1 d . . . . .
H154 H 0.423410 0.599022 0.524891 0.090 Uiso 1 1 calc R U . . .
C298 C 0.3119(8) 0.6125(3) 0.5299(2) 0.076(3) Uani 1 1 d . . . . .
C299 C 0.2942(6) 0.5855(3) 0.55150(18) 0.059(3) Uani 1 1 d . . . . .
N76 N 0.2195(5) 0.5836(2) 0.55647(13) 0.062(2) Uani 1 1 d . . . . .
C300 C 0.2125(7) 0.5567(3) 0.57616(18) 0.065(3) Uani 1 1 d . . . . .
N77 N 0.2791(5) 0.5403(2) 0.58434(14) 0.063(2) Uani 1 1 d . . . . .
C301 C 0.3329(6) 0.5575(3) 0.56915(17) 0.060(3) Uani 1 1 d . . . . .
C302 C 0.1421(7) 0.5464(3) 0.5882(2) 0.073(3) Uani 1 1 d . . . . .
C303 C 0.1223(7) 0.5610(3) 0.6046(2) 0.083(3) Uani 1 1 d . . . . .
H155 H 0.154499 0.577006 0.609274 0.100 Uiso 1 1 calc R U . . .
C304 C 0.0515(9) 0.5526(4) 0.6153(2) 0.108(4) Uani 1 1 d . . . . .
H156 H 0.037529 0.563528 0.627068 0.130 Uiso 1 1 calc R U . . .
C305 C 0.0040(11) 0.5301(5) 0.6096(3) 0.129(6) Uani 1 1 d . . . . .
H157 H -0.042138 0.524101 0.617276 0.155 Uiso 1 1 calc R U . . .
C306 C 0.0259(9) 0.5165(4) 0.5923(4) 0.137(7) Uani 1 1 d . . . . .
H158 H -0.007132 0.501212 0.587365 0.164 Uiso 1 1 calc R U . . .
C307 C 0.0944(8) 0.5236(3) 0.5812(3) 0.111(5) Uani 1 1 d . . . . .
H159 H 0.107882 0.513057 0.569289 0.133 Uiso 1 1 calc R U . . .
N78 N 0.4197(5) 0.5108(3) 0.58585(14) 0.075(2) Uani 1 1 d . . . . .
C308 C 0.4076(6) 0.5464(3) 0.57286(18) 0.067(3) Uani 1 1 d . . . . .
C309 C 0.4671(6) 0.5708(3) 0.56503(18) 0.072(3) Uani 1 1 d . . . . .
H160 H 0.457310 0.596967 0.557219 0.087 Uiso 1 1 calc R U . . .
C310 C 0.5398(8) 0.5569(4) 0.5686(2) 0.095(4) Uani 1 1 d . . . . .
H161 H 0.580102 0.572879 0.562837 0.115 Uiso 1 1 calc R U . . .
C311 C 0.5507(7) 0.5207(6) 0.5804(2) 0.113(5) Uani 1 1 d . . . . .
H162 H 0.599809 0.510332 0.583070 0.136 Uiso 1 1 calc R U . . .
C312 C 0.4922(7) 0.4976(4) 0.58878(19) 0.083(3) Uani 1 1 d . . . . .
H163 H 0.502284 0.471603 0.596924 0.099 Uiso 1 1 calc R U . . .
N79 N 0.6434(5) 0.3257(3) 0.65548(17) 0.089(3) Uani 1 1 d . . . . .
N80 N 0.6767(5) 0.3406(3) 0.67066(17) 0.076(3) Uani 1 1 d . . . . .
C313 C 0.7301(6) 0.3158(4) 0.6825(2) 0.083(3) Uani 1 1 d . . . . .
C314 C 0.7312(7) 0.2849(4) 0.6748(2) 0.092(4) Uani 1 1 d . . . . .
H164 H 0.761205 0.262311 0.680487 0.111 Uiso 1 1 calc R U . . .
C315 C 0.6822(8) 0.2910(3) 0.6577(2) 0.095(4) Uani 1 1 d . . . . .
C316 C 0.7677(8) 0.3209(3) 0.7025(3) 0.124(5) Uani 1 1 d . . . . .
H500 H 0.756334 0.346791 0.703716 0.187 Uiso 1 1 calc DR U . . .
H501 H 0.750157 0.302010 0.716171 0.187 Uiso 1 1 calc R U . . .
H502 H 0.821348 0.317226 0.700836 0.187 Uiso 1 1 calc R U . . .
C317 C 0.6598(9) 0.2634(3) 0.6444(2) 0.127(5) Uani 1 1 d . . . . .
H382 H 0.612283 0.252462 0.650257 0.190 Uiso 1 1 calc R U . . .
H383 H 0.697741 0.242730 0.646146 0.190 Uiso 1 1 calc R U . . .
H384 H 0.655342 0.277472 0.628460 0.190 Uiso 1 1 calc R U . . .
N81 N 0.5866(5) 0.3862(2) 0.65900(13) 0.066(2) Uani 1 1 d . . . . .
C318 C 0.6475(6) 0.3756(3) 0.67163(19) 0.073(3) Uani 1 1 d . . . . .
C319 C 0.6728(7) 0.4010(3) 0.68177(19) 0.088(4) Uani 1 1 d . . . . .
H165 H 0.718160 0.394677 0.689565 0.106 Uiso 1 1 calc DR U . . .
C320 C 0.6381(6) 0.4339(3) 0.6814(2) 0.082(3) Uani 1 1 d . . . . .
H166 H 0.655845 0.449981 0.689609 0.098 Uiso 1 1 calc R U . . .
C321 C 0.5749(6) 0.4442(3) 0.66866(17) 0.077(3) Uani 1 1 d . . . . .
H167 H 0.551177 0.468626 0.666856 0.092 Uiso 1 1 calc R U . . .
C322 C 0.5465(6) 0.4190(3) 0.65863(18) 0.067(3) Uani 1 1 d . . . . .
C323 C 0.4813(6) 0.4245(3) 0.64407(15) 0.057(3) Uani 1 1 d . . . . .
N82 N 0.4828(5) 0.3997(2) 0.63077(15) 0.074(2) Uani 1 1 d . . . . .
C324 C 0.4274(7) 0.4095(3) 0.61743(19) 0.076(3) Uani 1 1 d . . . . .
N83 N 0.3825(5) 0.4399(2) 0.62182(14) 0.080(3) Uani 1 1 d . . . . .
C325 C 0.4234(6) 0.4479(3) 0.63892(17) 0.061(3) Uani 1 1 d . . . . .
C326 C 0.4060(7) 0.3959(3) 0.59879(16) 0.109(5) Uani 1 1 d G . . . .
C327 C 0.3408(7) 0.3770(3) 0.59899(19) 0.157(8) Uani 1 1 d G . . . .
H168 H 0.307856 0.372859 0.611591 0.188 Uiso 1 1 calc R U . . .
C328 C 0.3239(7) 0.3642(3) 0.5808(3) 0.238(15) Uani 1 1 d G . . . .
C329 C 0.3721(10) 0.3703(4) 0.5623(2) 0.29(2) Uani 1 1 d G . . . .
H170 H 0.360548 0.361542 0.549869 0.345 Uiso 1 1 calc R U . . .
C330 C 0.4373(9) 0.3892(4) 0.56213(18) 0.231(15) Uani 1 1 d G . . . .
C331 C 0.4542(6) 0.4020(3) 0.5804(2) 0.180(10) Uani 1 1 d G . . . .
H172 H 0.498716 0.414863 0.580221 0.215 Uiso 1 1 calc R U . . .
N84 N 0.3393(5) 0.5018(2) 0.63253(14) 0.067(2) Uani 1 1 d . . . . .
C332 C 0.3892(5) 0.4788(3) 0.64620(17) 0.061(3) Uani 1 1 d . . . . .
C333 C 0.4061(5) 0.4859(3) 0.66699(17) 0.065(3) Uani 1 1 d . . . . .
H173 H 0.438592 0.468877 0.677295 0.078 Uiso 1 1 calc R U . . .
C334 C 0.3751(6) 0.5171(3) 0.67177(19) 0.075(3) Uani 1 1 d . . . . .
H174 H 0.387951 0.523392 0.684977 0.090 Uiso 1 1 calc R U . . .
C335 C 0.3235(6) 0.5402(3) 0.6568(2) 0.078(3) Uani 1 1 d . . . . .
H175 H 0.301918 0.562595 0.659656 0.093 Uiso 1 1 calc R U . . .
C336 C 0.3042(6) 0.5306(3) 0.63819(17) 0.068(3) Uani 1 1 d . . . . .
H176 H 0.265229 0.544667 0.629112 0.081 Uiso 1 1 calc R U . . .
N85 N 0.6278(6) 0.3828(3) 0.61348(17) 0.092(3) Uani 1 1 d . . . . .
N86 N 0.6212(7) 0.3662(4) 0.5955(2) 0.117(4) Uani 1 1 d . . . . .
C337 C 0.6580(11) 0.3851(5) 0.5772(2) 0.139(7) Uani 1 1 d . . . . .
C338 C 0.6836(9) 0.4169(5) 0.5830(2) 0.126(6) Uani 1 1 d . . . . .
H177 H 0.709350 0.437346 0.573089 0.152 Uiso 1 1 calc R U . . .
C339 C 0.6655(7) 0.4139(4) 0.6052(3) 0.094(4) Uani 1 1 d . . . . .
C340 C 0.6674(12) 0.3779(5) 0.5558(2) 0.186(9) Uani 1 1 d . . . . .
H385 H 0.660289 0.350724 0.557507 0.279 Uiso 1 1 calc R U . . .
H386 H 0.717371 0.384529 0.549885 0.279 Uiso 1 1 calc R U . . .
H387 H 0.630928 0.393560 0.545360 0.279 Uiso 1 1 calc R U . . .
C341 C 0.6822(7) 0.4389(3) 0.6186(2) 0.097(4) Uani 1 1 d . . . . .
H388 H 0.640983 0.457615 0.617873 0.145 Uiso 1 1 calc R U . . .
H389 H 0.727371 0.452428 0.612690 0.145 Uiso 1 1 calc R U . . .
H390 H 0.689406 0.423681 0.634218 0.145 Uiso 1 1 calc R U . . .
N87 N 0.5400(6) 0.3270(3) 0.62030(15) 0.084(3) Uani 1 1 d . . . . .
C342 C 0.5777(11) 0.3340(4) 0.6005(2) 0.123(6) Uani 1 1 d . . . . .
C343 C 0.5656(11) 0.3122(4) 0.5850(2) 0.137(6) Uani 1 1 d . . . . .
H178 H 0.592524 0.316236 0.571221 0.165 Uiso 1 1 calc R U . . .
C344 C 0.5126(12) 0.2852(5) 0.5914(3) 0.149(7) Uani 1 1 d . . . . .
H179 H 0.499478 0.271675 0.581242 0.179 Uiso 1 1 calc R U . . .
C345 C 0.4776(9) 0.2771(4) 0.6124(2) 0.111(5) Uani 1 1 d . . . . .
H180 H 0.444545 0.256702 0.617099 0.133 Uiso 1 1 calc R U . . .
C346 C 0.4921(8) 0.2996(3) 0.6264(2) 0.081(3) Uani 1 1 d . . . . .
C347 C 0.4663(7) 0.2944(3) 0.64863(19) 0.074(3) Uani 1 1 d . . . . .
N88 N 0.4888(5) 0.3224(2) 0.65807(14) 0.068(2) Uani 1 1 d . . . . .
C348 C 0.4529(6) 0.3169(3) 0.67708(18) 0.061(3) Uani 1 1 d . . . . .
N89 N 0.4066(4) 0.2862(2) 0.68202(13) 0.063(2) Uani 1 1 d . . . . .
C349 C 0.4189(7) 0.2719(3) 0.6638(2) 0.079(3) Uani 1 1 d . . . . .
C350 C 0.4632(6) 0.3395(3) 0.69368(17) 0.061(3) Uani 1 1 d . . . . .
C351 C 0.4145(6) 0.3686(3) 0.69447(17) 0.074(3) Uani 1 1 d . . . . .
H181 H 0.372156 0.373663 0.685242 0.088 Uiso 1 1 calc R U . . .
C352 C 0.4261(8) 0.3914(3) 0.70882(19) 0.087(4) Uani 1 1 d . . . . .
H182 H 0.392308 0.411782 0.709402 0.104 Uiso 1 1 calc R U . . .
C353 C 0.4866(7) 0.3834(3) 0.72171(18) 0.076(3) Uani 1 1 d . . . . .
H183 H 0.495846 0.398589 0.731389 0.091 Uiso 1 1 calc R U . . .
C354 C 0.5329(7) 0.3550(3) 0.72110(17) 0.075(3) Uani 1 1 d . . . . .
H184 H 0.574525 0.349993 0.730626 0.091 Uiso 1 1 calc R U . . .
C355 C 0.5239(6) 0.3325(3) 0.70740(18) 0.076(3) Uani 1 1 d . . . . .
H185 H 0.558822 0.312315 0.707280 0.092 Uiso 1 1 calc R U . . .
N90 N 0.3171(5) 0.23246(17) 0.67683(11) 0.090(3) Uani 1 1 d G U . . .
C356 C 0.3821(4) 0.23723(17) 0.66399(13) 0.092(4) Uani 1 1 d G U . . .
C357 C 0.4019(5) 0.2120(2) 0.65158(12) 0.098(4) Uani 1 1 d G U . . .
H186 H 0.446343 0.215234 0.642809 0.118 Uiso 1 1 calc R U . . .
C358 C 0.3567(6) 0.18195(19) 0.65202(12) 0.125(5) Uani 1 1 d G U . . .
H187 H 0.370242 0.164687 0.643538 0.151 Uiso 1 1 calc R U . . .
C359 C 0.2917(5) 0.17718(17) 0.66486(14) 0.114(5) Uani 1 1 d G U . . .
H188 H 0.260799 0.156659 0.665152 0.137 Uiso 1 1 calc R U . . .
C360 C 0.2719(4) 0.2024(2) 0.67726(12) 0.099(4) Uani 1 1 d G U . . .
H189 H 0.227456 0.199177 0.686038 0.119 Uiso 1 1 calc R U . . .
N91 N -0.0283(8) 0.4116(4) 0.6404(3) 0.277(8) Uani 1 1 d D U . . .
N92 N -0.0557(8) 0.4249(4) 0.6573(3) 0.277(8) Uani 1 1 d D U . . .
C361 C -0.1151(8) 0.4488(4) 0.6499(3) 0.281(8) Uani 1 1 d D U . . .
C362 C -0.1239(9) 0.4518(4) 0.6279(3) 0.281(8) Uani 1 1 d D U . . .
H190 H -0.158641 0.468097 0.618066 0.337 Uiso 1 1 calc R U . . .
C363 C -0.0729(10) 0.4265(5) 0.6226(3) 0.281(8) Uani 1 1 d D U . . .
C364 C -0.1510(10) 0.4723(5) 0.6657(4) 0.298(9) Uani 1 1 d D U . . .
H391 H -0.161272 0.454808 0.680599 0.447 Uiso 1 1 calc R U . . .
H392 H -0.197351 0.485101 0.659145 0.447 Uiso 1 1 calc R U . . .
H393 H -0.116761 0.491537 0.667007 0.447 Uiso 1 1 calc R U . . .
C365 C -0.0520(11) 0.4234(5) 0.5997(3) 0.292(9) Uani 1 1 d D U . . .
H457 H -0.091010 0.435803 0.589106 0.438 Uiso 1 1 calc R U . . .
H458 H -0.005359 0.436107 0.594723 0.438 Uiso 1 1 calc R U . . .
H459 H -0.046116 0.396338 0.600179 0.438 Uiso 1 1 calc R U . . .
N93 N 0.0441(6) 0.3933(3) 0.6766(2) 0.127(4) Uani 1 1 d D . . . .
C366 C -0.0208(8) 0.4135(5) 0.6777(3) 0.167(10) Uani 1 1 d D . . . .
C367 C -0.0302(11) 0.4274(6) 0.6964(4) 0.249(19) Uani 1 1 d D . . . .
H191 H -0.063370 0.448516 0.696057 0.299 Uiso 1 1 calc R U . . .
C368 C 0.0094(10) 0.4100(5) 0.7150(3) 0.212(12) Uani 1 1 d D . . . .
H192 H -0.006517 0.412862 0.729204 0.255 Uiso 1 1 calc R U . . .
C369 C 0.0736(9) 0.3878(4) 0.7136(3) 0.155(7) Uani 1 1 d D . . . .
H193 H 0.104410 0.377903 0.726247 0.186 Uiso 1 1 calc R U . . .
C370 C 0.0910(7) 0.3807(4) 0.6935(3) 0.104(5) Uani 1 1 d D . . . .
N94 N 0.1354(5) 0.3465(3) 0.6683(2) 0.098(3) Uani 1 1 d . . . . .
N95 N 0.2396(5) 0.3131(2) 0.68440(16) 0.082(3) Uani 1 1 d . . . . .
C371 C 0.1469(7) 0.3562(3) 0.6883(3) 0.094(4) Uani 1 1 d . . . . .
C372 C 0.1908(7) 0.3211(3) 0.6663(2) 0.091(4) Uani 1 1 d . . . . .
C373 C 0.2120(7) 0.3362(3) 0.6973(2) 0.079(3) Uani 1 1 d . . . . .
C374 C 0.1960(8) 0.3008(3) 0.6511(2) 0.143(7) Uani 1 1 d G U . . .
C375 C 0.1403(7) 0.2766(3) 0.64964(18) 0.182(7) Uani 1 1 d G U . . .
H463 H 0.098131 0.274192 0.659354 0.218 Uiso 1 1 calc R U . . .
C376 C 0.1464(9) 0.2561(3) 0.6339(2) 0.212(9) Uani 1 1 d G U . . .
H464 H 0.108337 0.239600 0.632911 0.255 Uiso 1 1 calc R U . . .
C377 C 0.2081(10) 0.2597(4) 0.6197(2) 0.218(10) Uani 1 1 d G U . . .
H465 H 0.212279 0.245640 0.608978 0.261 Uiso 1 1 calc R U . . .
C378 C 0.2638(8) 0.2838(5) 0.6212(2) 0.198(8) Uani 1 1 d G U . . .
H466 H 0.305770 0.286612 0.611376 0.238 Uiso 1 1 calc R U . . .
C379 C 0.2578(12) 0.3034(5) 0.6368(3) 0.151(7) Uani 1 1 d G U . . .
H198 H 0.296716 0.319299 0.638044 0.181 Uiso 1 1 calc R U . . .
N96 N 0.3000(5) 0.3032(2) 0.72382(14) 0.066(2) Uani 1 1 d . . . . .
C380 C 0.2520(7) 0.3337(3) 0.71784(19) 0.078(3) Uani 1 1 d . . . . .
C381 C 0.2461(7) 0.3621(3) 0.7289(2) 0.091(4) Uani 1 1 d . . . . .
H199 H 0.213304 0.383758 0.723521 0.109 Uiso 1 1 calc R U . . .
C382 C 0.2882(9) 0.3588(4) 0.7480(2) 0.108(5) Uani 1 1 d . . . . .
H200 H 0.286275 0.377839 0.755711 0.130 Uiso 1 1 calc R U . . .
C383 C 0.3347(6) 0.3244(3) 0.75501(19) 0.082(3) Uani 1 1 d . . . . .
H201 H 0.361380 0.319416 0.768563 0.099 Uiso 1 1 calc R U . . .
C384 C 0.3413(6) 0.2987(3) 0.74255(17) 0.071(3) Uani 1 1 d . . . . .
H202 H 0.375341 0.277429 0.747048 0.085 Uiso 1 1 calc R U . . .
N97 N -0.0107(7) 0.3313(3) 0.6610(2) 0.235(6) Uani 1 1 d D U . . .
N98 N -0.0240(7) 0.3153(3) 0.6444(3) 0.237(6) Uani 1 1 d D U . . .
C385 C -0.0607(9) 0.2822(4) 0.6529(3) 0.239(6) Uani 1 1 d D U . . .
C386 C -0.0719(9) 0.2786(4) 0.6752(3) 0.237(6) Uani 1 1 d D U . . .
H203 H -0.096358 0.258339 0.685652 0.285 Uiso 1 1 calc R U . . .
C387 C -0.0422(9) 0.3092(4) 0.6799(3) 0.234(6) Uani 1 1 d D U . . .
C388 C -0.0809(9) 0.2530(4) 0.6394(3) 0.251(6) Uani 1 1 d D U . . .
H467 H -0.066109 0.263417 0.623557 0.376 Uiso 1 1 calc DR U . . .
H468 H -0.054757 0.228340 0.645793 0.376 Uiso 1 1 calc R U . . .
H469 H -0.134403 0.249466 0.640476 0.376 Uiso 1 1 calc R U . . .
C389 C -0.0347(9) 0.3146(4) 0.7023(3) 0.233(6) Uani 1 1 d D U . . .
H400 H -0.049531 0.340995 0.701775 0.349 Uiso 1 1 calc R U . . .
H401 H 0.016966 0.309420 0.706959 0.349 Uiso 1 1 calc R U . . .
H402 H -0.066406 0.296842 0.713151 0.349 Uiso 1 1 calc R U . . .
N99 N 0.0571(8) 0.3595(3) 0.6250(2) 0.191(7) Uani 1 1 d D U . . .
C390 C 0.0183(10) 0.3277(4) 0.6246(2) 0.239(10) Uani 1 1 d D U . . .
C391 C 0.0197(11) 0.3184(5) 0.6042(2) 0.248(11) Uani 1 1 d D U . . .
H204 H -0.010357 0.298239 0.603294 0.297 Uiso 1 1 calc DR U . . .
C392 C 0.0596(12) 0.3355(6) 0.5862(3) 0.274(11) Uani 1 1 d D U . . .
H205 H 0.055467 0.329306 0.572418 0.329 Uiso 1 1 calc R U . . .
C393 C 0.1080(11) 0.3630(4) 0.5882(2) 0.221(9) Uani 1 1 d D U . . .
H206 H 0.144409 0.372774 0.576886 0.265 Uiso 1 1 calc R U . . .
C394 C 0.1010(9) 0.3753(4) 0.6069(3) 0.192(9) Uani 1 1 d D U . . .
C395 C 0.1362(11) 0.4088(4) 0.6113(3) 0.144(7) Uani 1 1 d . . . . .
N100 N 0.1257(6) 0.4121(3) 0.63214(19) 0.099(3) Uani 1 1 d . . . . .
C396 C 0.1724(7) 0.4397(3) 0.6325(3) 0.084(4) Uani 1 1 d . . . . .
N101 N 0.2124(6) 0.4537(2) 0.61404(18) 0.084(3) Uani 1 1 d . . . . .
C397 C 0.1921(8) 0.4357(4) 0.5988(2) 0.110(5) Uani 1 1 d . . . . .
C398 C 0.1752(5) 0.4526(2) 0.65279(12) 0.077(3) Uani 1 1 d G . . . .
C399 C 0.1169(4) 0.4755(2) 0.65740(18) 0.113(5) Uani 1 1 d G . . . .
H207 H 0.076833 0.482997 0.647336 0.136 Uiso 1 1 calc R U . . .
C400 C 0.1172(5) 0.4874(2) 0.6767(2) 0.110(5) Uani 1 1 d G . . . .
H208 H 0.077326 0.503026 0.679899 0.132 Uiso 1 1 calc R U . . .
C401 C 0.1758(6) 0.4764(2) 0.69147(14) 0.109(4) Uani 1 1 d G . . . .
H209 H 0.176035 0.484536 0.704691 0.131 Uiso 1 1 calc R U . . .
C402 C 0.2342(5) 0.4535(2) 0.68686(13) 0.100(4) Uani 1 1 d G . . . .
H210 H 0.274252 0.446016 0.696921 0.120 Uiso 1 1 calc R U . . .
C403 C 0.2339(4) 0.44162(18) 0.66751(14) 0.077(3) Uani 1 1 d G . . . .
H211 H 0.273760 0.425986 0.664358 0.092 Uiso 1 1 calc R U . . .
N102 N 0.2871(6) 0.4627(2) 0.57507(14) 0.111(4) Uani 1 1 d G . . . .
C404 C 0.2184(6) 0.4463(2) 0.57665(14) 0.128(7) Uani 1 1 d G . . . .
C405 C 0.1859(5) 0.4424(2) 0.5575(2) 0.152(8) Uani 1 1 d G . . . .
H212 H 0.138995 0.431283 0.558565 0.183 Uiso 1 1 calc R U . . .
C406 C 0.2220(7) 0.4548(3) 0.53673(15) 0.203(13) Uani 1 1 d G . . . .
H213 H 0.199727 0.452184 0.523629 0.244 Uiso 1 1 calc R U . . .
C407 C 0.2906(7) 0.4712(3) 0.53515(13) 0.189(11) Uani 1 1 d G . . . .
H214 H 0.315246 0.479652 0.520962 0.226 Uiso 1 1 calc R U . . .
C408 C 0.3231(5) 0.4751(2) 0.55431(18) 0.129(6) Uani 1 1 d G . . . .
H215 H 0.370033 0.486218 0.553232 0.155 Uiso 1 1 calc R U . . .
N103 N 0.4431(6) 0.1104(2) 0.82667(17) 0.079(3) Uani 1 1 d . . . . .
N104 N 0.3752(7) 0.1155(3) 0.8369(2) 0.090(3) Uani 1 1 d . . . . .
C409 C 0.3781(11) 0.1075(4) 0.8608(3) 0.120(6) Uani 1 1 d . . . . .
C410 C 0.4507(11) 0.0955(4) 0.8641(2) 0.120(5) Uani 1 1 d . . . . .
H217 H 0.472497 0.087275 0.878491 0.144 Uiso 1 1 calc R U . . .
C411 C 0.4901(10) 0.0967(3) 0.8440(3) 0.111(5) Uani 1 1 d . . . . .
C412 C 0.3152(11) 0.1108(5) 0.8771(2) 0.160(8) Uani 1 1 d . . . . .
H414 H 0.331044 0.098776 0.892549 0.240 Uiso 1 1 calc R U . . .
H415 H 0.272219 0.097771 0.874020 0.240 Uiso 1 1 calc R U . . .
H416 H 0.301894 0.137870 0.875099 0.240 Uiso 1 1 calc R U . . .
C413 C 0.5670(8) 0.0876(4) 0.8400(3) 0.117(5) Uani 1 1 d . . . . .
H417 H 0.574413 0.088545 0.824139 0.176 Uiso 1 1 calc R U . . .
H418 H 0.580437 0.061843 0.849519 0.176 Uiso 1 1 calc R U . . .
H419 H 0.598150 0.106292 0.843540 0.176 Uiso 1 1 calc R U . . .
N105 N 0.3375(5) 0.1478(2) 0.80213(17) 0.065(2) Uani 1 1 d . . . . .
C414 C 0.3160(7) 0.1325(3) 0.8230(2) 0.068(3) Uani 1 1 d . . . . .
C415 C 0.2448(9) 0.1314(4) 0.8311(2) 0.096(4) Uani 1 1 d . . . . .
H218 H 0.231558 0.119380 0.846341 0.115 Uiso 1 1 calc R U . . .
C416 C 0.1942(7) 0.1494(3) 0.8150(3) 0.086(3) Uani 1 1 d . . . . .
H219 H 0.143468 0.149665 0.819337 0.104 Uiso 1 1 calc R U . . .
C417 C 0.2129(7) 0.1666(3) 0.7934(2) 0.078(3) Uani 1 1 d . . . . .
H220 H 0.176105 0.179347 0.782973 0.093 Uiso 1 1 calc R U . . .
C418 C 0.2886(7) 0.1655(3) 0.78626(19) 0.063(3) Uani 1 1 d . . . . .
N106 N 0.3956(4) 0.1889(2) 0.76363(14) 0.054(2) Uani 1 1 d . . . . .
N107 N 0.3507(5) 0.2189(2) 0.72949(14) 0.061(2) Uani 1 1 d . . . . .
C419 C 0.3188(6) 0.1843(3) 0.76488(19) 0.061(3) Uani 1 1 d . . . . .
C420 C 0.4108(5) 0.2096(3) 0.74271(18) 0.055(2) Uani 1 1 d . . . . .
C421 C 0.2921(6) 0.2016(3) 0.74367(19) 0.061(3) Uani 1 1 d . . . . .
C422 C 0.4863(5) 0.2222(2) 0.73516(19) 0.061(3) Uani 1 1 d . . . . .
C423 C 0.5293(6) 0.2327(3) 0.75009(18) 0.075(3) Uani 1 1 d . . . . .
H221 H 0.509774 0.234222 0.764194 0.090 Uiso 1 1 calc R U . . .
C424 C 0.6038(6) 0.2413(4) 0.7437(2) 0.086(4) Uani 1 1 d . . . . .
H222 H 0.635095 0.247404 0.754125 0.103 Uiso 1 1 calc R U . . .
C425 C 0.6313(6) 0.2411(3) 0.7237(2) 0.082(3) Uani 1 1 d . . . . .
H223 H 0.681032 0.247396 0.719444 0.099 Uiso 1 1 calc R U . . .
C426 C 0.5838(8) 0.2313(3) 0.7092(2) 0.084(3) Uani 1 1 d . . . . .
H224 H 0.602768 0.230902 0.694861 0.101 Uiso 1 1 calc R U . . .
C427 C 0.5138(6) 0.2224(3) 0.71412(18) 0.057(3) Uani 1 1 d . . . . .
H225 H 0.483477 0.216354 0.703481 0.069 Uiso 1 1 calc R U . . .
N108 N 0.2059(5) 0.2378(2) 0.71751(16) 0.074(2) Uani 1 1 d . . . . .
C428 C 0.2177(5) 0.2064(3) 0.73421(18) 0.060(3) Uani 1 1 d . . . . .
C429 C 0.1651(6) 0.1795(3) 0.74154(18) 0.066(3) Uani 1 1 d . . . . .
H291 H 0.176043 0.156096 0.752766 0.080 Uiso 1 1 calc R U . . .
C430 C 0.0963(7) 0.1871(3) 0.7322(2) 0.089(4) Uani 1 1 d . . . . .
H292 H 0.058376 0.169396 0.737484 0.107 Uiso 1 1 calc R U . . .
C431 C 0.0815(8) 0.2212(4) 0.7149(2) 0.104(4) Uani 1 1 d . . . . .
H293 H 0.034403 0.227301 0.708109 0.125 Uiso 1 1 calc R U . . .
C432 C 0.1395(6) 0.2445(3) 0.7086(2) 0.098(4) Uani 1 1 d . . . . .
H494 H 0.131762 0.267467 0.696751 0.117 Uiso 1 1 calc R U . . .
N109 N 0.4653(5) 0.1074(2) 0.77427(15) 0.073(2) Uani 1 1 d . . . . .
N110 N 0.5323(6) 0.1063(2) 0.76409(16) 0.076(3) Uani 1 1 d . . . . .
C433 C 0.5309(8) 0.0834(4) 0.7508(2) 0.093(4) Uani 1 1 d . . . . .
C434 C 0.4641(9) 0.0697(3) 0.7522(2) 0.102(4) Uani 1 1 d . . . . .
H226 H 0.446587 0.053641 0.743955 0.123 Uiso 1 1 calc R U . . .
C435 C 0.4247(7) 0.0832(3) 0.7678(2) 0.075(3) Uani 1 1 d . . . . .
C436 C 0.5970(10) 0.0786(5) 0.7360(3) 0.172(8) Uani 1 1 d . . . . .
H420 H 0.580028 0.071206 0.723032 0.259 Uiso 1 1 calc R U . . .
H421 H 0.631391 0.058690 0.744664 0.259 Uiso 1 1 calc R U . . .
H422 H 0.622271 0.102907 0.730640 0.259 Uiso 1 1 calc R U . . .
C437 C 0.3426(7) 0.0758(3) 0.7760(2) 0.091(4) Uani 1 1 d . . . . .
H423 H 0.339590 0.070662 0.792403 0.137 Uiso 1 1 calc R U . . .
H424 H 0.325682 0.053598 0.771905 0.137 Uiso 1 1 calc R U . . .
H425 H 0.311287 0.098404 0.768919 0.137 Uiso 1 1 calc R U . . .
N111 N 0.5621(5) 0.1463(2) 0.78485(15) 0.070(2) Uani 1 1 d . . . . .
C438 C 0.5842(7) 0.1282(3) 0.7697(2) 0.083(3) Uani 1 1 d . . . . .
C439 C 0.6550(8) 0.1288(4) 0.7625(3) 0.130(6) Uani 1 1 d . . . . .
H227 H 0.671258 0.113899 0.752887 0.156 Uiso 1 1 calc R U . . .
C440 C 0.7061(8) 0.1521(5) 0.7694(3) 0.138(6) Uani 1 1 d . . . . .
H228 H 0.755328 0.154300 0.763569 0.166 Uiso 1 1 calc R U . . .
C441 C 0.6828(7) 0.1706(3) 0.7844(2) 0.104(5) Uani 1 1 d . . . . .
H229 H 0.715125 0.186282 0.789277 0.125 Uiso 1 1 calc R U . . .
C442 C 0.6105(6) 0.1664(3) 0.79250(18) 0.072(3) Uani 1 1 d . . . . .
C443 C 0.5761(6) 0.1854(3) 0.80833(19) 0.075(3) Uani 1 1 d . . . . .
N112 N 0.4998(5) 0.1894(2) 0.80741(14) 0.066(2) Uani 1 1 d . . . . .
C444 C 0.4805(6) 0.2063(3) 0.82305(18) 0.070(3) Uani 1 1 d . . . . .
N113 N 0.5378(5) 0.2142(2) 0.83393(16) 0.077(3) Uani 1 1 d . . . . .
C445 C 0.5945(6) 0.1996(3) 0.8257(2) 0.080(4) Uani 1 1 d . . . . .
C446 C 0.4006(7) 0.2163(3) 0.8266(2) 0.076(3) Uani 1 1 d . . . . .
C447 C 0.3703(8) 0.2092(3) 0.8476(2) 0.100(4) Uani 1 1 d . . . . .
H230 H 0.401917 0.199871 0.860121 0.120 Uiso 1 1 calc R U . . .
C448 C 0.2946(9) 0.2150(5) 0.8518(3) 0.121(6) Uani 1 1 d . . . . .
H231 H 0.274418 0.207663 0.866693 0.145 Uiso 1 1 calc R U . . .
C449 C 0.2530(9) 0.2307(4) 0.8345(4) 0.118(6) Uani 1 1 d . . . . .
H232 H 0.202219 0.236478 0.836935 0.141 Uiso 1 1 calc R U . . .
C450 C 0.2829(8) 0.2398(3) 0.8116(3) 0.107(5) Uani 1 1 d . . . . .
H233 H 0.251741 0.250981 0.799160 0.128 Uiso 1 1 calc R U . . .
C451 C 0.3571(7) 0.2318(3) 0.8081(2) 0.084(3) Uani 1 1 d . . . . .
H234 H 0.377510 0.236792 0.793295 0.101 Uiso 1 1 calc R U . . .
N114 N 0.6721(5) 0.2287(2) 0.84508(16) 0.084(3) Uani 1 1 d . . . . .
C452 C 0.6670(8) 0.2012(3) 0.8343(2) 0.106(4) Uani 1 1 d . . . . .
C453 C 0.7305(7) 0.1760(4) 0.8330(3) 0.128(6) Uani 1 1 d . . . . .
H235 H 0.726079 0.156592 0.825722 0.153 Uiso 1 1 calc R U . . .
C454 C 0.7989(8) 0.1799(4) 0.8426(3) 0.138(6) Uani 1 1 d . . . . .
H236 H 0.839472 0.162409 0.842631 0.165 Uiso 1 1 calc R U . . .
C455 C 0.8048(11) 0.2107(5) 0.8520(4) 0.188(10) Uani 1 1 d . . . . .
H237 H 0.850949 0.215697 0.857256 0.226 Uiso 1 1 calc R U . . .
C456 C 0.7386(8) 0.2350(4) 0.8535(2) 0.115(5) Uani 1 1 d . . . . .
H238 H 0.741667 0.255072 0.860316 0.138 Uiso 1 1 calc R U . . .
N115 N 0.8743(8) 0.3837(4) 0.8838(3) 0.146(6) Uani 1 1 d . U . . .
N116 N 0.9019(7) 0.4034(4) 0.8621(4) 0.146(6) Uani 1 1 d . U . . .
C457 C 0.9562(9) 0.4288(5) 0.8646(5) 0.156(7) Uani 1 1 d . U . . .
C458 C 0.9592(9) 0.4259(6) 0.8875(4) 0.163(7) Uani 1 1 d . U . . .
H239 H 0.988692 0.440286 0.894267 0.196 Uiso 1 1 calc R U . . .
C459 C 0.9100(10) 0.3974(6) 0.8987(5) 0.153(7) Uani 1 1 d . U . . .
C460 C 0.9953(11) 0.4558(7) 0.8443(4) 0.246(12) Uani 1 1 d . U . . .
H503 H 0.980911 0.450282 0.830460 0.369 Uiso 1 1 calc DR U . . .
H504 H 0.980984 0.482446 0.843376 0.369 Uiso 1 1 calc R U . . .
H505 H 1.048985 0.451949 0.845964 0.369 Uiso 1 1 calc R U . . .
C461 C 0.9063(10) 0.3834(6) 0.9219(4) 0.171(8) Uani 1 1 d . U . . .
H429 H 0.860881 0.393415 0.927491 0.257 Uiso 1 1 calc R U . . .
H430 H 0.949306 0.391440 0.928330 0.257 Uiso 1 1 calc R U . . .
H431 H 0.906125 0.355304 0.926259 0.257 Uiso 1 1 calc R U . . .
N117 N 0.8128(7) 0.3755(4) 0.8501(2) 0.126(4) Uani 1 1 d . . . . .
C462 C 0.8733(8) 0.4000(4) 0.8409(4) 0.132(7) Uani 1 1 d . . . . .
C463 C 0.8789(10) 0.4112(6) 0.8170(4) 0.225(17) Uani 1 1 d . . . . .
H240 H 0.915161 0.430016 0.812254 0.270 Uiso 1 1 calc DR U . . .
C464 C 0.8536(18) 0.4050(10) 0.8005(7) 0.28(2) Uani 1 1 d . . . . .
H241 H 0.868365 0.412899 0.785124 0.342 Uiso 1 1 calc R U . . .
C465 C 0.7900(11) 0.3803(4) 0.8128(3) 0.132(6) Uani 1 1 d . . . . .
H242 H 0.757861 0.373519 0.802813 0.158 Uiso 1 1 calc R U . . .
C466 C 0.7696(8) 0.3659(5) 0.8350(3) 0.114(5) Uani 1 1 d . . . . .
C467 C 0.7129(7) 0.3388(3) 0.8467(2) 0.085(4) Uani 1 1 d . . . . .
N118 N 0.7198(6) 0.3227(3) 0.8694(2) 0.093(3) Uani 1 1 d . . . . .
C468 C 0.6672(9) 0.2975(4) 0.8755(2) 0.099(4) Uani 1 1 d . . . . .
N119 N 0.6268(5) 0.2977(3) 0.85896(19) 0.080(3) Uani 1 1 d . . . . .
C469 C 0.6521(7) 0.3234(4) 0.8404(2) 0.074(3) Uani 1 1 d . . . . .
C470 C 0.6614(9) 0.2719(3) 0.89804(17) 0.116(5) Uani 1 1 d G . . . .
C471 C 0.7203(7) 0.2470(4) 0.9073(2) 0.130(6) Uani 1 1 d G . . . .
H243 H 0.766066 0.248237 0.899255 0.155 Uiso 1 1 calc R U . . .
C472 C 0.7121(9) 0.2204(3) 0.9282(3) 0.195(11) Uani 1 1 d G . . . .
H244 H 0.752312 0.203476 0.934558 0.234 Uiso 1 1 calc R U . . .
C473 C 0.6451(11) 0.2187(4) 0.93998(17) 0.187(11) Uani 1 1 d G . . . .
H498 H 0.639511 0.200501 0.954312 0.225 Uiso 1 1 calc R U . . .
C474 C 0.5863(8) 0.2435(5) 0.9307(3) 0.191(11) Uani 1 1 d G . . . .
H246 H 0.540462 0.242286 0.938763 0.230 Uiso 1 1 calc R U . . .
C475 C 0.5944(7) 0.2701(3) 0.9098(3) 0.131(7) Uani 1 1 d G . . . .
H499 H 0.554214 0.287048 0.903460 0.157 Uiso 1 1 calc R U . . .
N120 N 0.5701(5) 0.2984(2) 0.81983(16) 0.075(3) Uani 1 1 d . . . . .
C476 C 0.6169(7) 0.3272(3) 0.8202(2) 0.084(3) Uani 1 1 d . . . . .
C477 C 0.6187(8) 0.3584(4) 0.8008(3) 0.107(4) Uani 1 1 d . . . . .
H248 H 0.645771 0.380074 0.800945 0.128 Uiso 1 1 calc R U . . .
C478 C 0.5824(8) 0.3590(4) 0.7812(2) 0.108(5) Uani 1 1 d . . . . .
H249 H 0.589952 0.379377 0.767861 0.130 Uiso 1 1 calc R U . . .
C479 C 0.5358(8) 0.3305(4) 0.7810(2) 0.101(4) Uani 1 1 d . . . . .
H250 H 0.507593 0.330984 0.768242 0.121 Uiso 1 1 calc R U . . .
C480 C 0.5332(7) 0.3006(4) 0.8010(2) 0.093(4) Uani 1 1 d . . . . .
H251 H 0.502484 0.280029 0.801375 0.111 Uiso 1 1 calc R U . . .
N121 N 0.8674(7) 0.3064(4) 0.8846(2) 0.150(5) Uani 1 1 d D U . . .
N122 N 0.8775(8) 0.2845(4) 0.9062(3) 0.183(7) Uani 1 1 d D U . . .
C481 C 0.9191(10) 0.2525(4) 0.9071(3) 0.193(8) Uani 1 1 d D U . . .
C482 C 0.9378(10) 0.2543(5) 0.8856(3) 0.187(8) Uani 1 1 d D U . . .
H252 H 0.968247 0.236246 0.880700 0.225 Uiso 1 1 calc R U . . .
C483 C 0.9047(10) 0.2873(5) 0.8722(3) 0.170(7) Uani 1 1 d D U . . .
C484 C 0.9436(15) 0.2213(6) 0.9297(4) 0.352(18) Uani 1 1 d D U . . .
H506 H 0.973549 0.200753 0.926086 0.529 Uiso 1 1 calc R U . . .
H507 H 0.972870 0.233408 0.938657 0.529 Uiso 1 1 calc R U . . .
H508 H 0.899565 0.210590 0.938428 0.529 Uiso 1 1 calc R U . . .
C485 C 0.9079(10) 0.3003(5) 0.8474(3) 0.171(8) Uani 1 1 d D U . . .
H435 H 0.935489 0.281111 0.841771 0.256 Uiso 1 1 calc R U . . .
H436 H 0.932793 0.324717 0.842404 0.256 Uiso 1 1 calc R U . . .
H437 H 0.857561 0.303780 0.841571 0.256 Uiso 1 1 calc R U . . .
N123 N 0.7896(7) 0.3267(3) 0.91354(19) 0.139(5) Uani 1 1 d D . . . .
C486 C 0.8344(10) 0.2947(5) 0.9227(3) 0.209(12) Uani 1 1 d D . . . .
C487 C 0.8357(11) 0.2792(5) 0.9465(3) 0.206(12) Uani 1 1 d D . . . .
H253 H 0.872851 0.260642 0.953382 0.247 Uiso 1 1 calc R U . . .
C488 C 0.7819(11) 0.2915(5) 0.9593(3) 0.202(11) Uani 1 1 d D . . . .
H254 H 0.774514 0.277558 0.974648 0.242 Uiso 1 1 calc R U . . .
C489 C 0.7390(10) 0.3239(4) 0.9499(3) 0.154(7) Uani 1 1 d D . . . .
H255 H 0.708608 0.334909 0.959361 0.185 Uiso 1 1 calc R U . . .
C490 C 0.7394(8) 0.3408(4) 0.9268(2) 0.109(5) Uani 1 1 d D . . . .
C491 C 0.6988(8) 0.3759(4) 0.9134(2) 0.101(4) Uani 1 1 d . . . . .
N124 N 0.7176(5) 0.3838(3) 0.88959(18) 0.084(3) Uani 1 1 d . . . . .
C492 C 0.6694(6) 0.4111(3) 0.8802(2) 0.066(3) Uani 1 1 d . . . . .
N125 N 0.6245(5) 0.4224(2) 0.89498(15) 0.069(2) Uani 1 1 d . . . . .
C493 C 0.6441(7) 0.3991(3) 0.9164(2) 0.078(3) Uani 1 1 d . . . . .
C494 C 0.6677(6) 0.4312(3) 0.8556(2) 0.069(3) Uani 1 1 d . . . . .
C495 C 0.7231(8) 0.4543(4) 0.8450(3) 0.106(4) Uani 1 1 d . . . . .
H256 H 0.762481 0.458533 0.853633 0.128 Uiso 1 1 calc R U . . .
C496 C 0.7238(9) 0.4723(4) 0.8210(3) 0.107(5) Uani 1 1 d . . . . .
H257 H 0.763402 0.487659 0.813725 0.129 Uiso 1 1 calc R U . . .
C497 C 0.6671(10) 0.4667(4) 0.8098(3) 0.114(5) Uani 1 1 d . . . . .
H258 H 0.664558 0.479363 0.794143 0.137 Uiso 1 1 calc R U . . .
C498 C 0.6103(8) 0.4425(4) 0.8202(2) 0.098(4) Uani 1 1 d . . . . .
H259 H 0.570792 0.438243 0.811571 0.118 Uiso 1 1 calc R U . . .
C499 C 0.6124(7) 0.4248(3) 0.8431(2) 0.082(3) Uani 1 1 d . . . . .
H260 H 0.574473 0.408006 0.850088 0.099 Uiso 1 1 calc R U . . .
N126 N 0.5422(8) 0.4215(2) 0.93176(16) 0.095(3) Uani 1 1 d . . . . .
C500 C 0.6078(8) 0.4054(3) 0.9356(2) 0.081(4) Uani 1 1 d . . . . .
C501 C 0.6440(10) 0.3977(3) 0.9563(2) 0.121(5) Uani 1 1 d . . . . .
H261 H 0.693482 0.387774 0.958731 0.145 Uiso 1 1 calc R U . . .
C502 C 0.5963(12) 0.4067(4) 0.9736(2) 0.119(6) Uani 1 1 d . . . . .
H262 H 0.615924 0.401656 0.988183 0.143 Uiso 1 1 calc R U . . .
C503 C 0.5259(12) 0.4217(4) 0.9704(3) 0.124(6) Uani 1 1 d . . . . .
H263 H 0.497021 0.427260 0.982180 0.149 Uiso 1 1 calc R U . . .
C504 C 0.4991(10) 0.4284(3) 0.9490(2) 0.112(5) Uani 1 1 d . . . . .
H264 H 0.449608 0.437918 0.946083 0.134 Uiso 1 1 calc R U . . .
N127 N 0.2130(7) 0.2986(4) 0.8824(2) 0.198(8) Uani 1 1 d DG U . . .
N128 N 0.1817(7) 0.3193(3) 0.8628(2) 0.176(8) Uani 1 1 d DG U . . .
C505 C 0.1332(7) 0.2968(4) 0.8568(3) 0.216(9) Uani 1 1 d DG U . . .
C506 C 0.1345(8) 0.2622(4) 0.8726(3) 0.204(9) Uani 1 1 d DG U . . .
H456 H 0.106227 0.240820 0.872688 0.245 Uiso 1 1 calc R U . . .
C507 C 0.1832(10) 0.2637(4) 0.8883(3) 0.188(8) Uani 1 1 d DG U . . .
C508 C 0.0958(10) 0.3118(6) 0.8326(3) 0.267(13) Uani 1 1 d D U . . .
H470 H 0.062410 0.292621 0.830657 0.400 Uiso 1 1 calc R U . . .
H471 H 0.067663 0.335897 0.831463 0.400 Uiso 1 1 calc R U . . .
H472 H 0.134396 0.316182 0.820792 0.400 Uiso 1 1 calc R U . . .
C509 C 0.2055(13) 0.2330(5) 0.9081(4) 0.258(13) Uani 1 1 d D U . . .
H441 H 0.223245 0.210540 0.903477 0.386 Uiso 1 1 calc R U . . .
H442 H 0.163077 0.226217 0.918420 0.386 Uiso 1 1 calc R U . . .
H443 H 0.245247 0.241616 0.915606 0.386 Uiso 1 1 calc R U . . .
N129 N 0.2647(5) 0.3630(2) 0.86329(14) 0.121(5) Uani 1 1 d DG . . . .
C510 C 0.2023(5) 0.3558(3) 0.85289(17) 0.127(6) Uani 1 1 d DG . . . .
C511 C 0.1715(4) 0.3842(3) 0.83506(18) 0.174(10) Uani 1 1 d DG . . . .
H266 H 0.128857 0.379302 0.827954 0.209 Uiso 1 1 calc R U . . .
C512 C 0.2032(5) 0.4198(3) 0.82764(15) 0.140(6) Uani 1 1 d DG . . . .
H267 H 0.182146 0.439217 0.815459 0.168 Uiso 1 1 calc R U . . .
C513 C 0.2656(5) 0.4270(2) 0.83804(16) 0.099(4) Uani 1 1 d DG . . . .
H268 H 0.287247 0.451342 0.832972 0.119 Uiso 1 1 calc R U . . .
C514 C 0.2964(4) 0.3986(3) 0.85587(16) 0.108(5) Uani 1 1 d DG . . . .
C515 C 0.3579(4) 0.4006(3) 0.86801(15) 0.074(3) Uani 1 1 d G . . . .
N130 N 0.3599(5) 0.3716(2) 0.88773(16) 0.095(3) Uani 1 1 d G . . . .
C516 C 0.4192(5) 0.3766(2) 0.89959(12) 0.074(3) Uani 1 1 d G . . . .
N131 N 0.4539(4) 0.4086(2) 0.88720(14) 0.076(3) Uani 1 1 d G . . . .
C517 C 0.4160(4) 0.4235(2) 0.86768(13) 0.068(3) Uani 1 1 d G . . . .
C518 C 0.4416(7) 0.3559(2) 0.92162(14) 0.101(5) Uani 1 1 d G . . . .
C519 C 0.3899(6) 0.3517(3) 0.9391(2) 0.152(7) Uani 1 1 d G . . . .
H269 H 0.341150 0.362425 0.936126 0.182 Uiso 1 1 calc R U . . .
C520 C 0.4096(8) 0.3318(3) 0.96095(18) 0.178(10) Uani 1 1 d G . . . .
H270 H 0.374258 0.328918 0.972896 0.214 Uiso 1 1 calc R U . . .
C521 C 0.4809(9) 0.3161(3) 0.96531(15) 0.197(12) Uani 1 1 d G . . . .
H271 H 0.494334 0.302471 0.980234 0.236 Uiso 1 1 calc R U . . .
C522 C 0.5326(7) 0.3203(3) 0.9478(2) 0.148(8) Uani 1 1 d G . . . .
H272 H 0.581303 0.309530 0.950802 0.177 Uiso 1 1 calc R U . . .
C523 C 0.5129(6) 0.3402(3) 0.92598(18) 0.112(5) Uani 1 1 d G . . . .
H273 H 0.548197 0.343036 0.914033 0.135 Uiso 1 1 calc R U . . .
N132 N 0.4930(5) 0.4767(3) 0.86113(15) 0.072(2) Uani 1 1 d . . . . .
C524 C 0.4423(5) 0.4575(3) 0.85164(18) 0.059(3) Uani 1 1 d . . . . .
C525 C 0.4290(6) 0.4693(3) 0.8296(2) 0.081(3) Uani 1 1 d . . . . .
H274 H 0.400366 0.454453 0.822959 0.098 Uiso 1 1 calc R U . . .
C526 C 0.4576(7) 0.5037(4) 0.81640(19) 0.088(4) Uani 1 1 d . . . . .
H275 H 0.444977 0.513164 0.800989 0.106 Uiso 1 1 calc R U . . .
C527 C 0.5043(7) 0.5244(3) 0.8256(2) 0.085(4) Uani 1 1 d . . . . .
H276 H 0.523947 0.547902 0.816933 0.102 Uiso 1 1 calc R U . . .
C528 C 0.5199(6) 0.5090(3) 0.8473(2) 0.078(3) Uani 1 1 d . . . . .
H277 H 0.553370 0.522196 0.853621 0.094 Uiso 1 1 calc R U . . .
N133 N 0.2251(7) 0.3469(4) 0.9110(3) 0.180(7) Uani 1 1 d D U . . .
N134 N 0.2235(9) 0.3229(4) 0.9323(3) 0.233(9) Uani 1 1 d D U . . .
C529 C 0.1898(15) 0.3408(6) 0.9464(3) 0.271(11) Uani 1 1 d D U . . .
C530 C 0.1557(12) 0.3729(6) 0.9330(3) 0.233(10) Uani 1 1 d D U . . .
H278 H 0.120606 0.389304 0.937697 0.280 Uiso 1 1 calc R U . . .
C531 C 0.1812(10) 0.3772(5) 0.9113(3) 0.186(8) Uani 1 1 d D U . . .
C532 C 0.1837(16) 0.3198(7) 0.9729(3) 0.351(19) Uani 1 1 d D U . . .
H444 H 0.233415 0.312461 0.978906 0.526 Uiso 1 1 calc R U . . .
H445 H 0.154608 0.296917 0.975502 0.526 Uiso 1 1 calc R U . . .
H446 H 0.159462 0.337414 0.980489 0.526 Uiso 1 1 calc R U . . .
C533 C 0.1658(8) 0.4081(5) 0.8904(3) 0.165(8) Uani 1 1 d D U . . .
H447 H 0.211153 0.421825 0.884945 0.247 Uiso 1 1 calc R U . . .
H448 H 0.127604 0.426014 0.893384 0.247 Uiso 1 1 calc R U . . .
H449 H 0.148518 0.396939 0.878950 0.247 Uiso 1 1 calc R U . . .
N135 N 0.3131(8) 0.2901(3) 0.91835(19) 0.157(6) Uani 1 1 d D . . . .
C534 C 0.2735(11) 0.2921(5) 0.9369(3) 0.224(14) Uani 1 1 d D . . . .
C535 C 0.2870(13) 0.2657(5) 0.9578(3) 0.31(2) Uani 1 1 d D . . . .
H279 H 0.259063 0.266821 0.970773 0.373 Uiso 1 1 calc R U . . .
C536 C 0.3414(13) 0.2383(5) 0.9588(3) 0.285(19) Uani 1 1 d D . . . .
H280 H 0.354762 0.221247 0.972963 0.342 Uiso 1 1 calc R U . . .
C537 C 0.3776(12) 0.2351(4) 0.9393(3) 0.242(15) Uani 1 1 d D . . . .
H281 H 0.412008 0.214291 0.939979 0.291 Uiso 1 1 calc R U . . .
C538 C 0.3641(9) 0.2617(4) 0.9190(3) 0.137(6) Uani 1 1 d D . . . .
C539 C 0.3964(6) 0.2654(3) 0.89612(15) 0.115(5) Uani 1 1 d G . . . .
N136 N 0.3715(5) 0.2972(3) 0.8806(2) 0.110(4) Uani 1 1 d G . . . .
C540 C 0.4093(5) 0.2997(2) 0.86121(16) 0.097(4) Uani 1 1 d G . . . .
N137 N 0.4576(5) 0.2694(2) 0.86481(14) 0.085(3) Uani 1 1 d G . . . .
C541 C 0.4497(6) 0.2483(2) 0.88638(16) 0.106(5) Uani 1 1 d G . . . .
C542 C 0.4000(7) 0.3287(4) 0.8383(2) 0.082(3) Uani 1 1 d . . . . .
C543 C 0.4470(6) 0.3587(3) 0.8307(2) 0.078(3) Uani 1 1 d . . . . .
H282 H 0.488658 0.361070 0.839045 0.094 Uiso 1 1 calc R U . . .
C544 C 0.4314(7) 0.3838(3) 0.8112(2) 0.082(3) Uani 1 1 d . . . . .
H283 H 0.463470 0.404403 0.805303 0.098 Uiso 1 1 calc R U . . .
C545 C 0.3700(9) 0.3812(4) 0.7993(2) 0.102(4) Uani 1 1 d . . . . .
H284 H 0.358202 0.400673 0.785861 0.122 Uiso 1 1 calc R U . . .
C546 C 0.3258(8) 0.3503(5) 0.8069(3) 0.102(5) Uani 1 1 d . . . . .
H285 H 0.286252 0.346773 0.798130 0.123 Uiso 1 1 calc R U . . .
C547 C 0.3397(8) 0.3250(4) 0.8272(3) 0.095(4) Uani 1 1 d . . . . .
H286 H 0.306979 0.304896 0.833548 0.114 Uiso 1 1 calc R U . . .
N138 N 0.5531(7) 0.2103(2) 0.88355(13) 0.116(4) Uani 1 1 d G U . . .
C548 C 0.4849(6) 0.2112(2) 0.89435(17) 0.109(5) Uani 1 1 d G U . . .
C549 C 0.4617(6) 0.1788(3) 0.91076(17) 0.139(6) Uani 1 1 d G U . . .
H287 H 0.415053 0.179432 0.918139 0.167 Uiso 1 1 calc R U . . .
C550 C 0.5066(8) 0.1457(2) 0.91636(15) 0.161(7) Uani 1 1 d G U . . .
H288 H 0.490720 0.123561 0.927578 0.193 Uiso 1 1 calc R U . . .
C551 C 0.5748(7) 0.1448(2) 0.90556(19) 0.185(8) Uani 1 1 d G U . . .
H289 H 0.605510 0.122109 0.909394 0.222 Uiso 1 1 calc R U . . .
C552 C 0.5980(5) 0.1771(3) 0.88915(17) 0.149(6) Uani 1 1 d G U . . .
H290 H 0.644635 0.176529 0.881771 0.178 Uiso 1 1 calc R U . . .
N139 N 0.6729(5) 0.6086(2) 0.95100(14) 0.077(3) Uani 1 1 d D U . . .
N140 N 0.6088(6) 0.6209(2) 0.96001(14) 0.086(3) Uani 1 1 d D U . . .
C553 C 0.6239(8) 0.6484(4) 0.9696(2) 0.116(5) Uani 1 1 d D U . . .
C554 C 0.6962(8) 0.6552(4) 0.9662(2) 0.125(5) Uani 1 1 d D U . . .
H294 H 0.722115 0.673729 0.970705 0.150 Uiso 1 1 calc R U . . .
C555 C 0.7257(7) 0.6305(3) 0.9548(2) 0.104(4) Uani 1 1 d D U . . .
C556 C 0.5600(9) 0.6702(4) 0.9793(3) 0.159(7) Uani 1 1 d D U . . .
H450 H 0.514256 0.670337 0.971216 0.239 Uiso 1 1 calc R U . . .
H451 H 0.573777 0.696663 0.977400 0.239 Uiso 1 1 calc R U . . .
H452 H 0.552175 0.657246 0.995323 0.239 Uiso 1 1 calc R U . . .
C557 C 0.8027(7) 0.6269(4) 0.9470(2) 0.117(5) Uani 1 1 d D U . . .
H453 H 0.806896 0.640706 0.930955 0.176 Uiso 1 1 calc R U . . .
H454 H 0.816670 0.599826 0.949297 0.176 Uiso 1 1 calc R U . . .
H455 H 0.835625 0.637966 0.955508 0.176 Uiso 1 1 calc R U . . .
N141 N 0.5565(5) 0.5797(2) 0.94442(11) 0.066(2) Uani 1 1 d D . . . .
C558 C 0.5439(6) 0.6031(3) 0.95830(15) 0.081(4) Uani 1 1 d D . . . .
C559 C 0.4751(6) 0.6066(3) 0.96801(15) 0.074(3) Uani 1 1 d D . . . .
H295 H 0.467791 0.622890 0.977439 0.089 Uiso 1 1 calc R U . . .
C560 C 0.4172(6) 0.5863(3) 0.96397(15) 0.067(3) Uani 1 1 d D . . . .
H296 H 0.369909 0.587985 0.970748 0.080 Uiso 1 1 calc R U . . .
C561 C 0.4298(6) 0.5633(3) 0.94973(15) 0.065(3) Uani 1 1 d D . . . .
H297 H 0.390491 0.549432 0.946474 0.078 Uiso 1 1 calc R U . . .
C562 C 0.4993(6) 0.5604(2) 0.94027(15) 0.061(3) Uani 1 1 d D . . . .
C563 C 0.5240(7) 0.5395(2) 0.92441(15) 0.066(3) Uani 1 1 d . . . . .
N142 N 0.5984(5) 0.5383(2) 0.92046(13) 0.059(2) Uani 1 1 d . . . . .
C564 C 0.6087(6) 0.5168(3) 0.90653(16) 0.060(3) Uani 1 1 d . . . . .
N143 N 0.5451(5) 0.5036(2) 0.90144(13) 0.062(2) Uani 1 1 d . . . . .
C565 C 0.4921(5) 0.5174(3) 0.91250(15) 0.056(2) Uani 1 1 d . . . . .
C566 C 0.6828(4) 0.5104(2) 0.89644(15) 0.065(3) Uani 1 1 d G . . . .
C567 C 0.6993(5) 0.5323(2) 0.87466(14) 0.081(3) Uani 1 1 d G . . . .
H298 H 0.662510 0.549250 0.866057 0.097 Uiso 1 1 calc R U . . .
C568 C 0.7695(7) 0.5295(3) 0.86546(14) 0.110(5) Uani 1 1 d G . . . .
H299 H 0.780795 0.544466 0.850568 0.132 Uiso 1 1 calc R U . . .
C569 C 0.8233(4) 0.5047(3) 0.8780(2) 0.134(7) Uani 1 1 d G . . . .
H300 H 0.871326 0.502799 0.871749 0.161 Uiso 1 1 calc R U . . .
C570 C 0.8068(5) 0.4828(3) 0.8998(2) 0.139(7) Uani 1 1 d G . . . .
H301 H 0.843574 0.465916 0.908419 0.167 Uiso 1 1 calc R U . . .
C571 C 0.7366(6) 0.4857(2) 0.90902(13) 0.102(4) Uani 1 1 d G . . . .
H302 H 0.725290 0.470699 0.923909 0.123 Uiso 1 1 calc R U . . .
N144 N 0.4109(5) 0.4737(2) 0.90558(13) 0.071(2) Uani 1 1 d . . . . .
C572 C 0.4146(5) 0.5081(3) 0.91034(15) 0.061(3) Uani 1 1 d . . . . .
C573 C 0.3511(6) 0.5307(3) 0.91198(16) 0.073(3) Uani 1 1 d . . . . .
H303 H 0.356380 0.555633 0.913523 0.088 Uiso 1 1 calc R U . . .
C574 C 0.2826(7) 0.5179(4) 0.91141(19) 0.087(3) Uani 1 1 d . . . . .
H304 H 0.239632 0.533065 0.912820 0.104 Uiso 1 1 calc R U . . .
C575 C 0.2775(8) 0.4796(4) 0.9085(2) 0.102(4) Uani 1 1 d . . . . .
H305 H 0.231041 0.468198 0.909197 0.122 Uiso 1 1 calc R U . . .
C576 C 0.3380(7) 0.4619(3) 0.9050(2) 0.085(4) Uani 1 1 d . . . . .
H306 H 0.332929 0.438322 0.901618 0.102 Uiso 1 1 calc R U . . .
B1 B 0.1296(8) 0.7842(5) 0.7559(2) 0.078(4) Uani 1 1 d . . . . .
F1 F 0.1405(3) 0.7778(2) 0.77912(11) 0.107(2) Uani 1 1 d . . . . .
F2 F 0.1895(4) 0.76782(18) 0.74729(11) 0.099(2) Uani 1 1 d . . . . .
F3 F 0.0651(4) 0.7664(3) 0.75347(10) 0.135(3) Uani 1 1 d . . . . .
F4 F 0.1243(4) 0.8228(2) 0.74587(12) 0.116(2) Uani 1 1 d . . . . .
B2 B 0.6614(9) 0.7899(5) 0.6688(3) 0.090(5) Uani 1 1 d . . . . .
F5 F 0.6644(10) 0.8241(4) 0.66896(19) 0.269(9) Uani 1 1 d . . . . .
F6 F 0.6038(5) 0.7752(4) 0.68464(14) 0.174(4) Uani 1 1 d . . . . .
F7 F 0.7190(4) 0.7677(3) 0.67635(10) 0.120(3) Uani 1 1 d . . . . .
F8 F 0.6428(4) 0.7905(2) 0.64838(10) 0.115(3) Uani 1 1 d . . . . .
B3 B 0.2653(7) 1.0171(4) 0.4516(2) 0.063(3) Uani 1 1 d . . . . .
F9 F 0.3226(3) 1.01301(17) 0.46513(10) 0.091(2) Uani 1 1 d . . . . .
F10 F 0.2803(8) 0.9820(3) 0.44469(14) 0.203(6) Uani 1 1 d . . . . .
F11 F 0.2744(3) 1.04448(16) 0.43182(9) 0.0765(16) Uani 1 1 d . . . . .
F12 F 0.2029(4) 1.0107(4) 0.45893(14) 0.195(6) Uani 1 1 d . . . . .
B4 B -0.0903(11) 1.0219(6) 0.6915(3) 0.239(14) Uiso 1 1 d D . . . .
F13 F -0.0693(6) 1.0159(3) 0.6708(2) 0.194(4) Uiso 1 1 d D . . . .
F14 F -0.0530(5) 0.9935(3) 0.70616(16) 0.163(3) Uiso 1 1 d D . . . .
F15 F -0.0691(6) 1.0588(3) 0.68636(17) 0.173(4) Uiso 1 1 d D . . . .
F16 F -0.1636(7) 1.0217(3) 0.68846(18) 0.188(4) Uiso 1 1 d D . . . .
O2 O 1.000(2) 0.9464(10) 0.7854(5) 0.440(17) Uiso 1 1 d . . . . .
O3 O 0.6687(5) 0.9698(3) 0.63846(15) 0.113(3) Uiso 1 1 d . . . . .
N146 N 1.0948(6) 0.9111(3) 0.77188(17) 0.094(3) Uiso 1 1 d . . . . .
C900 C 1.0688(11) 0.9294(5) 0.7876(3) 0.163(7) Uiso 1 1 d . . . . .
H473 H 1.098950 0.929957 0.799776 0.196 Uiso 1 1 calc R U . . .
C901 C 1.1696(7) 0.8949(4) 0.7735(2) 0.115(4) Uiso 1 1 d . . . . .
H474 H 1.202754 0.913798 0.764039 0.173 Uiso 1 1 calc R U . . .
H475 H 1.171405 0.871913 0.768325 0.173 Uiso 1 1 calc R U . . .
H476 H 1.185290 0.888178 0.789141 0.173 Uiso 1 1 calc R U . . .
C902 C 1.0359(10) 0.9095(5) 0.7569(3) 0.176(7) Uiso 1 1 d . . . . .
H477 H 1.011531 0.934930 0.751345 0.264 Uiso 1 1 calc R U . . .
H478 H 0.999630 0.891126 0.765088 0.264 Uiso 1 1 calc R U . . .
H479 H 1.056556 0.901358 0.744182 0.264 Uiso 1 1 calc R U . . .
N147 N 0.6255(5) 0.9195(3) 0.63129(15) 0.078(3) Uiso 1 1 d . . . . .
C903 C 0.6632(7) 0.9495(3) 0.6244(2) 0.090(4) Uiso 1 1 d . . . . .
H480 H 0.685949 0.956608 0.609877 0.107 Uiso 1 1 calc R U . . .
C904 C 0.5766(7) 0.9104(4) 0.6510(2) 0.100(4) Uiso 1 1 d . . . . .
H481 H 0.602879 0.912977 0.663976 0.150 Uiso 1 1 calc R U . . .
H482 H 0.560596 0.884068 0.653984 0.150 Uiso 1 1 calc R U . . .
H483 H 0.533169 0.928122 0.648155 0.150 Uiso 1 1 calc R U . . .
C905 C 0.6162(6) 0.8950(3) 0.61582(18) 0.088(3) Uiso 1 1 d . . . . .
H491 H 0.563618 0.894309 0.612707 0.132 Uiso 1 1 calc R U . . .
H492 H 0.635560 0.868898 0.622990 0.132 Uiso 1 1 calc R U . . .
H493 H 0.643453 0.905784 0.601686 0.132 Uiso 1 1 calc R U . . .

loop_
_atom_site_aniso_label
_atom_site_aniso_U_11
_atom_site_aniso_U_22
_atom_site_aniso_U_33
_atom_site_aniso_U_23
_atom_site_aniso_U_13
_atom_site_aniso_U_12
Fe1 0.0930(12) 0.0530(9) 0.0504(8) -0.0149(7) -0.0217(8) -0.0055(8)
Fe2 0.0485(8) 0.0329(7) 0.0548(8) -0.0176(6) -0.0091(6) -0.0012(6)
Fe3 0.0954(12) 0.0511(9) 0.0660(9) -0.0341(7) -0.0227(8) -0.0133(8)
Fe4 0.0745(10) 0.0447(8) 0.0830(10) -0.0303(7) -0.0131(8) 0.0005(7)
Fe5 0.0599(9) 0.0535(8) 0.0533(8) -0.0085(7) -0.0167(7) 0.0029(7)
Fe6 0.0512(8) 0.0505(8) 0.0659(9) -0.0165(7) -0.0136(7) 0.0009(7)
Fe7 0.0577(8) 0.0436(7) 0.0508(8) -0.0202(6) -0.0130(6) 0.0059(6)
Fe8 0.0792(10) 0.0604(9) 0.0451(8) -0.0169(7) -0.0079(7) 0.0099(8)
Fe9 0.0369(7) 0.0373(7) 0.0452(7) -0.0156(6) -0.0109(6) -0.0052(5)
Fe10 0.0501(8) 0.0397(7) 0.0381(7) -0.0154(6) -0.0104(6) -0.0097(6)
Fe11 0.0502(8) 0.0369(7) 0.0527(8) -0.0204(6) -0.0113(6) -0.0096(6)
Fe12 0.0348(7) 0.0358(7) 0.0582(8) -0.0171(6) -0.0124(6) -0.0005(5)
Fe13 0.1105(13) 0.0554(9) 0.0811(11) -0.0291(8) -0.0326(10) -0.0046(9)
Fe14 0.0977(12) 0.0616(10) 0.0760(10) -0.0299(8) 0.0063(9) 0.0050(9)
Fe15 0.0803(11) 0.0451(8) 0.0862(11) -0.0226(8) -0.0218(9) -0.0041(8)
Fe16 0.1141(17) 0.0570(12) 0.245(3) 0.0263(15) -0.1120(19) -0.0288(11)
Fe17 0.1056(13) 0.0656(10) 0.0941(12) -0.0482(9) -0.0135(10) -0.0048(9)
Fe18 0.0961(14) 0.0935(14) 0.185(2) -0.0881(15) -0.0533(14) 0.0232(11)
Fe19 0.0895(11) 0.0593(9) 0.0727(10) -0.0364(8) -0.0045(8) -0.0077(8)
Fe20 0.1405(19) 0.1156(17) 0.197(2) -0.1165(19) 0.0816(18) -0.0621(15)
N1 0.109(8) 0.070(6) 0.054(6) -0.005(5) -0.025(6) 0.003(6)
N2 0.099(8) 0.060(6) 0.059(6) 0.023(5) -0.026(6) 0.009(6)
C1 0.125(12) 0.104(11) 0.067(8) -0.019(8) -0.035(8) 0.006(9)
C2 0.107(11) 0.128(12) 0.079(9) 0.045(9) -0.013(9) 0.013(10)
C3 0.102(10) 0.099(10) 0.058(8) -0.004(7) -0.028(8) 0.001(9)
C4 0.126(13) 0.103(11) 0.148(13) 0.043(10) -0.030(10) 0.031(10)
C5 0.210(18) 0.067(8) 0.070(9) 0.007(7) -0.038(10) -0.013(10)
N3 0.082(6) 0.078(6) 0.044(5) -0.022(5) -0.019(5) -0.011(5)
C6 0.088(9) 0.075(8) 0.066(8) 0.003(6) -0.051(7) 0.002(7)
C7 0.081(9) 0.073(8) 0.111(11) 0.000(8) -0.052(8) 0.006(7)
C8 0.075(8) 0.103(10) 0.103(10) 0.008(8) -0.049(8) -0.008(8)
C9 0.079(9) 0.077(8) 0.076(8) -0.004(6) -0.037(7) -0.005(6)
C10 0.071(8) 0.054(6) 0.073(8) -0.013(6) -0.022(6) -0.004(6)
N4 0.074(6) 0.049(5) 0.051(5) -0.024(4) -0.013(5) -0.013(4)
N5 0.063(6) 0.072(6) 0.044(5) -0.013(4) 0.000(4) -0.008(5)
C11 0.065(7) 0.052(6) 0.058(6) -0.022(5) -0.018(6) 0.001(5)
C12 0.063(7) 0.040(5) 0.058(6) -0.017(5) -0.014(6) 0.015(5)
C13 0.054(6) 0.056(6) 0.053(6) -0.016(5) -0.019(5) 0.009(5)
C14 0.095(9) 0.053(6) 0.053(6) 0.005(5) -0.003(6) -0.002(6)
C15 0.060(7) 0.093(8) 0.071(7) 0.021(6) -0.005(6) 0.007(6)
C16 0.086(9) 0.098(10) 0.095(9) 0.030(7) 0.005(7) 0.017(7)
C17 0.124(12) 0.098(11) 0.099(11) 0.047(8) 0.012(9) 0.051(9)
C18 0.160(13) 0.080(9) 0.071(8) 0.027(7) 0.006(9) 0.042(10)
C19 0.111(10) 0.057(7) 0.072(8) 0.008(6) 0.003(7) 0.010(7)
N6 0.052(5) 0.074(6) 0.051(5) -0.014(4) -0.008(4) 0.006(4)
C20 0.055(6) 0.048(6) 0.061(6) -0.003(5) -0.016(5) 0.003(5)
C21 0.062(7) 0.081(8) 0.083(8) -0.026(7) -0.024(7) 0.022(7)
C22 0.051(7) 0.086(9) 0.098(9) -0.018(7) -0.003(7) 0.016(6)
C23 0.059(7) 0.106(10) 0.079(8) -0.013(7) -0.006(6) 0.025(7)
C24 0.070(8) 0.062(7) 0.067(7) -0.011(6) -0.004(6) -0.003(6)
N7 0.041(5) 0.062(6) 0.084(6) -0.023(5) -0.007(4) 0.000(4)
N8 0.049(5) 0.055(5) 0.064(6) 0.007(5) -0.001(4) -0.007(4)
C25 0.032(6) 0.089(9) 0.100(10) 0.000(8) -0.013(6) 0.025(6)
C26 0.078(8) 0.052(7) 0.101(10) -0.010(7) 0.019(7) -0.002(6)
C27 0.047(7) 0.060(8) 0.125(12) 0.003(8) 0.016(7) 0.004(6)
C28 0.065(8) 0.098(9) 0.087(9) 0.015(7) -0.018(6) -0.020(7)
C29 0.060(7) 0.051(6) 0.116(9) -0.018(6) -0.012(6) -0.003(5)
N9 0.042(5) 0.057(5) 0.061(5) -0.015(4) -0.009(4) -0.005(4)
C30 0.038(6) 0.060(7) 0.058(7) -0.001(5) -0.005(5) 0.009(5)
C31 0.055(6) 0.074(8) 0.049(6) -0.011(6) 0.000(5) 0.009(5)
C32 0.073(7) 0.069(7) 0.045(6) -0.015(5) -0.003(5) 0.006(6)
C33 0.056(6) 0.057(6) 0.076(8) -0.019(6) -0.017(5) 0.011(5)
C34 0.049(6) 0.042(6) 0.066(7) -0.011(5) -0.016(5) -0.003(5)
N10 0.062(5) 0.043(4) 0.055(5) -0.017(4) -0.020(4) 0.003(4)
N11 0.055(5) 0.035(4) 0.042(4) -0.007(3) 0.002(4) -0.004(4)
C35 0.054(6) 0.043(6) 0.045(6) -0.003(5) -0.005(5) 0.005(5)
C36 0.069(7) 0.040(6) 0.045(6) -0.005(4) -0.009(5) -0.004(5)
C37 0.052(6) 0.044(6) 0.054(6) 0.001(5) -0.006(5) 0.010(5)
C38 0.056(7) 0.084(7) 0.039(6) -0.009(5) 0.000(5) -0.029(6)
C39 0.077(9) 0.111(10) 0.071(8) -0.029(7) -0.005(6) -0.031(7)
C40 0.108(12) 0.144(13) 0.089(10) -0.021(9) -0.039(9) -0.061(10)
C41 0.19(2) 0.110(12) 0.090(12) -0.019(9) -0.023(13) -0.068(13)
C42 0.126(13) 0.102(10) 0.090(10) -0.042(8) 0.000(9) -0.027(9)
C43 0.086(8) 0.074(8) 0.070(7) -0.021(6) -0.012(7) -0.024(6)
N12 0.064(5) 0.039(5) 0.063(5) -0.017(4) -0.008(4) -0.011(4)
C44 0.057(6) 0.043(5) 0.044(6) -0.004(5) -0.008(5) -0.011(5)
C45 0.070(7) 0.060(6) 0.049(6) -0.023(5) -0.001(5) 0.006(5)
C46 0.085(8) 0.053(6) 0.071(7) -0.023(6) -0.010(6) -0.020(6)
C47 0.078(8) 0.044(6) 0.089(8) -0.024(6) -0.008(6) -0.006(5)
C48 0.074(7) 0.054(7) 0.054(6) -0.006(5) -0.008(5) 0.006(6)
N13 0.082(6) 0.047(5) 0.064(5) -0.010(4) -0.010(5) -0.001(5)
N14 0.068(6) 0.069(6) 0.089(7) -0.012(5) -0.016(5) -0.001(5)
C49 0.054(7) 0.063(7) 0.097(9) -0.022(6) -0.011(6) 0.013(6)
C50 0.038(7) 0.077(9) 0.126(11) 0.025(8) -0.003(7) 0.030(6)
C51 0.055(7) 0.060(7) 0.085(8) 0.011(6) -0.016(6) 0.019(6)
C52 0.038(6) 0.100(9) 0.118(9) -0.024(7) -0.030(6) -0.002(6)
C53 0.071(8) 0.086(8) 0.072(7) -0.020(6) -0.001(6) -0.017(6)
N15 0.062(6) 0.045(5) 0.086(6) -0.018(4) -0.037(5) 0.000(4)
C54 0.055(7) 0.073(8) 0.077(7) -0.015(6) -0.022(6) 0.010(6)
C55 0.061(8) 0.097(9) 0.135(11) -0.068(8) -0.032(7) -0.008(7)
C56 0.098(10) 0.096(10) 0.146(12) -0.066(9) -0.045(9) -0.008(8)
C57 0.057(7) 0.065(7) 0.128(10) -0.045(7) -0.059(7) 0.018(5)
C58 0.047(6) 0.056(6) 0.077(7) -0.015(5) -0.011(5) 0.006(5)
C59 0.053(6) 0.057(6) 0.056(6) -0.021(5) -0.011(5) -0.005(5)
N16 0.046(5) 0.047(4) 0.044(4) -0.016(3) -0.006(3) 0.008(3)
C60 0.030(5) 0.041(5) 0.054(5) -0.014(4) -0.009(4) 0.015(4)
N17 0.058(5) 0.054(5) 0.037(4) -0.011(4) -0.003(4) -0.002(4)
C61 0.041(6) 0.054(6) 0.067(6) -0.029(5) -0.013(5) 0.002(5)
C62 0.036(5) 0.047(6) 0.055(6) -0.010(5) -0.011(4) 0.005(4)
C63 0.044(6) 0.068(6) 0.047(6) -0.020(5) -0.014(4) 0.007(5)
C64 0.058(6) 0.072(7) 0.057(6) -0.024(6) -0.025(5) 0.019(6)
C65 0.052(6) 0.055(6) 0.059(7) -0.026(5) -0.029(5) 0.022(5)
C66 0.086(8) 0.048(6) 0.062(7) -0.014(5) -0.030(6) 0.004(5)
C67 0.076(7) 0.040(5) 0.056(6) -0.017(5) -0.017(5) -0.002(5)
N18 0.058(5) 0.047(5) 0.057(5) -0.028(4) -0.009(4) 0.017(4)
C68 0.050(6) 0.063(6) 0.053(6) -0.018(5) -0.013(5) 0.005(5)
C69 0.063(7) 0.045(6) 0.079(7) -0.035(5) -0.024(5) 0.005(5)
C70 0.066(8) 0.097(10) 0.090(8) -0.039(7) -0.035(7) -0.022(7)
C71 0.172(14) 0.041(6) 0.100(9) -0.046(6) -0.069(10) 0.012(8)
C72 0.064(7) 0.067(7) 0.057(6) -0.015(5) -0.017(5) 0.015(5)
N19 0.092(7) 0.064(5) 0.046(5) -0.011(4) 0.005(5) 0.017(5)
N20 0.060(6) 0.086(6) 0.049(6) -0.022(5) -0.003(4) 0.003(5)
C73 0.116(11) 0.101(9) 0.039(7) -0.008(6) 0.001(7) -0.011(8)
C74 0.088(9) 0.088(9) 0.063(8) 0.010(6) 0.033(7) -0.016(7)
C75 0.097(9) 0.098(9) 0.051(7) -0.020(7) -0.019(7) 0.011(8)
C76 0.144(14) 0.224(19) 0.090(10) 0.019(11) 0.004(9) -0.134(14)
C77 0.101(9) 0.101(9) 0.045(6) -0.010(6) -0.003(6) -0.003(7)
N21 0.071(6) 0.048(5) 0.046(5) -0.010(4) -0.013(4) 0.010(4)
C78 0.071(7) 0.051(6) 0.057(7) -0.005(5) 0.009(6) -0.002(6)
C79 0.040(6) 0.070(7) 0.059(7) -0.010(5) -0.001(5) 0.011(5)
C80 0.084(9) 0.071(8) 0.077(8) -0.013(6) -0.021(7) 0.017(7)
C81 0.048(6) 0.060(7) 0.064(6) -0.016(5) -0.014(5) 0.016(5)
C82 0.087(8) 0.035(5) 0.068(7) -0.022(5) -0.022(6) 0.021(5)
C83 0.063(6) 0.039(5) 0.046(6) -0.019(5) -0.024(5) 0.017(5)
N22 0.055(5) 0.043(5) 0.050(5) -0.010(4) -0.012(4) 0.002(4)
C84 0.079(7) 0.055(6) 0.054(7) -0.021(5) -0.025(6) -0.007(6)
N23 0.072(5) 0.045(4) 0.045(5) -0.020(4) -0.019(4) 0.018(4)
C85 0.052(6) 0.027(5) 0.059(7) -0.007(5) 0.006(5) 0.008(4)
C86 0.094(9) 0.062(7) 0.040(6) -0.011(5) 0.007(6) 0.010(6)
C87 0.117(10) 0.083(8) 0.068(8) -0.022(7) -0.003(7) -0.003(8)
C88 0.201(18) 0.112(12) 0.092(11) -0.053(9) -0.037(12) -0.045(13)
C89 0.25(2) 0.130(14) 0.055(9) -0.024(9) -0.029(12) -0.088(16)
C90 0.090(10) 0.134(12) 0.082(9) -0.010(9) -0.030(8) -0.034(9)
C91 0.060(8) 0.126(10) 0.050(6) -0.031(6) -0.014(6) 0.005(7)
N24 0.045(4) 0.051(5) 0.043(4) -0.018(4) -0.019(3) 0.016(4)
C92 0.054(6) 0.031(5) 0.043(5) -0.013(4) 0.000(4) 0.011(4)
C93 0.055(6) 0.047(5) 0.042(5) -0.015(4) -0.002(4) 0.004(4)
C94 0.064(6) 0.040(6) 0.066(7) -0.022(5) -0.018(5) 0.008(5)
C95 0.074(7) 0.034(5) 0.040(5) -0.010(4) -0.009(5) 0.013(5)
C96 0.054(6) 0.044(5) 0.051(6) -0.021(4) -0.007(5) 0.007(4)
N25 0.112(8) 0.060(6) 0.064(6) -0.015(5) -0.014(5) 0.000(6)
N26 0.116(8) 0.076(6) 0.059(6) -0.034(5) -0.017(6) 0.038(6)
C97 0.115(10) 0.078(8) 0.077(8) -0.039(7) -0.002(8) 0.020(8)
C98 0.105(10) 0.096(9) 0.084(9) -0.029(7) -0.010(8) 0.041(8)
C99 0.110(10) 0.058(7) 0.068(7) -0.018(6) 0.001(7) 0.030(7)
C100 0.212(18) 0.156(14) 0.126(12) -0.103(11) -0.027(12) 0.083(13)
C101 0.071(8) 0.100(9) 0.104(9) -0.042(8) -0.025(7) 0.033(7)
N27 0.066(6) 0.071(6) 0.063(5) -0.022(5) -0.013(5) 0.006(5)
C102 0.103(10) 0.071(7) 0.048(6) -0.023(6) 0.020(6) -0.021(7)
C103 0.189(16) 0.074(8) 0.062(8) -0.045(7) -0.017(9) 0.013(10)
C104 0.119(12) 0.096(10) 0.093(9) -0.050(8) -0.021(9) 0.002(9)
C105 0.121(11) 0.088(9) 0.091(9) -0.048(8) -0.017(8) -0.008(8)
C106 0.139(12) 0.083(8) 0.025(5) -0.006(5) -0.015(6) -0.031(8)
C107 0.059(6) 0.064(6) 0.039(5) -0.016(5) -0.019(5) 0.007(5)
N28 0.056(5) 0.062(5) 0.039(4) -0.013(4) -0.014(4) 0.021(4)
C108 0.060(6) 0.043(5) 0.038(5) -0.008(4) 0.001(5) 0.007(5)
N29 0.060(5) 0.061(5) 0.039(4) -0.009(4) -0.008(4) 0.004(4)
C109 0.055(6) 0.071(7) 0.047(6) -0.006(5) -0.029(5) -0.006(5)
C110 0.063(6) 0.040(5) 0.046(6) -0.012(4) -0.010(5) 0.010(5)
C111 0.053(6) 0.042(6) 0.056(6) -0.002(5) -0.007(5) 0.006(5)
C112 0.062(7) 0.044(6) 0.120(10) -0.036(7) -0.022(7) 0.009(5)
C113 0.116(10) 0.060(7) 0.052(7) -0.024(6) -0.028(7) 0.014(7)
C114 0.062(7) 0.049(6) 0.061(6) -0.023(5) -0.001(5) -0.003(5)
C115 0.074(7) 0.057(6) 0.052(6) -0.011(5) -0.012(5) 0.011(5)
N30 0.062(6) 0.064(6) 0.067(6) -0.006(4) -0.019(5) -0.003(5)
C116 0.064(7) 0.056(6) 0.064(7) -0.012(5) -0.005(6) -0.006(5)
C117 0.077(8) 0.090(8) 0.062(7) -0.016(6) -0.038(6) 0.001(6)
C118 0.093(10) 0.136(12) 0.092(10) -0.043(9) -0.038(8) -0.004(9)
C119 0.099(10) 0.091(9) 0.094(10) -0.033(8) -0.030(8) -0.018(8)
C120 0.095(10) 0.065(7) 0.090(9) -0.016(6) -0.023(7) -0.018(7)
N31 0.081(7) 0.036(4) 0.049(5) -0.012(4) -0.011(4) 0.002(4)
N32 0.057(5) 0.047(5) 0.051(5) -0.016(4) -0.016(4) 0.009(4)
C121 0.102(10) 0.054(7) 0.073(8) -0.012(6) -0.029(8) 0.015(7)
C122 0.087(9) 0.065(7) 0.078(8) 0.001(6) -0.026(7) -0.001(6)
C123 0.047(6) 0.043(6) 0.081(8) -0.003(5) -0.015(6) 0.002(5)
C124 0.073(9) 0.150(12) 0.109(10) -0.034(9) -0.053(8) 0.016(8)
C125 0.087(8) 0.066(7) 0.069(7) -0.023(6) -0.024(6) 0.005(6)
N33 0.040(4) 0.036(4) 0.082(6) -0.034(4) -0.015(4) 0.002(3)
C126 0.058(7) 0.042(6) 0.073(7) -0.030(5) -0.024(6) 0.003(5)
C127 0.041(6) 0.074(7) 0.104(9) -0.055(7) -0.032(6) 0.015(5)
C128 0.068(7) 0.058(6) 0.063(7) -0.028(6) -0.013(6) -0.003(5)
C129 0.082(8) 0.034(5) 0.056(6) -0.017(4) -0.006(6) -0.009(5)
C130 0.058(6) 0.030(5) 0.049(6) -0.018(4) -0.007(5) -0.013(4)
C131 0.063(7) 0.024(5) 0.064(6) -0.017(4) -0.016(5) 0.001(4)
N34 0.037(4) 0.027(4) 0.056(4) -0.016(3) -0.002(4) -0.003(3)
C132 0.053(6) 0.041(5) 0.037(5) -0.011(4) -0.002(5) -0.002(4)
N35 0.052(5) 0.040(4) 0.058(5) -0.023(4) -0.005(4) -0.003(4)
C133 0.047(6) 0.025(4) 0.046(6) -0.011(4) 0.005(4) 0.003(4)
C134 0.052(6) 0.046(6) 0.062(6) -0.016(5) -0.013(5) 0.017(5)
C135 0.046(6) 0.064(7) 0.086(8) -0.014(6) -0.024(6) 0.022(5)
C136 0.053(8) 0.142(12) 0.080(9) 0.018(9) -0.005(7) 0.024(7)
C137 0.088(11) 0.134(13) 0.094(12) 0.006(10) 0.013(10) 0.035(9)
C138 0.093(10) 0.105(10) 0.065(8) 0.003(7) 0.041(8) 0.032(8)
C139 0.090(8) 0.071(7) 0.047(6) -0.026(5) 0.001(6) 0.043(6)
N36 0.059(5) 0.049(5) 0.056(5) -0.023(4) -0.016(4) -0.005(4)
C140 0.043(5) 0.046(6) 0.069(7) -0.024(5) -0.018(5) 0.017(4)
C141 0.063(6) 0.037(5) 0.066(7) -0.023(5) -0.011(5) -0.009(5)
C142 0.063(7) 0.038(6) 0.070(7) -0.025(5) 0.011(6) 0.008(5)
C143 0.070(7) 0.071(7) 0.049(6) -0.019(6) 0.011(5) 0.001(6)
C144 0.064(7) 0.053(6) 0.039(6) -0.007(5) -0.004(5) 0.004(5)
N37 0.045(5) 0.041(4) 0.086(6) -0.029(4) -0.009(4) -0.002(4)
N38 0.053(5) 0.048(5) 0.097(6) -0.045(5) -0.010(5) -0.004(4)
C145 0.086(9) 0.090(9) 0.121(10) -0.064(8) 0.013(8) -0.034(7)
C146 0.089(9) 0.083(8) 0.130(10) -0.077(8) 0.017(8) -0.035(7)
C147 0.084(9) 0.065(7) 0.098(9) -0.043(7) -0.005(7) -0.011(6)
C148 0.111(11) 0.166(14) 0.240(18) -0.164(14) 0.071(12) -0.082(10)
C149 0.102(9) 0.064(7) 0.068(7) -0.030(6) -0.015(7) -0.005(6)
N39 0.045(4) 0.034(4) 0.061(5) -0.022(3) -0.016(4) -0.008(3)
C150 0.041(6) 0.042(5) 0.096(7) -0.044(5) -0.008(5) -0.006(4)
C151 0.056(7) 0.072(7) 0.127(10) -0.066(7) 0.024(6) -0.033(6)
C152 0.052(7) 0.098(9) 0.155(12) -0.075(9) 0.030(7) -0.034(6)
C153 0.042(6) 0.070(7) 0.096(8) -0.055(6) 0.003(5) -0.014(5)
C154 0.043(6) 0.040(5) 0.065(6) -0.021(5) -0.012(5) -0.007(4)
C155 0.037(5) 0.040(5) 0.048(5) -0.011(4) 0.001(4) -0.003(4)
N40 0.059(5) 0.027(4) 0.046(4) -0.014(3) -0.015(4) -0.007(3)
C156 0.027(5) 0.037(5) 0.045(5) -0.012(4) 0.005(4) -0.007(4)
N41 0.021(4) 0.040(4) 0.041(4) -0.015(3) 0.002(3) -0.004(3)
C157 0.045(5) 0.037(5) 0.045(5) -0.017(4) -0.006(4) -0.010(4)
C158 0.037(5) 0.036(5) 0.054(6) -0.030(4) -0.008(4) 0.002(4)
C159 0.060(6) 0.046(5) 0.063(6) -0.035(5) -0.003(5) -0.013(5)
C160 0.048(6) 0.069(7) 0.065(7) -0.028(5) 0.008(6) 0.000(5)
C161 0.086(9) 0.048(6) 0.087(9) -0.021(6) 0.035(7) -0.026(6)
C162 0.045(6) 0.056(6) 0.079(8) -0.029(6) -0.007(5) -0.008(5)
C163 0.052(6) 0.044(5) 0.059(6) -0.018(5) -0.005(5) -0.009(5)
N42 0.022(3) 0.045(4) 0.047(4) -0.021(3) 0.006(3) -0.017(3)
C164 0.047(5) 0.033(5) 0.046(5) -0.006(4) 0.005(4) -0.022(4)
C165 0.082(8) 0.062(7) 0.072(7) -0.033(6) -0.001(6) -0.026(6)
C166 0.057(6) 0.079(7) 0.065(6) -0.041(6) 0.028(5) -0.030(5)
C167 0.059(6) 0.053(6) 0.047(5) -0.009(5) 0.008(5) -0.021(5)
C168 0.028(5) 0.063(6) 0.051(5) -0.016(5) 0.005(4) -0.003(4)
N43 0.044(4) 0.035(4) 0.065(5) -0.012(4) -0.024(4) -0.003(3)
N44 0.074(6) 0.049(5) 0.051(5) -0.014(4) 0.003(4) -0.010(4)
C169 0.070(7) 0.092(8) 0.058(7) -0.034(6) -0.007(6) 0.029(6)
C170 0.097(9) 0.115(9) 0.057(7) -0.060(7) -0.011(6) 0.002(8)
C171 0.057(6) 0.053(6) 0.044(5) -0.033(5) 0.002(5) -0.004(5)
C172 0.112(11) 0.189(15) 0.110(10) -0.104(11) -0.017(8) 0.060(10)
C173 0.091(8) 0.078(7) 0.038(5) -0.028(5) -0.012(5) -0.002(6)
N45 0.052(4) 0.027(4) 0.042(4) -0.017(3) -0.002(3) -0.007(3)
C174 0.074(7) 0.041(5) 0.035(5) -0.013(4) -0.004(5) -0.018(5)
C175 0.055(6) 0.042(5) 0.053(6) -0.002(4) -0.009(5) -0.004(4)
C176 0.043(5) 0.053(5) 0.040(5) -0.019(4) -0.001(4) 0.002(4)
C177 0.037(5) 0.044(5) 0.036(5) -0.008(4) -0.007(4) -0.005(4)
C178 0.043(5) 0.028(4) 0.041(5) -0.008(4) -0.018(4) -0.003(4)
C179 0.044(5) 0.032(5) 0.037(5) -0.013(4) -0.004(4) -0.007(4)
N46 0.028(4) 0.036(4) 0.030(4) -0.018(3) 0.001(3) -0.004(3)
C180 0.039(5) 0.035(5) 0.036(5) -0.012(4) -0.002(4) -0.012(4)
N47 0.030(4) 0.031(4) 0.039(4) -0.007(3) -0.004(3) -0.006(3)
C181 0.052(6) 0.040(5) 0.035(5) -0.009(4) 0.002(4) -0.024(4)
C182 0.030(5) 0.040(5) 0.026(4) -0.005(4) -0.003(4) -0.008(4)
C183 0.062(7) 0.055(6) 0.041(5) -0.018(5) -0.014(5) -0.006(5)
C184 0.058(7) 0.085(8) 0.050(6) -0.025(6) -0.020(6) 0.008(6)
C185 0.064(8) 0.095(9) 0.061(7) -0.024(6) -0.032(6) 0.010(6)
C186 0.080(8) 0.054(6) 0.051(6) -0.017(5) -0.022(6) -0.011(5)
C187 0.061(6) 0.042(5) 0.046(6) -0.023(5) -0.009(5) 0.005(5)
N48 0.049(4) 0.025(4) 0.044(4) -0.012(3) -0.015(3) 0.001(3)
C188 0.028(4) 0.047(5) 0.034(5) -0.008(4) -0.012(4) 0.008(4)
C189 0.050(5) 0.039(5) 0.048(5) -0.018(4) -0.003(4) 0.004(4)
C190 0.065(6) 0.052(6) 0.042(5) -0.009(4) -0.022(5) 0.023(5)
C191 0.072(7) 0.061(6) 0.036(5) -0.027(5) -0.022(5) 0.009(5)
C192 0.052(6) 0.037(5) 0.044(5) -0.011(4) -0.001(4) 0.001(4)
N49 0.053(5) 0.039(4) 0.032(4) -0.017(3) -0.006(3) -0.017(3)
N50 0.062(5) 0.045(4) 0.029(4) -0.007(3) -0.009(4) -0.011(4)
C193 0.066(6) 0.044(6) 0.042(5) -0.002(4) -0.021(5) -0.004(5)
C194 0.054(6) 0.072(7) 0.049(6) -0.004(5) -0.001(5) -0.016(5)
C195 0.044(5) 0.038(5) 0.046(5) -0.007(4) -0.005(4) -0.007(4)
C196 0.081(7) 0.072(7) 0.046(6) -0.005(5) 0.006(5) -0.040(6)
C197 0.053(6) 0.048(5) 0.047(5) -0.004(4) -0.023(4) -0.011(4)
N51 0.031(4) 0.046(4) 0.043(4) -0.021(4) -0.007(3) -0.007(3)
C198 0.050(6) 0.044(5) 0.033(5) -0.014(4) -0.009(4) -0.009(4)
C199 0.079(7) 0.049(6) 0.032(5) 0.000(4) -0.017(5) -0.014(5)
C200 0.052(6) 0.079(7) 0.062(7) -0.032(6) -0.028(5) 0.000(5)
C201 0.091(8) 0.062(6) 0.023(5) 0.001(5) -0.005(5) -0.034(6)
C202 0.047(5) 0.047(5) 0.033(5) -0.014(4) -0.012(4) -0.004(4)
C203 0.049(5) 0.043(5) 0.034(5) -0.012(4) -0.002(4) -0.011(4)
N52 0.046(4) 0.036(4) 0.050(4) -0.020(4) -0.025(4) -0.003(3)
C204 0.041(5) 0.033(5) 0.046(5) -0.011(4) -0.006(4) -0.009(4)
N53 0.041(4) 0.041(4) 0.042(4) -0.014(3) -0.010(3) -0.020(3)
C205 0.052(6) 0.044(5) 0.049(6) -0.020(5) -0.004(5) -0.012(4)
C206 0.046(5) 0.022(4) 0.053(5) -0.009(4) -0.027(4) -0.016(4)
C207 0.051(5) 0.033(5) 0.041(5) -0.016(4) -0.014(4) -0.007(4)
C208 0.094(8) 0.050(6) 0.052(6) -0.017(5) -0.013(6) -0.026(6)
C209 0.061(7) 0.063(6) 0.035(6) 0.000(5) -0.019(5) -0.004(5)
C210 0.065(7) 0.038(5) 0.075(7) 0.002(5) -0.016(6) 0.001(5)
C211 0.054(6) 0.040(5) 0.070(6) -0.035(5) -0.010(5) 0.001(5)
N54 0.044(5) 0.060(5) 0.062(5) -0.030(4) -0.018(4) -0.006(4)
C212 0.043(5) 0.050(5) 0.052(6) -0.026(5) -0.005(5) -0.009(4)
C213 0.076(7) 0.065(6) 0.041(6) -0.016(5) -0.013(5) -0.014(5)
C214 0.064(7) 0.072(7) 0.057(6) -0.019(6) -0.028(6) -0.009(6)
C215 0.067(7) 0.068(7) 0.065(7) -0.024(6) -0.038(6) -0.009(6)
C216 0.071(7) 0.045(6) 0.093(8) -0.022(5) -0.020(6) -0.024(5)
N55 0.040(4) 0.049(5) 0.054(5) -0.023(4) 0.003(4) -0.008(4)
N56 0.041(4) 0.062(5) 0.052(5) -0.027(4) 0.003(4) 0.004(4)
C217 0.040(6) 0.056(6) 0.077(7) -0.030(6) 0.004(5) -0.007(5)
C218 0.043(6) 0.056(7) 0.108(9) -0.044(6) 0.008(6) -0.005(5)
C219 0.039(5) 0.047(6) 0.059(6) -0.026(5) 0.011(4) 0.007(4)
C220 0.075(7) 0.073(7) 0.059(7) -0.027(5) 0.006(5) 0.026(6)
C221 0.072(7) 0.046(6) 0.089(8) -0.027(6) 0.009(6) 0.010(5)
N57 0.023(4) 0.047(4) 0.062(5) -0.026(4) -0.006(3) 0.003(3)
C222 0.040(5) 0.033(5) 0.055(6) -0.013(5) -0.003(4) -0.018(4)
C223 0.049(6) 0.050(6) 0.049(6) -0.021(5) 0.007(4) -0.009(5)
C224 0.053(6) 0.063(7) 0.049(6) -0.014(5) -0.003(5) -0.016(5)
C225 0.032(5) 0.043(5) 0.058(6) -0.020(5) -0.008(4) 0.000(4)
C226 0.030(5) 0.036(5) 0.046(5) -0.008(4) -0.008(4) 0.000(4)
C227 0.015(4) 0.038(5) 0.063(6) -0.020(4) -0.005(4) -0.004(4)
N58 0.028(4) 0.036(4) 0.053(4) -0.016(3) -0.018(3) 0.000(3)
C228 0.027(5) 0.027(5) 0.057(6) -0.009(4) -0.013(4) -0.002(4)
N59 0.044(4) 0.039(4) 0.042(4) -0.017(3) -0.007(3) -0.005(3)
C229 0.031(5) 0.035(5) 0.046(5) -0.007(4) -0.009(4) -0.004(4)
C230 0.058(6) 0.042(5) 0.043(5) -0.015(4) -0.021(5) 0.003(5)
C231 0.078(7) 0.053(6) 0.051(6) -0.006(5) -0.005(6) -0.007(5)
C232 0.072(8) 0.047(6) 0.068(7) -0.006(5) 0.002(6) 0.017(5)
C233 0.085(9) 0.078(8) 0.063(7) -0.010(6) -0.026(7) 0.020(7)
C234 0.057(7) 0.087(8) 0.095(9) -0.046(7) -0.030(7) 0.027(6)
C235 0.051(6) 0.060(6) 0.047(6) -0.002(5) -0.021(5) 0.005(5)
N60 0.049(5) 0.047(5) 0.065(5) -0.027(4) -0.013(4) 0.001(4)
C236 0.027(5) 0.043(5) 0.057(6) -0.021(4) 0.006(4) -0.004(4)
C237 0.067(6) 0.047(6) 0.046(5) -0.022(4) -0.024(5) 0.014(5)
C238 0.082(7) 0.043(6) 0.046(6) -0.008(5) -0.018(5) 0.016(5)
C239 0.066(7) 0.058(6) 0.060(7) -0.020(5) -0.007(5) 0.005(5)
C240 0.054(6) 0.033(5) 0.076(7) -0.027(5) -0.017(5) 0.011(4)
N61 0.048(5) 0.034(4) 0.079(6) -0.014(4) -0.012(4) -0.007(4)
N62 0.030(4) 0.042(4) 0.073(5) -0.012(4) -0.015(4) 0.002(4)
C241 0.016(4) 0.059(6) 0.086(7) -0.032(6) -0.019(4) -0.008(4)
C242 0.056(7) 0.048(6) 0.095(8) -0.022(6) -0.025(6) -0.003(5)
C243 0.059(7) 0.054(7) 0.095(8) -0.024(6) -0.019(6) -0.012(5)
C244 0.045(6) 0.058(6) 0.114(9) -0.017(6) -0.026(6) -0.015(5)
C245 0.059(6) 0.061(7) 0.079(7) -0.006(6) -0.017(5) -0.032(5)
N63 0.032(4) 0.031(4) 0.067(5) -0.016(3) 0.000(4) 0.001(3)
C246 0.032(5) 0.037(5) 0.062(6) -0.015(5) -0.017(4) -0.004(4)
C247 0.051(6) 0.051(6) 0.081(7) -0.020(6) -0.033(6) 0.004(5)
C248 0.049(6) 0.058(6) 0.068(7) -0.011(5) -0.024(5) 0.010(5)
C249 0.044(6) 0.044(5) 0.070(6) -0.012(5) -0.022(5) 0.003(4)
C250 0.036(5) 0.046(5) 0.051(5) -0.024(5) -0.006(4) 0.002(4)
C251 0.042(6) 0.039(5) 0.050(5) -0.007(4) -0.012(4) 0.005(4)
N64 0.031(4) 0.040(4) 0.045(4) -0.023(3) -0.010(3) -0.004(3)
C252 0.039(5) 0.032(5) 0.052(5) -0.016(4) -0.014(4) 0.006(4)
N65 0.061(5) 0.030(4) 0.044(4) -0.010(3) -0.022(4) -0.010(4)
C253 0.027(5) 0.033(5) 0.055(5) -0.023(4) -0.009(4) 0.000(4)
C254 0.020(4) 0.036(5) 0.039(5) -0.008(4) -0.006(4) 0.006(3)
C255 0.045(5) 0.037(5) 0.059(6) -0.016(4) -0.014(4) 0.016(4)
C256 0.046(6) 0.049(6) 0.086(8) -0.026(6) -0.028(5) 0.003(5)
C257 0.072(7) 0.054(6) 0.049(6) -0.004(5) -0.019(5) -0.032(5)
C258 0.047(6) 0.046(6) 0.047(5) -0.015(5) -0.008(4) 0.007(4)
C259 0.040(5) 0.038(5) 0.053(6) -0.016(4) -0.006(4) -0.004(4)
N66 0.044(5) 0.047(4) 0.041(4) -0.012(3) -0.006(3) -0.016(4)
C260 0.026(5) 0.036(5) 0.050(5) -0.009(4) -0.009(4) 0.000(4)
C261 0.060(6) 0.030(5) 0.083(7) -0.005(5) -0.033(5) -0.008(5)
C262 0.056(7) 0.041(6) 0.093(8) -0.009(5) -0.026(6) 0.017(5)
C263 0.072(8) 0.036(6) 0.080(7) 0.017(5) -0.012(6) -0.004(5)
C264 0.055(6) 0.049(6) 0.062(6) -0.002(5) -0.009(5) -0.022(5)
N67 0.087(7) 0.077(6) 0.085(6) -0.053(5) -0.041(5) 0.003(5)
N68 0.074(7) 0.085(7) 0.113(8) -0.050(6) -0.034(6) -0.028(5)
C265 0.122(11) 0.073(8) 0.096(9) -0.056(7) -0.037(8) -0.021(8)
C266 0.138(12) 0.062(8) 0.091(9) -0.044(7) -0.025(9) -0.024(8)
C267 0.114(10) 0.083(8) 0.049(6) -0.035(6) -0.009(6) -0.027(7)
C268 0.167(14) 0.098(10) 0.193(15) -0.108(11) -0.018(12) -0.044(10)
C269 0.111(10) 0.061(7) 0.070(7) -0.026(6) -0.014(7) -0.018(7)
N69 0.061(5) 0.055(5) 0.083(6) -0.043(5) -0.033(4) -0.001(4)
C270 0.064(8) 0.068(7) 0.103(9) -0.061(7) -0.015(6) 0.012(6)
C271 0.097(10) 0.103(10) 0.127(10) -0.090(9) -0.014(8) -0.020(8)
C272 0.069(8) 0.088(9) 0.179(13) -0.073(9) -0.011(8) -0.027(7)
C273 0.061(8) 0.085(8) 0.110(9) -0.059(7) -0.012(6) -0.013(6)
C274 0.073(8) 0.054(6) 0.079(7) -0.031(6) -0.027(6) -0.016(5)
C275 0.080(7) 0.048(6) 0.052(6) -0.029(5) -0.006(5) -0.005(5)
N70 0.077(6) 0.042(4) 0.051(5) -0.030(4) -0.024(4) -0.007(4)
C276 0.054(6) 0.042(5) 0.051(6) -0.012(4) -0.014(5) -0.020(5)
N71 0.061(5) 0.049(5) 0.051(5) -0.024(4) -0.003(4) -0.022(4)
C277 0.056(6) 0.045(6) 0.061(6) -0.015(5) -0.008(5) -0.012(5)
C278 0.074(7) 0.036(5) 0.057(6) -0.027(5) -0.003(6) -0.014(5)
C279 0.073(8) 0.063(7) 0.097(8) -0.052(6) -0.019(7) -0.013(6)
C280 0.063(9) 0.131(12) 0.143(13) -0.096(11) 0.034(9) -0.033(8)
C281 0.116(14) 0.129(15) 0.162(17) -0.104(14) 0.042(13) -0.070(12)
C282 0.140(14) 0.089(10) 0.102(11) -0.047(9) 0.066(11) -0.059(10)
C283 0.087(9) 0.077(8) 0.088(9) -0.053(7) 0.022(7) -0.033(7)
N72 0.049(5) 0.049(5) 0.053(5) -0.031(4) -0.008(4) -0.015(4)
C284 0.044(6) 0.042(5) 0.066(6) -0.015(5) -0.010(5) -0.021(5)
C285 0.079(8) 0.065(7) 0.072(7) -0.021(6) -0.017(6) -0.031(6)
C286 0.075(8) 0.077(8) 0.091(8) -0.028(7) 0.005(7) -0.052(6)
C287 0.057(7) 0.081(8) 0.083(8) -0.028(6) 0.013(6) -0.031(6)
C288 0.079(8) 0.046(6) 0.070(7) -0.027(5) -0.018(6) -0.015(5)
N73 0.091(7) 0.048(5) 0.064(6) -0.033(5) -0.012(5) -0.005(5)
N74 0.123(10) 0.058(6) 0.066(7) -0.023(5) -0.014(7) -0.009(7)
C289 0.205(19) 0.090(12) 0.041(8) 0.000(8) 0.010(11) 0.005(13)
C290 0.163(16) 0.072(10) 0.102(12) -0.031(10) -0.058(11) 0.042(11)
C291 0.195(17) 0.050(8) 0.075(9) -0.032(7) -0.074(11) 0.026(10)
C292 0.28(3) 0.150(16) 0.121(14) -0.014(13) 0.005(16) 0.031(17)
C293 0.126(13) 0.117(12) 0.118(11) -0.052(9) -0.059(10) 0.059(10)
N75 0.094(7) 0.053(5) 0.050(5) -0.027(5) -0.006(5) -0.014(5)
C294 0.098(10) 0.055(7) 0.056(8) -0.033(6) 0.008(7) -0.018(7)
C295 0.177(15) 0.061(8) 0.071(8) -0.045(7) 0.006(10) -0.036(10)
C296 0.104(10) 0.073(9) 0.114(11) -0.068(9) 0.013(9) -0.016(8)
C297 0.101(10) 0.085(9) 0.047(7) -0.030(6) 0.013(7) -0.038(7)
C298 0.128(11) 0.044(7) 0.074(8) -0.042(6) -0.027(9) -0.007(7)
C299 0.078(8) 0.049(6) 0.069(7) -0.046(6) 0.002(6) -0.028(6)
N76 0.095(7) 0.057(5) 0.045(5) -0.026(4) -0.017(5) -0.024(5)
C300 0.094(9) 0.045(6) 0.065(7) -0.026(6) -0.020(7) -0.021(6)
N77 0.071(6) 0.052(5) 0.069(6) -0.021(4) -0.016(5) -0.012(5)
C301 0.080(8) 0.056(6) 0.056(6) -0.033(5) -0.014(6) -0.007(6)
C302 0.094(9) 0.037(6) 0.083(8) -0.005(6) -0.018(7) -0.005(6)
C303 0.095(10) 0.068(8) 0.089(9) -0.025(7) -0.003(8) -0.014(7)
C304 0.097(11) 0.109(12) 0.100(10) -0.001(9) -0.019(9) 0.007(9)
C305 0.124(15) 0.097(12) 0.162(17) -0.022(11) -0.005(13) -0.042(11)
C306 0.077(12) 0.092(12) 0.23(2) -0.012(13) -0.044(13) -0.040(9)
C307 0.102(11) 0.060(8) 0.170(14) -0.025(8) -0.045(10) -0.025(8)
N78 0.088(7) 0.080(7) 0.062(6) -0.031(5) -0.006(5) 0.011(6)
C308 0.060(8) 0.068(8) 0.083(8) -0.037(6) -0.026(6) 0.008(6)
C309 0.057(7) 0.082(8) 0.085(8) -0.037(6) -0.022(6) 0.007(7)
C310 0.099(12) 0.095(10) 0.090(9) -0.020(8) -0.018(8) -0.016(9)
C311 0.060(9) 0.180(17) 0.094(10) -0.031(11) 0.002(8) -0.001(11)
C312 0.069(8) 0.088(9) 0.090(9) -0.026(7) -0.011(7) 0.028(7)
N79 0.089(7) 0.068(6) 0.105(8) -0.019(6) 0.009(6) 0.016(6)
N80 0.057(6) 0.069(6) 0.106(7) -0.038(6) 0.017(5) 0.016(5)
C313 0.048(7) 0.084(9) 0.113(10) -0.027(8) 0.010(7) 0.014(7)
C314 0.083(9) 0.067(8) 0.108(10) -0.001(8) 0.016(8) 0.034(7)
C315 0.129(11) 0.063(8) 0.071(8) 0.009(6) 0.019(8) 0.034(8)
C316 0.098(11) 0.094(10) 0.175(15) -0.029(10) -0.008(11) 0.004(8)
C317 0.182(15) 0.082(9) 0.137(12) -0.073(9) 0.036(11) 0.023(9)
N81 0.068(6) 0.065(6) 0.067(5) -0.026(4) -0.007(5) 0.009(5)
C318 0.058(7) 0.069(8) 0.088(8) -0.016(6) -0.006(6) 0.011(6)
C319 0.076(8) 0.098(10) 0.101(9) -0.041(8) -0.008(7) -0.021(8)
C320 0.056(7) 0.070(8) 0.131(10) -0.048(7) -0.013(7) 0.009(6)
C321 0.092(9) 0.065(7) 0.073(7) -0.019(6) -0.020(7) 0.004(6)
C322 0.058(7) 0.065(7) 0.090(8) -0.040(6) 0.000(6) -0.008(6)
C323 0.080(8) 0.044(6) 0.050(6) -0.016(5) 0.007(5) -0.009(5)
N82 0.092(7) 0.060(6) 0.070(6) -0.021(5) -0.001(5) -0.004(5)
C324 0.112(10) 0.044(6) 0.081(8) -0.035(6) -0.026(7) 0.022(6)
N83 0.093(7) 0.072(6) 0.080(6) -0.029(5) -0.025(5) 0.004(5)
C325 0.063(7) 0.041(6) 0.084(7) -0.028(5) -0.015(6) 0.008(5)
C326 0.174(15) 0.068(9) 0.092(10) -0.032(8) -0.036(10) 0.027(9)
C327 0.24(2) 0.061(9) 0.188(17) -0.060(10) -0.121(15) 0.032(11)
C328 0.37(3) 0.136(16) 0.27(3) -0.147(19) -0.22(3) 0.102(19)
C329 0.52(6) 0.18(2) 0.22(3) -0.15(2) -0.23(3) 0.13(3)
C330 0.31(3) 0.28(3) 0.136(17) -0.129(18) -0.118(18) 0.19(3)
C331 0.29(2) 0.164(16) 0.094(11) -0.065(12) -0.033(14) 0.132(17)
N84 0.077(6) 0.049(5) 0.077(6) -0.021(4) -0.028(5) -0.004(5)
C332 0.063(7) 0.048(6) 0.074(7) -0.021(5) -0.007(6) -0.006(5)
C333 0.071(7) 0.050(6) 0.083(7) -0.031(6) -0.017(6) 0.006(5)
C334 0.084(8) 0.059(7) 0.095(8) -0.043(6) -0.037(7) 0.015(6)
C335 0.082(8) 0.048(6) 0.116(9) -0.046(7) 0.002(7) -0.001(6)
C336 0.071(7) 0.056(6) 0.086(8) -0.035(6) -0.026(6) 0.011(5)
N85 0.111(8) 0.067(7) 0.094(7) -0.024(6) 0.027(6) 0.020(6)
N86 0.167(12) 0.105(9) 0.092(9) -0.054(8) 0.039(8) -0.022(8)
C337 0.24(2) 0.106(12) 0.078(10) -0.040(9) 0.072(12) -0.041(12)
C338 0.162(15) 0.112(13) 0.078(10) 0.011(9) 0.043(10) -0.002(11)
C339 0.097(10) 0.052(8) 0.115(12) 0.001(8) 0.019(8) 0.012(7)
C340 0.31(3) 0.144(14) 0.107(12) -0.053(11) 0.114(15) -0.049(16)
C341 0.082(9) 0.078(9) 0.126(11) -0.025(8) 0.022(8) -0.012(7)
N87 0.135(9) 0.067(6) 0.060(6) -0.037(5) 0.021(6) -0.001(6)
C342 0.224(18) 0.073(9) 0.075(10) -0.025(8) 0.001(11) 0.002(11)
C343 0.24(2) 0.103(11) 0.086(10) -0.058(9) 0.067(11) -0.020(12)
C344 0.26(2) 0.105(12) 0.111(13) -0.079(11) 0.019(13) -0.021(13)
C345 0.173(14) 0.102(10) 0.063(8) -0.029(7) 0.014(9) -0.035(9)
C346 0.129(11) 0.050(7) 0.076(8) -0.035(6) -0.016(7) -0.001(7)
C347 0.122(10) 0.043(6) 0.065(7) -0.026(6) -0.013(7) -0.009(6)
N88 0.092(7) 0.052(5) 0.064(6) -0.024(4) -0.003(5) 0.011(5)
C348 0.066(7) 0.046(6) 0.076(7) -0.030(5) 0.003(6) 0.007(5)
N89 0.073(6) 0.041(5) 0.083(6) -0.030(4) -0.012(5) -0.001(4)
C349 0.118(10) 0.034(6) 0.090(9) -0.025(6) -0.025(8) 0.001(6)
C350 0.061(7) 0.042(6) 0.082(7) -0.026(5) 0.004(6) 0.013(5)
C351 0.098(9) 0.052(6) 0.068(7) -0.013(5) -0.015(6) 0.006(6)
C352 0.134(11) 0.044(6) 0.087(8) -0.028(6) -0.026(8) 0.011(7)
C353 0.102(10) 0.074(8) 0.059(7) -0.032(6) 0.005(7) -0.014(7)
C354 0.083(8) 0.096(9) 0.054(7) -0.031(6) -0.005(6) -0.012(7)
C355 0.068(8) 0.088(8) 0.080(8) -0.035(7) -0.009(6) 0.003(6)
N90 0.131(9) 0.050(5) 0.101(7) -0.037(5) -0.044(6) 0.003(6)
C356 0.138(11) 0.058(7) 0.081(8) -0.024(6) -0.025(8) 0.026(7)
C357 0.178(12) 0.065(7) 0.062(7) -0.033(6) -0.010(7) -0.009(8)
C358 0.248(17) 0.054(7) 0.081(9) -0.024(7) -0.019(10) -0.035(9)
C359 0.209(15) 0.058(7) 0.082(9) -0.027(7) -0.034(9) -0.013(9)
C360 0.159(11) 0.048(7) 0.094(8) -0.021(6) -0.039(8) -0.009(7)
N91 0.118(8) 0.078(7) 0.53(2) 0.106(9) -0.159(11) -0.053(5)
N92 0.117(8) 0.078(7) 0.53(2) 0.107(9) -0.157(11) -0.051(5)
C361 0.123(8) 0.079(7) 0.53(2) 0.108(9) -0.152(11) -0.049(5)
C362 0.123(8) 0.080(7) 0.53(2) 0.108(9) -0.155(11) -0.048(5)
C363 0.127(8) 0.080(7) 0.53(2) 0.108(9) -0.155(11) -0.047(5)
C364 0.146(10) 0.099(9) 0.54(2) 0.103(10) -0.138(12) -0.039(7)
C365 0.151(10) 0.086(8) 0.53(2) 0.107(11) -0.156(12) -0.035(7)
N93 0.099(9) 0.059(7) 0.215(14) -0.020(8) -0.049(9) -0.020(7)
C366 0.069(11) 0.059(12) 0.32(3) 0.033(14) -0.035(15) -0.004(9)
C367 0.095(15) 0.073(15) 0.53(6) 0.01(2) -0.08(3) 0.009(11)
C368 0.161(19) 0.079(12) 0.36(3) -0.018(16) 0.09(2) 0.047(12)
C369 0.140(16) 0.070(11) 0.22(2) 0.011(13) 0.025(15) -0.010(10)
C370 0.086(11) 0.056(8) 0.144(14) 0.011(9) -0.025(10) 0.007(7)
N94 0.072(7) 0.046(6) 0.166(11) -0.012(6) -0.038(7) -0.001(5)
N95 0.102(7) 0.051(5) 0.092(7) -0.017(5) -0.008(6) -0.017(5)
C371 0.063(8) 0.052(7) 0.152(13) -0.003(8) -0.034(8) -0.001(6)
C372 0.106(10) 0.067(8) 0.100(9) -0.016(7) -0.063(8) -0.029(7)
C373 0.089(9) 0.041(6) 0.108(9) -0.020(6) -0.009(8) -0.013(6)
C374 0.239(19) 0.076(9) 0.125(13) -0.039(9) -0.121(12) 0.010(11)
C375 0.298(19) 0.107(11) 0.148(12) -0.027(9) -0.160(13) -0.039(12)
C376 0.35(2) 0.149(14) 0.156(16) -0.061(13) -0.118(17) -0.033(16)
C377 0.38(3) 0.156(15) 0.160(15) -0.099(13) -0.136(17) 0.030(17)
C378 0.28(2) 0.168(16) 0.165(15) -0.080(13) -0.115(14) 0.038(15)
C379 0.236(18) 0.126(11) 0.111(12) -0.069(10) -0.106(12) 0.075(12)
N96 0.075(6) 0.054(5) 0.067(6) -0.009(4) -0.010(5) -0.003(5)
C380 0.091(9) 0.050(7) 0.086(8) -0.007(6) -0.023(7) 0.005(6)
C381 0.113(10) 0.054(7) 0.115(10) -0.042(7) -0.017(8) 0.025(7)
C382 0.178(14) 0.080(9) 0.070(8) -0.027(7) -0.024(9) 0.003(9)
C383 0.091(9) 0.082(8) 0.078(8) -0.029(7) -0.028(7) 0.020(7)
C384 0.090(8) 0.053(6) 0.071(7) -0.021(6) -0.006(6) 0.002(6)
N97 0.153(6) 0.086(5) 0.403(14) 0.054(7) -0.158(9) -0.055(5)
N98 0.158(6) 0.085(5) 0.404(14) 0.054(7) -0.161(9) -0.062(4)
C385 0.159(6) 0.088(5) 0.405(14) 0.056(7) -0.160(9) -0.061(4)
C386 0.153(6) 0.087(5) 0.407(14) 0.056(7) -0.156(9) -0.056(4)
C387 0.146(6) 0.084(5) 0.406(14) 0.056(7) -0.155(9) -0.054(4)
C388 0.184(9) 0.098(7) 0.408(15) 0.051(8) -0.168(10) -0.064(7)
C389 0.132(8) 0.095(7) 0.409(15) 0.046(9) -0.130(10) -0.044(7)
N99 0.253(15) 0.105(10) 0.179(12) 0.046(9) -0.182(12) -0.083(9)
C390 0.32(2) 0.134(13) 0.230(17) 0.042(13) -0.202(16) -0.129(14)
C391 0.41(2) 0.143(14) 0.165(16) 0.033(12) -0.195(18) -0.133(15)
C392 0.48(3) 0.151(16) 0.178(17) 0.008(13) -0.190(19) -0.121(17)
C393 0.43(2) 0.074(9) 0.147(13) 0.007(9) -0.183(15) -0.083(13)
C394 0.31(2) 0.067(9) 0.180(15) 0.024(10) -0.183(15) -0.070(11)
C395 0.212(18) 0.057(8) 0.154(15) 0.002(9) -0.124(14) -0.033(10)
N100 0.119(9) 0.064(6) 0.115(9) -0.019(6) -0.063(7) -0.008(6)
C396 0.087(9) 0.042(7) 0.121(11) -0.011(7) -0.059(8) -0.024(6)
N101 0.112(8) 0.044(5) 0.096(7) -0.016(5) -0.052(7) -0.012(5)
C397 0.141(12) 0.068(9) 0.106(10) 0.009(8) -0.080(10) -0.030(8)
C398 0.063(7) 0.028(6) 0.128(10) 0.001(6) -0.032(7) 0.000(5)
C399 0.102(11) 0.055(8) 0.160(15) 0.012(8) -0.041(10) -0.025(8)
C400 0.123(13) 0.059(8) 0.137(13) -0.011(9) -0.006(11) -0.002(8)
C401 0.136(13) 0.064(9) 0.123(11) -0.020(8) -0.014(11) -0.007(8)
C402 0.093(10) 0.081(9) 0.133(12) -0.040(8) 0.008(9) -0.014(8)
C403 0.079(8) 0.041(6) 0.112(9) -0.020(6) -0.047(7) -0.010(5)
N102 0.208(13) 0.064(7) 0.069(7) -0.029(6) -0.050(8) 0.008(7)
C404 0.226(18) 0.042(7) 0.119(13) -0.017(8) -0.109(13) -0.002(9)
C405 0.27(2) 0.051(8) 0.146(13) -0.038(9) -0.147(15) 0.027(10)
C406 0.47(4) 0.058(10) 0.096(13) -0.033(9) -0.123(18) 0.012(15)
C407 0.43(4) 0.049(9) 0.091(12) -0.023(8) -0.048(16) 0.012(14)
C408 0.236(18) 0.061(8) 0.106(11) -0.043(8) -0.079(12) 0.002(10)
N103 0.082(7) 0.062(6) 0.100(7) -0.032(5) -0.008(6) -0.009(5)
N104 0.100(9) 0.060(6) 0.112(9) -0.026(6) -0.008(8) -0.027(6)
C409 0.155(16) 0.096(11) 0.104(13) -0.016(9) -0.067(12) 0.017(10)
C410 0.190(18) 0.105(11) 0.056(9) -0.007(8) -0.037(11) 0.000(11)
C411 0.158(15) 0.067(8) 0.105(12) -0.015(8) -0.077(12) -0.009(9)
C412 0.26(2) 0.169(16) 0.071(9) -0.066(10) 0.049(12) -0.045(15)
C413 0.089(10) 0.097(10) 0.169(14) -0.042(10) -0.056(10) 0.024(8)
N105 0.075(6) 0.040(5) 0.083(7) -0.024(5) -0.004(6) 0.009(4)
C414 0.073(9) 0.064(7) 0.067(8) -0.020(6) -0.001(7) -0.009(6)
C415 0.137(13) 0.093(10) 0.062(8) -0.025(7) 0.013(9) -0.035(9)
C416 0.095(10) 0.070(8) 0.104(11) -0.041(8) 0.012(9) -0.008(7)
C417 0.086(9) 0.055(7) 0.099(10) -0.028(7) -0.008(7) -0.018(6)
C418 0.076(8) 0.043(6) 0.079(8) -0.027(6) 0.008(7) -0.022(6)
N106 0.060(6) 0.042(4) 0.071(6) -0.035(4) -0.007(4) -0.005(4)
N107 0.059(6) 0.041(5) 0.084(6) -0.020(4) -0.005(5) -0.002(4)
C419 0.063(7) 0.045(6) 0.084(8) -0.032(6) -0.006(6) -0.011(5)
C420 0.056(7) 0.049(6) 0.065(7) -0.027(5) 0.001(6) 0.008(5)
C421 0.063(7) 0.037(6) 0.090(8) -0.030(5) 0.000(7) 0.006(5)
C422 0.043(6) 0.041(6) 0.095(8) -0.010(5) -0.015(6) 0.002(5)
C423 0.083(9) 0.073(7) 0.080(8) -0.039(6) -0.010(7) -0.008(6)
C424 0.059(8) 0.126(11) 0.074(8) -0.028(7) -0.011(6) -0.018(7)
C425 0.054(7) 0.096(9) 0.108(10) -0.047(8) -0.005(7) -0.002(6)
C426 0.100(10) 0.065(8) 0.093(9) -0.031(7) -0.007(8) 0.004(7)
C427 0.053(7) 0.046(6) 0.072(7) -0.017(5) -0.004(6) 0.010(5)
N108 0.056(6) 0.055(6) 0.110(7) -0.020(5) -0.028(5) -0.006(4)
C428 0.051(6) 0.040(6) 0.093(8) -0.027(6) -0.012(6) 0.008(5)
C429 0.067(7) 0.042(6) 0.096(8) -0.027(5) -0.019(6) 0.000(5)
C430 0.089(9) 0.058(8) 0.124(10) -0.026(7) -0.017(8) -0.022(7)
C431 0.099(10) 0.063(8) 0.145(12) -0.020(8) -0.035(9) 0.007(8)
C432 0.062(8) 0.041(6) 0.188(14) -0.026(7) -0.027(8) -0.012(6)
N109 0.084(7) 0.050(5) 0.094(7) -0.032(5) -0.022(6) -0.018(5)
N110 0.080(7) 0.065(6) 0.105(7) -0.060(5) 0.005(6) -0.009(5)
C433 0.092(10) 0.095(9) 0.102(10) -0.047(8) 0.045(8) -0.024(8)
C434 0.133(13) 0.083(9) 0.109(10) -0.052(8) 0.030(9) -0.046(9)
C435 0.083(9) 0.053(7) 0.084(8) -0.010(6) -0.024(7) 0.004(6)
C436 0.189(18) 0.162(15) 0.233(19) -0.158(15) 0.058(15) -0.079(13)
C437 0.121(11) 0.056(7) 0.108(9) -0.036(7) -0.013(8) -0.023(7)
N111 0.075(6) 0.051(5) 0.092(6) -0.032(5) -0.007(5) 0.005(5)
C438 0.057(8) 0.075(8) 0.129(10) -0.053(8) 0.017(7) 0.015(6)
C439 0.098(11) 0.123(12) 0.218(17) -0.129(12) -0.024(11) 0.020(9)
C440 0.077(10) 0.194(17) 0.176(15) -0.108(14) 0.034(10) -0.004(11)
C441 0.062(8) 0.104(10) 0.180(14) -0.098(10) 0.019(8) 0.004(7)
C442 0.068(8) 0.063(7) 0.095(8) -0.041(6) -0.018(6) 0.030(6)
C443 0.061(7) 0.060(7) 0.106(9) -0.027(6) -0.017(6) 0.021(6)
N112 0.074(6) 0.045(5) 0.094(6) -0.044(5) -0.004(5) 0.003(4)
C444 0.075(8) 0.059(7) 0.087(8) -0.037(6) 0.008(7) 0.000(6)
N113 0.064(6) 0.071(6) 0.113(7) -0.054(6) -0.021(6) 0.014(5)
C445 0.065(8) 0.060(7) 0.139(11) -0.064(7) -0.036(7) 0.006(6)
C446 0.098(10) 0.068(7) 0.083(8) -0.053(7) 0.024(8) -0.019(7)
C447 0.105(11) 0.086(9) 0.139(12) -0.077(9) 0.026(9) -0.043(8)
C448 0.085(12) 0.139(14) 0.180(18) -0.114(14) 0.017(11) -0.016(10)
C449 0.081(11) 0.113(12) 0.205(19) -0.119(14) 0.046(12) -0.030(9)
C450 0.079(10) 0.084(9) 0.185(16) -0.079(10) -0.035(10) 0.005(7)
C451 0.086(10) 0.073(8) 0.105(10) -0.048(7) -0.009(8) 0.013(7)
N114 0.083(7) 0.075(6) 0.117(8) -0.062(6) -0.021(6) 0.006(5)
C452 0.108(11) 0.063(8) 0.159(13) -0.049(8) -0.048(9) 0.002(7)
C453 0.086(10) 0.087(9) 0.245(18) -0.105(11) -0.032(11) 0.026(8)
C454 0.102(11) 0.110(11) 0.224(18) -0.078(12) -0.075(11) 0.005(9)
C455 0.176(17) 0.128(14) 0.31(3) -0.145(16) -0.140(18) 0.057(13)
C456 0.091(10) 0.126(12) 0.156(13) -0.083(10) -0.041(9) 0.004(9)
N115 0.091(10) 0.146(12) 0.250(16) -0.132(12) -0.097(10) 0.052(8)
N116 0.069(8) 0.119(11) 0.300(18) -0.139(12) -0.032(11) 0.012(7)
C457 0.072(10) 0.112(12) 0.32(2) -0.118(14) -0.050(14) 0.022(8)
C458 0.069(10) 0.143(14) 0.31(2) -0.122(15) -0.075(13) 0.046(9)
C459 0.082(11) 0.141(14) 0.283(19) -0.134(15) -0.051(14) 0.025(10)
C460 0.150(18) 0.24(2) 0.37(3) -0.09(2) -0.077(19) -0.106(18)
C461 0.117(14) 0.171(18) 0.26(2) -0.110(18) -0.073(17) 0.006(12)
N117 0.092(9) 0.129(10) 0.195(14) -0.110(10) -0.020(9) 0.035(8)
C462 0.053(9) 0.071(9) 0.30(3) -0.095(13) -0.051(12) -0.001(7)
C463 0.16(2) 0.16(2) 0.30(3) -0.01(2) 0.18(2) 0.037(16)
C464 0.27(3) 0.29(3) 0.39(5) -0.24(4) -0.04(3) -0.10(3)
C465 0.155(16) 0.113(12) 0.158(15) -0.091(12) 0.045(13) -0.023(11)
C466 0.082(10) 0.142(13) 0.159(15) -0.107(12) 0.033(10) -0.027(9)
C467 0.086(9) 0.083(9) 0.115(11) -0.077(8) 0.018(8) -0.001(7)
N118 0.105(8) 0.087(7) 0.120(9) -0.080(7) -0.058(7) 0.039(6)
C468 0.143(13) 0.063(8) 0.116(12) -0.060(8) -0.027(10) -0.022(8)
N119 0.077(7) 0.090(7) 0.096(8) -0.062(7) -0.029(6) 0.003(5)
C469 0.072(8) 0.079(8) 0.085(9) -0.044(7) -0.010(7) 0.000(7)
C470 0.180(17) 0.068(10) 0.105(13) -0.026(9) -0.037(13) -0.029(11)
C471 0.184(17) 0.091(11) 0.114(13) -0.029(10) -0.043(12) 0.019(12)
C472 0.28(3) 0.108(16) 0.19(2) -0.022(16) -0.11(2) -0.008(17)
C473 0.28(3) 0.16(2) 0.129(16) -0.041(15) -0.01(2) -0.08(2)
C474 0.34(3) 0.137(18) 0.13(2) -0.093(16) -0.06(2) -0.01(2)
C475 0.25(2) 0.084(10) 0.074(10) -0.039(9) -0.019(13) -0.054(12)
N120 0.075(6) 0.072(6) 0.099(7) -0.058(5) -0.002(5) 0.001(5)
C476 0.100(9) 0.059(8) 0.105(10) -0.043(8) -0.008(8) -0.010(7)
C477 0.127(12) 0.086(10) 0.119(12) -0.043(9) 0.000(9) -0.041(9)
C478 0.164(14) 0.107(11) 0.063(8) -0.034(7) 0.016(8) -0.049(10)
C479 0.127(12) 0.108(11) 0.093(10) -0.069(9) 0.009(8) -0.024(9)
C480 0.108(10) 0.092(10) 0.099(10) -0.059(9) 0.005(8) -0.022(8)
N121 0.120(10) 0.153(12) 0.227(14) -0.136(11) -0.063(10) 0.050(8)
N122 0.181(13) 0.139(12) 0.280(17) -0.143(12) -0.143(13) 0.109(10)
C481 0.157(14) 0.134(12) 0.33(2) -0.138(15) -0.142(16) 0.087(11)
C482 0.129(13) 0.137(13) 0.34(2) -0.141(15) -0.093(16) 0.045(11)
C483 0.119(13) 0.106(12) 0.32(2) -0.118(15) -0.048(16) 0.019(10)
C484 0.34(3) 0.24(3) 0.51(4) -0.16(3) -0.26(3) 0.21(2)
C485 0.113(13) 0.144(15) 0.30(2) -0.148(17) 0.013(17) 0.011(11)
N123 0.191(13) 0.088(8) 0.164(12) -0.075(9) -0.110(11) 0.051(9)
C486 0.25(3) 0.119(16) 0.29(3) -0.097(19) -0.16(2) 0.058(17)
C487 0.27(3) 0.162(19) 0.20(2) -0.090(17) -0.13(2) 0.142(18)
C488 0.31(3) 0.116(14) 0.20(2) -0.065(14) -0.16(2) 0.107(17)
C489 0.23(2) 0.093(12) 0.161(16) -0.076(12) -0.066(15) 0.028(12)
C490 0.147(13) 0.077(9) 0.120(12) -0.056(9) -0.073(11) 0.036(9)
C491 0.128(12) 0.109(11) 0.090(10) -0.066(9) -0.034(9) 0.001(9)
N124 0.078(7) 0.069(6) 0.123(9) -0.055(6) -0.024(6) 0.003(5)
C492 0.068(7) 0.057(7) 0.091(9) -0.055(7) -0.005(6) 0.006(6)
N125 0.080(6) 0.060(5) 0.079(6) -0.036(5) -0.019(5) -0.005(5)
C493 0.103(10) 0.066(7) 0.082(9) -0.048(7) -0.021(7) 0.010(7)
C494 0.064(7) 0.064(7) 0.098(9) -0.054(7) 0.004(7) -0.009(6)
C495 0.116(12) 0.073(9) 0.155(14) -0.069(9) 0.006(10) -0.028(8)
C496 0.112(12) 0.104(11) 0.120(13) -0.056(10) 0.041(10) -0.026(9)
C497 0.147(14) 0.099(11) 0.119(12) -0.067(10) -0.013(12) -0.006(11)
C498 0.119(11) 0.091(10) 0.103(11) -0.051(8) -0.005(9) -0.024(9)
C499 0.096(9) 0.089(8) 0.076(9) -0.043(7) -0.007(7) -0.019(7)
N126 0.169(12) 0.046(6) 0.078(7) -0.028(5) 0.006(7) -0.018(7)
C500 0.102(10) 0.057(7) 0.092(10) -0.032(7) -0.040(8) 0.013(7)
C501 0.210(17) 0.081(9) 0.087(10) -0.041(8) -0.043(11) -0.019(10)
C502 0.211(19) 0.088(11) 0.068(9) -0.032(8) -0.017(12) -0.037(12)
C503 0.21(2) 0.084(10) 0.079(11) -0.029(8) -0.025(12) -0.001(12)
C504 0.222(17) 0.046(7) 0.070(9) -0.021(6) 0.010(10) -0.013(8)
N127 0.201(16) 0.149(13) 0.31(2) -0.169(14) 0.141(14) -0.080(12)
N128 0.130(11) 0.151(12) 0.33(2) -0.203(13) 0.123(12) -0.101(10)
C505 0.122(15) 0.215(18) 0.39(2) -0.221(17) 0.135(16) -0.090(14)
C506 0.120(13) 0.196(16) 0.38(2) -0.213(16) 0.120(15) -0.095(13)
C507 0.176(16) 0.153(15) 0.30(2) -0.176(15) 0.126(15) -0.106(13)
C508 0.103(15) 0.29(3) 0.53(4) -0.31(3) 0.07(2) -0.080(16)
C509 0.29(3) 0.19(2) 0.36(3) -0.17(2) 0.14(2) -0.18(2)
N129 0.071(7) 0.172(12) 0.188(12) -0.160(11) 0.045(8) -0.041(8)
C510 0.069(10) 0.152(16) 0.196(18) -0.112(14) 0.002(10) 0.014(10)
C511 0.060(10) 0.27(3) 0.29(3) -0.23(2) -0.015(13) 0.003(13)
C512 0.095(11) 0.139(14) 0.228(18) -0.117(14) -0.069(12) 0.025(10)
C513 0.069(9) 0.128(12) 0.132(12) -0.087(10) -0.005(8) -0.009(8)
C514 0.072(9) 0.109(11) 0.183(16) -0.107(11) 0.029(10) -0.018(9)
C515 0.063(8) 0.060(7) 0.111(10) -0.045(7) 0.003(7) -0.008(6)
N130 0.112(9) 0.072(7) 0.124(9) -0.068(7) 0.040(7) -0.015(6)
C516 0.082(8) 0.075(8) 0.086(9) -0.057(7) 0.013(7) -0.013(7)
N131 0.099(7) 0.064(6) 0.081(6) -0.048(5) 0.011(6) -0.011(5)
C517 0.062(7) 0.081(8) 0.088(8) -0.064(7) -0.001(6) -0.002(6)
C518 0.160(14) 0.087(9) 0.080(9) -0.062(8) 0.045(10) -0.032(10)
C519 0.24(2) 0.092(11) 0.131(14) -0.047(11) 0.063(15) -0.013(12)
C520 0.33(3) 0.110(15) 0.086(14) -0.022(11) 0.040(16) -0.025(17)
C521 0.41(4) 0.084(12) 0.094(14) -0.022(10) -0.02(2) -0.044(19)
C522 0.33(3) 0.054(8) 0.063(9) -0.023(7) 0.036(13) -0.028(11)
C523 0.162(15) 0.077(9) 0.117(13) -0.057(9) -0.004(11) -0.010(10)
N132 0.074(6) 0.067(6) 0.084(6) -0.037(5) -0.001(5) -0.006(5)
C524 0.061(7) 0.048(6) 0.075(8) -0.028(6) -0.005(6) 0.004(5)
C525 0.098(9) 0.074(8) 0.085(9) -0.038(7) -0.030(7) -0.013(7)
C526 0.107(10) 0.105(10) 0.064(7) -0.040(8) -0.016(7) 0.002(8)
C527 0.102(10) 0.062(7) 0.081(9) -0.001(7) -0.028(7) -0.014(7)
C528 0.069(8) 0.056(7) 0.125(11) -0.049(8) -0.005(7) -0.004(6)
N133 0.166(12) 0.144(12) 0.295(17) -0.167(12) 0.139(12) -0.084(10)
N134 0.278(17) 0.151(14) 0.31(2) -0.148(14) 0.207(16) -0.080(13)
C529 0.34(2) 0.19(2) 0.32(2) -0.133(17) 0.20(2) -0.089(19)
C530 0.24(2) 0.21(2) 0.30(2) -0.153(17) 0.164(18) -0.059(17)
C531 0.138(15) 0.197(17) 0.29(2) -0.169(15) 0.124(15) -0.092(13)
C532 0.46(4) 0.24(3) 0.36(3) -0.13(2) 0.32(3) -0.04(3)
C533 0.066(9) 0.212(19) 0.30(2) -0.202(18) 0.045(14) -0.031(12)
N135 0.286(19) 0.071(8) 0.116(10) -0.032(8) 0.111(11) -0.086(10)
C534 0.41(4) 0.115(16) 0.174(19) -0.086(15) 0.18(2) -0.11(2)
C535 0.63(6) 0.097(15) 0.24(3) -0.107(18) 0.27(3) -0.17(3)
C536 0.61(6) 0.095(15) 0.16(2) -0.062(14) 0.16(3) -0.15(2)
C537 0.52(4) 0.117(14) 0.100(13) -0.045(12) 0.15(2) -0.15(2)
C538 0.204(19) 0.082(11) 0.139(16) -0.051(12) 0.037(13) -0.046(12)
C539 0.206(17) 0.059(9) 0.088(10) -0.032(8) 0.027(11) -0.058(10)
N136 0.146(10) 0.092(9) 0.123(9) -0.078(8) 0.055(8) -0.052(7)
C540 0.116(11) 0.066(8) 0.142(13) -0.081(9) 0.011(10) -0.030(8)
N137 0.119(8) 0.071(6) 0.087(7) -0.055(6) 0.018(6) -0.020(6)
C541 0.187(15) 0.092(10) 0.061(8) -0.056(8) 0.043(9) -0.053(10)
C542 0.092(9) 0.088(9) 0.089(9) -0.063(8) -0.009(8) 0.005(8)
C543 0.079(8) 0.075(8) 0.098(9) -0.051(8) -0.004(7) -0.028(7)
C544 0.113(10) 0.065(8) 0.079(8) -0.036(7) -0.017(8) -0.008(7)
C545 0.121(12) 0.094(11) 0.107(10) -0.057(9) -0.036(9) 0.034(9)
C546 0.097(10) 0.113(12) 0.136(14) -0.103(11) -0.002(10) 0.013(10)
C547 0.102(11) 0.113(11) 0.098(10) -0.072(10) 0.018(9) -0.029(9)
N138 0.193(12) 0.063(7) 0.108(8) -0.049(6) -0.044(8) 0.008(7)
C548 0.174(14) 0.076(9) 0.094(10) -0.054(8) 0.008(9) 0.000(10)
C549 0.241(17) 0.062(8) 0.127(11) -0.048(8) 0.014(11) -0.014(10)
C550 0.28(2) 0.073(10) 0.143(13) -0.044(9) -0.019(14) -0.022(12)
C551 0.32(2) 0.087(11) 0.149(15) -0.032(10) -0.029(15) -0.041(14)
C552 0.253(17) 0.083(10) 0.119(12) -0.040(9) -0.022(12) -0.017(12)
N139 0.120(8) 0.052(5) 0.063(6) -0.020(4) -0.032(5) -0.015(5)
N140 0.135(9) 0.068(6) 0.073(6) -0.043(5) -0.015(6) -0.034(6)
C553 0.190(14) 0.092(9) 0.078(8) -0.042(7) -0.001(10) -0.028(10)
C554 0.202(15) 0.110(10) 0.080(9) -0.046(8) -0.012(10) -0.064(11)
C555 0.150(12) 0.081(8) 0.092(9) -0.037(7) -0.037(9) -0.028(9)
C556 0.25(2) 0.129(12) 0.129(12) -0.086(11) 0.055(13) -0.075(13)
C557 0.122(11) 0.094(10) 0.141(12) -0.035(9) -0.041(10) -0.029(9)
N141 0.109(7) 0.051(5) 0.040(4) -0.014(4) -0.021(4) -0.013(5)
C558 0.150(12) 0.056(7) 0.038(6) -0.015(5) -0.003(7) -0.019(7)
C559 0.129(11) 0.057(7) 0.036(6) -0.017(5) 0.000(6) 0.014(7)
C560 0.088(8) 0.051(6) 0.059(7) -0.013(5) 0.000(6) -0.001(6)
C561 0.088(8) 0.057(6) 0.048(6) -0.011(5) -0.019(6) 0.005(6)
C562 0.091(8) 0.042(6) 0.051(6) -0.012(5) -0.029(6) 0.006(6)
C563 0.121(10) 0.026(5) 0.050(6) -0.008(4) -0.018(6) 0.001(6)
N142 0.052(5) 0.064(5) 0.066(5) -0.026(4) -0.014(4) -0.002(4)
C564 0.065(7) 0.054(6) 0.058(6) -0.011(5) -0.012(5) 0.006(5)
N143 0.066(6) 0.069(5) 0.065(5) -0.040(4) -0.008(4) 0.002(5)
C565 0.050(6) 0.066(6) 0.055(6) -0.021(5) -0.007(5) 0.008(5)
C566 0.059(7) 0.045(6) 0.093(8) -0.022(6) -0.022(6) -0.008(5)
C567 0.074(9) 0.071(8) 0.110(10) -0.045(8) 0.001(7) -0.020(6)
C568 0.092(11) 0.099(11) 0.164(14) -0.076(10) 0.015(11) -0.020(9)
C569 0.105(13) 0.129(14) 0.22(2) -0.135(14) 0.058(13) -0.058(12)
C570 0.041(8) 0.133(14) 0.29(2) -0.133(16) 0.004(11) 0.001(8)
C571 0.129(12) 0.063(8) 0.132(11) -0.054(8) -0.047(10) 0.010(8)
N144 0.084(7) 0.069(6) 0.073(6) -0.043(5) 0.005(5) -0.010(5)
C572 0.053(7) 0.077(7) 0.056(6) -0.028(5) 0.002(5) 0.007(6)
C573 0.082(9) 0.072(7) 0.069(7) -0.027(6) -0.003(6) -0.008(7)
C574 0.065(8) 0.113(10) 0.096(9) -0.052(8) 0.002(7) -0.017(7)
C575 0.097(11) 0.117(11) 0.116(10) -0.070(9) 0.006(8) -0.032(9)
C576 0.067(8) 0.085(8) 0.130(10) -0.071(8) 0.011(7) -0.004(7)
B1 0.048(8) 0.119(13) 0.061(9) -0.017(9) 0.012(7) -0.011(9)
F1 0.083(5) 0.167(7) 0.083(5) -0.053(4) -0.026(4) -0.008(4)
F2 0.099(5) 0.095(5) 0.106(5) -0.032(4) 0.019(4) -0.014(4)
F3 0.125(6) 0.236(9) 0.062(4) -0.066(5) -0.001(4) -0.046(6)
F4 0.113(6) 0.124(6) 0.107(5) -0.032(5) 0.005(4) 0.031(5)
B2 0.073(10) 0.130(14) 0.092(12) -0.074(11) 0.038(10) -0.023(10)
F5 0.52(3) 0.169(10) 0.150(9) -0.088(9) -0.165(13) 0.077(13)
F6 0.093(6) 0.291(14) 0.119(7) -0.039(8) -0.024(5) 0.072(7)
F7 0.075(5) 0.211(8) 0.072(4) -0.044(5) -0.021(4) 0.066(5)
F8 0.110(5) 0.182(7) 0.065(4) -0.059(5) -0.033(4) 0.047(5)
B3 0.051(8) 0.073(9) 0.061(8) -0.009(7) -0.015(7) -0.023(6)
F9 0.068(4) 0.097(5) 0.089(4) 0.009(4) -0.042(3) -0.019(3)
F10 0.376(18) 0.118(7) 0.100(6) 0.007(6) -0.065(8) -0.064(9)
F11 0.071(4) 0.067(4) 0.076(4) 0.009(3) -0.022(3) -0.019(3)
F12 0.044(5) 0.337(14) 0.112(6) 0.079(8) -0.005(4) 0.004(6)

loop_
_atom_type_symbol
_atom_type_description
_atom_type_scat_dispersion_real
_atom_type_scat_dispersion_imag
_atom_type_scat_source
C C 0.0033 0.0016 'International Tables Vol C Tables 4.2.6.8 and 6.1.1.4'
H H 0.0000 0.0000 'International Tables Vol C Tables 4.2.6.8 and 6.1.1.4'
B B 0.0013 0.0007 'International Tables Vol C Tables 4.2.6.8 and 6.1.1.4'
F F 0.0171 0.0103 'International Tables Vol C Tables 4.2.6.8 and 6.1.1.4'
Fe Fe 0.3463 0.8444 'International Tables Vol C Tables 4.2.6.8 and 6.1.1.4'
N N 0.0061 0.0033 'International Tables Vol C Tables 4.2.6.8 and 6.1.1.4'
O O 0.0106 0.0060 'International Tables Vol C Tables 4.2.6.8 and 6.1.1.4'

loop_
_geom_angle_atom_site_label_1
_geom_angle_atom_site_label_2
_geom_angle_atom_site_label_3
_geom_angle
_geom_angle_site_symmetry_1
_geom_angle_site_symmetry_3
_geom_angle_publ_flag
N141 Fe1 N3 177.6(3) . . ?
N141 Fe1 N4 99.8(3) . . ?
N3 Fe1 N4 81.8(3) . . ?
N141 Fe1 N142 80.8(3) . . ?
N3 Fe1 N142 101.1(3) . . ?
N4 Fe1 N142 90.7(3) . . ?
N141 Fe1 N1 99.5(4) . . ?
N3 Fe1 N1 79.0(4) . . ?
N4 Fe1 N1 160.6(4) . . ?
N142 Fe1 N1 90.7(3) . . ?
N141 Fe1 N139 80.5(4) . . ?
N3 Fe1 N139 97.6(4) . . ?
N4 Fe1 N139 91.4(3) . . ?
N142 Fe1 N139 161.3(4) . . ?
N1 Fe1 N139 93.4(3) . . ?
N39 Fe2 N40 75.4(3) . . ?
N39 Fe2 N33 169.2(3) . . ?
N40 Fe2 N33 111.8(3) . . ?
N39 Fe2 N34 111.3(3) . . ?
N40 Fe2 N34 101.8(2) . . ?
N33 Fe2 N34 75.8(3) . . ?
N39 Fe2 N37 71.4(3) . . ?
N40 Fe2 N37 146.7(3) . . ?
N33 Fe2 N37 100.9(3) . . ?
N34 Fe2 N37 91.7(3) . . ?
N39 Fe2 N31 99.3(3) . . ?
N40 Fe2 N31 87.3(2) . . ?
N33 Fe2 N31 73.6(3) . . ?
N34 Fe2 N31 149.3(3) . . ?
N37 Fe2 N31 96.5(3) . . ?
N69 Fe3 N75 176.6(4) . . ?
N69 Fe3 N76 101.9(4) . . ?
N75 Fe3 N76 80.9(4) . . ?
N69 Fe3 N70 80.2(3) . . ?
N75 Fe3 N70 101.6(3) . . ?
N76 Fe3 N70 90.7(3) . . ?
N69 Fe3 N73 97.3(4) . . ?
N75 Fe3 N73 79.9(4) . . ?
N76 Fe3 N73 160.7(4) . . ?
N70 Fe3 N73 90.8(3) . . ?
N69 Fe3 N67 80.9(4) . . ?
N75 Fe3 N67 97.4(4) . . ?
N76 Fe3 N67 89.9(3) . . ?
N70 Fe3 N67 160.8(4) . . ?
N73 Fe3 N67 94.9(3) . . ?
N111 Fe4 N105 172.8(3) . . ?
N111 Fe4 N106 109.1(3) . . ?
N105 Fe4 N106 77.0(3) . . ?
N111 Fe4 N112 75.4(3) . . ?
N105 Fe4 N112 107.5(3) . . ?
N106 Fe4 N112 102.7(3) . . ?
N111 Fe4 N109 72.4(3) . . ?
N105 Fe4 N109 104.2(3) . . ?
N106 Fe4 N109 90.4(3) . . ?
N112 Fe4 N109 147.7(4) . . ?
N111 Fe4 N103 101.2(4) . . ?
N105 Fe4 N103 72.7(4) . . ?
N106 Fe4 N103 149.7(4) . . ?
N112 Fe4 N103 86.5(3) . . ?
N109 Fe4 N103 97.0(3) . . ?
N11 Fe5 N29 98.3(3) . . ?
N11 Fe5 N5 157.3(3) . . ?
N29 Fe5 N5 103.4(3) . . ?
N11 Fe5 N12 75.5(3) . . ?
N29 Fe5 N12 104.2(3) . . ?
N5 Fe5 N12 92.8(3) . . ?
N11 Fe5 N30 103.5(3) . . ?
N29 Fe5 N30 76.0(3) . . ?
N5 Fe5 N30 88.2(3) . . ?
N12 Fe5 N30 179.0(3) . . ?
N11 Fe5 N6 84.9(3) . . ?
N29 Fe5 N6 169.4(3) . . ?
N5 Fe5 N6 75.0(3) . . ?
N12 Fe5 N6 86.3(3) . . ?
N30 Fe5 N6 93.5(3) . . ?
N9 Fe6 N7 81.5(4) . . ?
N9 Fe6 N15 178.7(4) . . ?
N7 Fe6 N15 97.4(4) . . ?
N9 Fe6 N16 101.0(3) . . ?
N7 Fe6 N16 92.3(3) . . ?
N15 Fe6 N16 79.7(3) . . ?
N9 Fe6 N10 79.0(3) . . ?
N7 Fe6 N10 160.5(3) . . ?
N15 Fe6 N10 102.1(3) . . ?
N16 Fe6 N10 90.9(3) . . ?
N9 Fe6 N13 99.0(3) . . ?
N7 Fe6 N13 92.8(3) . . ?
N15 Fe6 N13 80.3(3) . . ?
N16 Fe6 N13 159.8(3) . . ?
N10 Fe6 N13 90.8(3) . . ?
N17 Fe7 N23 97.5(3) . . ?
N17 Fe7 N24 102.1(3) . . ?
N23 Fe7 N24 75.3(3) . . ?
N17 Fe7 N18 77.1(3) . . ?
N23 Fe7 N18 102.3(3) . . ?
N24 Fe7 N18 177.3(3) . . ?
N17 Fe7 N35 104.2(3) . . ?
N23 Fe7 N35 155.4(3) . . ?
N24 Fe7 N35 88.8(2) . . ?
N18 Fe7 N35 93.9(2) . . ?
N17 Fe7 N36 169.3(3) . . ?
N23 Fe7 N36 85.3(3) . . ?
N24 Fe7 N36 88.6(2) . . ?
N18 Fe7 N36 92.3(3) . . ?
N35 Fe7 N36 75.5(3) . . ?
N27 Fe8 N21 174.7(4) . . ?
N27 Fe8 N19 96.7(4) . . ?
N21 Fe8 N19 79.3(4) . . ?
N27 Fe8 N25 79.7(4) . . ?
N21 Fe8 N25 97.0(4) . . ?
N19 Fe8 N25 91.9(3) . . ?
N27 Fe8 N28 80.7(3) . . ?
N21 Fe8 N28 102.8(3) . . ?
N19 Fe8 N28 94.2(3) . . ?
N25 Fe8 N28 160.1(4) . . ?
N27 Fe8 N22 103.5(3) . . ?
N21 Fe8 N22 80.6(3) . . ?
N19 Fe8 N22 159.8(4) . . ?
N25 Fe8 N22 92.0(3) . . ?
N28 Fe8 N22 88.8(3) . . ?
N65 Fe9 N47 96.7(2) . . ?
N65 Fe9 N48 99.9(3) . . ?
N47 Fe9 N48 76.5(2) . . ?
N65 Fe9 N41 104.5(2) . . ?
N47 Fe9 N41 157.0(2) . . ?
N48 Fe9 N41 91.0(2) . . ?
N65 Fe9 N66 77.0(2) . . ?
N47 Fe9 N66 103.2(2) . . ?
N48 Fe9 N66 176.9(3) . . ?
N41 Fe9 N66 90.3(2) . . ?
N65 Fe9 N42 169.3(2) . . ?
N47 Fe9 N42 85.8(2) . . ?
N48 Fe9 N42 90.7(2) . . ?
N41 Fe9 N42 74.9(2) . . ?
N66 Fe9 N42 92.3(2) . . ?
N45 Fe10 N51 176.6(3) . . ?
N45 Fe10 N43 81.4(3) . . ?
N51 Fe10 N43 96.0(3) . . ?
N45 Fe10 N49 98.3(3) . . ?
N51 Fe10 N49 79.4(3) . . ?
N43 Fe10 N49 91.6(3) . . ?
N45 Fe10 N52 101.4(3) . . ?
N51 Fe10 N52 81.0(3) . . ?
N43 Fe10 N52 93.3(3) . . ?
N49 Fe10 N52 160.2(3) . . ?
N45 Fe10 N46 80.2(3) . . ?
N51 Fe10 N46 102.4(3) . . ?
N43 Fe10 N46 161.6(3) . . ?
N49 Fe10 N46 92.2(2) . . ?
N52 Fe10 N46 89.2(2) . . ?
N59 Fe11 N71 155.4(3) . . ?
N59 Fe11 N53 97.5(2) . . ?
N71 Fe11 N53 105.8(3) . . ?
N59 Fe11 N60 76.3(3) . . ?
N71 Fe11 N60 90.5(3) . . ?
N53 Fe11 N60 104.0(3) . . ?
N59 Fe11 N54 104.8(3) . . ?
N71 Fe11 N54 88.5(3) . . ?
N53 Fe11 N54 76.2(3) . . ?
N60 Fe11 N54 178.9(3) . . ?
N59 Fe11 N72 84.4(2) . . ?
N71 Fe11 N72 74.0(3) . . ?
N53 Fe11 N72 170.0(2) . . ?
N60 Fe11 N72 86.1(3) . . ?
N54 Fe11 N72 93.8(3) . . ?
N63 Fe12 N57 177.8(3) . . ?
N63 Fe12 N61 79.1(3) . . ?
N57 Fe12 N61 99.2(3) . . ?
N63 Fe12 N55 98.4(3) . . ?
N57 Fe12 N55 80.2(3) . . ?
N61 Fe12 N55 92.8(3) . . ?
N63 Fe12 N58 101.3(3) . . ?
N57 Fe12 N58 80.1(3) . . ?
N61 Fe12 N58 91.6(3) . . ?
N55 Fe12 N58 160.3(3) . . ?
N63 Fe12 N64 80.4(3) . . ?
N57 Fe12 N64 101.3(3) . . ?
N61 Fe12 N64 159.5(3) . . ?
N55 Fe12 N64 92.0(3) . . ?
N58 Fe12 N64 90.6(2) . . ?
N83 Fe13 N77 158.0(4) . . ?
N83 Fe13 N101 95.3(4) . . ?
N77 Fe13 N101 105.6(3) . . ?
N83 Fe13 N102 102.0(3) . . ?
N77 Fe13 N102 89.9(3) . . ?
N101 Fe13 N102 76.5(4) . . ?
N83 Fe13 N84 75.8(3) . . ?
N77 Fe13 N84 92.8(3) . . ?
N101 Fe13 N84 102.0(4) . . ?
N102 Fe13 N84 177.2(3) . . ?
N83 Fe13 N78 85.7(4) . . ?
N77 Fe13 N78 75.2(4) . . ?
N101 Fe13 N78 168.9(3) . . ?
N102 Fe13 N78 92.5(4) . . ?
N84 Fe13 N78 89.0(3) . . ?
N87 Fe14 N81 177.5(4) . . ?
N87 Fe14 N79 98.5(4) . . ?
N81 Fe14 N79 79.1(4) . . ?
N87 Fe14 N88 79.1(4) . . ?
N81 Fe14 N88 101.5(3) . . ?
N79 Fe14 N88 91.4(4) . . ?
N87 Fe14 N85 82.3(5) . . ?
N81 Fe14 N85 97.1(4) . . ?
N79 Fe14 N85 91.8(4) . . ?
N88 Fe14 N85 161.4(4) . . ?
N87 Fe14 N82 101.8(4) . . ?
N81 Fe14 N82 80.6(4) . . ?
N79 Fe14 N82 159.6(4) . . ?
N88 Fe14 N82 90.8(3) . . ?
N85 Fe14 N82 92.5(4) . . ?
N89 Fe15 N95 95.8(3) . . ?
N89 Fe15 N96 102.9(3) . . ?
N95 Fe15 N96 75.3(3) . . ?
N89 Fe15 N107 104.4(3) . . ?
N95 Fe15 N107 157.2(3) . . ?
N96 Fe15 N107 89.8(3) . . ?
N89 Fe15 N90 76.5(3) . . ?
N95 Fe15 N90 100.8(3) . . ?
N96 Fe15 N90 176.0(3) . . ?
N107 Fe15 N90 94.2(3) . . ?
N89 Fe15 N108 168.4(3) . . ?
N95 Fe15 N108 86.2(3) . . ?
N96 Fe15 N108 88.8(3) . . ?
N107 Fe15 N108 76.2(3) . . ?
N90 Fe15 N108 91.9(3) . . ?
N99 Fe16 N91 94.5(6) . . ?
N99 Fe16 N94 105.7(6) . . ?
N91 Fe16 N94 159.8(7) . . ?
N99 Fe16 N100 82.7(5) . . ?
N91 Fe16 N100 92.4(6) . . ?
N94 Fe16 N100 90.8(4) . . ?
N99 Fe16 N93 174.4(6) . . ?
N91 Fe16 N93 81.0(6) . . ?
N94 Fe16 N93 78.8(5) . . ?
N100 Fe16 N93 100.6(5) . . ?
N99 Fe16 N97 81.5(6) . . ?
N91 Fe16 N97 91.9(7) . . ?
N94 Fe16 N97 90.5(5) . . ?
N100 Fe16 N97 164.0(6) . . ?
N93 Fe16 N97 95.3(6) . . ?
N113 Fe17 N120 89.4(3) . . ?
N113 Fe17 N119 155.4(4) . . ?
N120 Fe17 N119 75.9(4) . . ?
N113 Fe17 N137 104.9(3) . . ?
N120 Fe17 N137 101.4(3) . . ?
N119 Fe17 N137 97.4(3) . . ?
N113 Fe17 N138 90.7(3) . . ?
N120 Fe17 N138 178.5(4) . . ?
N119 Fe17 N138 104.5(4) . . ?
N137 Fe17 N138 77.2(4) . . ?
N113 Fe17 N114 75.4(3) . . ?
N120 Fe17 N114 91.1(3) . . ?
N119 Fe17 N114 85.1(3) . . ?
N137 Fe17 N114 167.5(4) . . ?
N138 Fe17 N114 90.3(4) . . ?
N123 Fe18 N115 95.2(7) . . ?
N123 Fe18 N117 175.6(6) . . ?
N115 Fe18 N117 80.6(7) . . ?
N123 Fe18 N121 80.7(5) . . ?
N115 Fe18 N121 92.9(5) . . ?
N117 Fe18 N121 98.3(5) . . ?
N123 Fe18 N124 80.4(5) . . ?
N115 Fe18 N124 93.5(5) . . ?
N117 Fe18 N124 101.0(4) . . ?
N121 Fe18 N124 160.4(6) . . ?
N123 Fe18 N118 102.6(5) . . ?
N115 Fe18 N118 162.2(7) . . ?
N117 Fe18 N118 81.6(6) . . ?
N121 Fe18 N118 89.9(4) . . ?
N124 Fe18 N118 89.7(4) . . ?
N125 Fe19 N131 97.9(3) . . ?
N125 Fe19 N143 102.5(3) . . ?
N131 Fe19 N143 158.5(3) . . ?
N125 Fe19 N132 103.8(3) . . ?
N131 Fe19 N132 76.2(3) . . ?
N143 Fe19 N132 92.3(3) . . ?
N125 Fe19 N126 76.4(4) . . ?
N131 Fe19 N126 103.0(3) . . ?
N143 Fe19 N126 88.4(3) . . ?
N132 Fe19 N126 179.2(4) . . ?
N125 Fe19 N144 167.3(3) . . ?
N131 Fe19 N144 86.2(3) . . ?
N143 Fe19 N144 75.3(3) . . ?
N132 Fe19 N144 88.8(3) . . ?
N126 Fe19 N144 91.0(4) . . ?
N129 Fe20 N135 176.5(5) . . ?
N129 Fe20 N127 82.8(5) . . ?
N135 Fe20 N127 93.8(6) . . ?
N129 Fe20 N133 100.1(5) . . ?
N135 Fe20 N133 79.1(6) . . ?
N127 Fe20 N133 92.7(6) . . ?
N129 Fe20 N136 102.4(4) . . ?
N135 Fe20 N136 78.7(5) . . ?
N127 Fe20 N136 92.9(5) . . ?
N133 Fe20 N136 157.4(6) . . ?
N129 Fe20 N130 77.5(4) . . ?
N135 Fe20 N130 105.9(5) . . ?
N127 Fe20 N130 160.3(6) . . ?
N133 Fe20 N130 90.6(4) . . ?
N136 Fe20 N130 91.4(3) . . ?
C3 N1 N2 105.9(8) . . ?
C3 N1 Fe1 140.8(8) . . ?
N2 N1 Fe1 112.9(6) . . ?
C1 N2 C6 132.4(10) . . ?
C1 N2 N1 109.9(8) . . ?
C6 N2 N1 117.3(8) . . ?
N2 C1 C2 107.3(9) . . ?
N2 C1 C4 122.4(11) . . ?
C2 C1 C4 130.3(10) . . ?
C1 C2 C3 107.3(10) . . ?
C1 C2 H1 126.3 . . ?
C3 C2 H1 126.3 . . ?
N1 C3 C2 109.3(10) . . ?
N1 C3 C5 122.2(10) . . ?
C2 C3 C5 128.4(11) . . ?
C1 C4 H307 109.5 . . ?
C1 C4 H308 109.5 . . ?
H307 C4 H308 109.5 . . ?
C1 C4 H309 109.5 . . ?
H307 C4 H309 109.5 . . ?
H308 C4 H309 109.5 . . ?
C3 C5 H310 109.5 . . ?
C3 C5 H311 109.5 . . ?
H310 C5 H311 109.5 . . ?
C3 C5 H312 109.5 . . ?
H310 C5 H312 109.5 . . ?
H311 C5 H312 109.5 . . ?
C6 N3 C10 120.9(8) . . ?
C6 N3 Fe1 119.0(7) . . ?
C10 N3 Fe1 119.2(7) . . ?
N3 C6 N2 110.6(9) . . ?
N3 C6 C7 120.4(9) . . ?
N2 C6 C7 128.9(9) . . ?
C8 C7 C6 118.6(9) . . ?
C8 C7 H2 120.7 . . ?
C6 C7 H2 120.7 . . ?
C7 C8 C9 121.3(10) . . ?
C7 C8 H3 119.3 . . ?
C9 C8 H3 119.3 . . ?
C10 C9 C8 118.4(10) . . ?
C10 C9 H4 120.8 . . ?
C8 C9 H4 120.8 . . ?
N3 C10 C9 120.2(8) . . ?
N3 C10 C11 109.7(9) . . ?
C9 C10 C11 130.0(9) . . ?
C12 N4 C11 104.5(8) . . ?
C12 N4 Fe1 141.7(8) . . ?
C11 N4 Fe1 113.5(6) . . ?
C12 N5 C13 108.1(8) . . ?
C12 N5 Fe5 131.4(6) . . ?
C13 N5 Fe5 113.7(6) . . ?
C13 C11 N4 109.5(8) . . ?
C13 C11 C10 135.5(10) . . ?
N4 C11 C10 114.9(9) . . ?
N5 C12 N4 111.3(9) . . ?
N5 C12 C14 126.6(8) . . ?
N4 C12 C14 121.9(9) . . ?
C11 C13 N5 106.5(9) . . ?
C11 C13 C20 134.5(9) . . ?
N5 C13 C20 118.9(8) . . ?
C15 C14 C19 120.0 . . ?
C15 C14 C12 119.7(7) . . ?
C19 C14 C12 120.3(7) . . ?
C14 C15 C16 120.0 . . ?
C14 C15 H5 120.0 . . ?
C16 C15 H5 120.0 . . ?
C17 C16 C15 120.0 . . ?
C17 C16 H6 120.0 . . ?
C15 C16 H6 120.0 . . ?
C16 C17 C18 120.0 . . ?
C16 C17 H7 120.0 . . ?
C18 C17 H7 120.0 . . ?
C19 C18 C17 120.0 . . ?
C19 C18 H8 120.0 . . ?
C17 C18 H8 120.0 . . ?
C18 C19 C14 120.0 . . ?
C18 C19 H9 120.0 . . ?
C14 C19 H9 120.0 . . ?
C20 N6 C24 113.6(8) . . ?
C20 N6 Fe5 115.9(7) . . ?
C24 N6 Fe5 129.5(7) . . ?
C21 C20 N6 125.9(10) . . ?
C21 C20 C13 123.7(9) . . ?
N6 C20 C13 110.4(9) . . ?
C20 C21 C22 119.2(11) . . ?
C20 C21 H10 120.4 . . ?
C22 C21 H10 120.4 . . ?
C21 C22 C23 116.9(11) . . ?
C21 C22 H11 121.6 . . ?
C23 C22 H11 121.6 . . ?
C24 C23 C22 120.0(11) . . ?
C24 C23 H12 120.0 . . ?
C22 C23 H12 120.0 . . ?
C23 C24 N6 124.0(10) . . ?
C23 C24 H13 118.0 . . ?
N6 C24 H13 118.0 . . ?
C27 N7 N8 103.1(9) . . ?
C27 N7 Fe6 143.7(9) . . ?
N8 N7 Fe6 112.3(6) . . ?
C25 N8 N7 112.5(9) . . ?
C25 N8 C30 129.9(10) . . ?
N7 N8 C30 117.3(8) . . ?
C26 C25 N8 104.9(11) . . ?
C26 C25 C28 128.4(12) . . ?
N8 C25 C28 126.4(12) . . ?
C27 C26 C25 108.3(12) . . ?
C27 C26 H14 125.9 . . ?
C25 C26 H14 125.9 . . ?
C26 C27 N7 110.9(12) . . ?
C26 C27 C29 128.6(11) . . ?
N7 C27 C29 120.5(12) . . ?
C25 C28 H313 109.5 . . ?
C25 C28 H314 109.5 . . ?
H313 C28 H314 109.5 . . ?
C25 C28 H315 109.5 . . ?
H313 C28 H315 109.5 . . ?
H314 C28 H315 109.5 . . ?
C27 C29 H316 109.5 . . ?
C27 C29 H317 109.5 . . ?
H316 C29 H317 109.5 . . ?
C27 C29 H318 109.5 . . ?
H316 C29 H318 109.5 . . ?
H317 C29 H318 109.5 . . ?
C34 N9 C30 119.8(8) . . ?
C34 N9 Fe6 120.0(6) . . ?
C30 N9 Fe6 118.8(7) . . ?
N9 C30 C31 125.2(9) . . ?
N9 C30 N8 108.8(9) . . ?
C31 C30 N8 126.0(9) . . ?
C30 C31 C32 115.7(9) . . ?
C30 C31 H15 122.2 . . ?
C32 C31 H15 122.2 . . ?
C31 C32 C33 121.1(9) . . ?
C31 C32 H16 119.5 . . ?
C33 C32 H16 119.5 . . ?
C32 C33 C34 117.3(9) . . ?
C32 C33 H17 121.3 . . ?
C34 C33 H17 121.3 . . ?
N9 C34 C33 120.8(9) . . ?
N9 C34 C35 111.5(8) . . ?
C33 C34 C35 127.7(9) . . ?
C36 N10 C35 102.5(7) . . ?
C36 N10 Fe6 142.2(6) . . ?
C35 N10 Fe6 114.5(6) . . ?
C36 N11 C37 104.0(7) . . ?
C36 N11 Fe5 136.5(6) . . ?
C37 N11 Fe5 114.8(6) . . ?
C37 C35 N10 109.0(8) . . ?
C37 C35 C34 138.1(9) . . ?
N10 C35 C34 112.9(8) . . ?
N10 C36 N11 116.1(8) . . ?
N10 C36 C38 123.8(8) . . ?
N11 C36 C38 119.9(8) . . ?
N11 C37 C35 108.3(8) . . ?
N11 C37 C44 116.8(8) . . ?
C35 C37 C44 134.8(9) . . ?
C39 C38 C43 121.4(10) . . ?
C39 C38 C36 118.2(10) . . ?
C43 C38 C36 120.1(9) . . ?
C38 C39 C40 121.8(13) . . ?
C38 C39 H18 119.1 . . ?
C40 C39 H18 119.1 . . ?
C41 C40 C39 115.9(14) . . ?
C41 C40 H19 122.1 . . ?
C39 C40 H19 122.1 . . ?
C40 C41 C42 123.1(15) . . ?
C40 C41 H20 118.5 . . ?
C42 C41 H20 118.5 . . ?
C41 C42 C43 119.4(14) . . ?
C41 C42 H21 120.3 . . ?
C43 C42 H21 120.3 . . ?
C38 C43 C42 118.4(12) . . ?
C38 C43 H22 120.8 . . ?
C42 C43 H22 120.8 . . ?
C44 N12 C48 117.6(8) . . ?
C44 N12 Fe5 117.8(6) . . ?
C48 N12 Fe5 124.5(7) . . ?
N12 C44 C45 122.9(8) . . ?
N12 C44 C37 112.7(8) . . ?
C45 C44 C37 124.4(8) . . ?
C46 C45 C44 119.7(9) . . ?
C46 C45 H23 120.2 . . ?
C44 C45 H23 120.2 . . ?
C45 C46 C47 118.6(9) . . ?
C45 C46 H24 120.7 . . ?
C47 C46 H24 120.7 . . ?
C48 C47 C46 117.1(9) . . ?
C48 C47 H25 121.5 . . ?
C46 C47 H25 121.5 . . ?
N12 C48 C47 124.0(9) . . ?
N12 C48 H26 118.0 . . ?
C47 C48 H26 118.0 . . ?
C51 N13 N14 105.3(9) . . ?
C51 N13 Fe6 142.4(8) . . ?
N14 N13 Fe6 111.8(6) . . ?
C49 N14 C54 131.1(10) . . ?
C49 N14 N13 111.6(9) . . ?
C54 N14 N13 117.2(8) . . ?
C50 C49 N14 102.8(10) . . ?
C50 C49 C52 129.1(11) . . ?
N14 C49 C52 127.8(11) . . ?
C49 C50 C51 114.1(10) . . ?
C49 C50 H27 122.9 . . ?
C51 C50 H27 122.9 . . ?
N13 C51 C50 106.1(11) . . ?
N13 C51 C53 122.9(10) . . ?
C50 C51 C53 130.9(11) . . ?
C49 C52 H319 109.5 . . ?
C49 C52 H320 109.5 . . ?
H319 C52 H320 109.5 . . ?
C49 C52 H321 109.5 . . ?
H319 C52 H321 109.5 . . ?
H320 C52 H321 109.5 . . ?
C51 C53 H322 109.5 . . ?
C51 C53 H323 109.5 . . ?
H322 C53 H323 109.5 . . ?
C51 C53 H324 109.5 . . ?
H322 C53 H324 109.5 . . ?
H323 C53 H324 109.5 . . ?
C58 N15 C54 120.4(9) . . ?
C58 N15 Fe6 120.6(6) . . ?
C54 N15 Fe6 119.0(7) . . ?
N15 C54 C55 122.0(10) . . ?
N15 C54 N14 111.7(9) . . ?
C55 C54 N14 126.2(10) . . ?
C56 C55 C54 114.2(10) . . ?
C56 C55 H28 122.9 . . ?
C54 C55 H28 122.9 . . ?
C57 C56 C55 126.7(11) . . ?
C57 C56 H29 116.6 . . ?
C55 C56 H29 116.6 . . ?
C56 C57 C58 115.0(10) . . ?
C56 C57 H30 122.5 . . ?
C58 C57 H30 122.5 . . ?
N15 C58 C57 121.4(9) . . ?
N15 C58 C59 111.3(8) . . ?
C57 C58 C59 127.2(9) . . ?
C61 C59 N16 110.3(8) . . ?
C61 C59 C58 136.7(8) . . ?
N16 C59 C58 112.7(8) . . ?
C60 N16 C59 104.7(7) . . ?
C60 N16 Fe6 139.8(6) . . ?
C59 N16 Fe6 115.4(6) . . ?
N17 C60 N16 112.2(7) . . ?
N17 C60 C62 124.6(7) . . ?
N16 C60 C62 123.0(7) . . ?
C60 N17 C61 105.9(7) . . ?
C60 N17 Fe7 137.6(6) . . ?
C61 N17 Fe7 112.5(5) . . ?
C59 C61 N17 106.8(7) . . ?
C59 C61 C68 135.8(8) . . ?
N17 C61 C68 117.4(8) . . ?
C63 C62 C60 123.2(8) . . ?
C63 C62 C67 116.1(8) . . ?
C60 C62 C67 120.4(8) . . ?
C64 C63 C62 120.9(10) . . ?
C64 C63 H403 119.6 . . ?
C62 C63 H403 119.6 . . ?
C63 C64 C65 122.9(10) . . ?
C63 C64 H404 118.5 . . ?
C65 C64 H404 118.5 . . ?
C66 C65 C64 118.5(9) . . ?
C66 C65 H405 120.8 . . ?
C64 C65 H405 120.8 . . ?
C65 C66 C67 120.1(10) . . ?
C65 C66 H406 120.0 . . ?
C67 C66 H406 120.0 . . ?
C66 C67 C62 121.3(9) . . ?
C66 C67 H407 119.3 . . ?
C62 C67 H407 119.3 . . ?
C72 N18 C68 116.4(8) . . ?
C72 N18 Fe7 127.8(7) . . ?
C68 N18 Fe7 113.8(5) . . ?
N18 C68 C69 121.5(8) . . ?
N18 C68 C61 114.7(8) . . ?
C69 C68 C61 123.7(9) . . ?
C70 C69 C68 120.7(10) . . ?
C70 C69 H31 119.7 . . ?
C68 C69 H31 119.7 . . ?
C69 C70 C71 119.3(10) . . ?
C69 C70 H32 120.4 . . ?
C71 C70 H32 120.4 . . ?
C70 C71 C72 118.3(11) . . ?
C70 C71 H33 120.8 . . ?
C72 C71 H33 120.8 . . ?
N18 C72 C71 123.3(11) . . ?
N18 C72 H34 118.4 . . ?
C71 C72 H34 118.4 . . ?
N20 N19 C75 104.6(9) . . ?
N20 N19 Fe8 113.1(6) . . ?
C75 N19 Fe8 142.0(9) . . ?
C78 N20 N19 114.9(9) . . ?
C78 N20 C73 132.5(10) . . ?
N19 N20 C73 112.4(8) . . ?
C74 C73 N20 102.7(11) . . ?
C74 C73 C76 132.8(12) . . ?
N20 C73 C76 124.4(11) . . ?
C73 C74 C75 112.5(10) . . ?
C73 C74 H35 123.7 . . ?
C75 C74 H35 123.7 . . ?
C74 C75 N19 107.7(10) . . ?
C74 C75 C77 130.7(11) . . ?
N19 C75 C77 121.5(12) . . ?
C73 C76 H325 109.5 . . ?
C73 C76 H326 109.5 . . ?
H325 C76 H326 109.5 . . ?
C73 C76 H327 109.5 . . ?
H325 C76 H327 109.5 . . ?
H326 C76 H327 109.5 . . ?
C75 C77 H328 109.5 . . ?
C75 C77 H329 109.5 . . ?
H328 C77 H329 109.5 . . ?
C75 C77 H330 109.5 . . ?
H328 C77 H330 109.5 . . ?
H329 C77 H330 109.5 . . ?
C78 N21 C82 123.1(9) . . ?
C78 N21 Fe8 118.1(7) . . ?
C82 N21 Fe8 118.7(7) . . ?
N21 C78 N20 113.9(10) . . ?
N21 C78 C79 120.8(9) . . ?
N20 C78 C79 125.3(10) . . ?
C78 C79 C80 118.1(10) . . ?
C78 C79 H36 121.0 . . ?
C80 C79 H36 121.0 . . ?
C79 C80 C81 120.6(11) . . ?
C79 C80 H37 119.7 . . ?
C81 C80 H37 119.7 . . ?
C82 C81 C80 118.8(10) . . ?
C82 C81 H38 120.6 . . ?
C80 C81 H38 120.6 . . ?
N21 C82 C81 118.5(10) . . ?
N21 C82 C83 112.5(9) . . ?
C81 C82 C83 129.0(9) . . ?
C85 C83 N22 109.0(9) . . ?
C85 C83 C82 137.2(8) . . ?
N22 C83 C82 113.8(8) . . ?
C84 N22 C83 104.7(8) . . ?
C84 N22 Fe8 141.4(6) . . ?
C83 N22 Fe8 113.4(6) . . ?
N22 C84 N23 114.1(8) . . ?
N22 C84 C86 123.8(9) . . ?
N23 C84 C86 122.1(10) . . ?
C84 N23 C85 105.3(8) . . ?
C84 N23 Fe7 134.3(6) . . ?
C85 N23 Fe7 113.6(5) . . ?
C83 C85 N23 106.7(8) . . ?
C83 C85 C92 135.4(9) . . ?
N23 C85 C92 117.8(8) . . ?
C87 C86 C91 117.6(11) . . ?
C87 C86 C84 117.3(11) . . ?
C91 C86 C84 124.6(9) . . ?
C86 C87 C88 124.0(14) . . ?
C86 C87 H39 118.0 . . ?
C88 C87 H39 118.0 . . ?
C89 C88 C87 114.5(16) . . ?
C89 C88 H40 122.7 . . ?
C87 C88 H40 122.7 . . ?
C88 C89 C90 121.2(15) . . ?
C88 C89 H41 119.4 . . ?
C90 C89 H41 119.4 . . ?
C91 C90 C89 120.9(14) . . ?
C91 C90 H42 119.6 . . ?
C89 C90 H42 119.6 . . ?
C90 C91 C86 121.6(12) . . ?
C90 C91 H43 119.2 . . ?
C86 C91 H43 119.2 . . ?
C96 N24 C92 118.9(7) . . ?
C96 N24 Fe7 125.5(6) . . ?
C92 N24 Fe7 115.4(5) . . ?
N24 C92 C93 120.1(8) . . ?
N24 C92 C85 114.5(7) . . ?
C93 C92 C85 125.4(8) . . ?
C92 C93 C94 119.8(8) . . ?
C92 C93 H44 120.1 . . ?
C94 C93 H44 120.1 . . ?
C95 C94 C93 120.4(8) . . ?
C95 C94 H45 119.8 . . ?
C93 C94 H45 119.8 . . ?
C94 C95 C96 117.4(8) . . ?
C94 C95 H46 121.3 . . ?
C96 C95 H46 121.3 . . ?
N24 C96 C95 123.0(8) . . ?
N24 C96 H47 118.5 . . ?
C95 C96 H47 118.5 . . ?
C99 N25 N26 108.1(9) . . ?
C99 N25 Fe8 140.5(8) . . ?
N26 N25 Fe8 111.4(7) . . ?
N25 N26 C102 118.1(9) . . ?
N25 N26 C97 109.7(10) . . ?
C102 N26 C97 130.8(10) . . ?
C98 C97 N26 105.7(10) . . ?
C98 C97 C100 130.3(12) . . ?
N26 C97 C100 123.9(12) . . ?
C97 C98 C99 107.8(11) . . ?
C97 C98 H48 126.1 . . ?
C99 C98 H48 126.1 . . ?
N25 C99 C98 108.6(11) . . ?
N25 C99 C101 123.8(9) . . ?
C98 C99 C101 127.4(11) . . ?
C97 C100 H331 109.5 . . ?
C97 C100 H332 109.5 . . ?
H331 C100 H332 109.5 . . ?
C97 C100 H333 109.5 . . ?
H331 C100 H333 109.5 . . ?
H332 C100 H333 109.5 . . ?
C99 C101 H334 109.5 . . ?
C99 C101 H335 109.5 . . ?
H334 C101 H335 109.5 . . ?
C99 C101 H336 109.5 . . ?
H334 C101 H336 109.5 . . ?
H335 C101 H336 109.5 . . ?
C102 N27 C106 119.6(10) . . ?
C102 N27 Fe8 120.9(8) . . ?
C106 N27 Fe8 119.5(7) . . ?
N27 C102 N26 109.4(9) . . ?
N27 C102 C103 120.7(12) . . ?
N26 C102 C103 129.8(11) . . ?
C104 C103 C102 118.3(12) . . ?
C104 C103 H49 120.8 . . ?
C102 C103 H49 120.8 . . ?
C103 C104 C105 124.5(13) . . ?
C103 C104 H50 117.8 . . ?
C105 C104 H50 117.8 . . ?
C104 C105 C106 116.6(13) . . ?
C104 C105 H51 121.7 . . ?
C106 C105 H51 121.7 . . ?
N27 C106 C105 120.2(11) . . ?
N27 C106 C107 110.9(9) . . ?
C105 C106 C107 128.9(13) . . ?
N28 C107 C109 108.3(8) . . ?
N28 C107 C106 114.8(9) . . ?
C109 C107 C106 136.4(10) . . ?
C108 N28 C107 105.6(7) . . ?
C108 N28 Fe8 140.6(6) . . ?
C107 N28 Fe8 113.8(6) . . ?
N28 C108 N29 113.8(8) . . ?
N28 C108 C110 121.3(8) . . ?
N29 C108 C110 124.9(8) . . ?
C108 N29 C109 103.4(7) . . ?
C108 N29 Fe5 140.2(6) . . ?
C109 N29 Fe5 114.3(6) . . ?
C107 C109 N29 108.7(7) . . ?
C107 C109 C116 135.7(9) . . ?
N29 C109 C116 115.4(9) . . ?
C111 C110 C115 119.3(9) . . ?
C111 C110 C108 121.5(8) . . ?
C115 C110 C108 119.2(9) . . ?
C110 C111 C112 119.3(9) . . ?
C110 C111 H52 120.4 . . ?
C112 C111 H52 120.4 . . ?
C113 C112 C111 121.6(11) . . ?
C113 C112 H53 119.2 . . ?
C111 C112 H53 119.2 . . ?
C114 C113 C112 118.8(10) . . ?
C114 C113 H54 120.6 . . ?
C112 C113 H54 120.6 . . ?
C113 C114 C115 122.2(10) . . ?
C113 C114 H55 118.9 . . ?
C115 C114 H55 118.9 . . ?
C114 C115 C110 118.7(10) . . ?
C114 C115 H56 120.7 . . ?
C110 C115 H56 120.7 . . ?
C116 N30 C120 119.8(9) . . ?
C116 N30 Fe5 115.1(7) . . ?
C120 N30 Fe5 121.9(8) . . ?
N30 C116 C117 122.7(10) . . ?
N30 C116 C109 113.4(9) . . ?
C117 C116 C109 123.9(10) . . ?
C116 C117 C118 118.5(12) . . ?
C116 C117 H57 120.7 . . ?
C118 C117 H57 120.7 . . ?
C119 C118 C117 119.2(12) . . ?
C119 C118 H58 120.4 . . ?
C117 C118 H58 120.4 . . ?
C118 C119 C120 119.7(12) . . ?
C118 C119 H59 120.2 . . ?
C120 C119 H59 120.2 . . ?
N30 C120 C119 119.7(12) . . ?
N30 C120 H60 120.2 . . ?
C119 C120 H60 120.2 . . ?
C123 N31 N32 107.1(8) . . ?
C123 N31 Fe2 136.5(7) . . ?
N32 N31 Fe2 111.8(5) . . ?
C121 N32 C126 131.7(10) . . ?
C121 N32 N31 109.1(9) . . ?
C126 N32 N31 118.9(8) . . ?
N32 C121 C122 106.8(11) . . ?
N32 C121 C124 125.6(11) . . ?
C122 C121 C124 127.5(10) . . ?
C121 C122 C123 107.0(10) . . ?
C121 C122 H216 126.5 . . ?
C123 C122 H216 126.5 . . ?
N31 C123 C122 110.0(10) . . ?
N31 C123 C125 123.6(9) . . ?
C122 C123 C125 126.5(11) . . ?
C121 C124 H408 109.5 . . ?
C121 C124 H409 109.5 . . ?
H408 C124 H409 109.5 . . ?
C121 C124 H410 109.5 . . ?
H408 C124 H410 109.5 . . ?
H409 C124 H410 109.5 . . ?
C123 C125 H411 109.5 . . ?
C123 C125 H412 109.5 . . ?
H411 C125 H412 109.5 . . ?
C123 C125 H413 109.5 . . ?
H411 C125 H413 109.5 . . ?
H412 C125 H413 109.5 . . ?
C126 N33 C130 121.1(8) . . ?
C126 N33 Fe2 119.4(7) . . ?
C130 N33 Fe2 119.2(6) . . ?
N33 C126 C127 120.4(10) . . ?
N33 C126 N32 114.1(9) . . ?
C127 C126 N32 125.5(9) . . ?
C126 C127 C128 118.7(9) . . ?
C126 C127 H61 120.6 . . ?
C128 C127 H61 120.6 . . ?
C129 C128 C127 120.6(10) . . ?
C129 C128 H62 119.7 . . ?
C127 C128 H62 119.7 . . ?
C128 C129 C130 118.6(9) . . ?
C128 C129 H63 120.7 . . ?
C130 C129 H63 120.7 . . ?
N33 C130 C129 120.4(8) . . ?
N33 C130 C131 111.1(8) . . ?
C129 C130 C131 128.4(9) . . ?
N34 C131 C133 111.0(8) . . ?
N34 C131 C130 118.6(8) . . ?
C133 C131 C130 130.3(9) . . ?
C132 N34 C131 103.3(7) . . ?
C132 N34 Fe2 141.1(6) . . ?
C131 N34 Fe2 113.3(5) . . ?
N34 C132 N35 113.4(8) . . ?
N34 C132 C134 123.8(8) . . ?
N35 C132 C134 122.8(8) . . ?
C132 N35 C133 107.6(7) . . ?
C132 N35 Fe7 136.1(6) . . ?
C133 N35 Fe7 111.0(5) . . ?
N35 C133 C131 104.5(7) . . ?
N35 C133 C140 119.9(8) . . ?
C131 C133 C140 135.6(8) . . ?
C135 C134 C132 123.0(9) . . ?
C135 C134 C139 117.1(9) . . ?
C132 C134 C139 119.7(9) . . ?
C134 C135 C136 119.7(11) . . ?
C134 C135 H64 120.2 . . ?
C136 C135 H64 120.2 . . ?
C137 C136 C135 124.8(14) . . ?
C137 C136 H65 117.6 . . ?
C135 C136 H65 117.6 . . ?
C136 C137 C138 117.7(14) . . ?
C136 C137 H66 121.2 . . ?
C138 C137 H66 121.1 . . ?
C137 C138 C139 122.3(12) . . ?
C137 C138 H67 118.9 . . ?
C139 C138 H67 118.9 . . ?
C138 C139 C134 118.3(11) . . ?
C138 C139 H68 120.9 . . ?
C134 C139 H68 120.9 . . ?
C144 N36 C140 118.4(8) . . ?
C144 N36 Fe7 127.4(6) . . ?
C140 N36 Fe7 113.2(6) . . ?
N36 C140 C141 119.0(9) . . ?
N36 C140 C133 114.9(7) . . ?
C141 C140 C133 126.0(8) . . ?
C142 C141 C140 120.8(9) . . ?
C142 C141 H69 119.6 . . ?
C140 C141 H69 119.6 . . ?
C141 C142 C143 119.9(9) . . ?
C141 C142 H70 120.1 . . ?
C143 C142 H70 120.1 . . ?
C142 C143 C144 118.0(9) . . ?
C142 C143 H71 121.0 . . ?
C144 C143 H71 121.0 . . ?
N36 C144 C143 123.6(9) . . ?
N36 C144 H72 118.2 . . ?
C143 C144 H72 118.2 . . ?
C147 N37 N38 104.2(8) . . ?
C147 N37 Fe2 139.4(7) . . ?
N38 N37 Fe2 116.2(5) . . ?
N37 N38 C145 112.7(8) . . ?
N37 N38 C150 117.5(7) . . ?
C145 N38 C150 129.7(9) . . ?
C146 C145 N38 105.5(10) . . ?
C146 C145 C148 128.8(10) . . ?
N38 C145 C148 125.3(11) . . ?
C145 C146 C147 106.5(9) . . ?
C145 C146 H73 126.8 . . ?
C147 C146 H73 126.7 . . ?
N37 C147 C146 110.9(10) . . ?
N37 C147 C149 120.8(9) . . ?
C146 C147 C149 127.8(10) . . ?
C145 C148 H337 109.5 . . ?
C145 C148 H338 109.5 . . ?
H337 C148 H338 109.5 . . ?
C145 C148 H339 109.5 . . ?
H337 C148 H339 109.5 . . ?
H338 C148 H339 109.5 . . ?
C147 C149 H340 109.5 . . ?
C147 C149 H341 109.5 . . ?
H340 C149 H341 109.5 . . ?
C147 C149 H342 109.5 . . ?
H340 C149 H342 109.5 . . ?
H341 C149 H342 109.5 . . ?
C150 N39 C154 117.4(7) . . ?
C150 N39 Fe2 123.0(6) . . ?
C154 N39 Fe2 117.9(5) . . ?
N39 C150 C151 123.7(8) . . ?
N39 C150 N38 110.3(8) . . ?
C151 C150 N38 126.0(8) . . ?
C152 C151 C150 118.9(9) . . ?
C152 C151 H74 120.5 . . ?
C150 C151 H74 120.5 . . ?
C151 C152 C153 122.5(10) . . ?
C151 C152 H75 118.8 . . ?
C153 C152 H75 118.8 . . ?
C154 C153 C152 116.5(8) . . ?
C154 C153 H76 121.8 . . ?
C152 C153 H76 121.8 . . ?
C153 C154 N39 120.9(7) . . ?
C153 C154 C155 128.1(8) . . ?
N39 C154 C155 110.9(7) . . ?
N40 C155 C157 108.4(7) . . ?
N40 C155 C154 116.2(7) . . ?
C157 C155 C154 135.2(8) . . ?
C156 N40 C155 105.8(6) . . ?
C156 N40 Fe2 133.7(6) . . ?
C155 N40 Fe2 116.5(5) . . ?
N41 C156 N40 112.7(7) . . ?
N41 C156 C158 126.8(7) . . ?
N40 C156 C158 120.5(7) . . ?
C156 N41 C157 105.6(6) . . ?
C156 N41 Fe9 138.2(5) . . ?
C157 N41 Fe9 115.2(5) . . ?
C155 C157 N41 107.5(7) . . ?
C155 C157 C164 134.1(8) . . ?
N41 C157 C164 118.4(6) . . ?
C163 C158 C159 116.9(8) . . ?
C163 C158 C156 123.3(8) . . ?
C159 C158 C156 119.8(7) . . ?
C160 C159 C158 122.7(9) . . ?
C160 C159 H77 118.6 . . ?
C158 C159 H77 118.6 . . ?
C161 C160 C159 117.2(10) . . ?
C161 C160 H78 121.4 . . ?
C159 C160 H78 121.4 . . ?
C160 C161 C162 123.9(10) . . ?
C160 C161 H79 118.0 . . ?
C162 C161 H79 118.0 . . ?
C163 C162 C161 117.4(9) . . ?
C163 C162 H80 121.3 . . ?
C161 C162 H80 121.3 . . ?
C162 C163 C158 121.8(9) . . ?
C162 C163 H81 119.1 . . ?
C158 C163 H81 119.1 . . ?
C168 N42 C164 116.8(7) . . ?
C168 N42 Fe9 126.4(5) . . ?
C164 N42 Fe9 115.1(5) . . ?
N42 C164 C165 121.5(8) . . ?
N42 C164 C157 113.6(7) . . ?
C165 C164 C157 124.8(8) . . ?
C164 C165 C166 120.6(9) . . ?
C164 C165 H82 119.7 . . ?
C166 C165 H82 119.7 . . ?
C167 C166 C165 118.6(9) . . ?
C167 C166 H83 120.7 . . ?
C165 C166 H83 120.7 . . ?
C166 C167 C168 118.2(9) . . ?
C166 C167 H84 120.9 . . ?
C168 C167 H84 120.9 . . ?
N42 C168 C167 123.6(8) . . ?
N42 C168 H85 118.2 . . ?
C167 C168 H85 118.2 . . ?
C171 N43 N44 103.4(7) . . ?
C171 N43 Fe10 144.7(6) . . ?
N44 N43 Fe10 110.9(5) . . ?
N43 N44 C169 112.3(7) . . ?
N43 N44 C174 117.4(7) . . ?
C169 N44 C174 130.1(8) . . ?
C170 C169 N44 102.3(8) . . ?
C170 C169 C172 131.3(9) . . ?
N44 C169 C172 125.7(9) . . ?
C171 C170 C169 109.5(9) . . ?
C171 C170 H86 125.2 . . ?
C169 C170 H86 125.2 . . ?
C170 C171 N43 112.4(8) . . ?
C170 C171 C173 128.1(8) . . ?
N43 C171 C173 119.5(8) . . ?
C169 C172 H343 109.5 . . ?
C169 C172 H344 109.5 . . ?
H343 C172 H344 109.5 . . ?
C169 C172 H345 109.5 . . ?
H343 C172 H345 109.5 . . ?
H344 C172 H345 109.5 . . ?
C171 C173 H346 109.5 . . ?
C171 C173 H347 109.5 . . ?
H346 C173 H347 109.5 . . ?
C171 C173 H348 109.5 . . ?
H346 C173 H348 109.5 . . ?
H347 C173 H348 109.5 . . ?
C178 N45 C174 119.7(7) . . ?
C178 N45 Fe10 121.3(5) . . ?
C174 N45 Fe10 118.7(5) . . ?
N45 C174 C175 124.0(8) . . ?
N45 C174 N44 110.2(8) . . ?
C175 C174 N44 125.8(9) . . ?
C176 C175 C174 116.2(8) . . ?
C176 C175 H87 121.9 . . ?
C174 C175 H87 121.9 . . ?
C177 C176 C175 119.3(8) . . ?
C177 C176 H88 120.4 . . ?
C175 C176 H88 120.4 . . ?
C176 C177 C178 122.5(8) . . ?
C176 C177 H89 118.7 . . ?
C178 C177 H89 118.7 . . ?
N45 C178 C177 118.2(7) . . ?
N45 C178 C179 111.3(6) . . ?
C177 C178 C179 130.2(7) . . ?
C181 C179 N46 106.6(7) . . ?
C181 C179 C178 139.9(8) . . ?
N46 C179 C178 113.5(6) . . ?
C180 N46 C179 105.2(6) . . ?
C180 N46 Fe10 141.7(5) . . ?
C179 N46 Fe10 112.6(5) . . ?
N46 C180 N47 114.4(7) . . ?
N46 C180 C182 125.3(7) . . ?
N47 C180 C182 120.2(7) . . ?
C181 N47 C180 104.6(6) . . ?
C181 N47 Fe9 112.8(5) . . ?
C180 N47 Fe9 137.4(5) . . ?
N47 C181 C179 109.1(7) . . ?
N47 C181 C188 118.0(7) . . ?
C179 C181 C188 132.9(8) . . ?
C187 C182 C183 116.0(7) . . ?
C187 C182 C180 121.1(7) . . ?
C183 C182 C180 122.8(7) . . ?
C184 C183 C182 122.3(9) . . ?
C184 C183 H90 118.8 . . ?
C182 C183 H90 118.8 . . ?
C183 C184 C185 118.5(10) . . ?
C183 C184 H91 120.8 . . ?
C185 C184 H91 120.7 . . ?
C184 C185 C186 122.0(10) . . ?
C184 C185 H92 119.0 . . ?
C186 C185 H92 119.0 . . ?
C187 C186 C185 116.7(9) . . ?
C187 C186 H93 121.6 . . ?
C185 C186 H93 121.6 . . ?
C182 C187 C186 124.4(9) . . ?
C182 C187 H94 117.8 . . ?
C186 C187 H94 117.8 . . ?
C192 N48 C188 117.6(6) . . ?
C192 N48 Fe9 125.1(5) . . ?
C188 N48 Fe9 117.2(5) . . ?
N48 C188 C189 123.2(7) . . ?
N48 C188 C181 112.1(7) . . ?
C189 C188 C181 124.5(7) . . ?
C190 C189 C188 118.0(7) . . ?
C190 C189 H95 121.0 . . ?
C188 C189 H95 121.0 . . ?
C189 C190 C191 119.2(8) . . ?
C189 C190 H96 120.4 . . ?
C191 C190 H96 120.4 . . ?
C192 C191 C190 119.4(7) . . ?
C192 C191 H97 120.3 . . ?
C190 C191 H97 120.3 . . ?
N48 C192 C191 122.3(7) . . ?
N48 C192 H98 118.8 . . ?
C191 C192 H98 118.8 . . ?
C195 N49 N50 105.0(6) . . ?
C195 N49 Fe10 141.6(6) . . ?
N50 N49 Fe10 113.4(5) . . ?
C193 N50 N49 110.7(6) . . ?
C193 N50 C198 133.9(7) . . ?
N49 N50 C198 114.8(7) . . ?
C194 C193 N50 106.4(7) . . ?
C194 C193 C196 130.0(9) . . ?
N50 C193 C196 123.6(8) . . ?
C193 C194 C195 107.0(8) . . ?
C193 C194 H99 126.5 . . ?
C195 C194 H99 126.5 . . ?
N49 C195 C194 110.9(7) . . ?
N49 C195 C197 123.6(7) . . ?
C194 C195 C197 125.5(8) . . ?
C193 C196 H349 109.5 . . ?
C193 C196 H350 109.5 . . ?
H349 C196 H350 109.5 . . ?
C193 C196 H351 109.5 . . ?
H349 C196 H351 109.5 . . ?
H350 C196 H351 109.5 . . ?
C195 C197 H352 109.5 . . ?
C195 C197 H353 109.5 . . ?
H352 C197 H353 109.5 . . ?
C195 C197 H354 109.5 . . ?
H352 C197 H354 109.5 . . ?
H353 C197 H354 109.5 . . ?
C198 N51 C202 120.2(7) . . ?
C198 N51 Fe10 120.5(5) . . ?
C202 N51 Fe10 119.1(6) . . ?
N51 C198 C199 123.2(8) . . ?
N51 C198 N50 111.2(7) . . ?
C199 C198 N50 125.5(8) . . ?
C198 C199 C200 118.4(9) . . ?
C198 C199 H100 120.8 . . ?
C200 C199 H100 120.8 . . ?
C199 C200 C201 118.7(9) . . ?
C199 C200 H101 120.6 . . ?
C201 C200 H101 120.6 . . ?
C202 C201 C200 119.5(9) . . ?
C202 C201 H102 120.2 . . ?
C200 C201 H102 120.2 . . ?
N51 C202 C201 119.4(8) . . ?
N51 C202 C203 110.8(7) . . ?
C201 C202 C203 129.7(8) . . ?
N52 C203 C205 109.4(7) . . ?
N52 C203 C202 115.4(7) . . ?
C205 C203 C202 135.2(8) . . ?
C204 N52 C203 106.0(7) . . ?
C204 N52 Fe10 140.4(5) . . ?
C203 N52 Fe10 113.6(5) . . ?
N52 C204 N53 112.8(7) . . ?
N52 C204 C206 123.6(7) . . ?
N53 C204 C206 123.6(7) . . ?
C204 N53 C205 105.3(6) . . ?
C204 N53 Fe11 139.7(5) . . ?
C205 N53 Fe11 113.1(5) . . ?
N53 C205 C203 106.2(7) . . ?
N53 C205 C212 117.6(7) . . ?
C203 C205 C212 136.2(8) . . ?
C211 C206 C207 120.8(7) . . ?
C211 C206 C204 119.1(8) . . ?
C207 C206 C204 120.1(7) . . ?
C208 C207 C206 121.0(8) . . ?
C208 C207 H103 119.5 . . ?
C206 C207 H103 119.5 . . ?
C207 C208 C209 117.4(9) . . ?
C207 C208 H104 121.3 . . ?
C209 C208 H104 121.3 . . ?
C210 C209 C208 120.4(8) . . ?
C210 C209 H105 119.8 . . ?
C208 C209 H105 119.8 . . ?
C209 C210 C211 121.7(9) . . ?
C209 C210 H106 119.1 . . ?
C211 C210 H106 119.1 . . ?
C206 C211 C210 118.5(9) . . ?
C206 C211 H107 120.8 . . ?
C210 C211 H107 120.8 . . ?
C212 N54 C216 118.2(8) . . ?
C212 N54 Fe11 116.0(5) . . ?
C216 N54 Fe11 124.3(7) . . ?
N54 C212 C213 121.9(8) . . ?
N54 C212 C205 113.6(7) . . ?
C213 C212 C205 124.3(9) . . ?
C214 C213 C212 120.3(10) . . ?
C214 C213 H108 119.8 . . ?
C212 C213 H108 119.8 . . ?
C213 C214 C215 119.7(9) . . ?
C213 C214 H109 120.2 . . ?
C215 C214 H109 120.2 . . ?
C214 C215 C216 120.5(9) . . ?
C214 C215 H110 119.7 . . ?
C216 C215 H110 119.7 . . ?
N54 C216 C215 119.1(10) . . ?
N54 C216 H111 120.5 . . ?
C215 C216 H111 120.5 . . ?
C219 N55 N56 107.4(7) . . ?
C219 N55 Fe12 140.7(7) . . ?
N56 N55 Fe12 111.7(5) . . ?
N55 N56 C217 111.0(7) . . ?
N55 N56 C222 118.7(7) . . ?
C217 N56 C222 129.8(8) . . ?
C218 C217 N56 104.6(9) . . ?
C218 C217 C220 129.2(9) . . ?
N56 C217 C220 126.1(9) . . ?
C217 C218 C219 108.8(8) . . ?
C217 C218 H112 125.6 . . ?
C219 C218 H112 125.6 . . ?
N55 C219 C218 108.2(8) . . ?
N55 C219 C221 125.3(8) . . ?
C218 C219 C221 126.5(8) . . ?
C217 C220 H355 109.5 . . ?
C217 C220 H356 109.5 . . ?
H355 C220 H356 109.5 . . ?
C217 C220 H357 109.5 . . ?
H355 C220 H357 109.5 . . ?
H356 C220 H357 109.5 . . ?
C219 C221 H358 109.5 . . ?
C219 C221 H359 109.5 . . ?
H358 C221 H359 109.5 . . ?
C219 C221 H360 109.5 . . ?
H358 C221 H360 109.5 . . ?
H359 C221 H360 109.5 . . ?
C226 N57 C222 120.2(7) . . ?
C226 N57 Fe12 120.2(6) . . ?
C222 N57 Fe12 119.2(5) . . ?
C223 C222 N57 123.0(8) . . ?
C223 C222 N56 127.5(8) . . ?
N57 C222 N56 109.6(7) . . ?
C222 C223 C224 116.7(8) . . ?
C222 C223 H113 121.7 . . ?
C224 C223 H113 121.7 . . ?
C225 C224 C223 121.3(9) . . ?
C225 C224 H114 119.4 . . ?
C223 C224 H114 119.4 . . ?
C224 C225 C226 119.0(8) . . ?
C224 C225 H115 120.5 . . ?
C226 C225 H115 120.5 . . ?
N57 C226 C225 119.7(7) . . ?
N57 C226 C227 111.4(7) . . ?
C225 C226 C227 128.7(7) . . ?
C229 C227 N58 107.3(7) . . ?
C229 C227 C226 139.0(8) . . ?
N58 C227 C226 113.7(7) . . ?
C228 N58 C227 105.9(6) . . ?
C228 N58 Fe12 140.0(5) . . ?
C227 N58 Fe12 113.4(5) . . ?
N59 C228 N58 112.6(7) . . ?
N59 C228 C230 121.8(8) . . ?
N58 C228 C230 125.4(7) . . ?
C228 N59 C229 106.0(6) . . ?
C228 N59 Fe11 134.4(5) . . ?
C229 N59 Fe11 114.9(5) . . ?
C227 C229 N59 108.1(7) . . ?
C227 C229 C236 135.8(8) . . ?
N59 C229 C236 116.0(7) . . ?
C231 C230 C235 118.5(8) . . ?
C231 C230 C228 121.8(8) . . ?
C235 C230 C228 119.6(8) . . ?
C230 C231 C232 120.5(10) . . ?
C230 C231 H116 119.7 . . ?
C232 C231 H116 119.7 . . ?
C233 C232 C231 119.2(10) . . ?
C233 C232 H117 120.4 . . ?
C231 C232 H117 120.4 . . ?
C232 C233 C234 122.4(10) . . ?
C232 C233 H118 118.8 . . ?
C234 C233 H118 118.8 . . ?
C233 C234 C235 116.6(10) . . ?
C233 C234 H119 121.7 . . ?
C235 C234 H119 121.7 . . ?
C234 C235 C230 122.7(10) . . ?
C234 C235 H120 118.7 . . ?
C230 C235 H120 118.7 . . ?
C236 N60 C240 118.0(7) . . ?
C236 N60 Fe11 116.1(5) . . ?
C240 N60 Fe11 125.8(6) . . ?
N60 C236 C237 121.8(7) . . ?
N60 C236 C229 114.1(7) . . ?
C237 C236 C229 123.9(7) . . ?
C238 C237 C236 117.8(8) . . ?
C238 C237 H121 121.1 . . ?
C236 C237 H121 121.1 . . ?
C239 C238 C237 121.2(9) . . ?
C239 C238 H122 119.4 . . ?
C237 C238 H122 119.4 . . ?
C238 C239 C240 121.2(9) . . ?
C238 C239 H123 119.4 . . ?
C240 C239 H123 119.4 . . ?
N60 C240 C239 119.8(8) . . ?
N60 C240 H124 120.1 . . ?
C239 C240 H124 120.1 . . ?
C243 N61 N62 105.5(7) . . ?
C243 N61 Fe12 140.6(7) . . ?
N62 N61 Fe12 113.3(5) . . ?
C246 N62 C241 134.2(8) . . ?
C246 N62 N61 115.5(6) . . ?
C241 N62 N61 110.2(7) . . ?
C242 C241 N62 108.6(8) . . ?
C242 C241 C244 129.2(8) . . ?
N62 C241 C244 122.2(9) . . ?
C241 C242 C243 105.0(9) . . ?
C241 C242 H125 127.5 . . ?
C243 C242 H125 127.5 . . ?
N61 C243 C242 110.7(9) . . ?
N61 C243 C245 123.0(8) . . ?
C242 C243 C245 126.3(9) . . ?
C241 C244 H361 109.5 . . ?
C241 C244 H362 109.5 . . ?
H361 C244 H362 109.5 . . ?
C241 C244 H363 109.5 . . ?
H361 C244 H363 109.5 . . ?
H362 C244 H363 109.5 . . ?
C243 C245 H364 109.5 . . ?
C243 C245 H365 109.5 . . ?
H364 C245 H365 109.5 . . ?
C243 C245 H366 109.5 . . ?
H364 C245 H366 109.5 . . ?
H365 C245 H366 109.5 . . ?
C246 N63 C250 120.4(7) . . ?
C246 N63 Fe12 120.0(6) . . ?
C250 N63 Fe12 119.4(5) . . ?
N62 C246 N63 111.4(7) . . ?
N62 C246 C247 126.5(8) . . ?
N63 C246 C247 122.0(8) . . ?
C246 C247 C248 117.4(8) . . ?
C246 C247 H126 121.3 . . ?
C248 C247 H126 121.3 . . ?
C247 C248 C249 121.9(9) . . ?
C247 C248 H127 119.1 . . ?
C249 C248 H127 119.1 . . ?
C248 C249 C250 119.1(9) . . ?
C248 C249 H128 120.4 . . ?
C250 C249 H128 120.4 . . ?
N63 C250 C249 119.1(7) . . ?
N63 C250 C251 111.8(7) . . ?
C249 C250 C251 129.1(8) . . ?
C253 C251 N64 106.1(7) . . ?
C253 C251 C250 139.3(8) . . ?
N64 C251 C250 114.3(7) . . ?
C252 N64 C251 107.0(7) . . ?
C252 N64 Fe12 139.5(6) . . ?
C251 N64 Fe12 113.5(5) . . ?
N64 C252 N65 112.2(7) . . ?
N64 C252 C254 123.4(7) . . ?
N65 C252 C254 124.3(7) . . ?
C252 N65 C253 104.5(6) . . ?
C252 N65 Fe9 138.9(5) . . ?
C253 N65 Fe9 113.7(5) . . ?
N65 C253 C251 110.2(7) . . ?
N65 C253 C260 117.4(7) . . ?
C251 C253 C260 132.4(7) . . ?
C259 C254 C255 120.2(7) . . ?
C259 C254 C252 119.4(7) . . ?
C255 C254 C252 120.5(7) . . ?
C254 C255 C256 118.4(8) . . ?
C254 C255 H129 120.8 . . ?
C256 C255 H129 120.8 . . ?
C257 C256 C255 119.9(9) . . ?
C257 C256 H130 120.1 . . ?
C255 C256 H130 120.1 . . ?
C258 C257 C256 120.9(9) . . ?
C258 C257 H131 119.6 . . ?
C256 C257 H131 119.6 . . ?
C257 C258 C259 119.0(8) . . ?
C257 C258 H132 120.5 . . ?
C259 C258 H132 120.5 . . ?
C254 C259 C258 121.7(8) . . ?
C254 C259 H133 119.1 . . ?
C258 C259 H133 119.1 . . ?
C264 N66 C260 116.3(7) . . ?
C264 N66 Fe9 126.5(6) . . ?
C260 N66 Fe9 113.8(5) . . ?
C261 C260 N66 122.1(8) . . ?
C261 C260 C253 124.4(8) . . ?
N66 C260 C253 113.1(7) . . ?
C260 C261 C262 118.6(9) . . ?
C260 C261 H134 120.7 . . ?
C262 C261 H134 120.7 . . ?
C263 C262 C261 120.0(9) . . ?
C263 C262 H135 120.0 . . ?
C261 C262 H135 120.0 . . ?
C262 C263 C264 118.4(9) . . ?
C262 C263 H136 120.8 . . ?
C264 C263 H136 120.8 . . ?
N66 C264 C263 124.4(9) . . ?
N66 C264 H137 117.8 . . ?
C263 C264 H137 117.8 . . ?
C267 N67 N68 104.1(9) . . ?
C267 N67 Fe3 144.8(9) . . ?
N68 N67 Fe3 110.1(6) . . ?
C270 N68 N67 116.7(8) . . ?
C270 N68 C265 134.7(11) . . ?
N67 N68 C265 107.6(10) . . ?
C266 C265 N68 108.0(11) . . ?
C266 C265 C268 132.6(10) . . ?
N68 C265 C268 119.3(12) . . ?
C265 C266 C267 105.2(11) . . ?
C265 C266 H138 127.4 . . ?
C267 C266 H138 127.4 . . ?
N67 C267 C266 114.6(12) . . ?
N67 C267 C269 120.8(10) . . ?
C266 C267 C269 124.3(11) . . ?
C265 C268 H367 109.5 . . ?
C265 C268 H368 109.5 . . ?
H367 C268 H368 109.5 . . ?
C265 C268 H369 109.5 . . ?
H367 C268 H369 109.5 . . ?
H368 C268 H369 109.5 . . ?
C267 C269 H370 109.5 . . ?
C267 C269 H371 109.5 . . ?
H370 C269 H371 109.5 . . ?
C267 C269 H372 109.5 . . ?
H370 C269 H372 109.5 . . ?
H371 C269 H372 109.5 . . ?
C270 N69 C274 120.4(9) . . ?
C270 N69 Fe3 119.6(7) . . ?
C274 N69 Fe3 119.8(6) . . ?
N69 C270 C271 122.3(9) . . ?
N69 C270 N68 112.1(10) . . ?
C271 C270 N68 125.5(9) . . ?
C272 C271 C270 120.9(10) . . ?
C272 C271 H139 119.5 . . ?
C270 C271 H139 119.5 . . ?
C271 C272 C273 116.4(11) . . ?
C271 C272 H140 121.8 . . ?
C273 C272 H140 121.8 . . ?
C274 C273 C272 119.1(10) . . ?
C274 C273 H141 120.4 . . ?
C272 C273 H141 120.4 . . ?
N69 C274 C273 120.4(8) . . ?
N69 C274 C275 112.6(10) . . ?
C273 C274 C275 126.5(10) . . ?
N70 C275 C277 107.5(8) . . ?
N70 C275 C274 112.9(8) . . ?
C277 C275 C274 139.6(10) . . ?
C276 N70 C275 106.3(7) . . ?
C276 N70 Fe3 139.4(7) . . ?
C275 N70 Fe3 114.3(5) . . ?
N70 C276 N71 111.7(8) . . ?
N70 C276 C278 123.0(8) . . ?
N71 C276 C278 125.3(7) . . ?
C276 N71 C277 107.4(7) . . ?
C276 N71 Fe11 132.8(6) . . ?
C277 N71 Fe11 114.4(6) . . ?
N71 C277 C275 107.0(8) . . ?
N71 C277 C284 120.0(8) . . ?
C275 C277 C284 132.8(9) . . ?
C279 C278 C283 113.8(10) . . ?
C279 C278 C276 123.4(9) . . ?
C283 C278 C276 122.8(10) . . ?
C280 C279 C278 126.6(13) . . ?
C280 C279 H142 116.7 . . ?
C278 C279 H142 116.7 . . ?
C279 C280 C281 117.1(16) . . ?
C279 C280 H143 121.5 . . ?
C281 C280 H143 121.5 . . ?
C282 C281 C280 120.8(16) . . ?
C282 C281 H144 119.6 . . ?
C280 C281 H144 119.6 . . ?
C283 C282 C281 119.7(15) . . ?
C283 C282 H145 120.1 . . ?
C281 C282 H145 120.1 . . ?
C282 C283 C278 121.8(13) . . ?
C282 C283 H146 119.1 . . ?
C278 C283 H146 119.1 . . ?
C288 N72 C284 118.2(8) . . ?
C288 N72 Fe11 126.8(6) . . ?
C284 N72 Fe11 113.7(6) . . ?
N72 C284 C285 122.2(9) . . ?
N72 C284 C277 113.8(8) . . ?
C285 C284 C277 123.9(9) . . ?
C284 C285 C286 120.8(9) . . ?
C284 C285 H147 119.6 . . ?
C286 C285 H147 119.6 . . ?
C287 C286 C285 116.9(10) . . ?
C287 C286 H148 121.5 . . ?
C285 C286 H148 121.5 . . ?
C286 C287 C288 117.8(10) . . ?
C286 C287 H149 121.1 . . ?
C288 C287 H149 121.1 . . ?
N72 C288 C287 123.8(8) . . ?
N72 C288 H150 118.1 . . ?
C287 C288 H150 118.1 . . ?
C291 N73 N74 107.1(12) . . ?
C291 N73 Fe3 141.4(11) . . ?
N74 N73 Fe3 110.7(7) . . ?
C294 N74 N73 116.8(10) . . ?
C294 N74 C289 134.9(15) . . ?
N73 N74 C289 108.2(13) . . ?
C290 C289 N74 108.8(15) . . ?
C290 C289 C292 125.5(19) . . ?
N74 C289 C292 126(2) . . ?
C289 C290 C291 108.7(15) . . ?
C289 C290 H151 125.6 . . ?
C291 C290 H151 125.6 . . ?
N73 C291 C290 107.2(16) . . ?
N73 C291 C293 126.4(14) . . ?
C290 C291 C293 126.4(14) . . ?
C289 C292 H373 109.5 . . ?
C289 C292 H374 109.5 . . ?
H373 C292 H374 109.5 . . ?
C289 C292 H375 109.5 . . ?
H373 C292 H375 109.5 . . ?
H374 C292 H375 109.5 . . ?
C291 C293 H376 109.5 . . ?
C291 C293 H377 109.5 . . ?
H376 C293 H377 109.5 . . ?
C291 C293 H378 109.5 . . ?
H376 C293 H378 109.5 . . ?
H377 C293 H378 109.5 . . ?
C294 N75 C298 123.6(11) . . ?
C294 N75 Fe3 117.6(9) . . ?
C298 N75 Fe3 117.8(9) . . ?
N75 C294 N74 113.7(12) . . ?
N75 C294 C295 118.6(13) . . ?
N74 C294 C295 127.6(13) . . ?
C294 C295 C296 120.4(12) . . ?
C294 C295 H152 119.8 . . ?
C296 C295 H152 119.8 . . ?
C297 C296 C295 118.5(13) . . ?
C297 C296 H153 120.8 . . ?
C295 C296 H153 120.8 . . ?
C296 C297 C298 117.3(13) . . ?
C296 C297 H154 121.3 . . ?
C298 C297 H154 121.3 . . ?
N75 C298 C297 121.6(11) . . ?
N75 C298 C299 112.7(12) . . ?
C297 C298 C299 125.8(12) . . ?
N76 C299 C301 108.5(9) . . ?
N76 C299 C298 113.7(11) . . ?
C301 C299 C298 137.7(11) . . ?
C300 N76 C299 106.1(9) . . ?
C300 N76 Fe3 139.7(9) . . ?
C299 N76 Fe3 113.9(7) . . ?
N76 C300 N77 112.5(10) . . ?
N76 C300 C302 124.5(11) . . ?
N77 C300 C302 123.1(10) . . ?
C300 N77 C301 107.3(9) . . ?
C300 N77 Fe13 133.3(7) . . ?
C301 N77 Fe13 111.8(7) . . ?
N77 C301 C308 120.7(10) . . ?
N77 C301 C299 105.6(9) . . ?
C308 C301 C299 133.7(11) . . ?
C303 C302 C307 120.1(14) . . ?
C303 C302 C300 119.6(11) . . ?
C307 C302 C300 120.1(12) . . ?
C302 C303 C304 119.1(13) . . ?
C302 C303 H155 120.4 . . ?
C304 C303 H155 120.4 . . ?
C305 C304 C303 123.3(16) . . ?
C305 C304 H156 118.3 . . ?
C303 C304 H156 118.3 . . ?
C304 C305 C306 115.5(18) . . ?
C304 C305 H157 122.2 . . ?
C306 C305 H157 122.2 . . ?
C305 C306 C307 123.8(17) . . ?
C305 C306 H158 118.1 . . ?
C307 C306 H158 118.1 . . ?
C302 C307 C306 118.1(15) . . ?
C302 C307 H159 120.9 . . ?
C306 C307 H159 120.9 . . ?
C308 N78 C312 117.0(10) . . ?
C308 N78 Fe13 112.4(8) . . ?
C312 N78 Fe13 130.2(8) . . ?
N78 C308 C301 114.8(11) . . ?
N78 C308 C309 120.6(10) . . ?
C301 C308 C309 124.5(11) . . ?
C310 C309 C308 120.8(11) . . ?
C310 C309 H160 119.6 . . ?
C308 C309 H160 119.6 . . ?
C311 C310 C309 117.4(13) . . ?
C311 C310 H161 121.3 . . ?
C309 C310 H161 121.3 . . ?
C310 C311 C312 121.2(13) . . ?
C310 C311 H162 119.4 . . ?
C312 C311 H162 119.4 . . ?
C311 C312 N78 122.6(12) . . ?
C311 C312 H163 118.7 . . ?
N78 C312 H163 118.7 . . ?
N80 N79 C315 103.6(10) . . ?
N80 N79 Fe14 114.8(7) . . ?
C315 N79 Fe14 141.6(10) . . ?
C313 N80 N79 111.5(9) . . ?
C313 N80 C318 133.6(11) . . ?
N79 N80 C318 114.8(10) . . ?
C314 C313 N80 106.2(12) . . ?
C314 C313 C316 128.8(12) . . ?
N80 C313 C316 124.1(11) . . ?
C313 C314 C315 109.4(11) . . ?
C313 C314 H164 125.3 . . ?
C315 C314 H164 125.3 . . ?
C314 C315 N79 109.0(12) . . ?
C314 C315 C317 129.2(12) . . ?
N79 C315 C317 121.1(13) . . ?
C313 C316 H500 109.5 . . ?
C313 C316 H501 109.5 . . ?
H500 C316 H501 109.5 . . ?
C313 C316 H502 109.5 . . ?
H500 C316 H502 109.5 . . ?
H501 C316 H502 109.5 . . ?
C315 C317 H382 109.5 . . ?
C315 C317 H383 109.5 . . ?
H382 C317 H383 109.5 . . ?
C315 C317 H384 109.5 . . ?
H382 C317 H384 109.5 . . ?
H383 C317 H384 109.5 . . ?
C318 N81 C322 121.1(9) . . ?
C318 N81 Fe14 119.2(7) . . ?
C322 N81 Fe14 119.5(7) . . ?
N81 C318 C319 117.7(10) . . ?
N81 C318 N80 111.5(10) . . ?
C319 C318 N80 130.6(11) . . ?
C320 C319 C318 123.9(11) . . ?
C320 C319 H165 118.0 . . ?
C318 C319 H165 118.0 . . ?
C319 C320 C321 117.6(11) . . ?
C319 C320 H166 121.2 . . ?
C321 C320 H166 121.2 . . ?
C322 C321 C320 120.1(10) . . ?
C322 C321 H167 119.9 . . ?
C320 C321 H167 119.9 . . ?
N81 C322 C321 118.8(10) . . ?
N81 C322 C323 111.8(8) . . ?
C321 C322 C323 128.7(10) . . ?
C325 C323 N82 108.7(9) . . ?
C325 C323 C322 138.2(9) . . ?
N82 C323 C322 113.0(9) . . ?
C324 N82 C323 107.3(9) . . ?
C324 N82 Fe14 138.6(7) . . ?
C323 N82 Fe14 113.8(7) . . ?
N82 C324 N83 112.2(9) . . ?
N82 C324 C326 131.0(10) . . ?
N83 C324 C326 116.7(10) . . ?
C325 N83 C324 100.8(8) . . ?
C325 N83 Fe13 116.9(6) . . ?
C324 N83 Fe13 135.8(7) . . ?
C323 C325 N83 110.8(8) . . ?
C323 C325 C332 137.4(10) . . ?
N83 C325 C332 111.8(9) . . ?
C327 C326 C331 120.0 . . ?
C327 C326 C324 122.7(10) . . ?
C331 C326 C324 117.2(10) . . ?
C328 C327 C326 120.0 . . ?
C328 C327 H168 120.0 . . ?
C326 C327 H168 120.0 . . ?
C327 C328 C329 120.0 . . ?
C330 C329 C328 120.0 . . ?
C330 C329 H170 120.0 . . ?
C328 C329 H170 120.0 . . ?
C329 C330 C331 120.0 . . ?
C330 C331 C326 120.0 . . ?
C330 C331 H172 120.0 . . ?
C326 C331 H172 120.0 . . ?
C336 N84 C332 121.1(8) . . ?
C336 N84 Fe13 124.1(7) . . ?
C332 N84 Fe13 114.4(6) . . ?
N84 C332 C333 119.5(8) . . ?
N84 C332 C325 117.2(9) . . ?
C333 C332 C325 123.2(9) . . ?
C334 C333 C332 119.2(9) . . ?
C334 C333 H173 120.4 . . ?
C332 C333 H173 120.4 . . ?
C333 C334 C335 118.5(9) . . ?
C333 C334 H174 120.7 . . ?
C335 C334 H174 120.7 . . ?
C336 C335 C334 120.4(9) . . ?
C336 C335 H175 119.8 . . ?
C334 C335 H175 119.8 . . ?
N84 C336 C335 120.8(9) . . ?
N84 C336 H176 119.6 . . ?
C335 C336 H176 119.6 . . ?
C339 N85 N86 105.8(11) . . ?
C339 N85 Fe14 142.4(9) . . ?
N86 N85 Fe14 110.2(9) . . ?
C337 N86 C342 133.2(13) . . ?
C337 N86 N85 111.9(12) . . ?
C342 N86 N85 114.8(11) . . ?
N86 C337 C338 103.4(12) . . ?
N86 C337 C340 130.4(16) . . ?
C338 C337 C340 126.0(15) . . ?
C339 C338 C337 109.8(13) . . ?
C339 C338 H177 125.1 . . ?
C337 C338 H177 125.1 . . ?
N85 C339 C338 108.7(14) . . ?
N85 C339 C341 121.8(13) . . ?
C338 C339 C341 129.5(14) . . ?
C337 C340 H385 109.5 . . ?
C337 C340 H386 109.5 . . ?
H385 C340 H386 109.5 . . ?
C337 C340 H387 109.5 . . ?
H385 C340 H387 109.5 . . ?
H386 C340 H387 109.5 . . ?
C339 C341 H388 109.5 . . ?
C339 C341 H389 109.5 . . ?
H388 C341 H389 109.5 . . ?
C339 C341 H390 109.5 . . ?
H388 C341 H390 109.5 . . ?
H389 C341 H390 109.5 . . ?
C346 N87 C342 121.4(11) . . ?
C346 N87 Fe14 121.2(7) . . ?
C342 N87 Fe14 117.4(10) . . ?
N87 C342 N86 114.6(12) . . ?
N87 C342 C343 121.0(16) . . ?
N86 C342 C343 124.0(14) . . ?
C344 C343 C342 115.8(13) . . ?
C344 C343 H178 122.1 . . ?
C342 C343 H178 122.1 . . ?
C343 C344 C345 122.0(13) . . ?
C343 C344 H179 119.0 . . ?
C345 C344 H179 119.0 . . ?
C344 C345 C346 118.5(13) . . ?
C344 C345 H180 120.7 . . ?
C346 C345 H180 120.7 . . ?
N87 C346 C345 121.0(12) . . ?
N87 C346 C347 111.6(9) . . ?
C345 C346 C347 127.1(12) . . ?
C349 C347 N88 107.0(9) . . ?
C349 C347 C346 139.1(10) . . ?
N88 C347 C346 113.6(10) . . ?
C348 N88 C347 106.2(9) . . ?
C348 N88 Fe14 139.9(7) . . ?
C347 N88 Fe14 113.9(8) . . ?
N88 C348 N89 114.2(8) . . ?
N88 C348 C350 124.5(9) . . ?
N89 C348 C350 121.2(9) . . ?
C348 N89 C349 102.3(9) . . ?
C348 N89 Fe15 140.0(6) . . ?
C349 N89 Fe15 114.6(7) . . ?
C347 C349 N89 110.2(9) . . ?
C347 C349 C356 132.1(10) . . ?
N89 C349 C356 117.6(11) . . ?
C351 C350 C355 118.5(10) . . ?
C351 C350 C348 120.2(9) . . ?
C355 C350 C348 121.2(8) . . ?
C350 C351 C352 120.7(10) . . ?
C350 C351 H181 119.7 . . ?
C352 C351 H181 119.7 . . ?
C353 C352 C351 118.1(11) . . ?
C353 C352 H182 120.9 . . ?
C351 C352 H182 120.9 . . ?
C354 C353 C352 121.0(11) . . ?
C354 C353 H183 119.5 . . ?
C352 C353 H183 119.5 . . ?
C353 C354 C355 122.7(11) . . ?
C353 C354 H184 118.6 . . ?
C355 C354 H184 118.6 . . ?
C354 C355 C350 118.9(10) . . ?
C354 C355 H185 120.5 . . ?
C350 C355 H185 120.5 . . ?
C356 N90 C360 120.0 . . ?
C356 N90 Fe15 113.5(4) . . ?
C360 N90 Fe15 124.8(4) . . ?
N90 C356 C357 120.0 . . ?
N90 C356 C349 112.7(7) . . ?
C357 C356 C349 127.0(7) . . ?
C358 C357 C356 120.0 . . ?
C358 C357 H186 120.0 . . ?
C356 C357 H186 120.0 . . ?
C357 C358 C359 120.0 . . ?
C357 C358 H187 120.0 . . ?
C359 C358 H187 120.0 . . ?
C360 C359 C358 120.0 . . ?
C360 C359 H188 120.0 . . ?
C358 C359 H188 120.0 . . ?
C359 C360 N90 120.0 . . ?
C359 C360 H189 120.0 . . ?
N90 C360 H189 120.0 . . ?
C363 N91 N92 106.8(12) . . ?
C363 N91 Fe16 140.8(12) . . ?
N92 N91 Fe16 112.2(10) . . ?
C361 N92 N91 109.3(12) . . ?
C361 N92 C366 132.1(14) . . ?
N91 N92 C366 118.6(12) . . ?
C362 C361 N92 108.1(13) . . ?
C362 C361 C364 132.0(13) . . ?
N92 C361 C364 119.0(14) . . ?
C361 C362 C363 106.6(12) . . ?
C361 C362 H190 126.7 . . ?
C363 C362 H190 126.7 . . ?
N91 C363 C362 108.8(14) . . ?
N91 C363 C365 121.6(16) . . ?
C362 C363 C365 127.3(15) . . ?
C361 C364 H391 109.5 . . ?
C361 C364 H392 109.5 . . ?
H391 C364 H392 109.5 . . ?
C361 C364 H393 109.5 . . ?
H391 C364 H393 109.5 . . ?
H392 C364 H393 109.5 . . ?
C363 C365 H457 109.5 . . ?
C363 C365 H458 109.5 . . ?
H457 C365 H458 109.5 . . ?
C363 C365 H459 109.5 . . ?
H457 C365 H459 109.5 . . ?
H458 C365 H459 109.5 . . ?
C370 N93 C366 124.5(12) . . ?
C370 N93 Fe16 120.2(11) . . ?
C366 N93 Fe16 114.4(10) . . ?
N93 C366 N92 111.8(13) . . ?
N93 C366 C367 115.8(13) . . ?
N92 C366 C367 129.8(15) . . ?
C368 C367 C366 118.3(15) . . ?
C368 C367 H191 120.9 . . ?
C366 C367 H191 120.9 . . ?
C367 C368 C369 120.6(15) . . ?
C367 C368 H192 119.7 . . ?
C369 C368 H192 119.7 . . ?
C370 C369 C368 118.5(14) . . ?
C370 C369 H193 120.8 . . ?
C368 C369 H193 120.8 . . ?
N93 C370 C369 118.7(13) . . ?
N93 C370 C371 110.9(14) . . ?
C369 C370 C371 129.6(13) . . ?
C372 N94 C371 107.3(10) . . ?
C372 N94 Fe16 137.1(11) . . ?
C371 N94 Fe16 115.1(9) . . ?
C373 N95 C372 103.7(10) . . ?
C373 N95 Fe15 115.3(8) . . ?
C372 N95 Fe15 136.4(8) . . ?
C373 C371 C370 140.1(15) . . ?
C373 C371 N94 105.7(12) . . ?
C370 C371 N94 114.2(12) . . ?
C374 C372 N94 127.0(12) . . ?
C374 C372 N95 120.7(13) . . ?
N94 C372 N95 111.7(11) . . ?
N95 C373 C371 111.5(12) . . ?
N95 C373 C380 116.2(10) . . ?
C371 C373 C380 132.2(12) . . ?
C372 C374 C375 120.7(11) . . ?
C372 C374 C379 120.6(13) . . ?
C375 C374 C379 118.7(8) . . ?
C374 C375 C376 120.0 . . ?
C374 C375 H463 120.0 . . ?
C376 C375 H463 120.0 . . ?
C375 C376 C377 120.0 . . ?
C375 C376 H464 120.0 . . ?
C377 C376 H464 120.0 . . ?
C378 C377 C376 120.0 . . ?
C378 C377 H465 120.0 . . ?
C376 C377 H465 120.0 . . ?
C379 C378 C377 119.5(10) . . ?
C379 C378 H466 120.2 . . ?
C377 C378 H466 120.2 . . ?
C378 C379 C374 121.7(17) . . ?
C378 C379 H198 119.1 . . ?
C374 C379 H198 119.1 . . ?
C380 N96 C384 118.0(9) . . ?
C380 N96 Fe15 117.0(7) . . ?
C384 N96 Fe15 124.9(7) . . ?
N96 C380 C381 123.3(10) . . ?
N96 C380 C373 113.4(10) . . ?
C381 C380 C373 123.0(10) . . ?
C382 C381 C380 120.2(11) . . ?
C382 C381 H199 119.9 . . ?
C380 C381 H199 119.9 . . ?
C381 C382 C383 115.2(11) . . ?
C381 C382 H200 122.4 . . ?
C383 C382 H200 122.4 . . ?
C384 C383 C382 121.5(10) . . ?
C384 C383 H201 119.3 . . ?
C382 C383 H201 119.3 . . ?
N96 C384 C383 121.4(10) . . ?
N96 C384 H202 119.3 . . ?
C383 C384 H202 119.3 . . ?
C387 N97 N98 107.0(10) . . ?
C387 N97 Fe16 141.9(11) . . ?
N98 N97 Fe16 110.7(9) . . ?
N97 N98 C385 110.0(11) . . ?
N97 N98 C390 116.8(10) . . ?
C385 N98 C390 130.1(13) . . ?
C386 C385 N98 106.0(12) . . ?
C386 C385 C388 128.2(12) . . ?
N98 C385 C388 125.8(13) . . ?
C385 C386 C387 108.6(13) . . ?
C385 C386 H203 125.7 . . ?
C387 C386 H203 125.7 . . ?
N97 C387 C386 108.3(13) . . ?
N97 C387 C389 124.4(13) . . ?
C386 C387 C389 126.6(14) . . ?
C385 C388 H467 109.5 . . ?
C385 C388 H468 109.4 . . ?
H467 C388 H468 109.5 . . ?
C385 C388 H469 109.5 . . ?
H467 C388 H469 109.5 . . ?
H468 C388 H469 109.5 . . ?
C387 C389 H400 109.5 . . ?
C387 C389 H401 109.5 . . ?
H400 C389 H401 109.5 . . ?
C387 C389 H402 109.5 . . ?
H400 C389 H402 109.5 . . ?
H401 C389 H402 109.5 . . ?
C394 N99 C390 117.5(12) . . ?
C394 N99 Fe16 121.7(9) . . ?
C390 N99 Fe16 120.5(10) . . ?
N98 C390 N99 109.6(12) . . ?
N98 C390 C391 133.0(12) . . ?
N99 C390 C391 116.5(11) . . ?
C392 C391 C390 125.1(13) . . ?
C392 C391 H204 117.4 . . ?
C390 C391 H204 117.4 . . ?
C391 C392 C393 117.3(14) . . ?
C391 C392 H205 121.4 . . ?
C393 C392 H205 121.4 . . ?
C394 C393 C392 117.6(14) . . ?
C394 C393 H206 121.2 . . ?
C392 C393 H206 121.2 . . ?
N99 C394 C393 124.6(12) . . ?
N99 C394 C395 107.3(14) . . ?
C393 C394 C395 128.0(15) . . ?
N100 C395 C397 110.7(12) . . ?
N100 C395 C394 115.4(16) . . ?
C397 C395 C394 132.9(18) . . ?
C395 N100 C396 102.6(13) . . ?
C395 N100 Fe16 112.3(10) . . ?
C396 N100 Fe16 145.1(11) . . ?
N101 C396 N100 116.6(12) . . ?
N101 C396 C398 124.3(9) . . ?
N100 C396 C398 119.2(13) . . ?
C396 N101 C397 106.8(11) . . ?
C396 N101 Fe13 140.2(8) . . ?
C397 N101 Fe13 110.7(10) . . ?
N101 C397 C404 122.0(12) . . ?
N101 C397 C395 103.4(13) . . ?
C404 C397 C395 134.3(13) . . ?
C399 C398 C403 120.0 . . ?
C399 C398 C396 118.7(8) . . ?
C403 C398 C396 121.3(8) . . ?
C398 C399 C400 120.0 . . ?
C398 C399 H207 120.0 . . ?
C400 C399 H207 120.0 . . ?
C401 C400 C399 120.0 . . ?
C401 C400 H208 120.0 . . ?
C399 C400 H208 120.0 . . ?
C400 C401 C402 120.0 . . ?
C400 C401 H209 120.0 . . ?
C402 C401 H209 120.0 . . ?
C403 C402 C401 120.0 . . ?
C403 C402 H210 120.0 . . ?
C401 C402 H210 120.0 . . ?
C402 C403 C398 120.0 . . ?
C402 C403 H211 120.0 . . ?
C398 C403 H211 120.0 . . ?
C404 N102 C408 120.0 . . ?
C404 N102 Fe13 114.8(6) . . ?
C408 N102 Fe13 122.1(6) . . ?
C405 C404 N102 120.0 . . ?
C405 C404 C397 129.1(9) . . ?
N102 C404 C397 110.9(9) . . ?
C404 C405 C406 120.0 . . ?
C404 C405 H212 120.0 . . ?
C406 C405 H212 120.0 . . ?
C407 C406 C405 120.0 . . ?
C407 C406 H213 120.0 . . ?
C405 C406 H213 120.0 . . ?
C408 C407 C406 120.0 . . ?
C408 C407 H214 120.0 . . ?
C406 C407 H214 120.0 . . ?
C407 C408 N102 120.0 . . ?
C407 C408 H215 120.0 . . ?
N102 C408 H215 120.0 . . ?
C411 N103 N104 104.6(12) . . ?
C411 N103 Fe4 136.0(10) . . ?
N104 N103 Fe4 110.3(7) . . ?
N103 N104 C414 118.1(11) . . ?
N103 N104 C409 113.9(12) . . ?
C414 N104 C409 127.3(13) . . ?
C410 C409 N104 99.8(15) . . ?
C410 C409 C412 132.3(16) . . ?
N104 C409 C412 127.8(15) . . ?
C409 C410 C411 113.5(14) . . ?
C409 C410 H217 123.2 . . ?
C411 C410 H217 123.2 . . ?
N103 C411 C410 108.0(15) . . ?
N103 C411 C413 120.8(16) . . ?
C410 C411 C413 131.2(14) . . ?
C409 C412 H414 109.5 . . ?
C409 C412 H415 109.5 . . ?
H414 C412 H415 109.5 . . ?
C409 C412 H416 109.5 . . ?
H414 C412 H416 109.5 . . ?
H415 C412 H416 109.5 . . ?
C411 C413 H417 109.5 . . ?
C411 C413 H418 109.5 . . ?
H417 C413 H418 109.5 . . ?
C411 C413 H419 109.5 . . ?
H417 C413 H419 109.5 . . ?
H418 C413 H419 109.5 . . ?
C414 N105 C418 121.0(10) . . ?
C414 N105 Fe4 122.3(8) . . ?
C418 N105 Fe4 116.4(8) . . ?
N105 C414 C415 126.1(12) . . ?
N105 C414 N104 112.2(11) . . ?
C415 C414 N104 121.6(13) . . ?
C414 C415 C416 113.3(11) . . ?
C414 C415 H218 123.3 . . ?
C416 C415 H218 123.3 . . ?
C417 C416 C415 123.4(13) . . ?
C417 C416 H219 118.3 . . ?
C415 C416 H219 118.3 . . ?
C416 C417 C418 119.4(12) . . ?
C416 C417 H220 120.3 . . ?
C418 C417 H220 120.3 . . ?
N105 C418 C419 116.1(10) . . ?
N105 C418 C417 116.6(10) . . ?
C419 C418 C417 127.0(12) . . ?
C420 N106 C419 106.3(8) . . ?
C420 N106 Fe4 140.2(7) . . ?
C419 N106 Fe4 111.4(7) . . ?
C420 N107 C421 104.1(8) . . ?
C420 N107 Fe15 138.2(7) . . ?
C421 N107 Fe15 111.3(6) . . ?
C421 C419 N106 106.8(9) . . ?
C421 C419 C418 136.6(11) . . ?
N106 C419 C418 116.5(10) . . ?
N106 C420 N107 113.6(9) . . ?
N106 C420 C422 122.4(9) . . ?
N107 C420 C422 124.0(10) . . ?
C419 C421 N107 109.0(9) . . ?
C419 C421 C428 133.1(11) . . ?
N107 C421 C428 117.8(10) . . ?
C423 C422 C427 120.7(10) . . ?
C423 C422 C420 117.6(11) . . ?
C427 C422 C420 121.6(10) . . ?
C422 C423 C424 117.8(10) . . ?
C422 C423 H221 121.1 . . ?
C424 C423 H221 121.1 . . ?
C425 C424 C423 122.0(11) . . ?
C425 C424 H222 119.0 . . ?
C423 C424 H222 119.0 . . ?
C424 C425 C426 116.9(11) . . ?
C424 C425 H223 121.6 . . ?
C426 C425 H223 121.6 . . ?
C427 C426 C425 124.5(12) . . ?
C427 C426 H224 117.8 . . ?
C425 C426 H224 117.8 . . ?
C426 C427 C422 118.0(10) . . ?
C426 C427 H225 121.0 . . ?
C422 C427 H225 121.0 . . ?
C428 N108 C432 118.5(9) . . ?
C428 N108 Fe15 114.3(7) . . ?
C432 N108 Fe15 125.3(8) . . ?
N108 C428 C429 122.2(9) . . ?
N108 C428 C421 115.2(9) . . ?
C429 C428 C421 122.5(10) . . ?
C428 C429 C430 118.2(10) . . ?
C428 C429 H291 120.9 . . ?
C430 C429 H291 120.9 . . ?
C429 C430 C431 120.5(11) . . ?
C429 C430 H292 119.7 . . ?
C431 C430 H292 119.7 . . ?
C432 C431 C430 115.0(12) . . ?
C432 C431 H293 122.5 . . ?
C430 C431 H293 122.5 . . ?
N108 C432 C431 125.4(12) . . ?
N108 C432 H494 117.3 . . ?
C431 C432 H494 117.3 . . ?
C435 N109 N110 105.8(9) . . ?
C435 N109 Fe4 138.2(9) . . ?
N110 N109 Fe4 115.5(6) . . ?
C433 N110 N109 109.7(9) . . ?
C433 N110 C438 135.6(11) . . ?
N109 N110 C438 114.7(8) . . ?
C434 C433 N110 108.3(11) . . ?
C434 C433 C436 129.9(13) . . ?
N110 C433 C436 121.6(12) . . ?
C433 C434 C435 106.6(11) . . ?
C433 C434 H226 126.7 . . ?
C435 C434 H226 126.7 . . ?
N109 C435 C434 109.3(11) . . ?
N109 C435 C437 122.1(11) . . ?
C434 C435 C437 128.3(11) . . ?
C433 C436 H420 109.5 . . ?
C433 C436 H421 109.5 . . ?
H420 C436 H421 109.5 . . ?
C433 C436 H422 109.5 . . ?
H420 C436 H422 109.5 . . ?
H421 C436 H422 109.5 . . ?
C435 C437 H423 109.5 . . ?
C435 C437 H424 109.5 . . ?
H423 C437 H424 109.5 . . ?
C435 C437 H425 109.5 . . ?
H423 C437 H425 109.5 . . ?
H424 C437 H425 109.5 . . ?
C438 N111 C442 120.0(10) . . ?
C438 N111 Fe4 119.0(8) . . ?
C442 N111 Fe4 120.2(7) . . ?
C439 C438 N111 120.6(12) . . ?
C439 C438 N110 123.4(11) . . ?
N111 C438 N110 115.7(10) . . ?
C438 C439 C440 119.9(12) . . ?
C438 C439 H227 120.0 . . ?
C440 C439 H227 120.0 . . ?
C441 C440 C439 118.6(13) . . ?
C441 C440 H228 120.7 . . ?
C439 C440 H228 120.7 . . ?
C440 C441 C442 118.6(12) . . ?
C440 C441 H229 120.7 . . ?
C442 C441 H229 120.7 . . ?
N111 C442 C441 121.9(10) . . ?
N111 C442 C443 112.5(10) . . ?
C441 C442 C443 125.4(11) . . ?
N112 C443 C445 104.7(9) . . ?
N112 C443 C442 114.7(10) . . ?
C445 C443 C442 140.4(11) . . ?
C444 N112 C443 104.8(9) . . ?
C444 N112 Fe4 136.0(8) . . ?
C443 N112 Fe4 113.8(6) . . ?
N112 C444 N113 113.9(10) . . ?
N112 C444 C446 120.1(10) . . ?
N113 C444 C446 126.0(9) . . ?
C445 N113 C444 103.9(9) . . ?
C445 N113 Fe17 115.0(7) . . ?
C444 N113 Fe17 138.0(7) . . ?
N113 C445 C443 112.4(9) . . ?
N113 C445 C452 119.6(10) . . ?
C443 C445 C452 127.9(12) . . ?
C447 C446 C451 119.9(13) . . ?
C447 C446 C444 121.2(13) . . ?
C451 C446 C444 118.9(11) . . ?
C446 C447 C448 123.4(15) . . ?
C446 C447 H230 118.3 . . ?
C448 C447 H230 118.3 . . ?
C449 C448 C447 117.4(18) . . ?
C449 C448 H231 121.3 . . ?
C447 C448 H231 121.3 . . ?
C448 C449 C450 121.4(16) . . ?
C448 C449 H232 119.3 . . ?
C450 C449 H232 119.3 . . ?
C451 C450 C449 119.3(14) . . ?
C451 C450 H233 120.4 . . ?
C449 C450 H233 120.4 . . ?
C446 C451 C450 118.4(13) . . ?
C446 C451 H234 120.8 . . ?
C450 C451 H234 120.8 . . ?
C452 N114 C456 120.9(10) . . ?
C452 N114 Fe17 113.2(8) . . ?
C456 N114 Fe17 125.3(8) . . ?
N114 C452 C445 113.7(11) . . ?
N114 C452 C453 120.3(11) . . ?
C445 C452 C453 126.0(11) . . ?
C454 C453 C452 120.8(12) . . ?
C454 C453 H235 119.6 . . ?
C452 C453 H235 119.6 . . ?
C453 C454 C455 118.0(14) . . ?
C453 C454 H236 121.0 . . ?
C455 C454 H236 121.0 . . ?
C454 C455 C456 119.3(14) . . ?
C454 C455 H237 120.4 . . ?
C456 C455 H237 120.4 . . ?
N114 C456 C455 120.4(12) . . ?
N114 C456 H238 119.8 . . ?
C455 C456 H238 119.8 . . ?
C459 N115 N116 106(2) . . ?
C459 N115 Fe18 142.3(19) . . ?
N116 N115 Fe18 111.1(11) . . ?
N115 N116 C457 108.5(19) . . ?
N115 N116 C462 124.5(15) . . ?
C457 N116 C462 127(2) . . ?
C458 C457 N116 107(2) . . ?
C458 C457 C460 130.4(19) . . ?
N116 C457 C460 122(2) . . ?
C459 C458 C457 107(2) . . ?
C459 C458 H239 126.6 . . ?
C457 C458 H239 126.6 . . ?
N115 C459 C461 126(2) . . ?
N115 C459 C458 111(2) . . ?
C461 C459 C458 122(2) . . ?
C457 C460 H503 109.5 . . ?
C457 C460 H504 109.5 . . ?
H503 C460 H504 109.5 . . ?
C457 C460 H505 109.5 . . ?
H503 C460 H505 109.5 . . ?
H504 C460 H505 109.5 . . ?
C459 C461 H429 109.5 . . ?
C459 C461 H430 109.5 . . ?
H429 C461 H430 109.5 . . ?
C459 C461 H431 109.5 . . ?
H429 C461 H431 109.5 . . ?
H430 C461 H431 109.5 . . ?
C466 N117 C462 116.5(15) . . ?
C466 N117 Fe18 118.4(12) . . ?
C462 N117 Fe18 124.6(12) . . ?
C463 C462 N117 114.5(15) . . ?
C463 C462 N116 147.3(17) . . ?
N117 C462 N116 98.2(17) . . ?
C464 C463 C462 142(3) . . ?
C464 C463 H240 108.9 . . ?
C462 C463 H240 108.9 . . ?
C463 C464 C465 97(3) . . ?
C463 C464 H241 131.5 . . ?
C465 C464 H241 131.5 . . ?
C466 C465 C464 134(2) . . ?
C466 C465 H242 113.2 . . ?
C464 C465 H242 113.2 . . ?
N117 C466 C465 115.9(15) . . ?
N117 C466 C467 110.9(15) . . ?
C465 C466 C467 133.0(15) . . ?
N118 C467 C469 107.0(12) . . ?
N118 C467 C466 117.4(14) . . ?
C469 C467 C466 135.5(15) . . ?
C468 N118 C467 106.1(10) . . ?
C468 N118 Fe18 142.8(10) . . ?
C467 N118 Fe18 110.6(10) . . ?
N119 C468 N118 111.6(13) . . ?
N119 C468 C470 125.9(13) . . ?
N118 C468 C470 122.4(13) . . ?
C468 N119 C469 108.9(11) . . ?
C468 N119 Fe17 132.6(10) . . ?
C469 N119 Fe17 112.9(7) . . ?
N119 C469 C467 106.3(11) . . ?
N119 C469 C476 118.0(12) . . ?
C467 C469 C476 135.5(14) . . ?
C471 C470 C475 120.0 . . ?
C471 C470 C468 120.5(14) . . ?
C475 C470 C468 119.3(14) . . ?
C470 C471 C472 120.0 . . ?
C470 C471 H243 120.0 . . ?
C472 C471 H243 120.0 . . ?
C471 C472 C473 120.0 . . ?
C471 C472 H244 120.0 . . ?
C473 C472 H244 120.0 . . ?
C474 C473 C472 120.0 . . ?
C474 C473 H498 120.0 . . ?
C472 C473 H498 120.0 . . ?
C475 C474 C473 120.0 . . ?
C475 C474 H246 120.0 . . ?
C473 C474 H246 120.0 . . ?
C474 C475 C470 120.0 . . ?
C474 C475 H499 120.0 . . ?
C470 C475 H499 120.0 . . ?
C480 N120 C476 119.6(11) . . ?
C480 N120 Fe17 127.0(8) . . ?
C476 N120 Fe17 113.5(8) . . ?
N120 C476 C469 116.5(12) . . ?
N120 C476 C477 116.3(11) . . ?
C469 C476 C477 127.0(12) . . ?
C478 C477 C476 122.5(12) . . ?
C478 C477 H248 118.8 . . ?
C476 C477 H248 118.8 . . ?
C479 C478 C477 120.6(13) . . ?
C479 C478 H249 119.7 . . ?
C477 C478 H249 119.7 . . ?
C478 C479 C480 114.6(12) . . ?
C478 C479 H250 122.7 . . ?
C480 C479 H250 122.7 . . ?
N120 C480 C479 126.0(12) . . ?
N120 C480 H251 117.0 . . ?
C479 C480 H251 117.0 . . ?
C483 N121 N122 104.6(11) . . ?
C483 N121 Fe18 141.4(11) . . ?
N122 N121 Fe18 113.5(8) . . ?
C481 N122 N121 111.4(11) . . ?
C481 N122 C486 131.0(14) . . ?
N121 N122 C486 116.6(10) . . ?
N122 C481 C482 106.3(12) . . ?
N122 C481 C484 124.5(14) . . ?
C482 C481 C484 129.1(14) . . ?
C481 C482 C483 107.1(13) . . ?
C481 C482 H252 126.5 . . ?
C483 C482 H252 126.5 . . ?
N121 C483 C482 110.6(14) . . ?
N121 C483 C485 123.3(14) . . ?
C482 C483 C485 126.0(14) . . ?
C481 C484 H506 109.5 . . ?
C481 C484 H507 109.5 . . ?
H506 C484 H507 109.5 . . ?
C481 C484 H508 109.5 . . ?
H506 C484 H508 109.5 . . ?
H507 C484 H508 109.5 . . ?
C483 C485 H435 109.5 . . ?
C483 C485 H436 109.5 . . ?
H435 C485 H436 109.5 . . ?
C483 C485 H437 109.5 . . ?
H435 C485 H437 109.5 . . ?
H436 C485 H437 109.5 . . ?
C486 N123 C490 121.1(11) . . ?
C486 N123 Fe18 117.7(10) . . ?
C490 N123 Fe18 121.2(9) . . ?
N123 C486 N122 111.4(12) . . ?
N123 C486 C487 118.9(12) . . ?
N122 C486 C487 129.5(13) . . ?
C488 C487 C486 118.7(13) . . ?
C488 C487 H253 120.6 . . ?
C486 C487 H253 120.6 . . ?
C489 C488 C487 120.0(14) . . ?
C489 C488 H254 120.0 . . ?
C487 C488 H254 120.0 . . ?
C488 C489 C490 120.9(13) . . ?
C488 C489 H255 119.6 . . ?
C490 C489 H255 119.6 . . ?
C489 C490 N123 118.7(11) . . ?
C489 C490 C491 129.5(13) . . ?
N123 C490 C491 111.5(12) . . ?
C493 C491 N124 110.4(12) . . ?
C493 C491 C490 138.0(14) . . ?
N124 C491 C490 110.9(12) . . ?
C492 N124 C491 102.6(10) . . ?
C492 N124 Fe18 141.4(9) . . ?
C491 N124 Fe18 115.8(9) . . ?
N124 C492 N125 113.9(11) . . ?
N124 C492 C494 124.1(10) . . ?
N125 C492 C494 121.7(10) . . ?
C492 N125 C493 106.4(9) . . ?
C492 N125 Fe19 139.4(8) . . ?
C493 N125 Fe19 110.5(8) . . ?
C491 C493 N125 106.6(11) . . ?
C491 C493 C500 134.0(13) . . ?
N125 C493 C500 119.3(10) . . ?
C499 C494 C495 118.5(12) . . ?
C499 C494 C492 119.7(11) . . ?
C495 C494 C492 121.6(11) . . ?
C494 C495 C496 122.1(13) . . ?
C494 C495 H256 119.0 . . ?
C496 C495 H256 119.0 . . ?
C497 C496 C495 117.0(14) . . ?
C497 C496 H257 121.5 . . ?
C495 C496 H257 121.5 . . ?
C496 C497 C498 122.0(15) . . ?
C496 C497 H258 119.0 . . ?
C498 C497 H258 119.0 . . ?
C499 C498 C497 119.4(13) . . ?
C499 C498 H259 120.3 . . ?
C497 C498 H259 120.3 . . ?
C494 C499 C498 120.8(12) . . ?
C494 C499 H260 119.6 . . ?
C498 C499 H260 119.6 . . ?
C500 N126 C504 120.6(12) . . ?
C500 N126 Fe19 115.4(9) . . ?
C504 N126 Fe19 122.2(10) . . ?
N126 C500 C501 124.4(13) . . ?
N126 C500 C493 113.9(11) . . ?
C501 C500 C493 121.5(13) . . ?
C500 C501 C502 111.8(15) . . ?
C500 C501 H261 124.1 . . ?
C502 C501 H261 124.1 . . ?
C503 C502 C501 125.2(15) . . ?
C503 C502 H262 117.4 . . ?
C501 C502 H262 117.4 . . ?
C502 C503 C504 115.8(17) . . ?
C502 C503 H263 122.1 . . ?
C504 C503 H263 122.1 . . ?
C503 C504 N126 121.8(16) . . ?
C503 C504 H264 119.1 . . ?
N126 C504 H264 119.1 . . ?
C507 N127 N128 107.3(7) . . ?
C507 N127 Fe20 143.3(11) . . ?
N128 N127 Fe20 109.0(8) . . ?
C510 N128 N127 119.8(10) . . ?
C510 N128 C505 132.2(10) . . ?
N127 N128 C505 108.0 . . ?
N128 C505 C506 108.0 . . ?
N128 C505 C508 119.0(10) . . ?
C506 C505 C508 132.4(10) . . ?
C505 C506 C507 107.4(7) . . ?
C505 C506 H456 126.3 . . ?
C507 C506 H456 126.3 . . ?
N127 C507 C506 109.3(13) . . ?
N127 C507 C509 123.1(14) . . ?
C506 C507 C509 127.5(13) . . ?
C505 C508 H470 109.5 . . ?
C505 C508 H471 109.5 . . ?
H470 C508 H471 109.5 . . ?
C505 C508 H472 109.5 . . ?
H470 C508 H472 109.5 . . ?
H471 C508 H472 109.5 . . ?
C507 C509 H441 109.5 . . ?
C507 C509 H442 109.5 . . ?
H441 C509 H442 109.5 . . ?
C507 C509 H443 109.5 . . ?
H441 C509 H443 109.5 . . ?
H442 C509 H443 109.5 . . ?
C510 N129 C514 120.0 . . ?
C510 N129 Fe20 117.4(6) . . ?
C514 N129 Fe20 121.4(6) . . ?
N128 C510 N129 109.6(8) . . ?
N128 C510 C511 130.4(8) . . ?
N129 C510 C511 120.0 . . ?
C512 C511 C510 120.0 . . ?
C512 C511 H266 120.0 . . ?
C510 C511 H266 120.0 . . ?
C513 C512 C511 120.0 . . ?
C513 C512 H267 120.0 . . ?
C511 C512 H267 120.0 . . ?
C512 C513 C514 120.0 . . ?
C512 C513 H268 120.0 . . ?
C514 C513 H268 120.0 . . ?
C515 C514 C513 128.0(8) . . ?
C515 C514 N129 112.0(8) . . ?
C513 C514 N129 120.0 . . ?
N130 C515 C517 108.0 . . ?
N130 C515 C514 110.9(9) . . ?
C517 C515 C514 140.9(8) . . ?
C515 N130 C516 108.0 . . ?
C515 N130 Fe20 115.8(6) . . ?
C516 N130 Fe20 135.0(6) . . ?
N131 C516 N130 108.0 . . ?
N131 C516 C518 122.3(8) . . ?
N130 C516 C518 129.5(8) . . ?
C516 N131 C517 108.0 . . ?
C516 N131 Fe19 132.9(5) . . ?
C517 N131 Fe19 113.6(5) . . ?
C515 C517 N131 108.0 . . ?
C515 C517 C524 133.5(7) . . ?
N131 C517 C524 118.5(8) . . ?
C519 C518 C523 120.0 . . ?
C519 C518 C516 118.1(9) . . ?
C523 C518 C516 121.9(9) . . ?
C520 C519 C518 120.0 . . ?
C520 C519 H269 120.0 . . ?
C518 C519 H269 120.0 . . ?
C519 C520 C521 120.0 . . ?
C519 C520 H270 120.0 . . ?
C521 C520 H270 120.0 . . ?
C520 C521 C522 120.0 . . ?
C520 C521 H271 120.0 . . ?
C522 C521 H271 120.0 . . ?
C523 C522 C521 120.0 . . ?
C523 C522 H272 120.0 . . ?
C521 C522 H272 120.0 . . ?
C522 C523 C518 120.0 . . ?
C522 C523 H273 120.0 . . ?
C518 C523 H273 120.0 . . ?
C528 N132 C524 116.3(9) . . ?
C528 N132 Fe19 128.3(8) . . ?
C524 N132 Fe19 115.5(7) . . ?
C525 C524 N132 120.4(10) . . ?
C525 C524 C517 127.0(10) . . ?
N132 C524 C517 112.4(9) . . ?
C524 C525 C526 119.7(10) . . ?
C524 C525 H274 120.1 . . ?
C526 C525 H274 120.1 . . ?
C527 C526 C525 120.7(11) . . ?
C527 C526 H275 119.7 . . ?
C525 C526 H275 119.7 . . ?
C528 C527 C526 115.9(11) . . ?
C528 C527 H276 122.0 . . ?
C526 C527 H276 122.0 . . ?
C527 C528 N132 126.5(11) . . ?
C527 C528 H277 116.7 . . ?
N132 C528 H277 116.7 . . ?
C531 N133 N134 106.0(11) . . ?
C531 N133 Fe20 140.0(12) . . ?
N134 N133 Fe20 114.0(9) . . ?
C529 N134 N133 110.1(12) . . ?
C529 N134 C534 129.5(15) . . ?
N133 N134 C534 116.5(12) . . ?
N134 C529 C530 105.7(13) . . ?
N134 C529 C532 120.9(15) . . ?
C530 C529 C532 132.3(15) . . ?
C529 C530 C531 107.5(13) . . ?
C529 C530 H278 126.3 . . ?
C531 C530 H278 126.3 . . ?
N133 C531 C530 109.0(13) . . ?
N133 C531 C533 120.6(14) . . ?
C530 C531 C533 130.4(15) . . ?
C529 C532 H444 109.5 . . ?
C529 C532 H445 109.5 . . ?
H444 C532 H445 109.5 . . ?
C529 C532 H446 109.5 . . ?
H444 C532 H446 109.5 . . ?
H445 C532 H446 109.5 . . ?
C531 C533 H447 109.5 . . ?
C531 C533 H448 109.5 . . ?
H447 C533 H448 109.5 . . ?
C531 C533 H449 109.5 . . ?
H447 C533 H449 109.5 . . ?
H448 C533 H449 109.5 . . ?
C538 N135 C534 121.9(12) . . ?
C538 N135 Fe20 120.2(10) . . ?
C534 N135 Fe20 117.8(11) . . ?
N135 C534 N134 112.1(13) . . ?
N135 C534 C535 120.8(13) . . ?
N134 C534 C535 127.1(13) . . ?
C536 C535 C534 117.7(14) . . ?
C536 C535 H279 121.2 . . ?
C534 C535 H279 121.2 . . ?
C535 C536 C537 120.4(15) . . ?
C535 C536 H280 119.8 . . ?
C537 C536 H280 119.8 . . ?
C538 C537 C536 120.4(15) . . ?
C538 C537 H281 119.8 . . ?
C536 C537 H281 119.8 . . ?
N135 C538 C537 118.5(13) . . ?
N135 C538 C539 110.6(13) . . ?
C537 C538 C539 131.0(14) . . ?
C541 C539 N136 108.0 . . ?
C541 C539 C538 138.6(11) . . ?
N136 C539 C538 113.0(11) . . ?
C540 N136 C539 108.0 . . ?
C540 N136 Fe20 134.8(8) . . ?
C539 N136 Fe20 117.2(8) . . ?
N136 C540 N137 108.0 . . ?
N136 C540 C542 129.3(8) . . ?
N137 C540 C542 122.6(8) . . ?
C541 N137 C540 108.0 . . ?
C541 N137 Fe17 109.3(6) . . ?
C540 N137 Fe17 138.8(6) . . ?
N137 C541 C539 108.0 . . ?
N137 C541 C548 121.1(9) . . ?
C539 C541 C548 129.9(9) . . ?
C547 C542 C543 123.1(13) . . ?
C547 C542 C540 115.2(13) . . ?
C543 C542 C540 121.4(11) . . ?
C544 C543 C542 116.9(12) . . ?
C544 C543 H282 121.5 . . ?
C542 C543 H282 121.5 . . ?
C543 C544 C545 121.9(13) . . ?
C543 C544 H283 119.0 . . ?
C545 C544 H283 119.0 . . ?
C546 C545 C544 119.7(14) . . ?
C546 C545 H284 120.2 . . ?
C544 C545 H284 120.2 . . ?
C547 C546 C545 118.8(14) . . ?
C547 C546 H285 120.6 . . ?
C545 C546 H285 120.6 . . ?
C542 C547 C546 119.2(14) . . ?
C542 C547 H286 120.4 . . ?
C546 C547 H286 120.4 . . ?
C548 N138 C552 120.0 . . ?
C548 N138 Fe17 114.0(7) . . ?
C552 N138 Fe17 122.6(6) . . ?
C549 C548 N138 120.0 . . ?
C549 C548 C541 129.8(9) . . ?
N138 C548 C541 110.1(9) . . ?
C548 C549 C550 120.0 . . ?
C548 C549 H287 120.0 . . ?
C550 C549 H287 120.0 . . ?
C551 C550 C549 120.0 . . ?
C551 C550 H288 120.0 . . ?
C549 C550 H288 120.0 . . ?
C550 C551 C552 120.0 . . ?
C550 C551 H289 120.0 . . ?
C552 C551 H289 120.0 . . ?
C551 C552 N138 120.0 . . ?
C551 C552 H290 120.0 . . ?
N138 C552 H290 120.0 . . ?
C555 N139 N140 104.8(8) . . ?
C555 N139 Fe1 142.9(9) . . ?
N140 N139 Fe1 111.6(6) . . ?
C553 N140 C558 132.4(10) . . ?
C553 N140 N139 110.1(9) . . ?
C558 N140 N139 117.5(7) . . ?
C554 C553 N140 107.6(10) . . ?
C554 C553 C556 130.8(11) . . ?
N140 C553 C556 121.0(11) . . ?
C553 C554 C555 107.3(10) . . ?
C553 C554 H294 126.4 . . ?
C555 C554 H294 126.4 . . ?
N139 C555 C554 110.1(11) . . ?
N139 C555 C557 121.6(10) . . ?
C554 C555 C557 128.3(11) . . ?
C553 C556 H450 109.5 . . ?
C553 C556 H451 109.5 . . ?
H450 C556 H451 109.5 . . ?
C553 C556 H452 109.5 . . ?
H450 C556 H452 109.5 . . ?
H451 C556 H452 109.5 . . ?
C555 C557 H453 109.5 . . ?
C555 C557 H454 109.5 . . ?
H453 C557 H454 109.5 . . ?
C555 C557 H455 109.5 . . ?
H453 C557 H455 109.5 . . ?
H454 C557 H455 109.5 . . ?
C562 N141 C558 118.3(8) . . ?
C562 N141 Fe1 121.0(6) . . ?
C558 N141 Fe1 120.4(7) . . ?
N140 C558 C559 129.2(9) . . ?
N140 C558 N141 109.3(9) . . ?
C559 C558 N141 121.5(9) . . ?
C560 C559 C558 119.9(8) . . ?
C560 C559 H295 120.1 . . ?
C558 C559 H295 120.1 . . ?
C559 C560 C561 118.4(9) . . ?
C559 C560 H296 120.8 . . ?
C561 C560 H296 120.8 . . ?
C562 C561 C560 120.4(9) . . ?
C562 C561 H297 119.8 . . ?
C560 C561 H297 119.8 . . ?
N141 C562 C561 121.6(8) . . ?
N141 C562 C563 108.8(9) . . ?
C561 C562 C563 129.6(9) . . ?
N142 C563 C565 107.5(9) . . ?
N142 C563 C562 115.4(9) . . ?
C565 C563 C562 137.0(11) . . ?
C564 N142 C563 105.3(8) . . ?
C564 N142 Fe1 141.2(8) . . ?
C563 N142 Fe1 113.1(6) . . ?
N142 C564 N143 112.7(9) . . ?
N142 C564 C566 123.0(9) . . ?
N143 C564 C566 124.1(8) . . ?
C565 N143 C564 105.7(8) . . ?
C565 N143 Fe19 112.7(7) . . ?
C564 N143 Fe19 132.5(7) . . ?
N143 C565 C563 108.7(9) . . ?
N143 C565 C572 119.1(8) . . ?
C563 C565 C572 132.1(10) . . ?
C567 C566 C571 120.0 . . ?
C567 C566 C564 118.5(7) . . ?
C571 C566 C564 121.3(7) . . ?
C568 C567 C566 120.0 . . ?
C568 C567 H298 120.0 . . ?
C566 C567 H298 120.0 . . ?
C567 C568 C569 120.0 . . ?
C567 C568 H299 120.0 . . ?
C569 C568 H299 120.0 . . ?
C570 C569 C568 120.0 . . ?
C570 C569 H300 120.0 . . ?
C568 C569 H300 120.0 . . ?
C569 C570 C571 120.0 . . ?
C569 C570 H301 120.0 . . ?
C571 C570 H301 120.0 . . ?
C570 C571 C566 120.0 . . ?
C570 C571 H302 120.0 . . ?
C566 C571 H302 120.0 . . ?
C572 N144 C576 113.7(8) . . ?
C572 N144 Fe19 115.4(7) . . ?
C576 N144 Fe19 130.5(6) . . ?
N144 C572 C573 122.0(9) . . ?
N144 C572 C565 111.0(8) . . ?
C573 C572 C565 126.9(9) . . ?
C574 C573 C572 121.6(11) . . ?
C574 C573 H303 119.2 . . ?
C572 C573 H303 119.2 . . ?
C573 C574 C575 117.0(12) . . ?
C573 C574 H304 121.5 . . ?
C575 C574 H304 121.5 . . ?
C576 C575 C574 118.1(12) . . ?
C576 C575 H305 121.0 . . ?
C574 C575 H305 121.0 . . ?
C575 C576 N144 127.1(10) . . ?
C575 C576 H306 116.5 . . ?
N144 C576 H306 116.5 . . ?
F4 B1 F2 110.7(10) . . ?
F4 B1 F3 111.5(12) . . ?
F2 B1 F3 109.9(13) . . ?
F4 B1 F1 108.6(13) . . ?
F2 B1 F1 108.1(11) . . ?
F3 B1 F1 107.9(10) . . ?
F5 B2 F7 116.4(15) . . ?
F5 B2 F8 106.9(16) . . ?
F7 B2 F8 113.8(11) . . ?
F5 B2 F6 103.8(13) . . ?
F7 B2 F6 104.5(14) . . ?
F8 B2 F6 110.8(12) . . ?
F12 B3 F9 121.8(11) . . ?
F12 B3 F11 118.0(11) . . ?
F9 B3 F11 113.0(9) . . ?
F12 B3 F10 98.5(11) . . ?
F9 B3 F10 97.3(10) . . ?
F11 B3 F10 101.1(10) . . ?
F14 B4 F16 123.1(17) . . ?
F14 B4 F15 121.5(17) . . ?
F16 B4 F15 109.1(15) . . ?
F14 B4 F13 102.3(15) . . ?
F16 B4 F13 95.6(15) . . ?
F15 B4 F13 96.6(15) . . ?
C900 N146 C901 119.3(13) . . ?
C900 N146 C902 110.0(14) . . ?
C901 N146 C902 130.5(12) . . ?
O2 C900 N146 119(2) . . ?
O2 C900 H473 120.3 . . ?
N146 C900 H473 120.3 . . ?
N146 C901 H474 109.5 . . ?
N146 C901 H475 109.5 . . ?
H474 C901 H475 109.5 . . ?
N146 C901 H476 109.5 . . ?
H474 C901 H476 109.5 . . ?
H475 C901 H476 109.5 . . ?
N146 C902 H477 109.5 . . ?
N146 C902 H478 109.5 . . ?
H477 C902 H478 109.5 . . ?
N146 C902 H479 109.5 . . ?
H477 C902 H479 109.5 . . ?
H478 C902 H479 109.5 . . ?
C903 N147 C904 125.7(10) . . ?
C903 N147 C905 118.9(10) . . ?
C904 N147 C905 114.1(9) . . ?
N147 C903 O3 116.1(11) . . ?
N147 C903 H480 121.9 . . ?
O3 C903 H480 121.9 . . ?
N147 C904 H481 109.5 . . ?
N147 C904 H482 109.5 . . ?
H481 C904 H482 109.5 . . ?
N147 C904 H483 109.5 . . ?
H481 C904 H483 109.5 . . ?
H482 C904 H483 109.5 . . ?
N147 C905 H491 109.5 . . ?
N147 C905 H492 109.5 . . ?
H491 C905 H492 109.5 . . ?
N147 C905 H493 109.5 . . ?
H491 C905 H493 109.5 . . ?
H492 C905 H493 109.5 . . ?

loop_
_geom_bond_atom_site_label_1
_geom_bond_atom_site_label_2
_geom_bond_distance
_geom_bond_site_symmetry_2
_geom_bond_publ_flag
Fe1 N141 1.867(8) . ?
Fe1 N3 1.923(8) . ?
Fe1 N4 1.966(8) . ?
Fe1 N142 1.969(8) . ?
Fe1 N1 1.980(8) . ?
Fe1 N139 1.991(7) . ?
Fe2 N39 2.129(7) . ?
Fe2 N40 2.145(6) . ?
Fe2 N33 2.148(7) . ?
Fe2 N34 2.153(7) . ?
Fe2 N37 2.175(7) . ?
Fe2 N31 2.220(8) . ?
Fe3 N69 1.888(8) . ?
Fe3 N75 1.934(9) . ?
Fe3 N76 1.956(8) . ?
Fe3 N70 1.968(6) . ?
Fe3 N73 1.985(9) . ?
Fe3 N67 1.998(7) . ?
Fe4 N111 2.081(9) . ?
Fe4 N105 2.102(9) . ?
Fe4 N106 2.147(8) . ?
Fe4 N112 2.156(7) . ?
Fe4 N109 2.184(8) . ?
Fe4 N103 2.222(10) . ?
Fe5 N11 2.112(7) . ?
Fe5 N29 2.116(8) . ?
Fe5 N5 2.140(8) . ?
Fe5 N12 2.173(7) . ?
Fe5 N30 2.196(8) . ?
Fe5 N6 2.286(8) . ?
Fe6 N9 1.926(7) . ?
Fe6 N7 1.946(9) . ?
Fe6 N15 1.950(7) . ?
Fe6 N16 1.985(7) . ?
Fe6 N10 1.993(8) . ?
Fe6 N13 1.996(9) . ?
Fe7 N17 2.128(7) . ?
Fe7 N23 2.160(7) . ?
Fe7 N24 2.199(7) . ?
Fe7 N18 2.202(7) . ?
Fe7 N35 2.203(7) . ?
Fe7 N36 2.250(8) . ?
Fe8 N27 1.880(8) . ?
Fe8 N21 1.907(8) . ?
Fe8 N19 1.965(8) . ?
Fe8 N25 1.981(10) . ?
Fe8 N28 1.996(7) . ?
Fe8 N22 2.014(8) . ?
Fe9 N65 2.127(7) . ?
Fe9 N47 2.141(6) . ?
Fe9 N48 2.150(6) . ?
Fe9 N41 2.157(6) . ?
Fe9 N66 2.201(7) . ?
Fe9 N42 2.276(6) . ?
Fe10 N45 1.887(7) . ?
Fe10 N51 1.909(6) . ?
Fe10 N43 1.954(7) . ?
Fe10 N49 1.955(6) . ?
Fe10 N52 1.981(7) . ?
Fe10 N46 1.987(6) . ?
Fe11 N59 2.114(6) . ?
Fe11 N71 2.126(7) . ?
Fe11 N53 2.141(6) . ?
Fe11 N60 2.170(7) . ?
Fe11 N54 2.183(7) . ?
Fe11 N72 2.334(7) . ?
Fe12 N63 1.880(7) . ?
Fe12 N57 1.904(7) . ?
Fe12 N61 1.971(7) . ?
Fe12 N55 1.980(7) . ?
Fe12 N58 1.985(6) . ?
Fe12 N64 1.988(6) . ?
Fe13 N83 2.073(9) . ?
Fe13 N77 2.134(8) . ?
Fe13 N101 2.156(11) . ?
Fe13 N102 2.172(6) . ?
Fe13 N84 2.179(8) . ?
Fe13 N78 2.301(10) . ?
Fe14 N87 1.890(9) . ?
Fe14 N81 1.907(8) . ?
Fe14 N79 1.948(10) . ?
Fe14 N88 1.967(9) . ?
Fe14 N85 2.011(10) . ?
Fe14 N82 2.020(9) . ?
Fe15 N89 2.121(9) . ?
Fe15 N95 2.121(9) . ?
Fe15 N96 2.189(8) . ?
Fe15 N107 2.191(8) . ?
Fe15 N90 2.226(5) . ?
Fe15 N108 2.263(9) . ?
Fe16 N99 1.800(13) . ?
Fe16 N91 1.956(12) . ?
Fe16 N94 1.941(10) . ?
Fe16 N100 1.949(11) . ?
Fe16 N93 1.953(13) . ?
Fe16 N97 2.006(11) . ?
Fe17 N113 2.135(8) . ?
Fe17 N120 2.160(10) . ?
Fe17 N119 2.161(9) . ?
Fe17 N137 2.167(8) . ?
Fe17 N138 2.172(7) . ?
Fe17 N114 2.218(9) . ?
Fe18 N123 1.910(12) . ?
Fe18 N115 1.919(15) . ?
Fe18 N117 1.939(15) . ?
Fe18 N121 1.963(11) . ?
Fe18 N124 1.990(9) . ?
Fe18 N118 2.057(10) . ?
Fe19 N125 2.138(9) . ?
Fe19 N131 2.138(7) . ?
Fe19 N143 2.164(8) . ?
Fe19 N132 2.166(9) . ?
Fe19 N126 2.201(10) . ?
Fe19 N144 2.222(9) . ?
Fe20 N129 1.834(9) . ?
Fe20 N135 1.945(12) . ?
Fe20 N127 1.968(10) . ?
Fe20 N133 1.977(11) . ?
Fe20 N136 1.985(8) . ?
Fe20 N130 2.024(7) . ?
N1 C3 1.338(11) . ?
N1 N2 1.372(9) . ?
N2 C1 1.345(10) . ?
N2 C6 1.365(10) . ?
C1 C2 1.352(12) . ?
C1 C4 1.575(13) . ?
C2 C3 1.379(12) . ?
C2 H1 0.9500 . ?
C3 C5 1.473(13) . ?
C4 H307 0.9800 . ?
C4 H308 0.9800 . ?
C4 H309 0.9800 . ?
C5 H310 0.9800 . ?
C5 H311 0.9800 . ?
C5 H312 0.9800 . ?
N3 C6 1.352(9) . ?
N3 C10 1.367(10) . ?
C6 C7 1.380(11) . ?
C7 C8 1.363(11) . ?
C7 H2 0.9500 . ?
C8 C9 1.390(10) . ?
C8 H3 0.9500 . ?
C9 C10 1.370(11) . ?
C9 H4 0.9500 . ?
C10 C11 1.487(13) . ?
N4 C12 1.354(10) . ?
N4 C11 1.398(12) . ?
N5 C12 1.330(11) . ?
N5 C13 1.377(11) . ?
C11 C13 1.358(12) . ?
C12 C14 1.397(11) . ?
C13 C20 1.493(13) . ?
C14 C15 1.3900 . ?
C14 C19 1.3900 . ?
C15 C16 1.3900 . ?
C15 H5 0.9500 . ?
C16 C17 1.3900 . ?
C16 H6 0.9500 . ?
C17 C18 1.3900 . ?
C17 H7 0.9500 . ?
C18 C19 1.3900 . ?
C18 H8 0.9500 . ?
C19 H9 0.9500 . ?
N6 C20 1.345(11) . ?
N6 C24 1.374(12) . ?
C20 C21 1.337(13) . ?
C21 C22 1.381(14) . ?
C21 H10 0.9500 . ?
C22 C23 1.388(15) . ?
C22 H11 0.9500 . ?
C23 C24 1.339(14) . ?
C23 H12 0.9500 . ?
C24 H13 0.9500 . ?
N7 C27 1.360(13) . ?
N7 N8 1.367(10) . ?
N8 C25 1.362(13) . ?
N8 C30 1.458(12) . ?
C25 C26 1.356(15) . ?
C25 C28 1.573(16) . ?
C26 C27 1.358(15) . ?
C26 H14 0.9500 . ?
C27 C29 1.545(16) . ?
C28 H313 0.9800 . ?
C28 H314 0.9800 . ?
C28 H315 0.9800 . ?
C29 H316 0.9800 . ?
C29 H317 0.9800 . ?
C29 H318 0.9800 . ?
N9 C34 1.325(11) . ?
N9 C30 1.334(11) . ?
C30 C31 1.391(13) . ?
C31 C32 1.401(13) . ?
C31 H15 0.9500 . ?
C32 C33 1.407(13) . ?
C32 H16 0.9500 . ?
C33 C34 1.446(12) . ?
C33 H17 0.9500 . ?
C34 C35 1.448(12) . ?
N10 C36 1.322(10) . ?
N10 C35 1.380(11) . ?
N11 C36 1.324(10) . ?
N11 C37 1.358(10) . ?
C35 C37 1.370(12) . ?
C36 C38 1.550(12) . ?
C37 C44 1.489(12) . ?
C38 C39 1.342(14) . ?
C38 C43 1.358(14) . ?
C39 C40 1.406(16) . ?
C39 H18 0.9500 . ?
C40 C41 1.36(2) . ?
C40 H19 0.9500 . ?
C41 C42 1.36(2) . ?
C41 H20 0.9500 . ?
C42 C43 1.394(15) . ?
C42 H21 0.9500 . ?
C43 H22 0.9500 . ?
N12 C44 1.310(10) . ?
N12 C48 1.334(11) . ?
C44 C45 1.398(11) . ?
C45 C46 1.357(12) . ?
C45 H23 0.9500 . ?
C46 C47 1.402(13) . ?
C46 H24 0.9500 . ?
C47 C48 1.393(13) . ?
C47 H25 0.9500 . ?
C48 H26 0.9500 . ?
N13 C51 1.319(12) . ?
N13 N14 1.417(11) . ?
N14 C49 1.357(13) . ?
N14 C54 1.394(13) . ?
C49 C50 1.305(16) . ?
C49 C52 1.492(14) . ?
C50 C51 1.394(15) . ?
C50 H27 0.9500 . ?
C51 C53 1.513(14) . ?
C52 H319 0.9800 . ?
C52 H320 0.9800 . ?
C52 H321 0.9800 . ?
C53 H322 0.9800 . ?
C53 H323 0.9800 . ?
C53 H324 0.9800 . ?
N15 C58 1.309(11) . ?
N15 C54 1.354(12) . ?
C54 C55 1.372(14) . ?
C55 C56 1.348(15) . ?
C55 H28 0.9500 . ?
C56 C57 1.347(14) . ?
C56 H29 0.9500 . ?
C57 C58 1.389(13) . ?
C57 H30 0.9500 . ?
C58 C59 1.512(12) . ?
C59 C61 1.357(12) . ?
C59 N16 1.379(10) . ?
N16 C60 1.354(10) . ?
C60 N17 1.349(10) . ?
C60 C62 1.418(11) . ?
N17 C61 1.402(10) . ?
C61 C68 1.435(12) . ?
C62 C63 1.400(11) . ?
C62 C67 1.428(12) . ?
C63 C64 1.345(12) . ?
C63 H403 0.9500 . ?
C64 C65 1.382(13) . ?
C64 H404 0.9500 . ?
C65 C66 1.367(12) . ?
C65 H405 0.9500 . ?
C66 C67 1.386(12) . ?
C66 H406 0.9500 . ?
C67 H407 0.9500 . ?
N18 C72 1.306(11) . ?
N18 C68 1.349(11) . ?
C68 C69 1.403(12) . ?
C69 C70 1.319(14) . ?
C69 H31 0.9500 . ?
C70 C71 1.341(16) . ?
C70 H32 0.9500 . ?
C71 C72 1.432(14) . ?
C71 H33 0.9500 . ?
C72 H34 0.9500 . ?
N19 N20 1.380(11) . ?
N19 C75 1.390(12) . ?
N20 C78 1.353(12) . ?
N20 C73 1.402(13) . ?
C73 C74 1.359(15) . ?
C73 C76 1.458(17) . ?
C74 C75 1.367(15) . ?
C74 H35 0.9500 . ?
C75 C77 1.455(14) . ?
C76 H325 0.9800 . ?
C76 H326 0.9800 . ?
C76 H327 0.9800 . ?
C77 H328 0.9800 . ?
C77 H329 0.9800 . ?
C77 H330 0.9800 . ?
N21 C78 1.323(11) . ?
N21 C82 1.361(11) . ?
C78 C79 1.382(13) . ?
C79 C80 1.382(13) . ?
C79 H36 0.9500 . ?
C80 C81 1.399(14) . ?
C80 H37 0.9500 . ?
C81 C82 1.390(13) . ?
C81 H38 0.9500 . ?
C82 C83 1.452(13) . ?
C83 C85 1.360(12) . ?
C83 N22 1.376(10) . ?
N22 C84 1.292(11) . ?
C84 N23 1.331(11) . ?
C84 C86 1.511(14) . ?
N23 C85 1.371(11) . ?
C85 C92 1.430(12) . ?
C86 C87 1.384(14) . ?
C86 C91 1.394(14) . ?
C87 C88 1.414(16) . ?
C87 H39 0.9500 . ?
C88 C89 1.41(2) . ?
C88 H40 0.9500 . ?
C89 C90 1.41(2) . ?
C89 H41 0.9500 . ?
C90 C91 1.319(16) . ?
C90 H42 0.9500 . ?
C91 H43 0.9500 . ?
N24 C96 1.319(10) . ?
N24 C92 1.372(10) . ?
C92 C93 1.378(11) . ?
C93 C94 1.377(11) . ?
C93 H44 0.9500 . ?
C94 C95 1.354(12) . ?
C94 H45 0.9500 . ?
C95 C96 1.402(11) . ?
C95 H46 0.9500 . ?
C96 H47 0.9500 . ?
N25 C99 1.334(13) . ?
N25 N26 1.371(11) . ?
N26 C102 1.379(14) . ?
N26 C97 1.408(13) . ?
C97 C98 1.372(16) . ?
C97 C100 1.476(16) . ?
C98 C99 1.425(15) . ?
C98 H48 0.9500 . ?
C99 C101 1.451(15) . ?
C100 H331 0.9800 . ?
C100 H332 0.9800 . ?
C100 H333 0.9800 . ?
C101 H334 0.9800 . ?
C101 H335 0.9800 . ?
C101 H336 0.9800 . ?
N27 C102 1.348(12) . ?
N27 C106 1.374(14) . ?
C102 C103 1.393(16) . ?
C103 C104 1.329(17) . ?
C103 H49 0.9500 . ?
C104 C105 1.346(16) . ?
C104 H50 0.9500 . ?
C105 C106 1.420(14) . ?
C105 H51 0.9500 . ?
C106 C107 1.447(14) . ?
C107 N28 1.358(10) . ?
C107 C109 1.382(12) . ?
N28 C108 1.349(10) . ?
C108 N29 1.349(11) . ?
C108 C110 1.480(12) . ?
N29 C109 1.398(11) . ?
C109 C116 1.458(13) . ?
C110 C111 1.367(12) . ?
C110 C115 1.408(12) . ?
C111 C112 1.376(13) . ?
C111 H52 0.9500 . ?
C112 C113 1.369(14) . ?
C112 H53 0.9500 . ?
C113 C114 1.337(14) . ?
C113 H54 0.9500 . ?
C114 C115 1.372(12) . ?
C114 H55 0.9500 . ?
C115 H56 0.9500 . ?
N30 C116 1.330(12) . ?
N30 C120 1.343(13) . ?
C116 C117 1.394(13) . ?
C117 C118 1.407(15) . ?
C117 H57 0.9500 . ?
C118 C119 1.342(16) . ?
C118 H58 0.9500 . ?
C119 C120 1.461(15) . ?
C119 H59 0.9500 . ?
C120 H60 0.9500 . ?
N31 C123 1.297(11) . ?
N31 N32 1.399(10) . ?
N32 C121 1.350(12) . ?
N32 C126 1.381(11) . ?
C121 C122 1.372(15) . ?
C121 C124 1.517(16) . ?
C122 C123 1.394(13) . ?
C122 H216 0.9500 . ?
C123 C125 1.496(14) . ?
C124 H408 0.9800 . ?
C124 H409 0.9800 . ?
C124 H410 0.9800 . ?
C125 H411 0.9800 . ?
C125 H412 0.9800 . ?
C125 H413 0.9800 . ?
N33 C126 1.350(11) . ?
N33 C130 1.352(10) . ?
C126 C127 1.367(13) . ?
C127 C128 1.401(13) . ?
C127 H61 0.9500 . ?
C128 C129 1.361(12) . ?
C128 H62 0.9500 . ?
C129 C130 1.390(12) . ?
C129 H63 0.9500 . ?
C130 C131 1.486(12) . ?
C131 N34 1.371(11) . ?
C131 C133 1.404(11) . ?
N34 C132 1.325(10) . ?
C132 N35 1.350(10) . ?
C132 C134 1.427(12) . ?
N35 C133 1.352(10) . ?
C133 C140 1.424(12) . ?
C134 C135 1.364(12) . ?
C134 C139 1.439(12) . ?
C135 C136 1.408(15) . ?
C135 H64 0.9500 . ?
C136 C137 1.279(17) . ?
C136 H65 0.9500 . ?
C137 C138 1.374(18) . ?
C137 H66 0.9500 . ?
C138 C139 1.399(15) . ?
C138 H67 0.9500 . ?
C139 H68 0.9500 . ?
N36 C144 1.327(10) . ?
N36 C140 1.360(10) . ?
C140 C141 1.392(12) . ?
C141 C142 1.348(12) . ?
C141 H69 0.9500 . ?
C142 C143 1.352(12) . ?
C142 H70 0.9500 . ?
C143 C144 1.371(12) . ?
C143 H71 0.9500 . ?
C144 H72 0.9500 . ?
N37 C147 1.328(12) . ?
N37 N38 1.347(10) . ?
N38 C145 1.362(12) . ?
N38 C150 1.430(11) . ?
C145 C146 1.351(14) . ?
C145 C148 1.546(16) . ?
C146 C147 1.395(14) . ?
C146 H73 0.9500 . ?
C147 C149 1.530(14) . ?
C148 H337 0.9800 . ?
C148 H338 0.9800 . ?
C148 H339 0.9800 . ?
C149 H340 0.9800 . ?
C149 H341 0.9800 . ?
C149 H342 0.9800 . ?
N39 C150 1.307(9) . ?
N39 C154 1.424(10) . ?
C150 C151 1.370(12) . ?
C151 C152 1.302(13) . ?
C151 H74 0.9500 . ?
C152 C153 1.414(13) . ?
C152 H75 0.9500 . ?
C153 C154 1.361(12) . ?
C153 H76 0.9500 . ?
C154 C155 1.460(11) . ?
C155 N40 1.368(10) . ?
C155 C157 1.380(10) . ?
N40 C156 1.354(9) . ?
C156 N41 1.328(9) . ?
C156 C158 1.446(11) . ?
N41 C157 1.399(9) . ?
C157 C164 1.463(11) . ?
C158 C163 1.389(11) . ?
C158 C159 1.405(11) . ?
C159 C160 1.389(12) . ?
C159 H77 0.9500 . ?
C160 C161 1.342(14) . ?
C160 H78 0.9500 . ?
C161 C162 1.396(13) . ?
C161 H79 0.9500 . ?
C162 C163 1.385(12) . ?
C162 H80 0.9500 . ?
C163 H81 0.9500 . ?
N42 C168 1.346(9) . ?
N42 C164 1.348(9) . ?
C164 C165 1.352(12) . ?
C165 C166 1.390(12) . ?
C165 H82 0.9500 . ?
C166 C167 1.345(12) . ?
C166 H83 0.9500 . ?
C167 C168 1.389(11) . ?
C167 H84 0.9500 . ?
C168 H85 0.9500 . ?
N43 C171 1.352(10) . ?
N43 N44 1.361(9) . ?
N44 C169 1.391(11) . ?
N44 C174 1.417(10) . ?
C169 C170 1.391(13) . ?
C169 C172 1.573(15) . ?
C170 C171 1.305(13) . ?
C170 H86 0.9500 . ?
C171 C173 1.514(12) . ?
C172 H343 0.9800 . ?
C172 H344 0.9800 . ?
C172 H345 0.9800 . ?
C173 H346 0.9800 . ?
C173 H347 0.9800 . ?
C173 H348 0.9800 . ?
N45 C178 1.327(9) . ?
N45 C174 1.331(10) . ?
C174 C175 1.386(12) . ?
C175 C176 1.382(11) . ?
C175 H87 0.9500 . ?
C176 C177 1.337(10) . ?
C176 H88 0.9500 . ?
C177 C178 1.396(10) . ?
C177 H89 0.9500 . ?
C178 C179 1.441(10) . ?
C179 C181 1.402(10) . ?
C179 N46 1.410(9) . ?
N46 C180 1.309(9) . ?
C180 N47 1.368(9) . ?
C180 C182 1.447(10) . ?
N47 C181 1.358(10) . ?
C181 C188 1.488(10) . ?
C182 C187 1.358(11) . ?
C182 C183 1.430(11) . ?
C183 C184 1.366(12) . ?
C183 H90 0.9500 . ?
C184 C185 1.382(14) . ?
C184 H91 0.9500 . ?
C185 C186 1.398(13) . ?
C185 H92 0.9500 . ?
C186 C187 1.392(12) . ?
C186 H93 0.9500 . ?
C187 H94 0.9500 . ?
N48 C192 1.338(9) . ?
N48 C188 1.355(9) . ?
C188 C189 1.389(10) . ?
C189 C190 1.375(11) . ?
C189 H95 0.9500 . ?
C190 C191 1.388(11) . ?
C190 H96 0.9500 . ?
C191 C192 1.381(11) . ?
C191 H97 0.9500 . ?
C192 H98 0.9500 . ?
N49 C195 1.323(10) . ?
N49 N50 1.392(8) . ?
N50 C193 1.366(10) . ?
N50 C198 1.410(10) . ?
C193 C194 1.357(12) . ?
C193 C196 1.518(12) . ?
C194 C195 1.399(11) . ?
C194 H99 0.9500 . ?
C195 C197 1.544(11) . ?
C196 H349 0.9800 . ?
C196 H350 0.9800 . ?
C196 H351 0.9800 . ?
C197 H352 0.9800 . ?
C197 H353 0.9800 . ?
C197 H354 0.9800 . ?
N51 C198 1.314(10) . ?
N51 C202 1.358(10) . ?
C198 C199 1.349(11) . ?
C199 C200 1.384(12) . ?
C199 H100 0.9500 . ?
C200 C201 1.396(12) . ?
C200 H101 0.9500 . ?
C201 C202 1.371(11) . ?
C201 H102 0.9500 . ?
C202 C203 1.458(11) . ?
C203 N52 1.365(9) . ?
C203 C205 1.403(11) . ?
N52 C204 1.337(9) . ?
C204 N53 1.367(9) . ?
C204 C206 1.480(11) . ?
N53 C205 1.402(10) . ?
C205 C212 1.436(11) . ?
C206 C211 1.349(11) . ?
C206 C207 1.391(11) . ?
C207 C208 1.367(11) . ?
C207 H103 0.9500 . ?
C208 C209 1.417(13) . ?
C208 H104 0.9500 . ?
C209 C210 1.336(12) . ?
C209 H105 0.9500 . ?
C210 C211 1.391(12) . ?
C210 H106 0.9500 . ?
C211 H107 0.9500 . ?
N54 C212 1.354(10) . ?
N54 C216 1.387(11) . ?
C212 C213 1.365(11) . ?
C213 C214 1.350(12) . ?
C213 H108 0.9500 . ?
C214 C215 1.355(13) . ?
C214 H109 0.9500 . ?
C215 C216 1.400(13) . ?
C215 H110 0.9500 . ?
C216 H111 0.9500 . ?
N55 C219 1.322(10) . ?
N55 N56 1.349(9) . ?
N56 C217 1.368(10) . ?
N56 C222 1.401(10) . ?
C217 C218 1.360(13) . ?
C217 C220 1.485(12) . ?
C218 C219 1.389(12) . ?
C218 H112 0.9500 . ?
C219 C221 1.455(12) . ?
C220 H355 0.9800 . ?
C220 H356 0.9800 . ?
C220 H357 0.9800 . ?
C221 H358 0.9800 . ?
C221 H359 0.9800 . ?
C221 H360 0.9800 . ?
N57 C226 1.339(9) . ?
N57 C222 1.350(10) . ?
C222 C223 1.347(11) . ?
C223 C224 1.402(12) . ?
C223 H113 0.9500 . ?
C224 C225 1.352(11) . ?
C224 H114 0.9500 . ?
C225 C226 1.394(11) . ?
C225 H115 0.9500 . ?
C226 C227 1.440(11) . ?
C227 C229 1.370(10) . ?
C227 N58 1.398(9) . ?
N58 C228 1.336(10) . ?
C228 N59 1.330(9) . ?
C228 C230 1.467(11) . ?
N59 C229 1.388(9) . ?
C229 C236 1.465(10) . ?
C230 C231 1.374(12) . ?
C230 C235 1.383(12) . ?
C231 C232 1.382(12) . ?
C231 H116 0.9500 . ?
C232 C233 1.371(14) . ?
C232 H117 0.9500 . ?
C233 C234 1.381(15) . ?
C233 H118 0.9500 . ?
C234 C235 1.381(13) . ?
C234 H119 0.9500 . ?
C235 H120 0.9500 . ?
N60 C236 1.360(10) . ?
N60 C240 1.374(10) . ?
C236 C237 1.401(11) . ?
C237 C238 1.364(11) . ?
C237 H121 0.9500 . ?
C238 C239 1.317(12) . ?
C238 H122 0.9500 . ?
C239 C240 1.389(12) . ?
C239 H123 0.9500 . ?
C240 H124 0.9500 . ?
N61 C243 1.339(11) . ?
N61 N62 1.382(9) . ?
N62 C246 1.357(10) . ?
N62 C241 1.380(10) . ?
C241 C242 1.351(12) . ?
C241 C244 1.506(12) . ?
C242 C243 1.441(13) . ?
C242 H125 0.9500 . ?
C243 C245 1.506(13) . ?
C244 H361 0.9800 . ?
C244 H362 0.9800 . ?
C244 H363 0.9800 . ?
C245 H364 0.9800 . ?
C245 H365 0.9800 . ?
C245 H366 0.9800 . ?
N63 C246 1.358(10) . ?
N63 C250 1.380(10) . ?
C246 C247 1.379(11) . ?
C247 C248 1.379(12) . ?
C247 H126 0.9500 . ?
C248 C249 1.383(12) . ?
C248 H127 0.9500 . ?
C249 C250 1.391(11) . ?
C249 H128 0.9500 . ?
C250 C251 1.412(11) . ?
C251 C253 1.377(11) . ?
C251 N64 1.391(10) . ?
N64 C252 1.338(9) . ?
C252 N65 1.361(10) . ?
C252 C254 1.468(10) . ?
N65 C253 1.377(9) . ?
C253 C260 1.458(11) . ?
C254 C259 1.355(10) . ?
C254 C255 1.398(10) . ?
C255 C256 1.398(12) . ?
C255 H129 0.9500 . ?
C256 C257 1.386(12) . ?
C256 H130 0.9500 . ?
C257 C258 1.364(12) . ?
C257 H131 0.9500 . ?
C258 C259 1.379(11) . ?
C258 H132 0.9500 . ?
C259 H133 0.9500 . ?
N66 C264 1.327(10) . ?
N66 C260 1.385(9) . ?
C260 C261 1.361(11) . ?
C261 C262 1.390(12) . ?
C261 H134 0.9500 . ?
C262 C263 1.353(13) . ?
C262 H135 0.9500 . ?
C263 C264 1.371(12) . ?
C263 H136 0.9500 . ?
C264 H137 0.9500 . ?
N67 C267 1.277(12) . ?
N67 N68 1.401(12) . ?
N68 C270 1.390(13) . ?
N68 C265 1.404(12) . ?
C265 C266 1.315(16) . ?
C265 C268 1.554(18) . ?
C266 C267 1.383(14) . ?
C266 H138 0.9500 . ?
C267 C269 1.545(15) . ?
C268 H367 0.9800 . ?
C268 H368 0.9800 . ?
C268 H369 0.9800 . ?
C269 H370 0.9800 . ?
C269 H371 0.9800 . ?
C269 H372 0.9800 . ?
N69 C270 1.321(11) . ?
N69 C274 1.325(12) . ?
C270 C271 1.361(15) . ?
C271 C272 1.356(15) . ?
C271 H139 0.9500 . ?
C272 C273 1.445(14) . ?
C272 H140 0.9500 . ?
C273 C274 1.385(14) . ?
C273 H141 0.9500 . ?
C274 C275 1.436(12) . ?
C275 N70 1.385(11) . ?
C275 C277 1.406(11) . ?
N70 C276 1.345(10) . ?
C276 N71 1.345(11) . ?
C276 C278 1.440(13) . ?
N71 C277 1.369(11) . ?
C277 C284 1.432(12) . ?
C278 C279 1.377(13) . ?
C278 C283 1.414(14) . ?
C279 C280 1.330(15) . ?
C279 H142 0.9500 . ?
C280 C281 1.38(2) . ?
C280 H143 0.9500 . ?
C281 C282 1.37(2) . ?
C281 H144 0.9500 . ?
C282 C283 1.355(17) . ?
C282 H145 0.9500 . ?
C283 H146 0.9500 . ?
N72 C288 1.303(11) . ?
N72 C284 1.305(10) . ?
C284 C285 1.377(12) . ?
C285 C286 1.407(14) . ?
C285 H147 0.9500 . ?
C286 C287 1.346(14) . ?
C286 H148 0.9500 . ?
C287 C288 1.441(13) . ?
C287 H149 0.9500 . ?
C288 H150 0.9500 . ?
N73 C291 1.309(15) . ?
N73 N74 1.379(12) . ?
N74 C294 1.366(14) . ?
N74 C289 1.380(16) . ?
C289 C290 1.252(19) . ?
C289 C292 1.45(2) . ?
C290 C291 1.44(2) . ?
C290 H151 0.9500 . ?
C291 C293 1.51(2) . ?
C292 H373 0.9800 . ?
C292 H374 0.9800 . ?
C292 H375 0.9800 . ?
C293 H376 0.9800 . ?
C293 H377 0.9800 . ?
C293 H378 0.9800 . ?
N75 C294 1.287(13) . ?
N75 C298 1.313(13) . ?
C294 C295 1.373(16) . ?
C295 C296 1.452(17) . ?
C295 H152 0.9500 . ?
C296 C297 1.322(15) . ?
C296 H153 0.9500 . ?
C297 C298 1.432(16) . ?
C297 H154 0.9500 . ?
C298 C299 1.455(15) . ?
C299 N76 1.378(12) . ?
C299 C301 1.438(14) . ?
N76 C300 1.335(12) . ?
C300 N77 1.366(12) . ?
C300 C302 1.465(15) . ?
N77 C301 1.376(12) . ?
C301 C308 1.401(14) . ?
C302 C303 1.313(14) . ?
C302 C307 1.386(15) . ?
C303 C304 1.431(17) . ?
C303 H155 0.9500 . ?
C304 C305 1.336(19) . ?
C304 H156 0.9500 . ?
C305 C306 1.35(2) . ?
C305 H157 0.9500 . ?
C306 C307 1.40(2) . ?
C306 H158 0.9500 . ?
C307 H159 0.9500 . ?
N78 C308 1.328(12) . ?
N78 C312 1.376(13) . ?
C308 C309 1.412(14) . ?
C309 C310 1.387(15) . ?
C309 H160 0.9500 . ?
C310 C311 1.323(17) . ?
C310 H161 0.9500 . ?
C311 C312 1.376(17) . ?
C311 H162 0.9500 . ?
C312 H163 0.9500 . ?
N79 N80 1.380(12) . ?
N79 C315 1.392(13) . ?
N80 C313 1.368(14) . ?
N80 C318 1.375(13) . ?
C313 C314 1.341(16) . ?
C313 C316 1.500(17) . ?
C314 C315 1.370(17) . ?
C314 H164 0.9500 . ?
C315 C317 1.547(18) . ?
C316 H500 0.9800 . ?
C316 H501 0.9800 . ?
C316 H502 0.9800 . ?
C317 H382 0.9800 . ?
C317 H383 0.9800 . ?
C317 H384 0.9800 . ?
N81 C318 1.349(12) . ?
N81 C322 1.366(12) . ?
C318 C319 1.362(14) . ?
C319 C320 1.326(14) . ?
C319 H165 0.9500 . ?
C320 C321 1.386(14) . ?
C320 H166 0.9500 . ?
C321 C322 1.373(13) . ?
C321 H167 0.9500 . ?
C322 C323 1.479(14) . ?
C323 C325 1.308(12) . ?
C323 N82 1.388(11) . ?
N82 C324 1.290(12) . ?
C324 N83 1.427(12) . ?
C324 C326 1.454(12) . ?
N83 C325 1.416(12) . ?
C325 C332 1.440(12) . ?
C326 C327 1.3900 . ?
C326 C331 1.3900 . ?
C327 C328 1.3900 . ?
C327 H168 0.9500 . ?
C328 C329 1.3900 . ?
C329 C330 1.3900 . ?
C329 H170 0.9500 . ?
C330 C331 1.3900 . ?
C331 H172 0.9500 . ?
N84 C336 1.330(11) . ?
N84 C332 1.344(11) . ?
C332 C333 1.432(13) . ?
C333 C334 1.351(12) . ?
C333 H173 0.9500 . ?
C334 C335 1.407(14) . ?
C334 H174 0.9500 . ?
C335 C336 1.358(13) . ?
C335 H175 0.9500 . ?
C336 H176 0.9500 . ?
N85 C339 1.314(14) . ?
N85 N86 1.429(13) . ?
N86 C337 1.324(16) . ?
N86 C342 1.397(18) . ?
C337 C338 1.41(2) . ?
C337 C340 1.430(18) . ?
C338 C339 1.381(17) . ?
C338 H177 0.9500 . ?
C339 C341 1.448(17) . ?
C340 H385 0.9800 . ?
C340 H386 0.9800 . ?
C340 H387 0.9800 . ?
C341 H388 0.9800 . ?
C341 H389 0.9800 . ?
C341 H390 0.9800 . ?
N87 C346 1.319(14) . ?
N87 C342 1.354(16) . ?
C342 C343 1.438(18) . ?
C343 C344 1.37(2) . ?
C343 H178 0.9500 . ?
C344 C345 1.389(18) . ?
C344 H179 0.9500 . ?
C345 C346 1.390(15) . ?
C345 H180 0.9500 . ?
C346 C347 1.407(15) . ?
C347 C349 1.366(15) . ?
C347 N88 1.396(12) . ?
N88 C348 1.299(11) . ?
C348 N89 1.387(12) . ?
C348 C350 1.512(13) . ?
N89 C349 1.385(12) . ?
C349 C356 1.452(12) . ?
C350 C351 1.361(12) . ?
C350 C355 1.379(13) . ?
C351 C352 1.407(13) . ?
C351 H181 0.9500 . ?
C352 C353 1.346(15) . ?
C352 H182 0.9500 . ?
C353 C354 1.309(14) . ?
C353 H183 0.9500 . ?
C354 C355 1.359(14) . ?
C354 H184 0.9500 . ?
C355 H185 0.9500 . ?
N90 C356 1.3900 . ?
N90 C360 1.3900 . ?
C356 C357 1.3900 . ?
C357 C358 1.3900 . ?
C357 H186 0.9500 . ?
C358 C359 1.3900 . ?
C358 H187 0.9500 . ?
C359 C360 1.3900 . ?
C359 H188 0.9500 . ?
C360 H189 0.9500 . ?
N91 C363 1.356(14) . ?
N91 N92 1.346(14) . ?
N92 C361 1.355(12) . ?
N92 C366 1.378(13) . ?
C361 C362 1.354(14) . ?
C361 C364 1.584(16) . ?
C362 C363 1.375(15) . ?
C362 H190 0.9500 . ?
C363 C365 1.495(16) . ?
C364 H391 0.9800 . ?
C364 H392 0.9800 . ?
C364 H393 0.9800 . ?
C365 H457 0.9800 . ?
C365 H458 0.9800 . ?
C365 H459 0.9800 . ?
N93 C370 1.334(11) . ?
N93 C366 1.368(12) . ?
C366 C367 1.399(14) . ?
C367 C368 1.359(14) . ?
C367 H191 0.9500 . ?
C368 C369 1.401(13) . ?
C368 H192 0.9500 . ?
C369 C370 1.370(13) . ?
C369 H193 0.9500 . ?
C370 C371 1.409(18) . ?
N94 C372 1.360(15) . ?
N94 C371 1.414(16) . ?
N95 C373 1.387(13) . ?
N95 C372 1.408(13) . ?
C371 C373 1.398(15) . ?
C372 C374 1.354(15) . ?
C373 C380 1.466(15) . ?
C374 C375 1.3900 . ?
C374 C379 1.40(2) . ?
C375 C376 1.3900 . ?
C375 H463 0.9500 . ?
C376 C377 1.3900 . ?
C376 H464 0.9500 . ?
C377 C378 1.3900 . ?
C377 H465 0.9500 . ?
C378 C379 1.360(17) . ?
C378 H466 0.9500 . ?
C379 H198 0.9500 . ?
N96 C380 1.351(12) . ?
N96 C384 1.368(12) . ?
C380 C381 1.398(14) . ?
C381 C382 1.399(15) . ?
C381 H199 0.9500 . ?
C382 C383 1.443(15) . ?
C382 H200 0.9500 . ?
C383 C384 1.376(13) . ?
C383 H201 0.9500 . ?
C384 H202 0.9500 . ?
N97 C387 1.345(14) . ?
N97 N98 1.354(13) . ?
N98 C385 1.364(12) . ?
N98 C390 1.399(13) . ?
C385 C386 1.359(15) . ?
C385 C388 1.595(15) . ?
C386 C387 1.370(14) . ?
C386 H203 0.9500 . ?
C387 C389 1.470(15) . ?
C388 H467 0.9800 . ?
C388 H468 0.9800 . ?
C388 H469 0.9800 . ?
C389 H400 0.9800 . ?
C389 H401 0.9800 . ?
C389 H402 0.9800 . ?
N99 C394 1.353(13) . ?
N99 C390 1.391(12) . ?
C390 C391 1.397(13) . ?
C391 C392 1.328(14) . ?
C391 H204 0.9500 . ?
C392 C393 1.393(13) . ?
C392 H205 0.9500 . ?
C393 C394 1.367(13) . ?
C393 H206 0.9500 . ?
C394 C395 1.497(17) . ?
C395 N100 1.338(19) . ?
C395 C397 1.48(2) . ?
N100 C396 1.350(13) . ?
C396 N101 1.321(15) . ?
C396 C398 1.469(14) . ?
N101 C397 1.364(14) . ?
C397 C404 1.393(16) . ?
C398 C399 1.3900 . ?
C398 C403 1.3900 . ?
C399 C400 1.3900 . ?
C399 H207 0.9500 . ?
C400 C401 1.3900 . ?
C400 H208 0.9500 . ?
C401 C402 1.3900 . ?
C401 H209 0.9500 . ?
C402 C403 1.3900 . ?
C402 H210 0.9500 . ?
C403 H211 0.9500 . ?
N102 C404 1.3900 . ?
N102 C408 1.3900 . ?
C404 C405 1.3900 . ?
C405 C406 1.3900 . ?
C405 H212 0.9500 . ?
C406 C407 1.3900 . ?
C406 H213 0.9500 . ?
C407 C408 1.3900 . ?
C407 H214 0.9500 . ?
C408 H215 0.9500 . ?
N103 C411 1.357(14) . ?
N103 N104 1.394(12) . ?
N104 C414 1.400(14) . ?
N104 C409 1.435(17) . ?
C409 C410 1.37(2) . ?
C409 C412 1.52(2) . ?
C410 C411 1.41(2) . ?
C410 H217 0.9500 . ?
C411 C413 1.448(19) . ?
C412 H414 0.9800 . ?
C412 H415 0.9800 . ?
C412 H416 0.9800 . ?
C413 H417 0.9800 . ?
C413 H418 0.9800 . ?
C413 H419 0.9800 . ?
N105 C414 1.309(13) . ?
N105 C418 1.343(12) . ?
C414 C415 1.368(16) . ?
C415 C416 1.375(16) . ?
C415 H218 0.9500 . ?
C416 C417 1.348(15) . ?
C416 H219 0.9500 . ?
C417 C418 1.429(15) . ?
C417 H220 0.9500 . ?
C418 C419 1.413(14) . ?
N106 C420 1.330(11) . ?
N106 C419 1.405(12) . ?
N107 C420 1.353(11) . ?
N107 C421 1.409(12) . ?
C419 C421 1.378(13) . ?
C420 C422 1.480(13) . ?
C421 C428 1.468(13) . ?
C422 C423 1.375(13) . ?
C422 C427 1.382(13) . ?
C423 C424 1.416(14) . ?
C423 H221 0.9500 . ?
C424 C425 1.327(14) . ?
C424 H222 0.9500 . ?
C425 C426 1.392(15) . ?
C425 H223 0.9500 . ?
C426 C427 1.326(14) . ?
C426 H224 0.9500 . ?
C427 H225 0.9500 . ?
N108 C428 1.317(12) . ?
N108 C432 1.323(13) . ?
C428 C429 1.370(13) . ?
C429 C430 1.372(14) . ?
C429 H291 0.9500 . ?
C430 C431 1.410(15) . ?
C430 H292 0.9500 . ?
C431 C432 1.358(15) . ?
C431 H293 0.9500 . ?
C432 H494 0.9500 . ?
N109 C435 1.325(12) . ?
N109 N110 1.353(11) . ?
N110 C433 1.334(13) . ?
N110 C438 1.374(14) . ?
C433 C434 1.320(16) . ?
C433 C436 1.523(18) . ?
C434 C435 1.377(15) . ?
C434 H226 0.9500 . ?
C435 C437 1.566(15) . ?
C436 H420 0.9800 . ?
C436 H421 0.9800 . ?
C436 H422 0.9800 . ?
C437 H423 0.9800 . ?
C437 H424 0.9800 . ?
C437 H425 0.9800 . ?
N111 C438 1.340(12) . ?
N111 C442 1.347(12) . ?
C438 C439 1.342(17) . ?
C439 C440 1.437(18) . ?
C439 H227 0.9500 . ?
C440 C441 1.346(16) . ?
C440 H228 0.9500 . ?
C441 C442 1.386(15) . ?
C441 H229 0.9500 . ?
C442 C443 1.466(14) . ?
C443 N112 1.382(12) . ?
C443 C445 1.381(14) . ?
N112 C444 1.322(11) . ?
C444 N113 1.341(12) . ?
C444 C446 1.499(15) . ?
N113 C445 1.291(13) . ?
C445 C452 1.441(15) . ?
C446 C447 1.359(15) . ?
C446 C451 1.379(15) . ?
C447 C448 1.405(18) . ?
C447 H230 0.9500 . ?
C448 C449 1.31(2) . ?
C448 H231 0.9500 . ?
C449 C450 1.46(2) . ?
C449 H232 0.9500 . ?
C450 C451 1.385(16) . ?
C450 H233 0.9500 . ?
C451 H234 0.9500 . ?
N114 C452 1.364(13) . ?
N114 C456 1.380(14) . ?
C452 C453 1.454(16) . ?
C453 C454 1.419(17) . ?
C453 H235 0.9500 . ?
C454 C455 1.418(18) . ?
C454 H236 0.9500 . ?
C455 C456 1.473(19) . ?
C455 H237 0.9500 . ?
C456 H238 0.9500 . ?
N115 C459 1.36(2) . ?
N115 N116 1.420(19) . ?
N116 C457 1.42(2) . ?
N116 C462 1.47(2) . ?
C457 C458 1.40(3) . ?
C457 C460 1.53(3) . ?
C458 C459 1.41(3) . ?
C458 H239 0.9500 . ?
C459 C461 1.38(3) . ?
C460 H503 0.9800 . ?
C460 H504 0.9800 . ?
C460 H505 0.9800 . ?
C461 H429 0.9800 . ?
C461 H430 0.9800 . ?
C461 H431 0.9800 . ?
N117 C466 1.369(17) . ?
N117 C462 1.442(19) . ?
C462 C463 1.42(3) . ?
C463 C464 1.21(3) . ?
C463 H240 0.9500 . ?
C464 C465 1.54(4) . ?
C464 H241 0.9500 . ?
C465 C466 1.37(2) . ?
C465 H242 0.9500 . ?
C466 C467 1.483(18) . ?
C467 N118 1.365(15) . ?
C467 C469 1.374(15) . ?
N118 C468 1.323(16) . ?
C468 N119 1.279(14) . ?
C468 C470 1.445(16) . ?
N119 C469 1.343(14) . ?
C469 C476 1.394(15) . ?
C470 C471 1.3900 . ?
C470 C475 1.3900 . ?
C471 C472 1.3900 . ?
C471 H243 0.9500 . ?
C472 C473 1.3900 . ?
C472 H244 0.9500 . ?
C473 C474 1.3900 . ?
C473 H498 0.9500 . ?
C474 C475 1.3900 . ?
C474 H246 0.9500 . ?
C475 H499 0.9500 . ?
N120 C480 1.343(14) . ?
N120 C476 1.381(13) . ?
C476 C477 1.402(16) . ?
C477 C478 1.394(16) . ?
C477 H248 0.9500 . ?
C478 C479 1.371(16) . ?
C478 H249 0.9500 . ?
C479 C480 1.400(16) . ?
C479 H250 0.9500 . ?
C480 H251 0.9500 . ?
N121 C483 1.330(13) . ?
N121 N122 1.364(12) . ?
N122 C481 1.346(12) . ?
N122 C486 1.394(13) . ?
C481 C482 1.350(14) . ?
C481 C484 1.595(15) . ?
C482 C483 1.373(14) . ?
C482 H252 0.9500 . ?
C483 C485 1.473(14) . ?
C484 H506 0.9800 . ?
C484 H507 0.9800 . ?
C484 H508 0.9800 . ?
C485 H435 0.9800 . ?
C485 H436 0.9800 . ?
C485 H437 0.9800 . ?
N123 C486 1.378(12) . ?
N123 C490 1.388(12) . ?
C486 C487 1.420(13) . ?
C487 C488 1.381(14) . ?
C487 H253 0.9500 . ?
C488 C489 1.373(12) . ?
C488 H254 0.9500 . ?
C489 C490 1.390(12) . ?
C489 H255 0.9500 . ?
C490 C491 1.487(17) . ?
C491 C493 1.318(16) . ?
C491 N124 1.454(15) . ?
N124 C492 1.308(12) . ?
C492 N125 1.346(12) . ?
C492 C494 1.493(15) . ?
N125 C493 1.402(13) . ?
C493 C500 1.416(16) . ?
C494 C499 1.354(14) . ?
C494 C495 1.367(16) . ?
C495 C496 1.442(18) . ?
C495 H256 0.9500 . ?
C496 C497 1.315(18) . ?
C496 H257 0.9500 . ?
C497 C498 1.402(18) . ?
C497 H258 0.9500 . ?
C498 C499 1.381(15) . ?
C498 H259 0.9500 . ?
C499 H260 0.9500 . ?
N126 C500 1.298(14) . ?
N126 C504 1.380(15) . ?
C500 C501 1.409(16) . ?
C501 C502 1.46(2) . ?
C501 H261 0.9500 . ?
C502 C503 1.36(2) . ?
C502 H262 0.9500 . ?
C503 C504 1.378(17) . ?
C503 H263 0.9500 . ?
C504 H264 0.9500 . ?
N127 C507 1.350(12) . ?
N127 N128 1.359(6) . ?
N128 C510 1.361(9) . ?
N128 C505 1.359(6) . ?
C505 C506 1.360(6) . ?
C505 C508 1.603(14) . ?
C506 C507 1.346(14) . ?
C506 H456 0.9500 . ?
C507 C509 1.457(15) . ?
C508 H470 0.9800 . ?
C508 H471 0.9800 . ?
C508 H472 0.9800 . ?
C509 H441 0.9800 . ?
C509 H442 0.9800 . ?
C509 H443 0.9800 . ?
N129 C510 1.3900 . ?
N129 C514 1.3900 . ?
C510 C511 1.3900 . ?
C511 C512 1.3900 . ?
C511 H266 0.9500 . ?
C512 C513 1.3900 . ?
C512 H267 0.9500 . ?
C513 C514 1.3900 . ?
C513 H268 0.9500 . ?
C514 C515 1.379(10) . ?
C515 N130 1.368(5) . ?
C515 C517 1.368(5) . ?
N130 C516 1.368(5) . ?
C516 N131 1.368(5) . ?
C516 C518 1.420(11) . ?
N131 C517 1.368(5) . ?
C517 C524 1.439(12) . ?
C518 C519 1.3900 . ?
C518 C523 1.3900 . ?
C519 C520 1.3900 . ?
C519 H269 0.9500 . ?
C520 C521 1.3900 . ?
C520 H270 0.9500 . ?
C521 C522 1.3900 . ?
C521 H271 0.9500 . ?
C522 C523 1.3900 . ?
C522 H272 0.9500 . ?
C523 H273 0.9500 . ?
N132 C528 1.343(13) . ?
N132 C524 1.418(12) . ?
C524 C525 1.336(13) . ?
C525 C526 1.398(15) . ?
C525 H274 0.9500 . ?
C526 C527 1.393(15) . ?
C526 H275 0.9500 . ?
C527 C528 1.338(14) . ?
C527 H276 0.9500 . ?
C528 H277 0.9500 . ?
N133 C531 1.337(14) . ?
N133 N134 1.358(13) . ?
N134 C529 1.352(13) . ?
N134 C534 1.377(13) . ?
C529 C530 1.360(15) . ?
C529 C532 1.606(15) . ?
C530 C531 1.375(14) . ?
C530 H278 0.9500 . ?
C531 C533 1.480(15) . ?
C532 H444 0.9800 . ?
C532 H445 0.9800 . ?
C532 H446 0.9800 . ?
C533 H447 0.9800 . ?
C533 H448 0.9800 . ?
C533 H449 0.9800 . ?
N135 C538 1.347(12) . ?
N135 C534 1.354(12) . ?
C534 C535 1.396(14) . ?
C535 C536 1.359(15) . ?
C535 H279 0.9500 . ?
C536 C537 1.396(13) . ?
C536 H280 0.9500 . ?
C537 C538 1.371(13) . ?
C537 H281 0.9500 . ?
C538 C539 1.492(16) . ?
C539 C541 1.347(5) . ?
C539 N136 1.347(5) . ?
N136 C540 1.347(5) . ?
C540 N137 1.347(5) . ?
C540 C542 1.518(14) . ?
N137 C541 1.347(5) . ?
C541 C548 1.427(11) . ?
C542 C547 1.339(16) . ?
C542 C543 1.380(15) . ?
C543 C544 1.318(14) . ?
C543 H282 0.9500 . ?
C544 C545 1.377(16) . ?
C544 H283 0.9500 . ?
C545 C546 1.372(18) . ?
C545 H284 0.9500 . ?
C546 C547 1.353(17) . ?
C546 H285 0.9500 . ?
C547 H286 0.9500 . ?
N138 C548 1.3900 . ?
N138 C552 1.3900 . ?
C548 C549 1.3900 . ?
C549 C550 1.3900 . ?
C549 H287 0.9500 . ?
C550 C551 1.3900 . ?
C550 H288 0.9500 . ?
C551 C552 1.3900 . ?
C551 H289 0.9500 . ?
C552 H290 0.9500 . ?
N139 C555 1.340(11) . ?
N139 N140 1.384(10) . ?
N140 C553 1.344(10) . ?
N140 C558 1.388(10) . ?
C553 C554 1.342(13) . ?
C553 C556 1.577(14) . ?
C554 C555 1.377(13) . ?
C554 H294 0.9500 . ?
C555 C557 1.474(13) . ?
C556 H450 0.9800 . ?
C556 H451 0.9800 . ?
C556 H452 0.9800 . ?
C557 H453 0.9800 . ?
C557 H454 0.9800 . ?
C557 H455 0.9800 . ?
N141 C562 1.347(9) . ?
N141 C558 1.386(9) . ?
C558 C559 1.383(11) . ?
C559 C560 1.379(11) . ?
C559 H295 0.9500 . ?
C560 C561 1.392(10) . ?
C560 H296 0.9500 . ?
C561 C562 1.384(10) . ?
C561 H297 0.9500 . ?
C562 C563 1.459(13) . ?
C563 N142 1.362(13) . ?
C563 C565 1.393(12) . ?
N142 C564 1.329(11) . ?
C564 N143 1.348(12) . ?
C564 C566 1.499(12) . ?
N143 C565 1.327(11) . ?
C565 C572 1.476(13) . ?
C566 C567 1.3900 . ?
C566 C571 1.3900 . ?
C567 C568 1.3900 . ?
C567 H298 0.9500 . ?
C568 C569 1.3900 . ?
C568 H299 0.9500 . ?
C569 C570 1.3900 . ?
C569 H300 0.9500 . ?
C570 C571 1.3900 . ?
C570 H301 0.9500 . ?
C571 H302 0.9500 . ?
N144 C572 1.374(12) . ?
N144 C576 1.411(13) . ?
C572 C573 1.402(13) . ?
C573 C574 1.348(14) . ?
C573 H303 0.9500 . ?
C574 C575 1.466(16) . ?
C574 H304 0.9500 . ?
C575 C576 1.292(15) . ?
C575 H305 0.9500 . ?
C576 H306 0.9500 . ?
B1 F4 1.366(16) . ?
B1 F2 1.381(15) . ?
B1 F3 1.395(15) . ?
B1 F1 1.410(14) . ?
B2 F5 1.253(18) . ?
B2 F7 1.302(18) . ?
B2 F8 1.317(16) . ?
B2 F6 1.423(16) . ?
B3 F12 1.210(13) . ?
B3 F9 1.329(12) . ?
B3 F11 1.354(13) . ?
B3 F10 1.474(16) . ?
B4 F14 1.337(16) . ?
B4 F16 1.347(17) . ?
B4 F15 1.362(17) . ?
B4 F13 1.403(18) . ?
O2 C900 1.36(3) . ?
O3 C903 1.308(13) . ?
N146 C900 1.393(19) . ?
N146 C901 1.446(14) . ?
N146 C902 1.450(18) . ?
C900 H473 0.9500 . ?
C901 H474 0.9800 . ?
C901 H475 0.9800 . ?
C901 H476 0.9800 . ?
C902 H477 0.9800 . ?
C902 H478 0.9800 . ?
C902 H479 0.9800 . ?
N147 C903 1.274(13) . ?
N147 C904 1.454(13) . ?
N147 C905 1.507(13) . ?
C903 H480 0.9500 . ?
C904 H481 0.9800 . ?
C904 H482 0.9800 . ?
C904 H483 0.9800 . ?
C905 H491 0.9800 . ?
C905 H492 0.9800 . ?
C905 H493 0.9800 . ?

loop_
_geom_torsion_atom_site_label_1
_geom_torsion_atom_site_label_2
_geom_torsion_atom_site_label_3
_geom_torsion_atom_site_label_4
_geom_torsion
_geom_torsion_site_symmetry_1
_geom_torsion_site_symmetry_2
_geom_torsion_site_symmetry_3
_geom_torsion_site_symmetry_4
_geom_torsion_publ_flag
C3 N1 N2 C1 5.2(12) . . . . ?
Fe1 N1 N2 C1 -169.0(7) . . . . ?
C3 N1 N2 C6 178.8(10) . . . . ?
Fe1 N1 N2 C6 4.7(12) . . . . ?
C6 N2 C1 C2 -177.0(12) . . . . ?
N1 N2 C1 C2 -4.7(14) . . . . ?
C6 N2 C1 C4 4(2) . . . . ?
N1 N2 C1 C4 176.3(11) . . . . ?
N2 C1 C2 C3 2.3(16) . . . . ?
C4 C1 C2 C3 -178.8(13) . . . . ?
N2 N1 C3 C2 -3.7(14) . . . . ?
Fe1 N1 C3 C2 167.8(10) . . . . ?
N2 N1 C3 C5 177.3(11) . . . . ?
Fe1 N1 C3 C5 -11(2) . . . . ?
C1 C2 C3 N1 0.9(16) . . . . ?
C1 C2 C3 C5 179.8(13) . . . . ?
C10 N3 C6 N2 -178.6(9) . . . . ?
Fe1 N3 C6 N2 12.5(12) . . . . ?
C10 N3 C6 C7 -1.6(15) . . . . ?
Fe1 N3 C6 C7 -170.5(9) . . . . ?
C1 N2 C6 N3 161.1(11) . . . . ?
N1 N2 C6 N3 -10.7(13) . . . . ?
C1 N2 C6 C7 -16(2) . . . . ?
N1 N2 C6 C7 172.6(11) . . . . ?
N3 C6 C7 C8 4.3(18) . . . . ?
N2 C6 C7 C8 -179.2(12) . . . . ?
C6 C7 C8 C9 -5.0(19) . . . . ?
C7 C8 C9 C10 2.8(18) . . . . ?
C6 N3 C10 C9 -0.7(15) . . . . ?
Fe1 N3 C10 C9 168.2(8) . . . . ?
C6 N3 C10 C11 -178.3(8) . . . . ?
Fe1 N3 C10 C11 -9.4(10) . . . . ?
C8 C9 C10 N3 0.1(16) . . . . ?
C8 C9 C10 C11 177.1(10) . . . . ?
C12 N4 C11 C13 -1.0(9) . . . . ?
Fe1 N4 C11 C13 174.6(6) . . . . ?
C12 N4 C11 C10 178.1(7) . . . . ?
Fe1 N4 C11 C10 -6.3(9) . . . . ?
N3 C10 C11 C13 -171.3(10) . . . . ?
C9 C10 C11 C13 11.5(19) . . . . ?
N3 C10 C11 N4 9.8(11) . . . . ?
C9 C10 C11 N4 -167.4(10) . . . . ?
C13 N5 C12 N4 1.7(10) . . . . ?
Fe5 N5 C12 N4 -146.7(6) . . . . ?
C13 N5 C12 C14 -173.4(9) . . . . ?
Fe5 N5 C12 C14 38.2(14) . . . . ?
C11 N4 C12 N5 -0.4(9) . . . . ?
Fe1 N4 C12 N5 -173.9(6) . . . . ?
C11 N4 C12 C14 174.9(8) . . . . ?
Fe1 N4 C12 C14 1.4(14) . . . . ?
N4 C11 C13 N5 2.0(10) . . . . ?
C10 C11 C13 N5 -176.9(10) . . . . ?
N4 C11 C13 C20 -179.5(9) . . . . ?
C10 C11 C13 C20 1.6(19) . . . . ?
C12 N5 C13 C11 -2.2(10) . . . . ?
Fe5 N5 C13 C11 152.3(6) . . . . ?
C12 N5 C13 C20 179.0(8) . . . . ?
Fe5 N5 C13 C20 -26.5(10) . . . . ?
N5 C12 C14 C15 73.4(10) . . . . ?
N4 C12 C14 C15 -101.1(8) . . . . ?
N5 C12 C14 C19 -106.4(9) . . . . ?
N4 C12 C14 C19 79.0(9) . . . . ?
C19 C14 C15 C16 0.0 . . . . ?
C12 C14 C15 C16 -179.9(7) . . . . ?
C14 C15 C16 C17 0.0 . . . . ?
C15 C16 C17 C18 0.0 . . . . ?
C16 C17 C18 C19 0.0 . . . . ?
C17 C18 C19 C14 0.0 . . . . ?
C15 C14 C19 C18 0.0 . . . . ?
C12 C14 C19 C18 179.9(7) . . . . ?
C24 N6 C20 C21 -2.3(14) . . . . ?
Fe5 N6 C20 C21 167.6(8) . . . . ?
C24 N6 C20 C13 175.0(8) . . . . ?
Fe5 N6 C20 C13 -15.2(9) . . . . ?
C11 C13 C20 C21 26.8(17) . . . . ?
N5 C13 C20 C21 -154.8(9) . . . . ?
C11 C13 C20 N6 -150.6(10) . . . . ?
N5 C13 C20 N6 27.8(11) . . . . ?
N6 C20 C21 C22 -3.7(16) . . . . ?
C13 C20 C21 C22 179.4(9) . . . . ?
C20 C21 C22 C23 7.3(16) . . . . ?
C21 C22 C23 C24 -5.2(17) . . . . ?
C22 C23 C24 N6 -0.8(17) . . . . ?
C20 N6 C24 C23 4.5(14) . . . . ?
Fe5 N6 C24 C23 -163.6(8) . . . . ?
C27 N7 N8 C25 -2.4(10) . . . . ?
Fe6 N7 N8 C25 169.4(6) . . . . ?
C27 N7 N8 C30 -177.2(7) . . . . ?
Fe6 N7 N8 C30 -5.5(9) . . . . ?
N7 N8 C25 C26 4.7(11) . . . . ?
C30 N8 C25 C26 178.7(9) . . . . ?
N7 N8 C25 C28 179.2(8) . . . . ?
C30 N8 C25 C28 -6.7(15) . . . . ?
N8 C25 C26 C27 -5.0(12) . . . . ?
C28 C25 C26 C27 -179.4(9) . . . . ?
C25 C26 C27 N7 3.9(13) . . . . ?
C25 C26 C27 C29 -177.3(9) . . . . ?
N8 N7 C27 C26 -0.9(11) . . . . ?
Fe6 N7 C27 C26 -168.0(9) . . . . ?
N8 N7 C27 C29 -179.9(8) . . . . ?
Fe6 N7 C27 C29 13.0(17) . . . . ?
C34 N9 C30 C31 -0.9(13) . . . . ?
Fe6 N9 C30 C31 166.1(7) . . . . ?
C34 N9 C30 N8 -179.6(7) . . . . ?
Fe6 N9 C30 N8 -12.7(9) . . . . ?
C25 N8 C30 N9 -162.3(9) . . . . ?
N7 N8 C30 N9 11.5(10) . . . . ?
C25 N8 C30 C31 19.0(14) . . . . ?
N7 N8 C30 C31 -167.2(8) . . . . ?
N9 C30 C31 C32 0.1(13) . . . . ?
N8 C30 C31 C32 178.6(8) . . . . ?
C30 C31 C32 C33 1.4(13) . . . . ?
C31 C32 C33 C34 -2.2(13) . . . . ?
C30 N9 C34 C33 0.1(12) . . . . ?
Fe6 N9 C34 C33 -166.7(6) . . . . ?
C30 N9 C34 C35 180.0(7) . . . . ?
Fe6 N9 C34 C35 13.2(10) . . . . ?
C32 C33 C34 N9 1.4(13) . . . . ?
C32 C33 C34 C35 -178.5(9) . . . . ?
C36 N10 C35 C37 3.1(9) . . . . ?
Fe6 N10 C35 C37 -169.2(6) . . . . ?
C36 N10 C35 C34 -175.2(7) . . . . ?
Fe6 N10 C35 C34 12.5(9) . . . . ?
N9 C34 C35 C37 166.3(10) . . . . ?
C33 C34 C35 C37 -13.8(17) . . . . ?
N9 C34 C35 N10 -16.2(10) . . . . ?
C33 C34 C35 N10 163.7(8) . . . . ?
C35 N10 C36 N11 -2.6(10) . . . . ?
Fe6 N10 C36 N11 165.9(7) . . . . ?
C35 N10 C36 C38 173.1(9) . . . . ?
Fe6 N10 C36 C38 -18.4(16) . . . . ?
C37 N11 C36 N10 1.1(10) . . . . ?
Fe5 N11 C36 N10 153.8(6) . . . . ?
C37 N11 C36 C38 -174.8(8) . . . . ?
Fe5 N11 C36 C38 -22.2(13) . . . . ?
C36 N11 C37 C35 1.0(9) . . . . ?
Fe5 N11 C37 C35 -158.6(6) . . . . ?
C36 N11 C37 C44 177.9(7) . . . . ?
Fe5 N11 C37 C44 18.3(9) . . . . ?
N10 C35 C37 N11 -2.6(10) . . . . ?
C34 C35 C37 N11 175.0(10) . . . . ?
N10 C35 C37 C44 -178.8(9) . . . . ?
C34 C35 C37 C44 -1.2(18) . . . . ?
N10 C36 C38 C39 -62.5(13) . . . . ?
N11 C36 C38 C39 113.1(11) . . . . ?
N10 C36 C38 C43 123.6(10) . . . . ?
N11 C36 C38 C43 -60.8(13) . . . . ?
C43 C38 C39 C40 -1.3(18) . . . . ?
C36 C38 C39 C40 -175.2(10) . . . . ?
C38 C39 C40 C41 -1(2) . . . . ?
C39 C40 C41 C42 2(2) . . . . ?
C40 C41 C42 C43 -2(2) . . . . ?
C39 C38 C43 C42 1.5(16) . . . . ?
C36 C38 C43 C42 175.3(9) . . . . ?
C41 C42 C43 C38 0.2(18) . . . . ?
C48 N12 C44 C45 1.3(13) . . . . ?
Fe5 N12 C44 C45 -175.8(7) . . . . ?
C48 N12 C44 C37 179.7(8) . . . . ?
Fe5 N12 C44 C37 2.6(10) . . . . ?
N11 C37 C44 N12 -13.8(11) . . . . ?
C35 C37 C44 N12 162.2(9) . . . . ?
N11 C37 C44 C45 164.6(8) . . . . ?
C35 C37 C44 C45 -19.5(16) . . . . ?
N12 C44 C45 C46 -2.5(14) . . . . ?
C37 C44 C45 C46 179.3(9) . . . . ?
C44 C45 C46 C47 1.1(14) . . . . ?
C45 C46 C47 C48 1.3(15) . . . . ?
C44 N12 C48 C47 1.3(14) . . . . ?
Fe5 N12 C48 C47 178.2(7) . . . . ?
C46 C47 C48 N12 -2.6(15) . . . . ?
C51 N13 N14 C49 1.7(11) . . . . ?
Fe6 N13 N14 C49 175.8(7) . . . . ?
C51 N13 N14 C54 -175.2(9) . . . . ?
Fe6 N13 N14 C54 -1.1(10) . . . . ?
C54 N14 C49 C50 175.2(11) . . . . ?
N13 N14 C49 C50 -1.1(12) . . . . ?
C54 N14 C49 C52 1.2(19) . . . . ?
N13 N14 C49 C52 -175.2(10) . . . . ?
N14 C49 C50 C51 0.2(14) . . . . ?
C52 C49 C50 C51 174.2(11) . . . . ?
N14 N13 C51 C50 -1.4(11) . . . . ?
Fe6 N13 C51 C50 -172.4(9) . . . . ?
N14 N13 C51 C53 -179.5(9) . . . . ?
Fe6 N13 C51 C53 9.5(18) . . . . ?
C49 C50 C51 N13 0.8(14) . . . . ?
C49 C50 C51 C53 178.7(11) . . . . ?
C58 N15 C54 C55 0.4(16) . . . . ?
Fe6 N15 C54 C55 -179.6(9) . . . . ?
C58 N15 C54 N14 179.0(9) . . . . ?
Fe6 N15 C54 N14 -1.0(12) . . . . ?
C49 N14 C54 N15 -174.8(10) . . . . ?
N13 N14 C54 N15 1.4(13) . . . . ?
C49 N14 C54 C55 3.7(19) . . . . ?
N13 N14 C54 C55 179.9(10) . . . . ?
N15 C54 C55 C56 2.1(18) . . . . ?
N14 C54 C55 C56 -176.2(11) . . . . ?
C54 C55 C56 C57 -1(2) . . . . ?
C55 C56 C57 C58 -3(2) . . . . ?
C54 N15 C58 C57 -4.4(15) . . . . ?
Fe6 N15 C58 C57 175.6(8) . . . . ?
C54 N15 C58 C59 179.5(9) . . . . ?
Fe6 N15 C58 C59 -0.5(11) . . . . ?
C56 C57 C58 N15 5.3(17) . . . . ?
C56 C57 C58 C59 -179.2(11) . . . . ?
N15 C58 C59 C61 177.7(11) . . . . ?
C57 C58 C59 C61 1.9(19) . . . . ?
N15 C58 C59 N16 4.3(12) . . . . ?
C57 C58 C59 N16 -171.5(10) . . . . ?
C61 C59 N16 C60 -1.4(10) . . . . ?
C58 C59 N16 C60 173.8(7) . . . . ?
C61 C59 N16 Fe6 178.7(6) . . . . ?
C58 C59 N16 Fe6 -6.1(9) . . . . ?
C59 N16 C60 N17 0.6(9) . . . . ?
Fe6 N16 C60 N17 -179.5(6) . . . . ?
C59 N16 C60 C62 174.6(8) . . . . ?
Fe6 N16 C60 C62 -5.5(14) . . . . ?
N16 C60 N17 C61 0.4(10) . . . . ?
C62 C60 N17 C61 -173.5(8) . . . . ?
N16 C60 N17 Fe7 -154.0(6) . . . . ?
C62 C60 N17 Fe7 32.1(13) . . . . ?
N16 C59 C61 N17 1.7(10) . . . . ?
C58 C59 C61 N17 -171.9(10) . . . . ?
N16 C59 C61 C68 -177.5(10) . . . . ?
C58 C59 C61 C68 9(2) . . . . ?
C60 N17 C61 C59 -1.2(10) . . . . ?
Fe7 N17 C61 C59 160.4(6) . . . . ?
C60 N17 C61 C68 178.1(8) . . . . ?
Fe7 N17 C61 C68 -20.3(10) . . . . ?
N17 C60 C62 C63 97.9(11) . . . . ?
N16 C60 C62 C63 -75.3(11) . . . . ?
N17 C60 C62 C67 -88.2(11) . . . . ?
N16 C60 C62 C67 98.6(10) . . . . ?
C60 C62 C63 C64 172.3(8) . . . . ?
C67 C62 C63 C64 -1.9(12) . . . . ?
C62 C63 C64 C65 1.2(13) . . . . ?
C63 C64 C65 C66 2.1(13) . . . . ?
C64 C65 C66 C67 -4.4(13) . . . . ?
C65 C66 C67 C62 3.7(14) . . . . ?
C63 C62 C67 C66 -0.5(12) . . . . ?
C60 C62 C67 C66 -174.8(8) . . . . ?
C72 N18 C68 C69 -7.2(13) . . . . ?
Fe7 N18 C68 C69 158.3(7) . . . . ?
C72 N18 C68 C61 177.5(8) . . . . ?
Fe7 N18 C68 C61 -17.1(10) . . . . ?
C59 C61 C68 N18 -155.5(11) . . . . ?
N17 C61 C68 N18 25.4(12) . . . . ?
C59 C61 C68 C69 29.3(17) . . . . ?
N17 C61 C68 C69 -149.9(9) . . . . ?
N18 C68 C69 C70 9.2(15) . . . . ?
C61 C68 C69 C70 -175.9(10) . . . . ?
C68 C69 C70 C71 -5.1(17) . . . . ?
C69 C70 C71 C72 -0.2(17) . . . . ?
C68 N18 C72 C71 1.8(13) . . . . ?
Fe7 N18 C72 C71 -161.3(7) . . . . ?
C70 C71 C72 N18 2.0(16) . . . . ?
C75 N19 N20 C78 -178.6(8) . . . . ?
Fe8 N19 N20 C78 6.7(10) . . . . ?
C75 N19 N20 C73 -2.0(11) . . . . ?
Fe8 N19 N20 C73 -176.8(7) . . . . ?
C78 N20 C73 C74 177.2(10) . . . . ?
N19 N20 C73 C74 1.4(12) . . . . ?
C78 N20 C73 C76 -8(2) . . . . ?
N19 N20 C73 C76 176.7(13) . . . . ?
N20 C73 C74 C75 -0.2(14) . . . . ?
C76 C73 C74 C75 -174.9(16) . . . . ?
C73 C74 C75 N19 -1.0(14) . . . . ?
C73 C74 C75 C77 177.2(12) . . . . ?
N20 N19 C75 C74 1.8(11) . . . . ?
Fe8 N19 C75 C74 173.9(8) . . . . ?
N20 N19 C75 C77 -176.6(10) . . . . ?
Fe8 N19 C75 C77 -4.4(18) . . . . ?
C82 N21 C78 N20 178.5(8) . . . . ?
Fe8 N21 C78 N20 -5.9(11) . . . . ?
C82 N21 C78 C79 -0.9(14) . . . . ?
Fe8 N21 C78 C79 174.7(7) . . . . ?
N19 N20 C78 N21 -0.8(12) . . . . ?
C73 N20 C78 N21 -176.4(10) . . . . ?
N19 N20 C78 C79 178.5(9) . . . . ?
C73 N20 C78 C79 2.9(17) . . . . ?
N21 C78 C79 C80 -2.3(14) . . . . ?
N20 C78 C79 C80 178.4(9) . . . . ?
C78 C79 C80 C81 4.8(14) . . . . ?
C79 C80 C81 C82 -4.2(14) . . . . ?
C78 N21 C82 C81 1.5(13) . . . . ?
Fe8 N21 C82 C81 -174.0(6) . . . . ?
C78 N21 C82 C83 179.2(8) . . . . ?
Fe8 N21 C82 C83 3.6(10) . . . . ?
C80 C81 C82 N21 1.0(13) . . . . ?
C80 C81 C82 C83 -176.2(9) . . . . ?
N21 C82 C83 C85 172.4(9) . . . . ?
C81 C82 C83 C85 -10.3(17) . . . . ?
N21 C82 C83 N22 -9.5(10) . . . . ?
C81 C82 C83 N22 167.8(8) . . . . ?
C85 C83 N22 C84 3.6(9) . . . . ?
C82 C83 N22 C84 -175.1(8) . . . . ?
C85 C83 N22 Fe8 -170.5(5) . . . . ?
C82 C83 N22 Fe8 10.9(9) . . . . ?
C83 N22 C84 N23 -3.2(10) . . . . ?
Fe8 N22 C84 N23 168.0(7) . . . . ?
C83 N22 C84 C86 176.9(9) . . . . ?
Fe8 N22 C84 C86 -11.9(16) . . . . ?
N22 C84 N23 C85 1.6(10) . . . . ?
C86 C84 N23 C85 -178.5(8) . . . . ?
N22 C84 N23 Fe7 149.5(7) . . . . ?
C86 C84 N23 Fe7 -30.6(14) . . . . ?
N22 C83 C85 N23 -2.7(9) . . . . ?
C82 C83 C85 N23 175.5(9) . . . . ?
N22 C83 C85 C92 -178.6(8) . . . . ?
C82 C83 C85 C92 -0.4(17) . . . . ?
C84 N23 C85 C83 0.8(9) . . . . ?
Fe7 N23 C85 C83 -154.7(5) . . . . ?
C84 N23 C85 C92 177.5(7) . . . . ?
Fe7 N23 C85 C92 22.0(9) . . . . ?
N22 C84 C86 C87 -59.9(13) . . . . ?
N23 C84 C86 C87 120.3(11) . . . . ?
N22 C84 C86 C91 128.5(11) . . . . ?
N23 C84 C86 C91 -51.3(14) . . . . ?
C91 C86 C87 C88 -3.7(17) . . . . ?
C84 C86 C87 C88 -175.9(11) . . . . ?
C86 C87 C88 C89 4(2) . . . . ?
C87 C88 C89 C90 -4(2) . . . . ?
C88 C89 C90 C91 4(2) . . . . ?
C89 C90 C91 C86 -3.9(19) . . . . ?
C87 C86 C91 C90 3.6(16) . . . . ?
C84 C86 C91 C90 175.1(10) . . . . ?
C96 N24 C92 C93 1.0(11) . . . . ?
Fe7 N24 C92 C93 -174.4(6) . . . . ?
C96 N24 C92 C85 178.1(7) . . . . ?
Fe7 N24 C92 C85 2.8(9) . . . . ?
C83 C85 C92 N24 159.0(9) . . . . ?
N23 C85 C92 N24 -16.6(10) . . . . ?
C83 C85 C92 C93 -24.0(15) . . . . ?
N23 C85 C92 C93 160.4(8) . . . . ?
N24 C92 C93 C94 -2.5(12) . . . . ?
C85 C92 C93 C94 -179.4(8) . . . . ?
C92 C93 C94 C95 -0.7(13) . . . . ?
C93 C94 C95 C96 5.2(13) . . . . ?
C92 N24 C96 C95 3.9(12) . . . . ?
Fe7 N24 C96 C95 178.7(6) . . . . ?
C94 C95 C96 N24 -7.0(13) . . . . ?
C99 N25 N26 C102 -170.9(10) . . . . ?
Fe8 N25 N26 C102 7.4(12) . . . . ?
C99 N25 N26 C97 -3.1(12) . . . . ?
Fe8 N25 N26 C97 175.2(7) . . . . ?
N25 N26 C97 C98 2.4(13) . . . . ?
C102 N26 C97 C98 168.1(11) . . . . ?
N25 N26 C97 C100 -175.3(12) . . . . ?
C102 N26 C97 C100 -10(2) . . . . ?
N26 C97 C98 C99 -0.8(14) . . . . ?
C100 C97 C98 C99 176.7(14) . . . . ?
N26 N25 C99 C98 2.6(13) . . . . ?
Fe8 N25 C99 C98 -174.9(9) . . . . ?
N26 N25 C99 C101 179.2(11) . . . . ?
Fe8 N25 C99 C101 2(2) . . . . ?
C97 C98 C99 N25 -1.1(14) . . . . ?
C97 C98 C99 C101 -177.6(12) . . . . ?
N19 Fe8 N27 C102 -86.6(8) . . . . ?
N25 Fe8 N27 C102 4.2(8) . . . . ?
N28 Fe8 N27 C102 -179.7(8) . . . . ?
N22 Fe8 N27 C102 93.8(8) . . . . ?
N19 Fe8 N27 C106 93.0(8) . . . . ?
N25 Fe8 N27 C106 -176.3(8) . . . . ?
N28 Fe8 N27 C106 -0.1(7) . . . . ?
N22 Fe8 N27 C106 -86.7(8) . . . . ?
C106 N27 C102 N26 179.1(9) . . . . ?
Fe8 N27 C102 N26 -1.3(12) . . . . ?
C106 N27 C102 C103 -3.1(15) . . . . ?
Fe8 N27 C102 C103 176.5(8) . . . . ?
N25 N26 C102 N27 -4.2(13) . . . . ?
C97 N26 C102 N27 -169.0(10) . . . . ?
N25 N26 C102 C103 178.3(11) . . . . ?
C97 N26 C102 C103 14(2) . . . . ?
N27 C102 C103 C104 2.7(18) . . . . ?
N26 C102 C103 C104 179.9(12) . . . . ?
C102 C103 C104 C105 1(2) . . . . ?
C103 C104 C105 C106 -4(2) . . . . ?
C102 N27 C106 C105 0.0(15) . . . . ?
Fe8 N27 C106 C105 -179.6(8) . . . . ?
C102 N27 C106 C107 176.7(8) . . . . ?
Fe8 N27 C106 C107 -2.9(11) . . . . ?
C104 C105 C106 N27 3.4(17) . . . . ?
C104 C105 C106 C107 -172.6(11) . . . . ?
N27 C106 C107 N28 5.6(12) . . . . ?
C105 C106 C107 N28 -178.0(10) . . . . ?
N27 C106 C107 C109 176.8(11) . . . . ?
C105 C106 C107 C109 -7(2) . . . . ?
C109 C107 N28 C108 -0.8(10) . . . . ?
C106 C107 N28 C108 172.8(8) . . . . ?
C109 C107 N28 Fe8 -179.5(6) . . . . ?
C106 C107 N28 Fe8 -5.9(10) . . . . ?
C107 N28 C108 N29 -1.6(10) . . . . ?
Fe8 N28 C108 N29 176.5(7) . . . . ?
C107 N28 C108 C110 -179.3(8) . . . . ?
Fe8 N28 C108 C110 -1.2(14) . . . . ?
N28 C108 N29 C109 3.2(10) . . . . ?
C110 C108 N29 C109 -179.2(8) . . . . ?
N28 C108 N29 Fe5 -158.2(7) . . . . ?
C110 C108 N29 Fe5 19.3(15) . . . . ?
N28 C107 C109 N29 2.8(11) . . . . ?
C106 C107 C109 N29 -168.8(10) . . . . ?
N28 C107 C109 C116 -172.2(10) . . . . ?
C106 C107 C109 C116 16(2) . . . . ?
C108 N29 C109 C107 -3.5(10) . . . . ?
Fe5 N29 C109 C107 163.5(6) . . . . ?
C108 N29 C109 C116 172.6(8) . . . . ?
Fe5 N29 C109 C116 -20.3(10) . . . . ?
N28 C108 C110 C111 -71.9(11) . . . . ?
N29 C108 C110 C111 110.7(10) . . . . ?
N28 C108 C110 C115 110.7(10) . . . . ?
N29 C108 C110 C115 -66.7(11) . . . . ?
C115 C110 C111 C112 1.2(12) . . . . ?
C108 C110 C111 C112 -176.2(8) . . . . ?
C110 C111 C112 C113 -3.7(14) . . . . ?
C111 C112 C113 C114 2.3(15) . . . . ?
C112 C113 C114 C115 1.6(15) . . . . ?
C113 C114 C115 C110 -4.0(14) . . . . ?
C111 C110 C115 C114 2.5(13) . . . . ?
C108 C110 C115 C114 180.0(8) . . . . ?
C120 N30 C116 C117 -3.5(15) . . . . ?
Fe5 N30 C116 C117 156.7(8) . . . . ?
C120 N30 C116 C109 178.2(9) . . . . ?
Fe5 N30 C116 C109 -21.6(10) . . . . ?
C107 C109 C116 N30 -157.3(11) . . . . ?
N29 C109 C116 N30 27.9(12) . . . . ?
C107 C109 C116 C117 24.4(18) . . . . ?
N29 C109 C116 C117 -150.3(10) . . . . ?
N30 C116 C117 C118 7.7(16) . . . . ?
C109 C116 C117 C118 -174.2(10) . . . . ?
C116 C117 C118 C119 -6.4(19) . . . . ?
C117 C118 C119 C120 1.4(19) . . . . ?
C116 N30 C120 C119 -1.8(15) . . . . ?
Fe5 N30 C120 C119 -160.6(8) . . . . ?
C118 C119 C120 N30 2.8(17) . . . . ?
C123 N31 N32 C121 0.9(10) . . . . ?
Fe2 N31 N32 C121 -159.2(6) . . . . ?
C123 N31 N32 C126 176.1(7) . . . . ?
Fe2 N31 N32 C126 16.1(8) . . . . ?
C126 N32 C121 C122 -175.9(9) . . . . ?
N31 N32 C121 C122 -1.5(11) . . . . ?
C126 N32 C121 C124 1.0(17) . . . . ?
N31 N32 C121 C124 175.4(10) . . . . ?
N32 C121 C122 C123 1.5(12) . . . . ?
C124 C121 C122 C123 -175.3(11) . . . . ?
N32 N31 C123 C122 0.1(10) . . . . ?
Fe2 N31 C123 C122 152.7(8) . . . . ?
N32 N31 C123 C125 -179.4(8) . . . . ?
Fe2 N31 C123 C125 -26.8(15) . . . . ?
C121 C122 C123 N31 -1.0(12) . . . . ?
C121 C122 C123 C125 178.5(9) . . . . ?
C130 N33 C126 C127 3.7(12) . . . . ?
Fe2 N33 C126 C127 176.8(6) . . . . ?
C130 N33 C126 N32 -176.7(7) . . . . ?
Fe2 N33 C126 N32 -3.6(9) . . . . ?
C121 N32 C126 N33 165.1(9) . . . . ?
N31 N32 C126 N33 -8.9(10) . . . . ?
C121 N32 C126 C127 -15.3(15) . . . . ?
N31 N32 C126 C127 170.8(8) . . . . ?
N33 C126 C127 C128 -4.9(13) . . . . ?
N32 C126 C127 C128 175.5(8) . . . . ?
C126 C127 C128 C129 3.5(13) . . . . ?
C127 C128 C129 C130 -0.8(13) . . . . ?
C126 N33 C130 C129 -0.9(11) . . . . ?
Fe2 N33 C130 C129 -174.0(6) . . . . ?
C126 N33 C130 C131 175.2(7) . . . . ?
Fe2 N33 C130 C131 2.1(8) . . . . ?
C128 C129 C130 N33 -0.5(12) . . . . ?
C128 C129 C130 C131 -175.8(8) . . . . ?
N33 C130 C131 N34 -12.7(9) . . . . ?
C129 C130 C131 N34 163.0(8) . . . . ?
N33 C130 C131 C133 170.8(7) . . . . ?
C129 C130 C131 C133 -13.6(13) . . . . ?
C133 C131 N34 C132 0.4(8) . . . . ?
C130 C131 N34 C132 -176.8(7) . . . . ?
C133 C131 N34 Fe2 -165.9(5) . . . . ?
C130 C131 N34 Fe2 16.9(8) . . . . ?
C131 N34 C132 N35 2.1(9) . . . . ?
Fe2 N34 C132 N35 161.9(6) . . . . ?
C131 N34 C132 C134 -177.2(8) . . . . ?
Fe2 N34 C132 C134 -17.4(13) . . . . ?
N34 C132 N35 C133 -3.8(9) . . . . ?
C134 C132 N35 C133 175.5(8) . . . . ?
N34 C132 N35 Fe7 147.0(6) . . . . ?
C134 C132 N35 Fe7 -33.7(12) . . . . ?
C132 N35 C133 C131 3.7(8) . . . . ?
Fe7 N35 C133 C131 -155.0(5) . . . . ?
C132 N35 C133 C140 -175.5(7) . . . . ?
Fe7 N35 C133 C140 25.8(9) . . . . ?
N34 C131 C133 N35 -2.6(8) . . . . ?
C130 C131 C133 N35 174.1(7) . . . . ?
N34 C131 C133 C140 176.4(8) . . . . ?
C130 C131 C133 C140 -6.9(15) . . . . ?
N34 C132 C134 C135 138.5(9) . . . . ?
N35 C132 C134 C135 -40.7(13) . . . . ?
N34 C132 C134 C139 -36.5(12) . . . . ?
N35 C132 C134 C139 144.2(8) . . . . ?
C132 C134 C135 C136 -174.6(9) . . . . ?
C139 C134 C135 C136 0.5(14) . . . . ?
C134 C135 C136 C137 2(2) . . . . ?
C135 C136 C137 C138 -4(2) . . . . ?
C136 C137 C138 C139 4(2) . . . . ?
C137 C138 C139 C134 -0.8(17) . . . . ?
C135 C134 C139 C138 -1.2(13) . . . . ?
C132 C134 C139 C138 174.1(9) . . . . ?
C144 N36 C140 C141 5.3(12) . . . . ?
Fe7 N36 C140 C141 -164.3(6) . . . . ?
C144 N36 C140 C133 -178.4(8) . . . . ?
Fe7 N36 C140 C133 12.0(9) . . . . ?
N35 C133 C140 N36 -26.3(11) . . . . ?
C131 C133 C140 N36 154.8(9) . . . . ?
N35 C133 C140 C141 149.7(8) . . . . ?
C131 C133 C140 C141 -29.1(15) . . . . ?
N36 C140 C141 C142 -5.4(13) . . . . ?
C133 C140 C141 C142 178.7(9) . . . . ?
C140 C141 C142 C143 2.0(14) . . . . ?
C141 C142 C143 C144 1.4(14) . . . . ?
C140 N36 C144 C143 -2.0(13) . . . . ?
Fe7 N36 C144 C143 166.0(7) . . . . ?
C142 C143 C144 N36 -1.4(14) . . . . ?
C147 N37 N38 C145 -2.8(11) . . . . ?
Fe2 N37 N38 C145 -178.7(7) . . . . ?
C147 N37 N38 C150 178.1(8) . . . . ?
Fe2 N37 N38 C150 2.3(10) . . . . ?
N37 N38 C145 C146 1.4(14) . . . . ?
C150 N38 C145 C146 -179.7(10) . . . . ?
N37 N38 C145 C148 -171.6(13) . . . . ?
C150 N38 C145 C148 7(2) . . . . ?
N38 C145 C146 C147 0.7(14) . . . . ?
C148 C145 C146 C147 173.3(14) . . . . ?
N38 N37 C147 C146 3.2(12) . . . . ?
Fe2 N37 C147 C146 177.5(8) . . . . ?
N38 N37 C147 C149 176.4(9) . . . . ?
Fe2 N37 C147 C149 -9.3(17) . . . . ?
C145 C146 C147 N37 -2.5(15) . . . . ?
C145 C146 C147 C149 -175.1(12) . . . . ?
C154 N39 C150 C151 0.4(14) . . . . ?
Fe2 N39 C150 C151 165.1(8) . . . . ?
C154 N39 C150 N38 -178.6(7) . . . . ?
Fe2 N39 C150 N38 -13.9(10) . . . . ?
N37 N38 C150 N39 6.8(11) . . . . ?
C145 N38 C150 N39 -172.0(10) . . . . ?
N37 N38 C150 C151 -172.1(10) . . . . ?
C145 N38 C150 C151 9.1(17) . . . . ?
N39 C150 C151 C152 -2.0(18) . . . . ?
N38 C150 C151 C152 176.8(11) . . . . ?
C150 C151 C152 C153 0(2) . . . . ?
C151 C152 C153 C154 3.5(18) . . . . ?
C152 C153 C154 N39 -5.1(14) . . . . ?
C152 C153 C154 C155 178.7(10) . . . . ?
C150 N39 C154 C153 3.4(12) . . . . ?
Fe2 N39 C154 C153 -162.2(7) . . . . ?
C150 N39 C154 C155 -179.9(7) . . . . ?
Fe2 N39 C154 C155 14.6(9) . . . . ?
C153 C154 C155 N40 156.6(9) . . . . ?
N39 C154 C155 N40 -19.9(10) . . . . ?
C153 C154 C155 C157 -28.6(16) . . . . ?
N39 C154 C155 C157 154.9(9) . . . . ?
C157 C155 N40 C156 0.9(9) . . . . ?
C154 C155 N40 C156 177.0(7) . . . . ?
C157 C155 N40 Fe2 -159.7(5) . . . . ?
C154 C155 N40 Fe2 16.5(9) . . . . ?
C155 N40 C156 N41 0.4(9) . . . . ?
Fe2 N40 C156 N41 156.0(5) . . . . ?
C155 N40 C156 C158 -179.0(7) . . . . ?
Fe2 N40 C156 C158 -23.4(11) . . . . ?
N40 C156 N41 C157 -1.5(8) . . . . ?
C158 C156 N41 C157 177.9(7) . . . . ?
N40 C156 N41 Fe9 165.7(5) . . . . ?
C158 C156 N41 Fe9 -15.0(13) . . . . ?
N40 C155 C157 N41 -1.7(9) . . . . ?
C154 C155 C157 N41 -176.8(9) . . . . ?
N40 C155 C157 C164 179.5(8) . . . . ?
C154 C155 C157 C164 4.4(17) . . . . ?
C156 N41 C157 C155 1.9(8) . . . . ?
Fe9 N41 C157 C155 -168.6(5) . . . . ?
C156 N41 C157 C164 -179.1(7) . . . . ?
Fe9 N41 C157 C164 10.4(9) . . . . ?
N41 C156 C158 C163 -53.8(11) . . . . ?
N40 C156 C158 C163 125.5(8) . . . . ?
N41 C156 C158 C159 129.1(8) . . . . ?
N40 C156 C158 C159 -51.6(10) . . . . ?
C163 C158 C159 C160 -3.2(11) . . . . ?
C156 C158 C159 C160 174.1(7) . . . . ?
C158 C159 C160 C161 2.8(13) . . . . ?
C159 C160 C161 C162 -1.4(14) . . . . ?
C160 C161 C162 C163 0.4(14) . . . . ?
C161 C162 C163 C158 -0.9(13) . . . . ?
C159 C158 C163 C162 2.2(11) . . . . ?
C156 C158 C163 C162 -175.0(8) . . . . ?
C168 N42 C164 C165 7.4(12) . . . . ?
Fe9 N42 C164 C165 -158.7(7) . . . . ?
C168 N42 C164 C157 -176.4(7) . . . . ?
Fe9 N42 C164 C157 17.6(9) . . . . ?
C155 C157 C164 N42 159.8(9) . . . . ?
N41 C157 C164 N42 -18.9(10) . . . . ?
C155 C157 C164 C165 -24.1(15) . . . . ?
N41 C157 C164 C165 157.2(9) . . . . ?
N42 C164 C165 C166 -10.6(14) . . . . ?
C157 C164 C165 C166 173.6(9) . . . . ?
C164 C165 C166 C167 6.3(15) . . . . ?
C165 C166 C167 C168 0.7(14) . . . . ?
C164 N42 C168 C167 -0.1(12) . . . . ?
Fe9 N42 C168 C167 164.1(6) . . . . ?
C166 C167 C168 N42 -3.8(13) . . . . ?
C171 N43 N44 C169 -3.2(10) . . . . ?
Fe10 N43 N44 C169 -174.8(6) . . . . ?
C171 N43 N44 C174 -178.3(7) . . . . ?
Fe10 N43 N44 C174 10.1(8) . . . . ?
N43 N44 C169 C170 3.4(11) . . . . ?
C174 N44 C169 C170 177.7(9) . . . . ?
N43 N44 C169 C172 174.6(11) . . . . ?
C174 N44 C169 C172 -11.1(18) . . . . ?
N44 C169 C170 C171 -2.3(13) . . . . ?
C172 C169 C170 C171 -172.7(13) . . . . ?
C169 C170 C171 N43 0.4(13) . . . . ?
C169 C170 C171 C173 -177.5(10) . . . . ?
N44 N43 C171 C170 1.7(10) . . . . ?
Fe10 N43 C171 C170 168.0(9) . . . . ?
N44 N43 C171 C173 179.8(8) . . . . ?
Fe10 N43 C171 C173 -13.9(15) . . . . ?
N43 Fe10 N45 C178 -177.2(6) . . . . ?
N49 Fe10 N45 C178 92.4(6) . . . . ?
N52 Fe10 N45 C178 -85.6(6) . . . . ?
N46 Fe10 N45 C178 1.6(6) . . . . ?
N43 Fe10 N45 C174 9.2(6) . . . . ?
N49 Fe10 N45 C174 -81.2(6) . . . . ?
N52 Fe10 N45 C174 100.8(6) . . . . ?
N46 Fe10 N45 C174 -172.0(6) . . . . ?
C178 N45 C174 C175 -1.1(12) . . . . ?
Fe10 N45 C174 C175 172.6(6) . . . . ?
C178 N45 C174 N44 -179.6(7) . . . . ?
Fe10 N45 C174 N44 -5.9(9) . . . . ?
N43 N44 C174 N45 -3.2(10) . . . . ?
C169 N44 C174 N45 -177.3(9) . . . . ?
N43 N44 C174 C175 178.3(8) . . . . ?
C169 N44 C174 C175 4.3(15) . . . . ?
N45 C174 C175 C176 -2.0(13) . . . . ?
N44 C174 C175 C176 176.3(8) . . . . ?
C174 C175 C176 C177 2.8(12) . . . . ?
C175 C176 C177 C178 -0.8(12) . . . . ?
C174 N45 C178 C177 3.2(11) . . . . ?
Fe10 N45 C178 C177 -170.4(5) . . . . ?
C174 N45 C178 C179 177.9(7) . . . . ?
Fe10 N45 C178 C179 4.4(9) . . . . ?
C176 C177 C178 N45 -2.3(12) . . . . ?
C176 C177 C178 C179 -175.9(8) . . . . ?
N45 C178 C179 C181 172.4(9) . . . . ?
C177 C178 C179 C181 -13.7(16) . . . . ?
N45 C178 C179 N46 -10.4(9) . . . . ?
C177 C178 C179 N46 163.5(8) . . . . ?
C181 C179 N46 C180 3.5(8) . . . . ?
C178 C179 N46 C180 -174.7(6) . . . . ?
C181 C179 N46 Fe10 -170.2(5) . . . . ?
C178 C179 N46 Fe10 11.7(8) . . . . ?
C179 N46 C180 N47 -2.9(8) . . . . ?
Fe10 N46 C180 N47 167.6(6) . . . . ?
C179 N46 C180 C182 174.6(7) . . . . ?
Fe10 N46 C180 C182 -14.9(13) . . . . ?
N46 C180 N47 C181 1.1(8) . . . . ?
C182 C180 N47 C181 -176.5(7) . . . . ?
N46 C180 N47 Fe9 152.2(6) . . . . ?
C182 C180 N47 Fe9 -25.4(11) . . . . ?
C180 N47 C181 C179 1.2(8) . . . . ?
Fe9 N47 C181 C179 -158.0(5) . . . . ?
C180 N47 C181 C188 -179.7(6) . . . . ?
Fe9 N47 C181 C188 21.1(8) . . . . ?
N46 C179 C181 N47 -2.9(8) . . . . ?
C178 C179 C181 N47 174.4(9) . . . . ?
N46 C179 C181 C188 178.1(8) . . . . ?
C178 C179 C181 C188 -4.5(16) . . . . ?
N46 C180 C182 C187 -55.1(11) . . . . ?
N47 C180 C182 C187 122.3(8) . . . . ?
N46 C180 C182 C183 126.3(8) . . . . ?
N47 C180 C182 C183 -56.4(10) . . . . ?
C187 C182 C183 C184 0.6(12) . . . . ?
C180 C182 C183 C184 179.4(8) . . . . ?
C182 C183 C184 C185 -0.8(13) . . . . ?
C183 C184 C185 C186 1.3(15) . . . . ?
C184 C185 C186 C187 -1.7(14) . . . . ?
C183 C182 C187 C186 -1.1(11) . . . . ?
C180 C182 C187 C186 -179.9(7) . . . . ?
C185 C186 C187 C182 1.6(12) . . . . ?
C192 N48 C188 C189 3.0(12) . . . . ?
Fe9 N48 C188 C189 -174.7(6) . . . . ?
C192 N48 C188 C181 178.3(7) . . . . ?
Fe9 N48 C188 C181 0.6(8) . . . . ?
N47 C181 C188 N48 -14.7(10) . . . . ?
C179 C181 C188 N48 164.2(8) . . . . ?
N47 C181 C188 C189 160.6(7) . . . . ?
C179 C181 C188 C189 -20.5(14) . . . . ?
N48 C188 C189 C190 -5.7(12) . . . . ?
C181 C188 C189 C190 179.6(8) . . . . ?
C188 C189 C190 C191 3.8(13) . . . . ?
C189 C190 C191 C192 0.3(14) . . . . ?
C188 N48 C192 C191 1.5(12) . . . . ?
Fe9 N48 C192 C191 179.0(6) . . . . ?
C190 C191 C192 N48 -3.1(14) . . . . ?
C195 N49 N50 C193 -0.4(8) . . . . ?
Fe10 N49 N50 C193 179.2(5) . . . . ?
C195 N49 N50 C198 -172.2(7) . . . . ?
Fe10 N49 N50 C198 7.4(8) . . . . ?
N49 N50 C193 C194 0.7(10) . . . . ?
C198 N50 C193 C194 170.3(8) . . . . ?
N49 N50 C193 C196 179.8(8) . . . . ?
C198 N50 C193 C196 -10.5(15) . . . . ?
N50 C193 C194 C195 -0.7(10) . . . . ?
C196 C193 C194 C195 -179.8(9) . . . . ?
N50 N49 C195 C194 -0.1(9) . . . . ?
Fe10 N49 C195 C194 -179.5(7) . . . . ?
N50 N49 C195 C197 178.1(7) . . . . ?
Fe10 N49 C195 C197 -1.3(14) . . . . ?
C193 C194 C195 N49 0.5(11) . . . . ?
C193 C194 C195 C197 -177.7(8) . . . . ?
C202 N51 C198 C199 3.0(12) . . . . ?
Fe10 N51 C198 C199 178.9(6) . . . . ?
C202 N51 C198 N50 -179.5(6) . . . . ?
Fe10 N51 C198 N50 -3.6(9) . . . . ?
C193 N50 C198 N51 -172.0(8) . . . . ?
N49 N50 C198 N51 -2.7(9) . . . . ?
C193 N50 C198 C199 5.4(14) . . . . ?
N49 N50 C198 C199 174.7(8) . . . . ?
N51 C198 C199 C200 3.2(13) . . . . ?
N50 C198 C199 C200 -173.9(8) . . . . ?
C198 C199 C200 C201 -5.1(13) . . . . ?
C199 C200 C201 C202 1.1(13) . . . . ?
C198 N51 C202 C201 -7.2(11) . . . . ?
Fe10 N51 C202 C201 176.9(6) . . . . ?
C198 N51 C202 C203 174.6(7) . . . . ?
Fe10 N51 C202 C203 -1.3(8) . . . . ?
C200 C201 C202 N51 5.0(12) . . . . ?
C200 C201 C202 C203 -177.1(8) . . . . ?
N51 C202 C203 N52 3.9(10) . . . . ?
C201 C202 C203 N52 -174.1(8) . . . . ?
N51 C202 C203 C205 -178.9(9) . . . . ?
C201 C202 C203 C205 3.1(16) . . . . ?
C205 C203 N52 C204 -3.5(9) . . . . ?
C202 C203 N52 C204 174.4(7) . . . . ?
C205 C203 N52 Fe10 177.5(5) . . . . ?
C202 C203 N52 Fe10 -4.6(8) . . . . ?
C203 N52 C204 N53 -0.1(9) . . . . ?
Fe10 N52 C204 N53 178.4(6) . . . . ?
C203 N52 C204 C206 -179.4(7) . . . . ?
Fe10 N52 C204 C206 -0.9(13) . . . . ?
N52 C204 N53 C205 3.7(9) . . . . ?
C206 C204 N53 C205 -177.0(7) . . . . ?
N52 C204 N53 Fe11 -158.2(6) . . . . ?
C206 C204 N53 Fe11 21.1(13) . . . . ?
C204 N53 C205 C203 -5.5(8) . . . . ?
Fe11 N53 C205 C203 161.8(5) . . . . ?
C204 N53 C205 C212 174.5(7) . . . . ?
Fe11 N53 C205 C212 -18.1(9) . . . . ?
N52 C203 C205 N53 5.7(9) . . . . ?
C202 C203 C205 N53 -171.6(8) . . . . ?
N52 C203 C205 C212 -174.4(9) . . . . ?
C202 C203 C205 C212 8.3(17) . . . . ?
N52 C204 C206 C211 -72.4(10) . . . . ?
N53 C204 C206 C211 108.4(9) . . . . ?
N52 C204 C206 C207 107.3(9) . . . . ?
N53 C204 C206 C207 -71.9(10) . . . . ?
C211 C206 C207 C208 0.0(12) . . . . ?
C204 C206 C207 C208 -179.6(7) . . . . ?
C206 C207 C208 C209 0.9(12) . . . . ?
C207 C208 C209 C210 -3.5(13) . . . . ?
C208 C209 C210 C211 5.1(14) . . . . ?
C207 C206 C211 C210 1.4(12) . . . . ?
C204 C206 C211 C210 -178.9(7) . . . . ?
C209 C210 C211 C206 -4.1(13) . . . . ?
C216 N54 C212 C213 -5.6(12) . . . . ?
Fe11 N54 C212 C213 161.4(7) . . . . ?
C216 N54 C212 C205 178.8(7) . . . . ?
Fe11 N54 C212 C205 -14.2(9) . . . . ?
N53 C205 C212 N54 21.6(11) . . . . ?
C203 C205 C212 N54 -158.3(9) . . . . ?
N53 C205 C212 C213 -153.9(8) . . . . ?
C203 C205 C212 C213 26.2(15) . . . . ?
N54 C212 C213 C214 1.9(14) . . . . ?
C205 C212 C213 C214 177.0(9) . . . . ?
C212 C213 C214 C215 1.9(15) . . . . ?
C213 C214 C215 C216 -1.8(15) . . . . ?
C212 N54 C216 C215 5.5(12) . . . . ?
Fe11 N54 C216 C215 -160.3(7) . . . . ?
C214 C215 C216 N54 -1.9(14) . . . . ?
C219 N55 N56 C217 -1.6(9) . . . . ?
Fe12 N55 N56 C217 174.7(5) . . . . ?
C219 N55 N56 C222 -174.1(7) . . . . ?
Fe12 N55 N56 C222 2.1(8) . . . . ?
N55 N56 C217 C218 1.9(9) . . . . ?
C222 N56 C217 C218 173.3(8) . . . . ?
N55 N56 C217 C220 179.1(8) . . . . ?
C222 N56 C217 C220 -9.5(15) . . . . ?
N56 C217 C218 C219 -1.5(10) . . . . ?
C220 C217 C218 C219 -178.6(9) . . . . ?
N56 N55 C219 C218 0.6(9) . . . . ?
Fe12 N55 C219 C218 -173.8(7) . . . . ?
N56 N55 C219 C221 -179.0(8) . . . . ?
Fe12 N55 C219 C221 6.6(15) . . . . ?
C217 C218 C219 N55 0.6(10) . . . . ?
C217 C218 C219 C221 -179.9(9) . . . . ?
C226 N57 C222 C223 -1.7(12) . . . . ?
Fe12 N57 C222 C223 171.5(6) . . . . ?
C226 N57 C222 N56 178.6(6) . . . . ?
Fe12 N57 C222 N56 -8.2(8) . . . . ?
N55 N56 C222 C223 -176.1(8) . . . . ?
C217 N56 C222 C223 13.0(14) . . . . ?
N55 N56 C222 N57 3.6(10) . . . . ?
C217 N56 C222 N57 -167.3(8) . . . . ?
N57 C222 C223 C224 -2.2(12) . . . . ?
N56 C222 C223 C224 177.5(8) . . . . ?
C222 C223 C224 C225 3.0(13) . . . . ?
C223 C224 C225 C226 -0.1(12) . . . . ?
C222 N57 C226 C225 4.8(11) . . . . ?
Fe12 N57 C226 C225 -168.4(6) . . . . ?
C222 N57 C226 C227 179.8(6) . . . . ?
Fe12 N57 C226 C227 6.6(8) . . . . ?
C224 C225 C226 N57 -3.8(11) . . . . ?
C224 C225 C226 C227 -177.9(8) . . . . ?
N57 C226 C227 C229 170.2(9) . . . . ?
C225 C226 C227 C229 -15.3(15) . . . . ?
N57 C226 C227 N58 -11.4(9) . . . . ?
C225 C226 C227 N58 163.0(7) . . . . ?
C229 C227 N58 C228 2.2(8) . . . . ?
C226 C227 N58 C228 -176.7(6) . . . . ?
C229 C227 N58 Fe12 -169.9(5) . . . . ?
C226 C227 N58 Fe12 11.3(8) . . . . ?
C227 N58 C228 N59 -1.6(8) . . . . ?
Fe12 N58 C228 N59 167.0(6) . . . . ?
C227 N58 C228 C230 173.9(7) . . . . ?
Fe12 N58 C228 C230 -17.5(13) . . . . ?
N58 C228 N59 C229 0.4(8) . . . . ?
C230 C228 N59 C229 -175.3(7) . . . . ?
N58 C228 N59 Fe11 154.0(6) . . . . ?
C230 C228 N59 Fe11 -21.8(12) . . . . ?
N58 C227 C229 N59 -2.0(8) . . . . ?
C226 C227 C229 N59 176.5(9) . . . . ?
N58 C227 C229 C236 -178.3(8) . . . . ?
C226 C227 C229 C236 0.1(17) . . . . ?
C228 N59 C229 C227 1.0(8) . . . . ?
Fe11 N59 C229 C227 -158.5(5) . . . . ?
C228 N59 C229 C236 178.2(6) . . . . ?
Fe11 N59 C229 C236 18.7(8) . . . . ?
N59 C228 C230 C231 -66.8(11) . . . . ?
N58 C228 C230 C231 118.1(9) . . . . ?
N59 C228 C230 C235 109.1(9) . . . . ?
N58 C228 C230 C235 -66.1(11) . . . . ?
C235 C230 C231 C232 -1.0(13) . . . . ?
C228 C230 C231 C232 174.9(8) . . . . ?
C230 C231 C232 C233 1.9(14) . . . . ?
C231 C232 C233 C234 -0.7(16) . . . . ?
C232 C233 C234 C235 -1.3(16) . . . . ?
C233 C234 C235 C230 2.2(15) . . . . ?
C231 C230 C235 C234 -1.1(14) . . . . ?
C228 C230 C235 C234 -177.1(8) . . . . ?
C240 N60 C236 C237 3.2(12) . . . . ?
Fe11 N60 C236 C237 -172.5(6) . . . . ?
C240 N60 C236 C229 178.4(7) . . . . ?
Fe11 N60 C236 C229 2.7(9) . . . . ?
C227 C229 C236 N60 162.2(8) . . . . ?
N59 C229 C236 N60 -14.0(10) . . . . ?
C227 C229 C236 C237 -22.8(14) . . . . ?
N59 C229 C236 C237 161.0(8) . . . . ?
N60 C236 C237 C238 -5.3(13) . . . . ?
C229 C236 C237 C238 180.0(8) . . . . ?
C236 C237 C238 C239 2.1(15) . . . . ?
C237 C238 C239 C240 3.0(16) . . . . ?
C236 N60 C240 C239 2.0(12) . . . . ?
Fe11 N60 C240 C239 177.2(7) . . . . ?
C238 C239 C240 N60 -5.2(14) . . . . ?
C243 N61 N62 C246 -179.8(8) . . . . ?
Fe12 N61 N62 C246 -7.1(9) . . . . ?
C243 N61 N62 C241 -0.7(9) . . . . ?
Fe12 N61 N62 C241 172.1(5) . . . . ?
C246 N62 C241 C242 -179.0(9) . . . . ?
N61 N62 C241 C242 2.0(10) . . . . ?
C246 N62 C241 C244 0.9(15) . . . . ?
N61 N62 C241 C244 -178.1(8) . . . . ?
N62 C241 C242 C243 -2.4(10) . . . . ?
C244 C241 C242 C243 177.7(9) . . . . ?
N62 N61 C243 C242 -0.9(10) . . . . ?
Fe12 N61 C243 C242 -170.3(7) . . . . ?
N62 N61 C243 C245 179.9(9) . . . . ?
Fe12 N61 C243 C245 10.5(17) . . . . ?
C241 C242 C243 N61 2.1(11) . . . . ?
C241 C242 C243 C245 -178.8(10) . . . . ?
N61 Fe12 N63 C246 1.8(6) . . . . ?
N55 Fe12 N63 C246 -89.5(6) . . . . ?
N58 Fe12 N63 C246 91.3(6) . . . . ?
N64 Fe12 N63 C246 179.9(6) . . . . ?
N61 Fe12 N63 C250 177.4(6) . . . . ?
N55 Fe12 N63 C250 86.1(6) . . . . ?
N58 Fe12 N63 C250 -93.1(6) . . . . ?
N64 Fe12 N63 C250 -4.5(5) . . . . ?
C241 N62 C246 N63 -170.6(8) . . . . ?
N61 N62 C246 N63 8.3(10) . . . . ?
C241 N62 C246 C247 5.1(15) . . . . ?
N61 N62 C246 C247 -175.9(8) . . . . ?
C250 N63 C246 N62 178.3(7) . . . . ?
Fe12 N63 C246 N62 -6.1(9) . . . . ?
C250 N63 C246 C247 2.4(12) . . . . ?
Fe12 N63 C246 C247 177.9(6) . . . . ?
N62 C246 C247 C248 -174.5(8) . . . . ?
N63 C246 C247 C248 0.8(13) . . . . ?
C246 C247 C248 C249 -2.3(14) . . . . ?
C247 C248 C249 C250 0.7(14) . . . . ?
C246 N63 C250 C249 -4.0(11) . . . . ?
Fe12 N63 C250 C249 -179.5(6) . . . . ?
C246 N63 C250 C251 176.6(7) . . . . ?
Fe12 N63 C250 C251 1.1(9) . . . . ?
C248 C249 C250 N63 2.4(12) . . . . ?
C248 C249 C250 C251 -178.3(8) . . . . ?
N63 C250 C251 C253 176.7(10) . . . . ?
C249 C250 C251 C253 -2.6(17) . . . . ?
N63 C250 C251 N64 5.0(10) . . . . ?
C249 C250 C251 N64 -174.3(8) . . . . ?
C253 C251 N64 C252 -2.4(8) . . . . ?
C250 C251 N64 C252 172.0(7) . . . . ?
C253 C251 N64 Fe12 177.1(5) . . . . ?
C250 C251 N64 Fe12 -8.5(8) . . . . ?
C251 N64 C252 N65 0.1(9) . . . . ?
Fe12 N64 C252 N65 -179.1(5) . . . . ?
C251 N64 C252 C254 175.7(7) . . . . ?
Fe12 N64 C252 C254 -3.6(12) . . . . ?
N64 C252 N65 C253 2.2(8) . . . . ?
C254 C252 N65 C253 -173.3(7) . . . . ?
N64 C252 N65 Fe9 -155.9(6) . . . . ?
C254 C252 N65 Fe9 28.6(12) . . . . ?
C252 N65 C253 C251 -3.7(8) . . . . ?
Fe9 N65 C253 C251 160.8(5) . . . . ?
C252 N65 C253 C260 173.5(6) . . . . ?
Fe9 N65 C253 C260 -22.0(8) . . . . ?
N64 C251 C253 N65 3.8(9) . . . . ?
C250 C251 C253 N65 -168.3(10) . . . . ?
N64 C251 C253 C260 -172.8(8) . . . . ?
C250 C251 C253 C260 15.1(17) . . . . ?
N64 C252 C254 C259 -78.0(10) . . . . ?
N65 C252 C254 C259 97.1(9) . . . . ?
N64 C252 C254 C255 101.0(9) . . . . ?
N65 C252 C254 C255 -83.9(10) . . . . ?
C259 C254 C255 C256 0.5(12) . . . . ?
C252 C254 C255 C256 -178.5(7) . . . . ?
C254 C255 C256 C257 0.5(12) . . . . ?
C255 C256 C257 C258 -1.1(13) . . . . ?
C256 C257 C258 C259 0.6(13) . . . . ?
C255 C254 C259 C258 -1.0(12) . . . . ?
C252 C254 C259 C258 178.0(7) . . . . ?
C257 C258 C259 C254 0.4(12) . . . . ?
C264 N66 C260 C261 -4.6(11) . . . . ?
Fe9 N66 C260 C261 156.1(7) . . . . ?
C264 N66 C260 C253 -177.8(7) . . . . ?
Fe9 N66 C260 C253 -17.1(8) . . . . ?
N65 C253 C260 C261 -146.7(8) . . . . ?
C251 C253 C260 C261 29.8(14) . . . . ?
N65 C253 C260 N66 26.3(10) . . . . ?
C251 C253 C260 N66 -157.2(8) . . . . ?
N66 C260 C261 C262 5.4(13) . . . . ?
C253 C260 C261 C262 177.8(8) . . . . ?
C260 C261 C262 C263 -2.7(14) . . . . ?
C261 C262 C263 C264 -0.6(15) . . . . ?
C260 N66 C264 C263 1.1(13) . . . . ?
Fe9 N66 C264 C263 -156.7(8) . . . . ?
C262 C263 C264 N66 1.4(15) . . . . ?
C267 N67 N68 C270 176.2(9) . . . . ?
Fe3 N67 N68 C270 4.6(11) . . . . ?
C267 N67 N68 C265 6.0(11) . . . . ?
Fe3 N67 N68 C265 -165.6(7) . . . . ?
C270 N68 C265 C266 -173.1(12) . . . . ?
N67 N68 C265 C266 -5.4(13) . . . . ?
C270 N68 C265 C268 8.8(19) . . . . ?
N67 N68 C265 C268 176.5(10) . . . . ?
N68 C265 C266 C267 2.6(14) . . . . ?
C268 C265 C266 C267 -179.7(13) . . . . ?
N68 N67 C267 C266 -4.7(13) . . . . ?
Fe3 N67 C267 C266 161.6(10) . . . . ?
N68 N67 C267 C269 -179.2(9) . . . . ?
Fe3 N67 C267 C269 -13(2) . . . . ?
C265 C266 C267 N67 1.4(15) . . . . ?
C265 C266 C267 C269 175.7(11) . . . . ?
N76 Fe3 N69 C270 -92.5(8) . . . . ?
N70 Fe3 N69 C270 178.8(8) . . . . ?
N73 Fe3 N69 C270 89.2(8) . . . . ?
N67 Fe3 N69 C270 -4.6(8) . . . . ?
N76 Fe3 N69 C274 91.9(7) . . . . ?
N70 Fe3 N69 C274 3.2(7) . . . . ?
N73 Fe3 N69 C274 -86.4(7) . . . . ?
N67 Fe3 N69 C274 179.8(8) . . . . ?
C274 N69 C270 C271 7.1(17) . . . . ?
Fe3 N69 C270 C271 -168.5(10) . . . . ?
C274 N69 C270 N68 -176.3(9) . . . . ?
Fe3 N69 C270 N68 8.1(12) . . . . ?
N67 N68 C270 N69 -8.1(14) . . . . ?
C265 N68 C270 N69 158.7(11) . . . . ?
N67 N68 C270 C271 168.4(11) . . . . ?
C265 N68 C270 C271 -25(2) . . . . ?
N69 C270 C271 C272 -4(2) . . . . ?
N68 C270 C271 C272 -179.9(12) . . . . ?
C270 C271 C272 C273 1(2) . . . . ?
C271 C272 C273 C274 -2.4(18) . . . . ?
C270 N69 C274 C273 -8.0(15) . . . . ?
Fe3 N69 C274 C273 167.5(8) . . . . ?
C270 N69 C274 C275 179.4(9) . . . . ?
Fe3 N69 C274 C275 -5.0(11) . . . . ?
C272 C273 C274 N69 5.7(17) . . . . ?
C272 C273 C274 C275 177.1(10) . . . . ?
N69 C274 C275 N70 4.2(12) . . . . ?
C273 C274 C275 N70 -167.8(10) . . . . ?
N69 C274 C275 C277 -174.2(11) . . . . ?
C273 C274 C275 C277 14(2) . . . . ?
C277 C275 N70 C276 -2.9(10) . . . . ?
C274 C275 N70 C276 178.2(8) . . . . ?
C277 C275 N70 Fe3 177.1(6) . . . . ?
C274 C275 N70 Fe3 -1.8(10) . . . . ?
C275 N70 C276 N71 1.1(10) . . . . ?
Fe3 N70 C276 N71 -178.9(6) . . . . ?
C275 N70 C276 C278 179.7(8) . . . . ?
Fe3 N70 C276 C278 -0.3(14) . . . . ?
N70 C276 N71 C277 1.2(10) . . . . ?
C278 C276 N71 C277 -177.3(9) . . . . ?
N70 C276 N71 Fe11 -150.4(6) . . . . ?
C278 C276 N71 Fe11 31.1(13) . . . . ?
C276 N71 C277 C275 -3.0(10) . . . . ?
Fe11 N71 C277 C275 154.5(6) . . . . ?
C276 N71 C277 C284 -178.8(8) . . . . ?
Fe11 N71 C277 C284 -21.3(10) . . . . ?
N70 C275 C277 N71 3.7(10) . . . . ?
C274 C275 C277 N71 -177.9(11) . . . . ?
N70 C275 C277 C284 178.7(9) . . . . ?
C274 C275 C277 C284 -3(2) . . . . ?
N70 C276 C278 C279 -95.5(11) . . . . ?
N71 C276 C278 C279 82.9(12) . . . . ?
N70 C276 C278 C283 82.1(11) . . . . ?
N71 C276 C278 C283 -99.5(11) . . . . ?
C283 C278 C279 C280 2.0(14) . . . . ?
C276 C278 C279 C280 179.8(9) . . . . ?
C278 C279 C280 C281 -3.1(17) . . . . ?
C279 C280 C281 C282 0.5(19) . . . . ?
C280 C281 C282 C283 3(2) . . . . ?
C281 C282 C283 C278 -4.3(18) . . . . ?
C279 C278 C283 C282 1.9(13) . . . . ?
C276 C278 C283 C282 -175.9(9) . . . . ?
C288 N72 C284 C285 -5.1(13) . . . . ?
Fe11 N72 C284 C285 162.9(7) . . . . ?
C288 N72 C284 C277 178.6(8) . . . . ?
Fe11 N72 C284 C277 -13.4(9) . . . . ?
N71 C277 C284 N72 23.6(12) . . . . ?
C275 C277 C284 N72 -150.9(10) . . . . ?
N71 C277 C284 C285 -152.6(9) . . . . ?
C275 C277 C284 C285 32.8(16) . . . . ?
N72 C284 C285 C286 3.4(15) . . . . ?
C277 C284 C285 C286 179.4(9) . . . . ?
C284 C285 C286 C287 1.8(16) . . . . ?
C285 C286 C287 C288 -4.7(15) . . . . ?
C284 N72 C288 C287 1.8(14) . . . . ?
Fe11 N72 C288 C287 -164.4(7) . . . . ?
C286 C287 C288 N72 3.2(15) . . . . ?
C291 N73 N74 C294 176.7(8) . . . . ?
Fe3 N73 N74 C294 4.7(10) . . . . ?
C291 N73 N74 C289 0.9(11) . . . . ?
Fe3 N73 N74 C289 -171.1(8) . . . . ?
C294 N74 C289 C290 -175.5(12) . . . . ?
N73 N74 C289 C290 -0.7(16) . . . . ?
C294 N74 C289 C292 4(2) . . . . ?
N73 N74 C289 C292 179.0(14) . . . . ?
N74 C289 C290 C291 0.3(18) . . . . ?
C292 C289 C290 C291 -179.5(14) . . . . ?
N74 N73 C291 C290 -0.7(11) . . . . ?
Fe3 N73 C291 C290 167.3(9) . . . . ?
N74 N73 C291 C293 178.8(10) . . . . ?
Fe3 N73 C291 C293 -13.2(18) . . . . ?
C289 C290 C291 N73 0.3(16) . . . . ?
C289 C290 C291 C293 -179.3(13) . . . . ?
C298 N75 C294 N74 -178.9(8) . . . . ?
Fe3 N75 C294 N74 12.6(10) . . . . ?
C298 N75 C294 C295 -2.2(13) . . . . ?
Fe3 N75 C294 C295 -170.7(7) . . . . ?
N73 N74 C294 N75 -11.2(12) . . . . ?
C289 N74 C294 N75 163.2(12) . . . . ?
N73 N74 C294 C295 172.5(9) . . . . ?
C289 N74 C294 C295 -13.1(19) . . . . ?
N75 C294 C295 C296 2.6(14) . . . . ?
N74 C294 C295 C296 178.8(9) . . . . ?
C294 C295 C296 C297 -1.0(14) . . . . ?
C295 C296 C297 C298 -1.0(14) . . . . ?
C294 N75 C298 C297 0.2(13) . . . . ?
Fe3 N75 C298 C297 168.6(7) . . . . ?
C294 N75 C298 C299 -178.5(8) . . . . ?
Fe3 N75 C298 C299 -10.1(9) . . . . ?
C296 C297 C298 N75 1.5(14) . . . . ?
C296 C297 C298 C299 -180.0(8) . . . . ?
N75 C298 C299 N76 10.7(10) . . . . ?
C297 C298 C299 N76 -167.9(8) . . . . ?
N75 C298 C299 C301 -174.1(9) . . . . ?
C297 C298 C299 C301 7.3(16) . . . . ?
C301 C299 N76 C300 1.1(9) . . . . ?
C298 C299 N76 C300 177.7(7) . . . . ?
C301 C299 N76 Fe3 176.8(5) . . . . ?
C298 C299 N76 Fe3 -6.6(8) . . . . ?
C299 N76 C300 N77 -0.9(9) . . . . ?
Fe3 N76 C300 N77 -174.8(6) . . . . ?
C299 N76 C300 C302 177.6(9) . . . . ?
Fe3 N76 C300 C302 3.6(15) . . . . ?
N76 C300 N77 C301 0.3(10) . . . . ?
C302 C300 N77 C301 -178.2(9) . . . . ?
N76 C300 N77 Fe13 -145.4(7) . . . . ?
C302 C300 N77 Fe13 36.1(14) . . . . ?
C300 N77 C301 C308 -179.5(8) . . . . ?
Fe13 N77 C301 C308 -25.7(10) . . . . ?
C300 N77 C301 C299 0.3(9) . . . . ?
Fe13 N77 C301 C299 154.2(5) . . . . ?
N76 C299 C301 N77 -0.9(9) . . . . ?
C298 C299 C301 N77 -176.2(9) . . . . ?
N76 C299 C301 C308 179.0(9) . . . . ?
C298 C299 C301 C308 3.6(17) . . . . ?
N76 C300 C302 C303 -98.0(12) . . . . ?
N77 C300 C302 C303 80.3(13) . . . . ?
N76 C300 C302 C307 77.4(13) . . . . ?
N77 C300 C302 C307 -104.3(12) . . . . ?
C307 C302 C303 C304 0.9(17) . . . . ?
C300 C302 C303 C304 176.3(10) . . . . ?
C302 C303 C304 C305 1(2) . . . . ?
C303 C304 C305 C306 -2(2) . . . . ?
C304 C305 C306 C307 2(3) . . . . ?
C303 C302 C307 C306 -0.6(18) . . . . ?
C300 C302 C307 C306 -176.0(12) . . . . ?
C305 C306 C307 C302 -1(2) . . . . ?
C312 N78 C308 C301 175.8(9) . . . . ?
Fe13 N78 C308 C301 -10.9(10) . . . . ?
C312 N78 C308 C309 -8.1(14) . . . . ?
Fe13 N78 C308 C309 165.2(7) . . . . ?
N77 C301 C308 N78 25.2(12) . . . . ?
C299 C301 C308 N78 -154.7(9) . . . . ?
N77 C301 C308 C309 -150.7(10) . . . . ?
C299 C301 C308 C309 29.4(16) . . . . ?
N78 C308 C309 C310 7.2(16) . . . . ?
C301 C308 C309 C310 -177.1(10) . . . . ?
C308 C309 C310 C311 -2.7(18) . . . . ?
C309 C310 C311 C312 0(2) . . . . ?
C310 C311 C312 N78 -1(2) . . . . ?
C308 N78 C312 C311 5.3(16) . . . . ?
Fe13 N78 C312 C311 -166.6(9) . . . . ?
C315 N79 N80 C313 -3.3(12) . . . . ?
Fe14 N79 N80 C313 175.4(7) . . . . ?
C315 N79 N80 C318 179.9(9) . . . . ?
Fe14 N79 N80 C318 -1.4(12) . . . . ?
N79 N80 C313 C314 0.1(13) . . . . ?
C318 N80 C313 C314 176.1(11) . . . . ?
N79 N80 C313 C316 -170.1(11) . . . . ?
C318 N80 C313 C316 6(2) . . . . ?
N80 C313 C314 C315 3.3(14) . . . . ?
C316 C313 C314 C315 172.8(12) . . . . ?
C313 C314 C315 N79 -5.5(15) . . . . ?
C313 C314 C315 C317 -175.9(12) . . . . ?
N80 N79 C315 C314 5.2(13) . . . . ?
Fe14 N79 C315 C314 -172.9(10) . . . . ?
N80 N79 C315 C317 176.5(10) . . . . ?
Fe14 N79 C315 C317 -2(2) . . . . ?
C322 N81 C318 C319 -7.9(15) . . . . ?
Fe14 N81 C318 C319 166.6(8) . . . . ?
C322 N81 C318 N80 176.2(9) . . . . ?
Fe14 N81 C318 N80 -9.3(12) . . . . ?
C313 N80 C318 N81 -169.4(11) . . . . ?
N79 N80 C318 N81 6.5(13) . . . . ?
C313 N80 C318 C319 15(2) . . . . ?
N79 N80 C318 C319 -168.7(12) . . . . ?
N81 C318 C319 C320 5.5(18) . . . . ?
N80 C318 C319 C320 -179.5(12) . . . . ?
C318 C319 C320 C321 -4.6(19) . . . . ?
C319 C320 C321 C322 5.9(18) . . . . ?
C318 N81 C322 C321 9.5(15) . . . . ?
Fe14 N81 C322 C321 -165.0(8) . . . . ?
C318 N81 C322 C323 -178.8(9) . . . . ?
Fe14 N81 C322 C323 6.7(11) . . . . ?
C320 C321 C322 N81 -8.4(16) . . . . ?
C320 C321 C322 C323 -178.5(10) . . . . ?
N81 C322 C323 C325 173.6(12) . . . . ?
C321 C322 C323 C325 -16(2) . . . . ?
N81 C322 C323 N82 -11.6(12) . . . . ?
C321 C322 C323 N82 159.0(11) . . . . ?
C325 C323 N82 C324 2.3(12) . . . . ?
C322 C323 N82 C324 -174.1(9) . . . . ?
C325 C323 N82 Fe14 -172.3(7) . . . . ?
C322 C323 N82 Fe14 11.4(10) . . . . ?
C323 N82 C324 N83 -3.8(13) . . . . ?
Fe14 N82 C324 N83 168.6(8) . . . . ?
C323 N82 C324 C326 173.8(12) . . . . ?
Fe14 N82 C324 C326 -14(2) . . . . ?
N82 C324 N83 C325 3.7(12) . . . . ?
C326 C324 N83 C325 -174.3(10) . . . . ?
N82 C324 N83 Fe13 152.7(8) . . . . ?
C326 C324 N83 Fe13 -25.3(17) . . . . ?
N82 C323 C325 N83 0.1(12) . . . . ?
C322 C323 C325 N83 175.1(11) . . . . ?
N82 C323 C325 C332 178.5(12) . . . . ?
C322 C323 C325 C332 -7(2) . . . . ?
C324 N83 C325 C323 -2.2(11) . . . . ?
Fe13 N83 C325 C323 -158.5(7) . . . . ?
C324 N83 C325 C332 179.0(9) . . . . ?
Fe13 N83 C325 C332 22.7(11) . . . . ?
N82 C324 C326 C327 115.7(13) . . . . ?
N83 C324 C326 C327 -66.7(12) . . . . ?
N82 C324 C326 C331 -63.4(15) . . . . ?
N83 C324 C326 C331 114.1(10) . . . . ?
C331 C326 C327 C328 0.0 . . . . ?
C324 C326 C327 C328 -179.1(9) . . . . ?
C326 C327 C328 C329 0.0 . . . . ?
C327 C328 C329 C330 0.0 . . . . ?
C328 C329 C330 C331 0.0 . . . . ?
C329 C330 C331 C326 0.0 . . . . ?
C327 C326 C331 C330 0.0 . . . . ?
C324 C326 C331 C330 179.2(8) . . . . ?
C336 N84 C332 C333 -1.2(14) . . . . ?
Fe13 N84 C332 C333 -174.6(7) . . . . ?
C336 N84 C332 C325 178.8(9) . . . . ?
Fe13 N84 C332 C325 5.4(11) . . . . ?
C323 C325 C332 N84 163.8(12) . . . . ?
N83 C325 C332 N84 -17.9(13) . . . . ?
C323 C325 C332 C333 -16.3(19) . . . . ?
N83 C325 C332 C333 162.1(9) . . . . ?
N84 C332 C333 C334 -4.5(15) . . . . ?
C325 C332 C333 C334 175.6(10) . . . . ?
C332 C333 C334 C335 4.2(16) . . . . ?
C333 C334 C335 C336 1.4(17) . . . . ?
C332 N84 C336 C335 7.0(16) . . . . ?
Fe13 N84 C336 C335 179.8(8) . . . . ?
C334 C335 C336 N84 -7.2(17) . . . . ?
C339 N85 N86 C337 4.1(16) . . . . ?
Fe14 N85 N86 C337 173.1(11) . . . . ?
C339 N85 N86 C342 -175.5(12) . . . . ?
Fe14 N85 N86 C342 -6.4(14) . . . . ?
C342 N86 C337 C338 174.3(17) . . . . ?
N85 N86 C337 C338 -5.2(19) . . . . ?
C342 N86 C337 C340 -2(3) . . . . ?
N85 N86 C337 C340 178.6(19) . . . . ?
N86 C337 C338 C339 5(2) . . . . ?
C340 C337 C338 C339 -179.0(18) . . . . ?
N86 N85 C339 C338 -0.9(14) . . . . ?
Fe14 N85 C339 C338 -164.0(12) . . . . ?
N86 N85 C339 C341 178.9(11) . . . . ?
Fe14 N85 C339 C341 16(2) . . . . ?
C337 C338 C339 N85 -2.3(18) . . . . ?
C337 C338 C339 C341 177.9(14) . . . . ?
N79 Fe14 N87 C346 90.4(10) . . . . ?
N88 Fe14 N87 C346 0.5(9) . . . . ?
N85 Fe14 N87 C346 -179.0(10) . . . . ?
N82 Fe14 N87 C346 -88.0(9) . . . . ?
N79 Fe14 N87 C342 -87.4(10) . . . . ?
N88 Fe14 N87 C342 -177.3(10) . . . . ?
N85 Fe14 N87 C342 3.2(10) . . . . ?
N82 Fe14 N87 C342 94.2(10) . . . . ?
C346 N87 C342 N86 174.4(12) . . . . ?
Fe14 N87 C342 N86 -7.8(17) . . . . ?
C346 N87 C342 C343 2(2) . . . . ?
Fe14 N87 C342 C343 179.4(12) . . . . ?
C337 N86 C342 N87 -170.2(17) . . . . ?
N85 N86 C342 N87 9.3(19) . . . . ?
C337 N86 C342 C343 2(3) . . . . ?
N85 N86 C342 C343 -178.2(14) . . . . ?
N87 C342 C343 C344 2(2) . . . . ?
N86 C342 C343 C344 -170.4(16) . . . . ?
C342 C343 C344 C345 -5(3) . . . . ?
C343 C344 C345 C346 6(3) . . . . ?
C342 N87 C346 C345 -1.2(19) . . . . ?
Fe14 N87 C346 C345 -178.9(9) . . . . ?
C342 N87 C346 C347 172.8(12) . . . . ?
Fe14 N87 C346 C347 -5.0(14) . . . . ?
C344 C345 C346 N87 -2(2) . . . . ?
C344 C345 C346 C347 -175.4(14) . . . . ?
N87 C346 C347 C349 179.9(14) . . . . ?
C345 C346 C347 C349 -7(2) . . . . ?
N87 C346 C347 N88 8.1(14) . . . . ?
C345 C346 C347 N88 -178.4(12) . . . . ?
C349 C347 N88 C348 -2.9(12) . . . . ?
C346 C347 N88 C348 171.4(9) . . . . ?
C349 C347 N88 Fe14 177.7(7) . . . . ?
C346 C347 N88 Fe14 -7.9(12) . . . . ?
C347 N88 C348 N89 1.0(11) . . . . ?
Fe14 N88 C348 N89 -179.9(7) . . . . ?
C347 N88 C348 C350 176.5(9) . . . . ?
Fe14 N88 C348 C350 -4.4(17) . . . . ?
N88 C348 N89 C349 1.3(11) . . . . ?
C350 C348 N89 C349 -174.4(9) . . . . ?
N88 C348 N89 Fe15 -156.0(8) . . . . ?
C350 C348 N89 Fe15 28.3(15) . . . . ?
N88 C347 C349 N89 3.9(12) . . . . ?
C346 C347 C349 N89 -168.2(13) . . . . ?
N88 C347 C349 C356 -175.2(10) . . . . ?
C346 C347 C349 C356 13(2) . . . . ?
C348 N89 C349 C347 -3.2(11) . . . . ?
Fe15 N89 C349 C347 161.0(8) . . . . ?
C348 N89 C349 C356 176.1(8) . . . . ?
Fe15 N89 C349 C356 -19.8(11) . . . . ?
N88 C348 C350 C351 100.0(12) . . . . ?
N89 C348 C350 C351 -84.7(12) . . . . ?
N88 C348 C350 C355 -76.4(14) . . . . ?
N89 C348 C350 C355 98.9(12) . . . . ?
C355 C350 C351 C352 0.6(16) . . . . ?
C348 C350 C351 C352 -175.9(10) . . . . ?
C350 C351 C352 C353 -0.1(17) . . . . ?
C351 C352 C353 C354 -0.7(18) . . . . ?
C352 C353 C354 C355 1.1(18) . . . . ?
C353 C354 C355 C350 -0.6(17) . . . . ?
C351 C350 C355 C354 -0.2(16) . . . . ?
C348 C350 C355 C354 176.2(10) . . . . ?
C360 N90 C356 C357 0.0 . . . . ?
Fe15 N90 C356 C357 165.8(4) . . . . ?
C360 N90 C356 C349 174.5(7) . . . . ?
Fe15 N90 C356 C349 -19.6(7) . . . . ?
C347 C349 C356 N90 -154.5(11) . . . . ?
N89 C349 C356 N90 26.5(11) . . . . ?
C347 C349 C356 C357 19.6(16) . . . . ?
N89 C349 C356 C357 -159.5(7) . . . . ?
N90 C356 C357 C358 0.0 . . . . ?
C349 C356 C357 C358 -173.7(8) . . . . ?
C356 C357 C358 C359 0.0 . . . . ?
C357 C358 C359 C360 0.0 . . . . ?
C358 C359 C360 N90 0.0 . . . . ?
C356 N90 C360 C359 0.0 . . . . ?
Fe15 N90 C360 C359 -164.1(5) . . . . ?
C363 N91 N92 C361 -2(3) . . . . ?
Fe16 N91 N92 C361 -178.1(9) . . . . ?
C363 N91 N92 C366 179.0(14) . . . . ?
Fe16 N91 N92 C366 3(3) . . . . ?
N91 N92 C361 C362 -2(3) . . . . ?
C366 N92 C361 C362 177(2) . . . . ?
N91 N92 C361 C364 -172.3(17) . . . . ?
C366 N92 C361 C364 7(3) . . . . ?
N92 C361 C362 C363 5(2) . . . . ?
C364 C361 C362 C363 173.7(19) . . . . ?
N92 N91 C363 C362 5(2) . . . . ?
Fe16 N91 C363 C362 179.8(16) . . . . ?
N92 N91 C363 C365 169.2(19) . . . . ?
Fe16 N91 C363 C365 -16(4) . . . . ?
C361 C362 C363 N91 -7(2) . . . . ?
C361 C362 C363 C365 -169(2) . . . . ?
C370 N93 C366 N92 176.0(14) . . . . ?
Fe16 N93 C366 N92 -14.8(18) . . . . ?
C370 N93 C366 C367 12(3) . . . . ?
Fe16 N93 C366 C367 -178.5(17) . . . . ?
C361 N92 C366 N93 -171.1(18) . . . . ?
N91 N92 C366 N93 8(3) . . . . ?
C361 N92 C366 C367 -10(4) . . . . ?
N91 N92 C366 C367 169(3) . . . . ?
N93 C366 C367 C368 -22(4) . . . . ?
N92 C366 C367 C368 177.5(18) . . . . ?
C366 C367 C368 C369 20(4) . . . . ?
C367 C368 C369 C370 -7(3) . . . . ?
C366 N93 C370 C369 1(2) . . . . ?
Fe16 N93 C370 C369 -167.9(11) . . . . ?
C366 N93 C370 C371 171.4(13) . . . . ?
Fe16 N93 C370 C371 2.7(15) . . . . ?
C368 C369 C370 N93 -4(2) . . . . ?
C368 C369 C370 C371 -172.4(14) . . . . ?
N93 C370 C371 C373 175.1(14) . . . . ?
C369 C370 C371 C373 -16(3) . . . . ?
N93 C370 C371 N94 -8.2(16) . . . . ?
C369 C370 C371 N94 161.1(15) . . . . ?
C372 N94 C371 C373 1.5(13) . . . . ?
Fe16 N94 C371 C373 -171.9(7) . . . . ?
C372 N94 C371 C370 -176.2(10) . . . . ?
Fe16 N94 C371 C370 10.3(14) . . . . ?
C371 N94 C372 C374 171.0(13) . . . . ?
Fe16 N94 C372 C374 -18(2) . . . . ?
C371 N94 C372 N95 0.3(13) . . . . ?
Fe16 N94 C372 N95 171.5(8) . . . . ?
C373 N95 C372 C374 -173.4(12) . . . . ?
Fe15 N95 C372 C374 -19.6(19) . . . . ?
C373 N95 C372 N94 -1.9(12) . . . . ?
Fe15 N95 C372 N94 151.8(9) . . . . ?
C372 N95 C373 C371 3.0(12) . . . . ?
Fe15 N95 C373 C371 -157.3(8) . . . . ?
C372 N95 C373 C380 179.5(9) . . . . ?
Fe15 N95 C373 C380 19.2(12) . . . . ?
C370 C371 C373 N95 174.0(15) . . . . ?
N94 C371 C373 N95 -2.9(13) . . . . ?
C370 C371 C373 C380 -2(2) . . . . ?
N94 C371 C373 C380 -178.7(11) . . . . ?
N94 C372 C374 C375 -57.0(17) . . . . ?
N95 C372 C374 C375 113.0(12) . . . . ?
N94 C372 C374 C379 123.5(16) . . . . ?
N95 C372 C374 C379 -66.5(18) . . . . ?
C372 C374 C375 C376 179.7(12) . . . . ?
C379 C374 C375 C376 -0.8(11) . . . . ?
C374 C375 C376 C377 0.0 . . . . ?
C375 C376 C377 C378 0.0 . . . . ?
C376 C377 C378 C379 0.9(12) . . . . ?
C377 C378 C379 C374 -2(2) . . . . ?
C372 C374 C379 C378 -178.8(12) . . . . ?
C375 C374 C379 C378 2(2) . . . . ?
C384 N96 C380 C381 4.3(16) . . . . ?
Fe15 N96 C380 C381 -172.1(9) . . . . ?
C384 N96 C380 C373 178.6(9) . . . . ?
Fe15 N96 C380 C373 2.2(12) . . . . ?
N95 C373 C380 N96 -13.9(14) . . . . ?
C371 C373 C380 N96 161.7(11) . . . . ?
N95 C373 C380 C381 160.5(11) . . . . ?
C371 C373 C380 C381 -24(2) . . . . ?
N96 C380 C381 C382 -3.5(19) . . . . ?
C373 C380 C381 C382 -177.3(12) . . . . ?
C380 C381 C382 C383 -1.4(19) . . . . ?
C381 C382 C383 C384 5.4(19) . . . . ?
C380 N96 C384 C383 -0.1(15) . . . . ?
Fe15 N96 C384 C383 176.0(8) . . . . ?
C382 C383 C384 N96 -4.8(18) . . . . ?
C387 N97 N98 C385 -3(2) . . . . ?
Fe16 N97 N98 C385 171.6(11) . . . . ?
C387 N97 N98 C390 -164.8(15) . . . . ?
Fe16 N97 N98 C390 9.8(19) . . . . ?
N97 N98 C385 C386 2(2) . . . . ?
C390 N98 C385 C386 160.6(18) . . . . ?
N97 N98 C385 C388 -174.8(15) . . . . ?
C390 N98 C385 C388 -16(3) . . . . ?
N98 C385 C386 C387 0(2) . . . . ?
C388 C385 C386 C387 176.5(16) . . . . ?
N98 N97 C387 C386 3(2) . . . . ?
Fe16 N97 C387 C386 -169.0(14) . . . . ?
N98 N97 C387 C389 174.1(16) . . . . ?
Fe16 N97 C387 C389 2(3) . . . . ?
C385 C386 C387 N97 -2(2) . . . . ?
C385 C386 C387 C389 -172.7(18) . . . . ?
N91 Fe16 N99 C394 94.2(13) . . . . ?
N94 Fe16 N99 C394 -86.5(13) . . . . ?
N100 Fe16 N99 C394 2.4(12) . . . . ?
N97 Fe16 N99 C394 -174.6(13) . . . . ?
N91 Fe16 N99 C390 -92.4(14) . . . . ?
N94 Fe16 N99 C390 86.9(13) . . . . ?
N100 Fe16 N99 C390 175.7(13) . . . . ?
N97 Fe16 N99 C390 -1.2(13) . . . . ?
N97 N98 C390 N99 -11(2) . . . . ?
C385 N98 C390 N99 -168.1(15) . . . . ?
N97 N98 C390 C391 -179.1(19) . . . . ?
C385 N98 C390 C391 23(4) . . . . ?
C394 N99 C390 N98 -179.8(14) . . . . ?
Fe16 N99 C390 N98 7(2) . . . . ?
C394 N99 C390 C391 -9(2) . . . . ?
Fe16 N99 C390 C391 177.2(13) . . . . ?
N98 C390 C391 C392 174(2) . . . . ?
N99 C390 C391 C392 6(3) . . . . ?
C390 C391 C392 C393 5(4) . . . . ?
C391 C392 C393 C394 -12(3) . . . . ?
C390 N99 C394 C393 2(2) . . . . ?
Fe16 N99 C394 C393 175.7(13) . . . . ?
C390 N99 C394 C395 180.0(13) . . . . ?
Fe16 N99 C394 C395 -6.5(17) . . . . ?
C392 C393 C394 N99 9(3) . . . . ?
C392 C393 C394 C395 -168.6(17) . . . . ?
N99 C394 C395 N100 8.8(19) . . . . ?
C393 C394 C395 N100 -173.6(16) . . . . ?
N99 C394 C395 C397 175.8(14) . . . . ?
C393 C394 C395 C397 -6(3) . . . . ?
C397 C395 N100 C396 0.2(15) . . . . ?
C394 C395 N100 C396 170.1(12) . . . . ?
C397 C395 N100 Fe16 -177.3(9) . . . . ?
C394 C395 N100 Fe16 -7.4(17) . . . . ?
C395 N100 C396 N101 -1.1(15) . . . . ?
Fe16 N100 C396 N101 174.9(10) . . . . ?
C395 N100 C396 C398 178.1(10) . . . . ?
Fe16 N100 C396 C398 -6(2) . . . . ?
N100 C396 N101 C397 1.6(14) . . . . ?
C398 C396 N101 C397 -177.6(10) . . . . ?
N100 C396 N101 Fe13 -158.2(8) . . . . ?
C398 C396 N101 Fe13 22.6(19) . . . . ?
C396 N101 C397 C404 173.7(11) . . . . ?
Fe13 N101 C397 C404 -19.9(14) . . . . ?
C396 N101 C397 C395 -1.3(13) . . . . ?
Fe13 N101 C397 C395 165.1(8) . . . . ?
N100 C395 C397 N101 0.7(15) . . . . ?
C394 C395 C397 N101 -166.8(14) . . . . ?
N100 C395 C397 C404 -173.3(13) . . . . ?
C394 C395 C397 C404 19(3) . . . . ?
N101 C396 C398 C399 105.6(11) . . . . ?
N100 C396 C398 C399 -73.6(11) . . . . ?
N101 C396 C398 C403 -76.0(12) . . . . ?
N100 C396 C398 C403 104.9(10) . . . . ?
C403 C398 C399 C400 0.0 . . . . ?
C396 C398 C399 C400 178.5(8) . . . . ?
C398 C399 C400 C401 0.0 . . . . ?
C399 C400 C401 C402 0.0 . . . . ?
C400 C401 C402 C403 0.0 . . . . ?
C401 C402 C403 C398 0.0 . . . . ?
C399 C398 C403 C402 0.0 . . . . ?
C396 C398 C403 C402 -178.4(8) . . . . ?
C408 N102 C404 C405 0.0 . . . . ?
Fe13 N102 C404 C405 160.8(5) . . . . ?
C408 N102 C404 C397 179.7(9) . . . . ?
Fe13 N102 C404 C397 -19.5(8) . . . . ?
N101 C397 C404 C405 -153.4(9) . . . . ?
C395 C397 C404 C405 20(2) . . . . ?
N101 C397 C404 N102 26.9(14) . . . . ?
C395 C397 C404 N102 -159.9(14) . . . . ?
N102 C404 C405 C406 0.0 . . . . ?
C397 C404 C405 C406 -179.7(11) . . . . ?
C404 C405 C406 C407 0.0 . . . . ?
C405 C406 C407 C408 0.0 . . . . ?
C406 C407 C408 N102 0.0 . . . . ?
C404 N102 C408 C407 0.0 . . . . ?
Fe13 N102 C408 C407 -159.3(5) . . . . ?
C411 N103 N104 C414 174.9(9) . . . . ?
Fe4 N103 N104 C414 22.1(10) . . . . ?
C411 N103 N104 C409 3.7(12) . . . . ?
Fe4 N103 N104 C409 -149.1(8) . . . . ?
N103 N104 C409 C410 -3.0(14) . . . . ?
C414 N104 C409 C410 -173.2(11) . . . . ?
N103 N104 C409 C412 178.7(13) . . . . ?
C414 N104 C409 C412 9(2) . . . . ?
N104 C409 C410 C411 1.2(16) . . . . ?
C412 C409 C410 C411 179.3(15) . . . . ?
N104 N103 C411 C410 -2.7(13) . . . . ?
Fe4 N103 C411 C410 139.1(12) . . . . ?
N104 N103 C411 C413 179.6(11) . . . . ?
Fe4 N103 C411 C413 -38.5(18) . . . . ?
C409 C410 C411 N103 1.0(17) . . . . ?
C409 C410 C411 C413 178.3(14) . . . . ?
C418 N105 C414 C415 1.7(16) . . . . ?
Fe4 N105 C414 C415 176.0(9) . . . . ?
C418 N105 C414 N104 180.0(8) . . . . ?
Fe4 N105 C414 N104 -5.7(12) . . . . ?
N103 N104 C414 N105 -12.1(13) . . . . ?
C409 N104 C414 N105 157.7(11) . . . . ?
N103 N104 C414 C415 166.3(10) . . . . ?
C409 N104 C414 C415 -23.9(17) . . . . ?
N105 C414 C415 C416 -1.5(17) . . . . ?
N104 C414 C415 C416 -179.6(10) . . . . ?
C414 C415 C416 C417 -0.4(17) . . . . ?
C415 C416 C417 C418 1.9(17) . . . . ?
C414 N105 C418 C419 173.9(8) . . . . ?
Fe4 N105 C418 C419 -0.8(10) . . . . ?
C414 N105 C418 C417 0.1(13) . . . . ?
Fe4 N105 C418 C417 -174.6(6) . . . . ?
C416 C417 C418 N105 -1.7(14) . . . . ?
C416 C417 C418 C419 -174.8(9) . . . . ?
C420 N106 C419 C421 3.1(9) . . . . ?
Fe4 N106 C419 C421 -163.8(6) . . . . ?
C420 N106 C419 C418 -175.2(8) . . . . ?
Fe4 N106 C419 C418 17.9(9) . . . . ?
N105 C418 C419 C421 170.6(10) . . . . ?
C417 C418 C419 C421 -16.3(17) . . . . ?
N105 C418 C419 N106 -11.8(12) . . . . ?
C417 C418 C419 N106 161.3(9) . . . . ?
C419 N106 C420 N107 -1.4(10) . . . . ?
Fe4 N106 C420 N107 159.4(6) . . . . ?
C419 N106 C420 C422 176.8(8) . . . . ?
Fe4 N106 C420 C422 -22.4(14) . . . . ?
C421 N107 C420 N106 -0.8(10) . . . . ?
Fe15 N107 C420 N106 146.7(7) . . . . ?
C421 N107 C420 C422 -178.9(8) . . . . ?
Fe15 N107 C420 C422 -31.5(14) . . . . ?
N106 C419 C421 N107 -3.6(9) . . . . ?
C418 C419 C421 N107 174.1(10) . . . . ?
N106 C419 C421 C428 180.0(9) . . . . ?
C418 C419 C421 C428 -2.3(18) . . . . ?
C420 N107 C421 C419 2.7(9) . . . . ?
Fe15 N107 C421 C419 -154.7(6) . . . . ?
C420 N107 C421 C428 179.8(7) . . . . ?
Fe15 N107 C421 C428 22.4(9) . . . . ?
N106 C420 C422 C423 -37.5(13) . . . . ?
N107 C420 C422 C423 140.5(9) . . . . ?
N106 C420 C422 C427 140.7(9) . . . . ?
N107 C420 C422 C427 -41.3(13) . . . . ?
C427 C422 C423 C424 -4.0(15) . . . . ?
C420 C422 C423 C424 174.2(9) . . . . ?
C422 C423 C424 C425 3.1(17) . . . . ?
C423 C424 C425 C426 -1.3(18) . . . . ?
C424 C425 C426 C427 0.3(18) . . . . ?
C425 C426 C427 C422 -1.2(16) . . . . ?
C423 C422 C427 C426 3.1(14) . . . . ?
C420 C422 C427 C426 -175.0(9) . . . . ?
C432 N108 C428 C429 4.5(16) . . . . ?
Fe15 N108 C428 C429 -160.4(7) . . . . ?
C432 N108 C428 C421 -178.3(10) . . . . ?
Fe15 N108 C428 C421 16.7(11) . . . . ?
C419 C421 C428 N108 149.2(10) . . . . ?
N107 C421 C428 N108 -27.0(12) . . . . ?
C419 C421 C428 C429 -33.7(15) . . . . ?
N107 C421 C428 C429 150.1(9) . . . . ?
N108 C428 C429 C430 -5.2(15) . . . . ?
C421 C428 C429 C430 177.8(10) . . . . ?
C428 C429 C430 C431 2.7(17) . . . . ?
C429 C430 C431 C432 0.2(18) . . . . ?
C428 N108 C432 C431 -1.3(19) . . . . ?
Fe15 N108 C432 C431 161.8(11) . . . . ?
C430 C431 C432 N108 -1(2) . . . . ?
C435 N109 N110 C433 3.1(12) . . . . ?
Fe4 N109 N110 C433 -169.8(8) . . . . ?
C435 N109 N110 C438 -176.6(9) . . . . ?
Fe4 N109 N110 C438 10.4(12) . . . . ?
N109 N110 C433 C434 0.1(15) . . . . ?
C438 N110 C433 C434 179.8(13) . . . . ?
N109 N110 C433 C436 176.1(13) . . . . ?
C438 N110 C433 C436 -4(2) . . . . ?
N110 C433 C434 C435 -3.2(16) . . . . ?
C436 C433 C434 C435 -178.7(15) . . . . ?
N110 N109 C435 C434 -5.1(12) . . . . ?
Fe4 N109 C435 C434 165.3(9) . . . . ?
N110 N109 C435 C437 179.7(9) . . . . ?
Fe4 N109 C435 C437 -9.9(16) . . . . ?
C433 C434 C435 N109 5.3(15) . . . . ?
C433 C434 C435 C437 -179.9(11) . . . . ?
C442 N111 C438 C439 2.1(18) . . . . ?
Fe4 N111 C438 C439 171.9(11) . . . . ?
C442 N111 C438 N110 175.7(9) . . . . ?
Fe4 N111 C438 N110 -14.4(13) . . . . ?
C433 N110 C438 C439 -4(2) . . . . ?
N109 N110 C438 C439 175.4(13) . . . . ?
C433 N110 C438 N111 -177.8(12) . . . . ?
N109 N110 C438 N111 1.9(15) . . . . ?
N111 C438 C439 C440 -6(2) . . . . ?
N110 C438 C439 C440 -179.1(14) . . . . ?
C438 C439 C440 C441 5(3) . . . . ?
C439 C440 C441 C442 0(2) . . . . ?
C438 N111 C442 C441 3.1(16) . . . . ?
Fe4 N111 C442 C441 -166.6(9) . . . . ?
C438 N111 C442 C443 178.0(9) . . . . ?
Fe4 N111 C442 C443 8.3(12) . . . . ?
C440 C441 C442 N111 -4(2) . . . . ?
C440 C441 C442 C443 -178.3(13) . . . . ?
N111 C442 C443 N112 -18.8(13) . . . . ?
C441 C442 C443 N112 155.9(11) . . . . ?
N111 C442 C443 C445 156.1(14) . . . . ?
C441 C442 C443 C445 -29(2) . . . . ?
C445 C443 N112 C444 2.3(11) . . . . ?
C442 C443 N112 C444 178.9(9) . . . . ?
C445 C443 N112 Fe4 -156.2(7) . . . . ?
C442 C443 N112 Fe4 20.4(12) . . . . ?
C443 N112 C444 N113 0.9(12) . . . . ?
Fe4 N112 C444 N113 152.1(8) . . . . ?
C443 N112 C444 C446 178.5(10) . . . . ?
Fe4 N112 C444 C446 -30.3(16) . . . . ?
N112 C444 N113 C445 -3.9(13) . . . . ?
C446 C444 N113 C445 178.7(11) . . . . ?
N112 C444 N113 Fe17 153.7(8) . . . . ?
C446 C444 N113 Fe17 -23.8(19) . . . . ?
C444 N113 C445 C443 5.4(13) . . . . ?
Fe17 N113 C445 C443 -158.3(8) . . . . ?
C444 N113 C445 C452 -177.4(11) . . . . ?
Fe17 N113 C445 C452 18.9(15) . . . . ?
N112 C443 C445 N113 -5.0(13) . . . . ?
C442 C443 C445 N113 179.8(13) . . . . ?
N112 C443 C445 C452 178.1(12) . . . . ?
C442 C443 C445 C452 3(2) . . . . ?
N112 C444 C446 C447 135.7(11) . . . . ?
N113 C444 C446 C447 -47.0(16) . . . . ?
N112 C444 C446 C451 -42.1(15) . . . . ?
N113 C444 C446 C451 135.2(12) . . . . ?
C451 C446 C447 C448 3.4(17) . . . . ?
C444 C446 C447 C448 -174.4(11) . . . . ?
C446 C447 C448 C449 -5(2) . . . . ?
C447 C448 C449 C450 4(2) . . . . ?
C448 C449 C450 C451 -1(2) . . . . ?
C447 C446 C451 C450 0.2(16) . . . . ?
C444 C446 C451 C450 178.0(9) . . . . ?
C449 C450 C451 C446 -1.5(16) . . . . ?
C456 N114 C452 C445 -177.4(12) . . . . ?
Fe17 N114 C452 C445 11.0(15) . . . . ?
C456 N114 C452 C453 5(2) . . . . ?
Fe17 N114 C452 C453 -166.8(11) . . . . ?
N113 C445 C452 N114 -20.4(18) . . . . ?
C443 C445 C452 N114 156.4(12) . . . . ?
N113 C445 C452 C453 157.3(14) . . . . ?
C443 C445 C452 C453 -26(2) . . . . ?
N114 C452 C453 C454 -1(2) . . . . ?
C445 C452 C453 C454 -178.7(15) . . . . ?
C452 C453 C454 C455 -4(3) . . . . ?
C453 C454 C455 C456 6(3) . . . . ?
C452 N114 C456 C455 -3(2) . . . . ?
Fe17 N114 C456 C455 167.5(13) . . . . ?
C454 C455 C456 N114 -2(3) . . . . ?
C459 N115 N116 C457 1.1(17) . . . . ?
Fe18 N115 N116 C457 177.6(8) . . . . ?
C459 N115 N116 C462 -174.1(12) . . . . ?
Fe18 N115 N116 C462 2.5(18) . . . . ?
N115 N116 C457 C458 -2.7(18) . . . . ?
C462 N116 C457 C458 172.3(13) . . . . ?
N115 N116 C457 C460 -177.7(16) . . . . ?
C462 N116 C457 C460 -3(2) . . . . ?
N116 C457 C458 C459 3.2(19) . . . . ?
C460 C457 C458 C459 177.6(18) . . . . ?
N116 N115 C459 C461 -172.6(18) . . . . ?
Fe18 N115 C459 C461 13(3) . . . . ?
N116 N115 C459 C458 1.0(18) . . . . ?
Fe18 N115 C459 C458 -173.8(13) . . . . ?
C457 C458 C459 N115 -3(2) . . . . ?
C457 C458 C459 C461 171.3(17) . . . . ?
C466 N117 C462 C463 0.6(18) . . . . ?
Fe18 N117 C462 C463 171.7(11) . . . . ?
C466 N117 C462 N116 178.7(11) . . . . ?
Fe18 N117 C462 N116 -10.2(12) . . . . ?
N115 N116 C462 C463 -179(2) . . . . ?
C457 N116 C462 C463 7(3) . . . . ?
N115 N116 C462 N117 4.3(17) . . . . ?
C457 N116 C462 N117 -170.0(12) . . . . ?
N117 C462 C463 C464 -8(5) . . . . ?
N116 C462 C463 C464 175(4) . . . . ?
C462 C463 C464 C465 9(5) . . . . ?
C463 C464 C465 C466 -5(4) . . . . ?
C462 N117 C466 C465 1.2(18) . . . . ?
Fe18 N117 C466 C465 -170.5(10) . . . . ?
C462 N117 C466 C467 176.3(10) . . . . ?
Fe18 N117 C466 C467 4.6(14) . . . . ?
C464 C465 C466 N117 1(3) . . . . ?
C464 C465 C466 C467 -172(2) . . . . ?
N117 C466 C467 N118 -11.1(15) . . . . ?
C465 C466 C467 N118 162.9(15) . . . . ?
N117 C466 C467 C469 171.7(12) . . . . ?
C465 C466 C467 C469 -14(3) . . . . ?
C469 C467 N118 C468 3.2(12) . . . . ?
C466 C467 N118 C468 -174.8(10) . . . . ?
C469 C467 N118 Fe18 -170.2(7) . . . . ?
C466 C467 N118 Fe18 11.9(12) . . . . ?
C467 N118 C468 N119 -2.7(13) . . . . ?
Fe18 N118 C468 N119 167.0(8) . . . . ?
C467 N118 C468 C470 173.7(11) . . . . ?
Fe18 N118 C468 C470 -17(2) . . . . ?
N118 C468 N119 C469 1.1(14) . . . . ?
C470 C468 N119 C469 -175.2(12) . . . . ?
N118 C468 N119 Fe17 152.2(8) . . . . ?
C470 C468 N119 Fe17 -24(2) . . . . ?
C468 N119 C469 C467 0.9(13) . . . . ?
Fe17 N119 C469 C467 -156.3(7) . . . . ?
C468 N119 C469 C476 177.9(10) . . . . ?
Fe17 N119 C469 C476 20.6(13) . . . . ?
N118 C467 C469 N119 -2.5(12) . . . . ?
C466 C467 C469 N119 174.9(12) . . . . ?
N118 C467 C469 C476 -178.6(12) . . . . ?
C466 C467 C469 C476 -1(2) . . . . ?
N119 C468 C470 C471 118.6(13) . . . . ?
N118 C468 C470 C471 -57.3(13) . . . . ?
N119 C468 C470 C475 -56.5(15) . . . . ?
N118 C468 C470 C475 127.6(11) . . . . ?
C475 C470 C471 C472 0.0 . . . . ?
C468 C470 C471 C472 -175.0(9) . . . . ?
C470 C471 C472 C473 0.0 . . . . ?
C471 C472 C473 C474 0.0 . . . . ?
C472 C473 C474 C475 0.0 . . . . ?
C473 C474 C475 C470 0.0 . . . . ?
C471 C470 C475 C474 0.0 . . . . ?
C468 C470 C475 C474 175.1(9) . . . . ?
C480 N120 C476 C469 178.6(10) . . . . ?
Fe17 N120 C476 C469 0.3(12) . . . . ?
C480 N120 C476 C477 4.0(15) . . . . ?
Fe17 N120 C476 C477 -174.4(9) . . . . ?
N119 C469 C476 N120 -14.2(15) . . . . ?
C467 C469 C476 N120 161.5(12) . . . . ?
N119 C469 C476 C477 159.8(12) . . . . ?
C467 C469 C476 C477 -24(2) . . . . ?
N120 C476 C477 C478 -7.1(19) . . . . ?
C469 C476 C477 C478 178.9(13) . . . . ?
C476 C477 C478 C479 8(2) . . . . ?
C477 C478 C479 C480 -5(2) . . . . ?
C476 N120 C480 C479 -1.4(18) . . . . ?
Fe17 N120 C480 C479 176.7(9) . . . . ?
C478 C479 C480 N120 1.6(19) . . . . ?
C483 N121 N122 C481 -1(2) . . . . ?
Fe18 N121 N122 C481 173.1(12) . . . . ?
C483 N121 N122 C486 -170.1(16) . . . . ?
Fe18 N121 N122 C486 4(2) . . . . ?
N121 N122 C481 C482 2(2) . . . . ?
C486 N122 C481 C482 169(2) . . . . ?
N121 N122 C481 C484 177.9(19) . . . . ?
C486 N122 C481 C484 -15(3) . . . . ?
N122 C481 C482 C483 -2(2) . . . . ?
C484 C481 C482 C483 -178(2) . . . . ?
N122 N121 C483 C482 -1(2) . . . . ?
Fe18 N121 C483 C482 -171.2(14) . . . . ?
N122 N121 C483 C485 178.8(18) . . . . ?
Fe18 N121 C483 C485 8(3) . . . . ?
C481 C482 C483 N121 1(3) . . . . ?
C481 C482 C483 C485 -178(2) . . . . ?
C490 N123 C486 N122 176.7(14) . . . . ?
Fe18 N123 C486 N122 -2(2) . . . . ?
C490 N123 C486 C487 -8(3) . . . . ?
Fe18 N123 C486 C487 173.1(16) . . . . ?
C481 N122 C486 N123 -168.1(17) . . . . ?
N121 N122 C486 N123 -1(2) . . . . ?
C481 N122 C486 C487 17(4) . . . . ?
N121 N122 C486 C487 -176(2) . . . . ?
N123 C486 C487 C488 13(3) . . . . ?
N122 C486 C487 C488 -173(2) . . . . ?
C486 C487 C488 C489 -15(3) . . . . ?
C487 C488 C489 C490 12(3) . . . . ?
C488 C489 C490 N123 -7(2) . . . . ?
C488 C489 C490 C491 -178.7(15) . . . . ?
C486 N123 C490 C489 5(2) . . . . ?
Fe18 N123 C490 C489 -176.3(11) . . . . ?
C486 N123 C490 C491 178.4(13) . . . . ?
Fe18 N123 C490 C491 -2.8(15) . . . . ?
C489 C490 C491 C493 -13(3) . . . . ?
N123 C490 C491 C493 174.6(14) . . . . ?
C489 C490 C491 N124 178.1(14) . . . . ?
N123 C490 C491 N124 5.5(15) . . . . ?
C493 C491 N124 C492 -2.0(13) . . . . ?
C490 C491 N124 C492 170.3(10) . . . . ?
C493 C491 N124 Fe18 -178.3(8) . . . . ?
C490 C491 N124 Fe18 -6.0(13) . . . . ?
C491 N124 C492 N125 2.3(11) . . . . ?
Fe18 N124 C492 N125 177.0(8) . . . . ?
C491 N124 C492 C494 176.5(10) . . . . ?
Fe18 N124 C492 C494 -8.8(17) . . . . ?
N124 C492 N125 C493 -1.9(12) . . . . ?
C494 C492 N125 C493 -176.3(9) . . . . ?
N124 C492 N125 Fe19 -156.8(8) . . . . ?
C494 C492 N125 Fe19 28.9(15) . . . . ?
N124 C491 C493 N125 0.9(13) . . . . ?
C490 C491 C493 N125 -168.2(14) . . . . ?
N124 C491 C493 C500 -175.4(12) . . . . ?
C490 C491 C493 C500 15(3) . . . . ?
C492 N125 C493 C491 0.5(12) . . . . ?
Fe19 N125 C493 C491 163.3(8) . . . . ?
C492 N125 C493 C500 177.5(10) . . . . ?
Fe19 N125 C493 C500 -19.7(12) . . . . ?
N124 C492 C494 C499 109.4(12) . . . . ?
N125 C492 C494 C499 -76.8(12) . . . . ?
N124 C492 C494 C495 -66.8(14) . . . . ?
N125 C492 C494 C495 107.0(12) . . . . ?
C499 C494 C495 C496 0.9(17) . . . . ?
C492 C494 C495 C496 177.1(10) . . . . ?
C494 C495 C496 C497 2.1(19) . . . . ?
C495 C496 C497 C498 -4(2) . . . . ?
C496 C497 C498 C499 2(2) . . . . ?
C495 C494 C499 C498 -2.5(16) . . . . ?
C492 C494 C499 C498 -178.8(10) . . . . ?
C497 C498 C499 C494 1.2(18) . . . . ?
C504 N126 C500 C501 -7.5(18) . . . . ?
Fe19 N126 C500 C501 157.3(10) . . . . ?
C504 N126 C500 C493 177.9(10) . . . . ?
Fe19 N126 C500 C493 -17.3(13) . . . . ?
C491 C493 C500 N126 -158.6(14) . . . . ?
N125 C493 C500 N126 25.4(15) . . . . ?
C491 C493 C500 C501 27(2) . . . . ?
N125 C493 C500 C501 -149.4(11) . . . . ?
N126 C500 C501 C502 5.2(18) . . . . ?
C493 C500 C501 C502 179.5(11) . . . . ?
C500 C501 C502 C503 -2(2) . . . . ?
C501 C502 C503 C504 0(2) . . . . ?
C502 C503 C504 N126 -2(2) . . . . ?
C500 N126 C504 C503 5.9(17) . . . . ?
Fe19 N126 C504 C503 -157.9(10) . . . . ?
C507 N127 N128 C510 -179.6(11) . . . . ?
Fe20 N127 N128 C510 -5.1(17) . . . . ?
C507 N127 N128 C505 -0.3(14) . . . . ?
Fe20 N127 N128 C505 174.2(8) . . . . ?
C510 N128 C505 C506 179.1(16) . . . . ?
N127 N128 C505 C506 0.0 . . . . ?
C510 N128 C505 C508 7.0(15) . . . . ?
N127 N128 C505 C508 -172.1(19) . . . . ?
N128 C505 C506 C507 0.3(14) . . . . ?
C508 C505 C506 C507 171.0(18) . . . . ?
N128 N127 C507 C506 1(2) . . . . ?
Fe20 N127 C507 C506 -170.8(12) . . . . ?
N128 N127 C507 C509 177.5(19) . . . . ?
Fe20 N127 C507 C509 6(4) . . . . ?
C505 C506 C507 N127 -1(2) . . . . ?
C505 C506 C507 C509 -177(2) . . . . ?
N127 Fe20 N129 C510 8.4(5) . . . . ?
N133 Fe20 N129 C510 -83.2(5) . . . . ?
N136 Fe20 N129 C510 99.8(4) . . . . ?
N130 Fe20 N129 C510 -171.5(4) . . . . ?
N127 Fe20 N129 C514 176.0(6) . . . . ?
N133 Fe20 N129 C514 84.4(6) . . . . ?
N136 Fe20 N129 C514 -92.6(5) . . . . ?
N130 Fe20 N129 C514 -3.9(4) . . . . ?
N127 N128 C510 N129 11.3(15) . . . . ?
C505 N128 C510 N129 -167.7(7) . . . . ?
N127 N128 C510 C511 -169.3(10) . . . . ?
C505 N128 C510 C511 11.6(13) . . . . ?
C514 N129 C510 N128 179.5(8) . . . . ?
Fe20 N129 C510 N128 -12.8(7) . . . . ?
C514 N129 C510 C511 0.0 . . . . ?
Fe20 N129 C510 C511 167.8(5) . . . . ?
N128 C510 C511 C512 -179.3(10) . . . . ?
N129 C510 C511 C512 0.0 . . . . ?
C510 C511 C512 C513 0.0 . . . . ?
C511 C512 C513 C514 0.0 . . . . ?
C512 C513 C514 C515 179.6(8) . . . . ?
C512 C513 C514 N129 0.0 . . . . ?
C510 N129 C514 C515 -179.6(7) . . . . ?
Fe20 N129 C514 C515 13.1(6) . . . . ?
C510 N129 C514 C513 0.0 . . . . ?
Fe20 N129 C514 C513 -167.3(5) . . . . ?
C513 C514 C515 N130 163.6(5) . . . . ?
N129 C514 C515 N130 -16.8(7) . . . . ?
C513 C514 C515 C517 -10.4(12) . . . . ?
N129 C514 C515 C517 169.2(6) . . . . ?
C517 C515 N130 C516 0.0 . . . . ?
C514 C515 N130 C516 -176.0(7) . . . . ?
C517 C515 N130 Fe20 -169.5(5) . . . . ?
C514 C515 N130 Fe20 14.5(6) . . . . ?
C515 N130 C516 N131 0.0 . . . . ?
Fe20 N130 C516 N131 166.6(6) . . . . ?
C515 N130 C516 C518 174.9(9) . . . . ?
Fe20 N130 C516 C518 -18.5(10) . . . . ?
N130 C516 N131 C517 0.0 . . . . ?
C518 C516 N131 C517 -175.4(8) . . . . ?
N130 C516 N131 Fe19 151.3(6) . . . . ?
C518 C516 N131 Fe19 -24.1(9) . . . . ?
N130 C515 C517 N131 0.0 . . . . ?
C514 C515 C517 N131 174.1(10) . . . . ?
N130 C515 C517 C524 179.6(9) . . . . ?
C514 C515 C517 C524 -6.3(11) . . . . ?
C516 N131 C517 C515 0.0 . . . . ?
Fe19 N131 C517 C515 -157.4(4) . . . . ?
C516 N131 C517 C524 -179.7(7) . . . . ?
Fe19 N131 C517 C524 22.9(7) . . . . ?
N131 C516 C518 C519 121.2(6) . . . . ?
N130 C516 C518 C519 -53.1(9) . . . . ?
N131 C516 C518 C523 -58.5(8) . . . . ?
N130 C516 C518 C523 127.3(7) . . . . ?
C523 C518 C519 C520 0.0 . . . . ?
C516 C518 C519 C520 -179.7(8) . . . . ?
C518 C519 C520 C521 0.0 . . . . ?
C519 C520 C521 C522 0.0 . . . . ?
C520 C521 C522 C523 0.0 . . . . ?
C521 C522 C523 C518 0.0 . . . . ?
C519 C518 C523 C522 0.0 . . . . ?
C516 C518 C523 C522 179.7(8) . . . . ?
C528 N132 C524 C525 6.6(14) . . . . ?
Fe19 N132 C524 C525 -172.8(8) . . . . ?
C528 N132 C524 C517 -179.5(8) . . . . ?
Fe19 N132 C524 C517 1.0(9) . . . . ?
C515 C517 C524 C525 -22.0(14) . . . . ?
N131 C517 C524 C525 157.5(9) . . . . ?
C515 C517 C524 N132 164.6(6) . . . . ?
N131 C517 C524 N132 -15.9(10) . . . . ?
N132 C524 C525 C526 -8.6(16) . . . . ?
C517 C524 C525 C526 178.5(10) . . . . ?
C524 C525 C526 C527 4.9(18) . . . . ?
C525 C526 C527 C528 0.6(18) . . . . ?
C526 C527 C528 N132 -2.5(18) . . . . ?
C524 N132 C528 C527 -0.9(16) . . . . ?
Fe19 N132 C528 C527 178.4(9) . . . . ?
C531 N133 N134 C529 -10(2) . . . . ?
Fe20 N133 N134 C529 167.6(16) . . . . ?
C531 N133 N134 C534 -170.4(17) . . . . ?
Fe20 N133 N134 C534 8(2) . . . . ?
N133 N134 C529 C530 14(3) . . . . ?
C534 N134 C529 C530 170(2) . . . . ?
N133 N134 C529 C532 -177(2) . . . . ?
C534 N134 C529 C532 -20(4) . . . . ?
N134 C529 C530 C531 -11(3) . . . . ?
C532 C529 C530 C531 -179(3) . . . . ?
N134 N133 C531 C530 3(2) . . . . ?
Fe20 N133 C531 C530 -174.1(16) . . . . ?
N134 N133 C531 C533 -175.6(18) . . . . ?
Fe20 N133 C531 C533 7(3) . . . . ?
C529 C530 C531 N133 5(3) . . . . ?
C529 C530 C531 C533 -176(2) . . . . ?
C538 N135 C534 N134 -178.5(16) . . . . ?
Fe20 N135 C534 N134 -1(2) . . . . ?
C538 N135 C534 C535 3(3) . . . . ?
Fe20 N135 C534 C535 -179.6(15) . . . . ?
C529 N134 C534 N135 -160(2) . . . . ?
N133 N134 C534 N135 -4(3) . . . . ?
C529 N134 C534 C535 18(4) . . . . ?
N133 N134 C534 C535 173.9(19) . . . . ?
N135 C534 C535 C536 1(3) . . . . ?
N134 C534 C535 C536 -177(2) . . . . ?
C534 C535 C536 C537 -5(3) . . . . ?
C535 C536 C537 C538 6(3) . . . . ?
C534 N135 C538 C537 -2(3) . . . . ?
Fe20 N135 C538 C537 -179.4(12) . . . . ?
C534 N135 C538 C539 177.2(14) . . . . ?
Fe20 N135 C538 C539 0.2(17) . . . . ?
C536 C537 C538 N135 -2(3) . . . . ?
C536 C537 C538 C539 178.1(17) . . . . ?
N135 C538 C539 C541 175.5(9) . . . . ?
C537 C538 C539 C541 -5(3) . . . . ?
N135 C538 C539 N136 4.2(15) . . . . ?
C537 C538 C539 N136 -176.2(16) . . . . ?
C541 C539 N136 C540 0.0 . . . . ?
C538 C539 N136 C540 174.0(10) . . . . ?
C541 C539 N136 Fe20 179.3(6) . . . . ?
C538 C539 N136 Fe20 -6.7(9) . . . . ?
C539 N136 C540 N137 0.0 . . . . ?
Fe20 N136 C540 N137 -179.1(7) . . . . ?
C539 N136 C540 C542 176.4(10) . . . . ?
Fe20 N136 C540 C542 -2.7(11) . . . . ?
N136 C540 N137 C541 0.0 . . . . ?
C542 C540 N137 C541 -176.7(9) . . . . ?
N136 C540 N137 Fe17 -153.8(7) . . . . ?
C542 C540 N137 Fe17 29.6(10) . . . . ?
C540 N137 C541 C539 0.0 . . . . ?
Fe17 N137 C541 C539 162.0(5) . . . . ?
C540 N137 C541 C548 170.0(9) . . . . ?
Fe17 N137 C541 C548 -28.0(8) . . . . ?
N136 C539 C541 N137 0.0 . . . . ?
C538 C539 C541 N137 -171.6(13) . . . . ?
N136 C539 C541 C548 -168.8(10) . . . . ?
C538 C539 C541 C548 19.6(14) . . . . ?
N136 C540 C542 C547 -72.7(11) . . . . ?
N137 C540 C542 C547 103.2(10) . . . . ?
N136 C540 C542 C543 101.4(12) . . . . ?
N137 C540 C542 C543 -82.8(11) . . . . ?
C547 C542 C543 C544 -1.9(17) . . . . ?
C540 C542 C543 C544 -175.5(10) . . . . ?
C542 C543 C544 C545 1.9(17) . . . . ?
C543 C544 C545 C546 -4.3(18) . . . . ?
C544 C545 C546 C547 6.4(18) . . . . ?
C543 C542 C547 C546 4.2(18) . . . . ?
C540 C542 C547 C546 178.2(10) . . . . ?
C545 C546 C547 C542 -6.4(18) . . . . ?
C552 N138 C548 C549 0.0 . . . . ?
Fe17 N138 C548 C549 159.7(5) . . . . ?
C552 N138 C548 C541 178.3(7) . . . . ?
Fe17 N138 C548 C541 -22.0(7) . . . . ?
N137 C541 C548 C549 -147.3(6) . . . . ?
C539 C541 C548 C549 20.2(11) . . . . ?
N137 C541 C548 N138 34.6(9) . . . . ?
C539 C541 C548 N138 -157.9(6) . . . . ?
N138 C548 C549 C550 0.0 . . . . ?
C541 C548 C549 C550 -178.0(9) . . . . ?
C548 C549 C550 C551 0.0 . . . . ?
C549 C550 C551 C552 0.0 . . . . ?
C550 C551 C552 N138 0.0 . . . . ?
C548 N138 C552 C551 0.0 . . . . ?
Fe17 N138 C552 C551 -157.9(6) . . . . ?
C555 N139 N140 C553 -2.1(12) . . . . ?
Fe1 N139 N140 C553 -174.7(8) . . . . ?
C555 N139 N140 C558 179.6(9) . . . . ?
Fe1 N139 N140 C558 7.0(11) . . . . ?
C558 N140 C553 C554 -179.6(12) . . . . ?
N139 N140 C553 C554 2.4(16) . . . . ?
C558 N140 C553 C556 -7(2) . . . . ?
N139 N140 C553 C556 174.5(11) . . . . ?
N140 C553 C554 C555 -1.8(17) . . . . ?
C556 C553 C554 C555 -172.8(14) . . . . ?
N140 N139 C555 C554 0.9(13) . . . . ?
Fe1 N139 C555 C554 169.5(10) . . . . ?
N140 N139 C555 C557 -178.0(12) . . . . ?
Fe1 N139 C555 C557 -9(2) . . . . ?
C553 C554 C555 N139 0.5(17) . . . . ?
C553 C554 C555 C557 179.4(14) . . . . ?
N4 Fe1 N141 C562 93.3(7) . . . . ?
N142 Fe1 N141 C562 4.2(7) . . . . ?
N1 Fe1 N141 C562 -85.0(7) . . . . ?
N139 Fe1 N141 C562 -176.9(7) . . . . ?
N4 Fe1 N141 C558 -92.8(7) . . . . ?
N142 Fe1 N141 C558 178.1(7) . . . . ?
N1 Fe1 N141 C558 88.9(7) . . . . ?
N139 Fe1 N141 C558 -3.0(7) . . . . ?
C553 N140 C558 C559 -6(2) . . . . ?
N139 N140 C558 C559 171.6(10) . . . . ?
C553 N140 C558 N141 173.1(12) . . . . ?
N139 N140 C558 N141 -9.0(12) . . . . ?
C562 N141 C558 N140 -178.7(8) . . . . ?
Fe1 N141 C558 N140 7.3(11) . . . . ?
C562 N141 C558 C559 0.8(14) . . . . ?
Fe1 N141 C558 C559 -173.2(7) . . . . ?
N140 C558 C559 C560 179.6(10) . . . . ?
N141 C558 C559 C560 0.2(15) . . . . ?
C558 C559 C560 C561 -1.2(14) . . . . ?
C559 C560 C561 C562 1.2(14) . . . . ?
C558 N141 C562 C561 -0.8(13) . . . . ?
Fe1 N141 C562 C561 173.2(7) . . . . ?
C558 N141 C562 C563 176.9(8) . . . . ?
Fe1 N141 C562 C563 -9.1(10) . . . . ?
C560 C561 C562 N141 -0.2(14) . . . . ?
C560 C561 C562 C563 -177.4(9) . . . . ?
N141 C562 C563 N142 10.7(11) . . . . ?
C561 C562 C563 N142 -171.8(9) . . . . ?
N141 C562 C563 C565 -174.1(10) . . . . ?
C561 C562 C563 C565 3.3(18) . . . . ?
C565 C563 N142 C564 0.9(10) . . . . ?
C562 C563 N142 C564 177.4(8) . . . . ?
C565 C563 N142 Fe1 175.4(6) . . . . ?
C562 C563 N142 Fe1 -8.0(10) . . . . ?
C563 N142 C564 N143 -0.7(11) . . . . ?
Fe1 N142 C564 N143 -172.8(7) . . . . ?
C563 N142 C564 C566 175.3(8) . . . . ?
Fe1 N142 C564 C566 3.2(16) . . . . ?
N142 C564 N143 C565 0.3(11) . . . . ?
C566 C564 N143 C565 -175.6(8) . . . . ?
N142 C564 N143 Fe19 -142.8(7) . . . . ?
C566 C564 N143 Fe19 41.3(13) . . . . ?
C564 N143 C565 C563 0.3(10) . . . . ?
Fe19 N143 C565 C563 151.6(6) . . . . ?
C564 N143 C565 C572 179.8(8) . . . . ?
Fe19 N143 C565 C572 -28.9(11) . . . . ?
N142 C563 C565 N143 -0.7(11) . . . . ?
C562 C563 C565 N143 -176.2(10) . . . . ?
N142 C563 C565 C572 179.9(10) . . . . ?
C562 C563 C565 C572 4.4(19) . . . . ?
N142 C564 C566 C567 -98.7(9) . . . . ?
N143 C564 C566 C567 76.8(10) . . . . ?
N142 C564 C566 C571 75.8(10) . . . . ?
N143 C564 C566 C571 -108.7(9) . . . . ?
C571 C566 C567 C568 0.0 . . . . ?
C564 C566 C567 C568 174.6(7) . . . . ?
C566 C567 C568 C569 0.0 . . . . ?
C567 C568 C569 C570 0.0 . . . . ?
C568 C569 C570 C571 0.0 . . . . ?
C569 C570 C571 C566 0.0 . . . . ?
C567 C566 C571 C570 0.0 . . . . ?
C564 C566 C571 C570 -174.5(7) . . . . ?
C576 N144 C572 C573 -6.4(14) . . . . ?
Fe19 N144 C572 C573 166.6(7) . . . . ?
C576 N144 C572 C565 175.5(9) . . . . ?
Fe19 N144 C572 C565 -11.5(10) . . . . ?
N143 C565 C572 N144 27.3(12) . . . . ?
C563 C565 C572 N144 -153.3(10) . . . . ?
N143 C565 C572 C573 -150.6(10) . . . . ?
C563 C565 C572 C573 28.7(17) . . . . ?
N144 C572 C573 C574 7.4(16) . . . . ?
C565 C572 C573 C574 -174.9(10) . . . . ?
C572 C573 C574 C575 -1.3(16) . . . . ?
C573 C574 C575 C576 -5.2(18) . . . . ?
C574 C575 C576 N144 6(2) . . . . ?
C572 N144 C576 C575 -0.5(18) . . . . ?
Fe19 N144 C576 C575 -172.2(11) . . . . ?
C901 N146 C900 O2 176(2) . . . . ?
C902 N146 C900 O2 -8(3) . . . . ?
C904 N147 C903 O3 13.5(17) . . . . ?
C905 N147 C903 O3 179.3(9) . . . . ?
